data_2310784
loop_
_publ_author_name
'Batuk, Dmitry'
'Batuk, Maria'
'Abakumov, Artem M.'
'Hadermann, Joke'

_publ_section_title
;
 Synergy between transmission electron microscopy and powder diffraction:
 application to modulated structures.
;
_journal_coden_ASTM ACSBDA
_journal_coeditor_code DQ5010
_journal_issue 2
_journal_name_full
;
 Acta Crystallographica, Section B: Structural Science, Crystal Engineering
 and Materials
;
_journal_page_first 127
_journal_page_last 143
_journal_paper_doi 10.1107/S2052520615005466
_journal_volume 71
_journal_year 2015
_chemical_formula_sum 'Bi0.545 Fe1.027 O2.783 Pb0.428'
_chemical_formula_weight 304.5
_space_group_crystal_system monoclinic
_space_group_IT_number 12
_space_group_name_Hall '-I 2y'
_space_group_name_H-M_alt 'I 1 2/m 1'
_space_group_ssg_name X2/m(\a0\g)00
_cell_angle_alpha 90
_cell_angle_beta 91.318(3)
_cell_angle_gamma 90
_cell_formula_units_Z 1
_cell_length_a 3.90908(15)
_cell_length_b 3.90585(12)
_cell_length_c 4.16564(17)
_cell_measurement_temperature 900
_cell_modulation_dimension 1
_cell_volume 63.585(4)
_diffrn_ambient_temperature 900
_diffrn_radiation_probe neutron
_diffrn_radiation_wavelength 1.8857
_exptl_absorpt_coefficient_mu 0.004
_exptl_crystal_density_diffrn 7.9508
_exptl_crystal_F_000 129
_pd_instr_location ' ?'
_pd_meas_2theta_range_inc 0.05
_pd_meas_2theta_range_max 164.600
_pd_meas_2theta_range_min 3.650
_pd_meas_number_of_points 3220
_pd_proc_2theta_range_inc 0.05
_pd_proc_2theta_range_max 159.95
_pd_proc_2theta_range_min 6.05
_pd_proc_ls_background_function '7 Legendre polynoms'
_pd_proc_ls_pref_orient_corr none
_pd_proc_ls_profile_function Pseudo-Voigt
_pd_proc_ls_prof_R_factor 0.0389
_pd_proc_ls_prof_wR_expected 0.0203
_pd_proc_ls_prof_wR_factor 0.0495
_refine_ls_goodness_of_fit_all 2.44
_refine_ls_number_constraints 7
_refine_ls_number_parameters 66
_refine_ls_number_restraints 0
_refine_ls_R_factor_all 0.0578
_refine_ls_R_factor_gt 0.0555
_refine_ls_shift/su_max 0.0693
_refine_ls_shift/su_mean 0.0378
_refine_ls_weighting_scheme sigma
_refine_ls_wR_factor_all 0.0713
_refine_ls_wR_factor_gt 0.0712
_cod_data_source_file dq5010sup5.cif
_cod_data_source_block I
_cod_depositor_comments
;
 Updating space group information.

 Antanas Vaitkus,
 2018-07-22
;
_cod_database_code 2310784

loop_
_space_group_symop_id
_space_group_symop_operation_xyz
1 x,y,z
2 -x,y,-z
3 x+0.5,y+0.5,z+0.5
4 -x+0.5,y+0.5,-z+0.5
5 -x,-y,-z
6 x,-y,z
7 -x+0.5,-y+0.5,-z+0.5
8 x+0.5,-y+0.5,z+0.5

loop_
_space_group_symop_ssg_id
_space_group_symop_ssg_operation_algebraic
1 x1,x2,x3,x4
2 -x1,x2,-x3,-x4
3 -x1,-x2,-x3,-x4
4 x1,-x2,x3,x4
5 x1+1/2,x2+1/2,x3+1/2,x4+1/2
6 -x1+1/2,x2+1/2,-x3+1/2,-x4+1/2
7 -x1+1/2,-x2+1/2,-x3+1/2,-x4+1/2
8 x1+1/2,-x2+1/2,x3+1/2,x4+1/2

loop_
_atom_site_label
_atom_site_type_symbol
_atom_site_fract_x
_atom_site_fract_y
_atom_site_fract_z
_atom_site_adp_type
_atom_site_U_iso_or_equiv
_atom_site_site_symmetry_multiplicity
_atom_site_occupancy
_atom_site_calc_flag
Fe1 Fe 0 0 0 Uiso 0.0202(6) 2 0.51334(11) d
Pb1 Pb 0 0 0 Uiso 0.0557(11) 2 0.21413(5) d
Bi1 Bi 0 0 0 Uiso 0.0557(11) 2 0.2726 d
O1 O 0 0.5 0 Uani 0.0326(18) 2 0.51334(11) d
O2 O 0.5 0 0 Uiso 0.0635(18) 2 0.4258(3) d
O3 O 0 0 0.5 Uiso 0.0650(13) 2 0.45246(11) d

loop_
_atom_site_aniso_label
_atom_site_aniso_type_symbol
_atom_site_aniso_U_11
_atom_site_aniso_U_22
_atom_site_aniso_U_33
_atom_site_aniso_U_12
_atom_site_aniso_U_13
_atom_site_aniso_U_23
O1 O 0.056(4) 0.0119(16) 0.028(4) 0 -0.029(3) 0

loop_
_atom_site_Fourier_wave_vector_seq_id
_jana_atom_site_fourier_wave_vector_q1_coeff
1 1
2 2

loop_
_atom_site_occ_special_func_atom_site_label
_atom_site_occ_special_func_crenel_c
_atom_site_occ_special_func_crenel_w
Fe1 0 0.51334(11)
Pb1 0.5 0.48666(11)
Bi1 0.5 0.4868
O1 0 0.51334(11)
O2 0 0.4258(3)
O3 0 0.45246(11)

loop_
_atom_type_symbol
_atom_type_scat_length_neutron
_atom_type_scat_source
Pb 9.405 International_Tables_Vol_C
Bi 8.532 International_Tables_Vol_C
Fe 9.450 International_Tables_Vol_C
O 5.803 International_Tables_Vol_C

loop_
_cell_wave_vector_seq_id
_cell_wave_vector_x
_cell_wave_vector_y
_cell_wave_vector_z
1 0.034196 0.000000 0.060882

loop_
_geom_angle_atom_site_label_1
_geom_angle_atom_site_label_2
_geom_angle_atom_site_label_3
_geom_angle_site_ssg_symmetry_1
_geom_angle_site_ssg_symmetry_3
_geom_angle_av
_geom_angle_min
_geom_angle_max
Fe1 Fe1 Fe1 1_4555 1_5455 90.0(3) 90.0(3) 90.0(3)
Fe1 Fe1 Fe1 1_4555 1_5655 90.0(3) 90.0(3) 90.0(3)
Fe1 Fe1 Fe1 1_4555 1_6555 179.2(4) 178.3(4) 180.0(5)
Fe1 Fe1 Fe1 1_4555 5_4445 52.5(4) 52.3(4) 52.6(4)
Fe1 Fe1 Fe1 1_4555 5_4455 51.2(3) 50.9(3) 51.5(3)
Fe1 Fe1 Fe1 1_4555 5_4545 52.5(4) 52.3(4) 52.6(4)
Fe1 Fe1 Fe1 1_4555 5_4555 51.2(3) 50.9(3) 51.5(3)
Fe1 Fe1 Fe1 1_4555 5_5455 126.9(4) 126.4(4) 128.0(4)
Fe1 Fe1 Fe1 1_4555 5_5555 126.9(4) 126.4(4) 128.0(4)
Fe1 Fe1 Pb1 1_4555 1_5545 88.0(5) 87.9(5) 88.1(5)
Fe1 Fe1 Pb1 1_4555 1_5565 90.6(5) 90.2(5) 91.3(5)
Fe1 Fe1 Pb1 1_4555 1_6555 169.5(5) 169.2(5) 169.6(5)
Fe1 Fe1 Pb1 1_4555 5_4445 55.8(5) 52.9(5) 59.8(6)
Fe1 Fe1 Pb1 1_4555 5_4455 55.4(5) 53.4(6) 61.6(5)
Fe1 Fe1 Pb1 1_4555 5_4545 55.8(5) 52.9(5) 59.8(6)
Fe1 Fe1 Pb1 1_4555 5_4555 55.4(5) 53.4(6) 61.6(5)
Fe1 Fe1 Pb1 1_4555 5_5445 124.3(5) 118.1(5) 126.1(5)
Fe1 Fe1 Pb1 1_4555 5_5455 124.4(6) 119.1(6) 126.9(5)
Fe1 Fe1 Pb1 1_4555 5_5545 124.3(5) 118.1(5) 126.1(5)
Fe1 Fe1 Pb1 1_4555 5_5555 124.4(6) 119.1(6) 126.9(5)
Fe1 Fe1 Bi1 1_4555 1_5545 88.0(5) 87.9(5) 88.1(5)
Fe1 Fe1 Bi1 1_4555 1_5565 90.6(5) 90.2(5) 91.3(5)
Fe1 Fe1 Bi1 1_4555 1_6555 169.5(5) 169.2(5) 169.6(5)
Fe1 Fe1 Bi1 1_4555 5_4445 55.8(5) 52.9(5) 59.8(6)
Fe1 Fe1 Bi1 1_4555 5_4455 55.3(5) 53.4(6) 61.6(5)
Fe1 Fe1 Bi1 1_4555 5_4545 55.8(5) 52.9(5) 59.8(6)
Fe1 Fe1 Bi1 1_4555 5_4555 55.3(5) 53.4(6) 61.6(5)
Fe1 Fe1 Bi1 1_4555 5_5445 124.3(5) 118.1(5) 126.1(5)
Fe1 Fe1 Bi1 1_4555 5_5455 124.4(6) 119.1(6) 126.9(5)
Fe1 Fe1 Bi1 1_4555 5_5545 124.3(5) 118.1(5) 126.1(5)
Fe1 Fe1 Bi1 1_4555 5_5555 124.4(6) 119.1(6) 126.9(5)
Fe1 Fe1 O1 1_4555 1_5455 89.7(14) 86.3(13) 92.0(14)
Fe1 Fe1 O1 1_4555 . 89.7(14) 86.3(13) 92.0(14)
Fe1 Fe1 O1 1_4555 5_4445 22.6(9) 21.9(9) 23.1(10)
Fe1 Fe1 O1 1_4555 5_4455 24.1(9) 23.9(9) 24.3(10)
Fe1 Fe1 O1 1_4555 5_5455 156.0(10) 155.2(10) 157.3(10)
Fe1 Fe1 O2 1_4555 1_4555 7.2(17) 0.1(17) 19.5(18)
Fe1 Fe1 O2 1_4555 . 172.0(17) 159.1(18) 179.7(17)
Fe1 Fe1 O3 1_4555 1_5545 90.3(15) 88.6(16) 91.2(13)
Fe1 Fe1 O3 1_4555 . 89.7(15) 87.8(12) 92.7(16)
Fe1 Fe1 Fe1 1_5455 1_5655 180.0(5) 180.0(5) 180.0(5)
Fe1 Fe1 Fe1 1_5455 1_6555 90.0(2) 90 90
Fe1 Fe1 Fe1 1_5455 5_4445 50.2(3) 50.1(3) 50.3(2)
Fe1 Fe1 Fe1 1_5455 5_4455 50.9(3) 50.8(3) 51.0(2)
Fe1 Fe1 Fe1 1_5455 5_4545 129.8(3) 129.7(3) 129.9(4)
Fe1 Fe1 Fe1 1_5455 5_4555 129.1(3) 129.0(3) 129.2(3)
Fe1 Fe1 Fe1 1_5455 5_5445 50.9(3) 50.8(3) 51.0(2)
Fe1 Fe1 Fe1 1_5455 5_5455 50.2(3) 50.1(3) 50.3(2)
Fe1 Fe1 Fe1 1_5455 5_5545 129.1(3) 129.0(3) 129.2(3)
Fe1 Fe1 Fe1 1_5455 5_5555 129.8(3) 129.7(3) 129.9(4)
Fe1 Fe1 Pb1 1_5455 1_4555 90.00(14) 90.00(14) 90.00(14)
Fe1 Fe1 Pb1 1_5455 1_5545 90.00(14) 90.00(11) 90.00(11)
Fe1 Fe1 Pb1 1_5455 1_5565 90.00(14) 90.00(19) 90.00(19)
Fe1 Fe1 Pb1 1_5455 1_6555 90.00(14) 90.00(15) 90.00(15)
Fe1 Fe1 Pb1 1_5455 5_4445 55.7(3) 53.8(4) 59.1(3)
Fe1 Fe1 Pb1 1_5455 5_4455 56.0(3) 53.7(4) 58.2(3)
Fe1 Fe1 Pb1 1_5455 5_4545 124.3(4) 120.9(3) 126.2(5)
Fe1 Fe1 Pb1 1_5455 5_4555 124.0(4) 121.8(5) 126.3(5)
Fe1 Fe1 Pb1 1_5455 5_5445 56.0(3) 53.7(4) 58.2(3)
Fe1 Fe1 Pb1 1_5455 5_5455 55.7(3) 53.8(4) 59.1(3)
Fe1 Fe1 Pb1 1_5455 5_5545 124.0(4) 121.8(5) 126.3(5)
Fe1 Fe1 Pb1 1_5455 5_5555 124.3(4) 120.9(3) 126.2(5)
Fe1 Fe1 Bi1 1_5455 1_4555 90.00(14) 90.00(14) 90.00(14)
Fe1 Fe1 Bi1 1_5455 1_5545 90.00(14) 90.00(11) 90.00(11)
Fe1 Fe1 Bi1 1_5455 1_5565 90.00(14) 90.00(19) 90.00(19)
Fe1 Fe1 Bi1 1_5455 1_6555 90.00(14) 90.00(15) 90.00(15)
Fe1 Fe1 Bi1 1_5455 5_4445 55.7(3) 53.8(4) 59.1(3)
Fe1 Fe1 Bi1 1_5455 5_4455 56.1(3) 53.7(4) 58.2(3)
Fe1 Fe1 Bi1 1_5455 5_4545 124.3(4) 120.9(3) 126.2(5)
Fe1 Fe1 Bi1 1_5455 5_4555 123.9(4) 121.8(5) 126.3(5)
Fe1 Fe1 Bi1 1_5455 5_5445 56.1(3) 53.7(4) 58.2(3)
Fe1 Fe1 Bi1 1_5455 5_5455 55.7(3) 53.8(4) 59.1(3)
Fe1 Fe1 Bi1 1_5455 5_5545 123.9(4) 121.8(5) 126.3(5)
Fe1 Fe1 Bi1 1_5455 5_5555 124.3(4) 120.9(3) 126.2(5)
Fe1 Fe1 O1 1_5455 1_5455 12.1(9) 0.0(5) 17.8(8)
Fe1 Fe1 O1 1_5455 . 167.9(9) 162.2(9) 180.0(5)
Fe1 Fe1 O1 1_5455 5_4445 90.00(16) 90.00(13) 90.00(13)
Fe1 Fe1 O1 1_5455 5_4455 90.00(14) 90.00(15) 90.00(15)
Fe1 Fe1 O1 1_5455 5_5445 90.00(14) 90.00(13) 90.00(13)
Fe1 Fe1 O1 1_5455 5_5455 90.00(16) 90.0(2) 90.0(2)
Fe1 Fe1 O2 1_5455 1_4555 90.0(2) 90 90
Fe1 Fe1 O2 1_5455 . 90.0(2) 90 90
Fe1 Fe1 O3 1_5455 1_5545 90.00(18) 90 90
Fe1 Fe1 O3 1_5455 . 90.00(18) 90 90
Fe1 Fe1 Fe1 1_5655 1_6555 90.0(2) 90 90
Fe1 Fe1 Fe1 1_5655 5_4445 129.8(3) 129.7(3) 129.9(4)
Fe1 Fe1 Fe1 1_5655 5_4455 129.1(3) 129.0(3) 129.2(3)
Fe1 Fe1 Fe1 1_5655 5_4545 50.2(3) 50.1(3) 50.3(2)
Fe1 Fe1 Fe1 1_5655 5_4555 50.9(3) 50.8(3) 51.0(2)
Fe1 Fe1 Fe1 1_5655 5_5445 129.1(3) 129.0(3) 129.2(3)
Fe1 Fe1 Fe1 1_5655 5_5455 129.8(3) 129.7(3) 129.9(4)
Fe1 Fe1 Fe1 1_5655 5_5545 50.9(3) 50.8(3) 51.0(2)
Fe1 Fe1 Fe1 1_5655 5_5555 50.2(3) 50.1(3) 50.3(2)
Fe1 Fe1 Pb1 1_5655 1_4555 90.00(14) 90.00(14) 90.00(14)
Fe1 Fe1 Pb1 1_5655 1_5545 90.00(14) 90.00(11) 90.00(11)
Fe1 Fe1 Pb1 1_5655 1_5565 90.00(14) 90.00(19) 90.00(19)
Fe1 Fe1 Pb1 1_5655 1_6555 90.00(14) 90.00(15) 90.00(15)
Fe1 Fe1 Pb1 1_5655 5_4445 124.3(4) 120.9(3) 126.2(5)
Fe1 Fe1 Pb1 1_5655 5_4455 124.0(4) 121.8(5) 126.3(5)
Fe1 Fe1 Pb1 1_5655 5_4545 55.7(3) 53.8(4) 59.1(3)
Fe1 Fe1 Pb1 1_5655 5_4555 56.0(3) 53.7(4) 58.2(3)
Fe1 Fe1 Pb1 1_5655 5_5445 124.0(4) 121.8(5) 126.3(5)
Fe1 Fe1 Pb1 1_5655 5_5455 124.3(4) 120.9(3) 126.2(5)
Fe1 Fe1 Pb1 1_5655 5_5545 56.0(3) 53.7(4) 58.2(3)
Fe1 Fe1 Pb1 1_5655 5_5555 55.7(3) 53.8(4) 59.1(3)
Fe1 Fe1 Bi1 1_5655 1_4555 90.00(14) 90.00(14) 90.00(14)
Fe1 Fe1 Bi1 1_5655 1_5545 90.00(14) 90.00(11) 90.00(11)
Fe1 Fe1 Bi1 1_5655 1_5565 90.00(14) 90.00(19) 90.00(19)
Fe1 Fe1 Bi1 1_5655 1_6555 90.00(14) 90.00(15) 90.00(15)
Fe1 Fe1 Bi1 1_5655 5_4445 124.3(4) 120.9(3) 126.2(5)
Fe1 Fe1 Bi1 1_5655 5_4455 123.9(4) 121.8(5) 126.3(5)
Fe1 Fe1 Bi1 1_5655 5_4545 55.7(3) 53.8(4) 59.1(3)
Fe1 Fe1 Bi1 1_5655 5_4555 56.1(3) 53.7(4) 58.2(3)
Fe1 Fe1 Bi1 1_5655 5_5445 123.9(4) 121.8(5) 126.3(5)
Fe1 Fe1 Bi1 1_5655 5_5455 124.3(4) 120.9(3) 126.2(5)
Fe1 Fe1 Bi1 1_5655 5_5545 56.1(3) 53.7(4) 58.2(3)
Fe1 Fe1 Bi1 1_5655 5_5555 55.7(3) 53.8(4) 59.1(3)
Fe1 Fe1 O1 1_5655 1_5455 167.9(9) 162.2(9) 180.0(5)
Fe1 Fe1 O1 1_5655 . 12.1(9) 0.0(5) 17.8(8)
Fe1 Fe1 O1 1_5655 5_4445 90.00(16) 90.00(13) 90.00(13)
Fe1 Fe1 O1 1_5655 5_4455 90.00(14) 90.00(15) 90.00(15)
Fe1 Fe1 O1 1_5655 5_5445 90.00(14) 90.00(13) 90.00(13)
Fe1 Fe1 O1 1_5655 5_5455 90.00(16) 90.0(2) 90.0(2)
Fe1 Fe1 O2 1_5655 1_4555 90.0(2) 90 90
Fe1 Fe1 O2 1_5655 . 90.0(2) 90 90
Fe1 Fe1 O3 1_5655 1_5545 90.00(18) 90 90
Fe1 Fe1 O3 1_5655 . 90.00(18) 90 90
Fe1 Fe1 Fe1 1_6555 5_4445 126.9(4) 126.4(4) 128.0(4)
Fe1 Fe1 Fe1 1_6555 5_4545 126.9(4) 126.4(4) 128.0(4)
Fe1 Fe1 Fe1 1_6555 5_5445 51.2(3) 50.9(3) 51.5(3)
Fe1 Fe1 Fe1 1_6555 5_5455 52.5(4) 52.3(4) 52.6(4)
Fe1 Fe1 Fe1 1_6555 5_5545 51.2(3) 50.9(3) 51.5(3)
Fe1 Fe1 Fe1 1_6555 5_5555 52.5(4) 52.3(4) 52.6(4)
Fe1 Fe1 Pb1 1_6555 1_4555 169.5(5) 169.2(5) 169.6(5)
Fe1 Fe1 Pb1 1_6555 1_5545 90.6(5) 90.2(5) 91.3(5)
Fe1 Fe1 Pb1 1_6555 1_5565 88.0(5) 87.9(5) 88.1(5)
Fe1 Fe1 Pb1 1_6555 5_4445 124.4(6) 119.1(6) 126.9(5)
Fe1 Fe1 Pb1 1_6555 5_4455 124.3(5) 118.1(5) 126.1(5)
Fe1 Fe1 Pb1 1_6555 5_4545 124.4(6) 119.1(6) 126.9(5)
Fe1 Fe1 Pb1 1_6555 5_4555 124.3(5) 118.1(5) 126.1(5)
Fe1 Fe1 Pb1 1_6555 5_5445 55.4(5) 53.4(6) 61.6(5)
Fe1 Fe1 Pb1 1_6555 5_5455 55.8(5) 52.9(5) 59.8(6)
Fe1 Fe1 Pb1 1_6555 5_5545 55.4(5) 53.4(6) 61.6(5)
Fe1 Fe1 Pb1 1_6555 5_5555 55.8(5) 52.9(5) 59.8(6)
Fe1 Fe1 Bi1 1_6555 1_4555 169.5(5) 169.2(5) 169.6(5)
Fe1 Fe1 Bi1 1_6555 1_5545 90.6(5) 90.2(5) 91.3(5)
Fe1 Fe1 Bi1 1_6555 1_5565 88.0(5) 87.9(5) 88.1(5)
Fe1 Fe1 Bi1 1_6555 5_4445 124.4(6) 119.1(6) 126.9(5)
Fe1 Fe1 Bi1 1_6555 5_4455 124.3(5) 118.1(5) 126.1(5)
Fe1 Fe1 Bi1 1_6555 5_4545 124.4(6) 119.1(6) 126.9(5)
Fe1 Fe1 Bi1 1_6555 5_4555 124.3(5) 118.1(5) 126.1(5)
Fe1 Fe1 Bi1 1_6555 5_5445 55.3(5) 53.4(6) 61.6(5)
Fe1 Fe1 Bi1 1_6555 5_5455 55.8(5) 52.9(5) 59.8(6)
Fe1 Fe1 Bi1 1_6555 5_5545 55.3(5) 53.4(6) 61.6(5)
Fe1 Fe1 Bi1 1_6555 5_5555 55.8(5) 52.9(5) 59.8(6)
Fe1 Fe1 O1 1_6555 1_5455 89.7(14) 86.3(13) 92.0(14)
Fe1 Fe1 O1 1_6555 . 89.7(14) 86.3(13) 92.0(14)
Fe1 Fe1 O1 1_6555 5_4445 156.0(10) 155.2(10) 157.3(10)
Fe1 Fe1 O1 1_6555 5_5445 24.1(9) 23.9(9) 24.3(10)
Fe1 Fe1 O1 1_6555 5_5455 22.6(9) 21.9(9) 23.1(10)
Fe1 Fe1 O2 1_6555 1_4555 172.0(17) 159.1(18) 179.7(17)
Fe1 Fe1 O2 1_6555 . 7.2(17) 0.1(17) 19.5(18)
Fe1 Fe1 O3 1_6555 1_5545 89.7(15) 87.8(12) 92.7(16)
Fe1 Fe1 O3 1_6555 . 90.3(15) 88.6(16) 91.2(13)
Fe1 Fe1 Fe1 5_4445 5_4545 79.6(3) 79.5(3) 79.9(3)
Fe1 Fe1 Fe1 5_4445 5_5445 76.1(4) 75.8(3) 76.5(4)
Fe1 Fe1 Fe1 5_4445 5_5545 124.5(4) 124.2(4) 125.1(4)
Fe1 Fe1 Pb1 5_4445 1_4555 59.4(4) 58.8(4) 60.0(3)
Fe1 Fe1 Pb1 5_4445 1_5545 61.0(4) 60.5(4) 61.8(4)
Fe1 Fe1 Pb1 5_4445 5_4455 72.0(5) 71.3(5) 72.6(4)
Fe1 Fe1 Pb1 5_4445 5_4555 112.1(5) 111.0(5) 112.7(5)
Fe1 Fe1 Pb1 5_4445 5_5445 73.1(5) 72.8(5) 73.4(5)
Fe1 Fe1 Pb1 5_4445 5_5455 107.8(3) 107.2(3) 108.0(3)
Fe1 Fe1 Pb1 5_4445 5_5545 114.5(5) 113.5(5) 115.6(5)
Fe1 Fe1 Pb1 5_4445 5_5555 166.1(5) 164.8(5) 166.7(5)
Fe1 Fe1 Bi1 5_4445 1_4555 59.4(4) 58.8(4) 60.0(3)
Fe1 Fe1 Bi1 5_4445 1_5545 61.0(4) 60.6(4) 61.8(4)
Fe1 Fe1 Bi1 5_4445 5_4455 72.0(5) 71.3(5) 72.6(4)
Fe1 Fe1 Bi1 5_4445 5_4555 112.1(5) 111.0(5) 112.7(5)
Fe1 Fe1 Bi1 5_4445 5_5445 73.1(5) 72.8(5) 73.4(5)
Fe1 Fe1 Bi1 5_4445 5_5455 107.8(3) 107.2(3) 108.0(3)
Fe1 Fe1 Bi1 5_4445 5_5545 114.1(5) 113.0(5) 115.6(5)
Fe1 Fe1 Bi1 5_4445 5_5555 166.1(5) 164.8(5) 166.7(5)
Fe1 Fe1 O1 5_4445 1_5455 42.5(12) 40.7(12) 45.0(12)
Fe1 Fe1 O1 5_4445 . 118.9(11) 117.7(11) 121.1(11)
Fe1 Fe1 O1 5_4445 5_4445 42.0(3) 41.8(3) 42.3(3)
Fe1 Fe1 O1 5_4445 5_5445 111.0(7) 110.1(7) 112.1(7)
Fe1 Fe1 O2 5_4445 . 115.8(12) 114.5(12) 117.2(12)
Fe1 Fe1 O3 5_4445 . 119.4(11) 118.3(11) 120.0(11)
Fe1 Fe1 Fe1 5_4455 5_4555 78.1(3) 78.0(3) 78.4(3)
Fe1 Fe1 Fe1 5_4455 5_5455 76.1(4) 75.8(4) 76.5(4)
Fe1 Fe1 Fe1 5_4455 5_5555 124.5(4) 124.2(4) 125.1(4)
Fe1 Fe1 Pb1 5_4455 1_5565 63.3(4) 63.2(4) 63.5(4)
Fe1 Fe1 Pb1 5_4455 1_6555 134.4(3) 134.3(3) 134.6(3)
Fe1 Fe1 Pb1 5_4455 5_4445 69.7(4) 69.3(4) 70.1(4)
Fe1 Fe1 Pb1 5_4455 5_4545 107.7(5) 107.5(5) 107.8(5)
Fe1 Fe1 Pb1 5_4455 5_5445 106.1(3) 105.8(3) 106.2(3)
Fe1 Fe1 Pb1 5_4455 5_5545 163.3(5) 163.1(5) 163.4(5)
Fe1 Fe1 Bi1 5_4455 1_5565 63.3(4) 63.2(4) 63.5(4)
Fe1 Fe1 Bi1 5_4455 1_6555 134.4(3) 134.3(3) 134.5(3)
Fe1 Fe1 Bi1 5_4455 5_4445 69.7(4) 69.3(4) 70.1(4)
Fe1 Fe1 Bi1 5_4455 5_4455 11.3(4) 11.3(4) 11.3(4)
Fe1 Fe1 Bi1 5_4455 5_4545 107.7(5) 107.5(5) 107.8(5)
Fe1 Fe1 Bi1 5_4455 5_4555 72.2(3) 72.2(3) 72.2(3)
Fe1 Fe1 Bi1 5_4455 5_5445 106.1(3) 105.8(3) 106.2(3)
Fe1 Fe1 Bi1 5_4455 5_5545 163.3(5) 163.1(5) 163.4(5)
Fe1 Fe1 O1 5_4455 1_5455 39.8(13) 39.0(12) 40.6(13)
Fe1 Fe1 O1 5_4455 . 115.7(11) 115.0(11) 116.4(11)
Fe1 Fe1 O1 5_4455 5_4455 40.6(3) 40.5(3) 40.7(3)
Fe1 Fe1 O1 5_4455 5_5455 112.9(7) 112.6(7) 113.3(7)
Fe1 Fe1 O3 5_4455 1_5545 116.3(11) 116.0(11) 116.6(11)
Fe1 Fe1 Fe1 5_4545 5_5445 124.5(4) 124.2(4) 125.1(4)
Fe1 Fe1 Fe1 5_4545 5_5545 76.1(4) 75.8(3) 76.5(4)
Fe1 Fe1 Pb1 5_4545 1_4555 59.4(4) 58.8(4) 60.0(3)
Fe1 Fe1 Pb1 5_4545 1_5545 61.0(4) 60.5(4) 61.8(4)
Fe1 Fe1 Pb1 5_4545 5_4455 112.1(5) 111.0(5) 112.7(5)
Fe1 Fe1 Pb1 5_4545 5_4555 72.0(5) 71.3(5) 72.6(4)
Fe1 Fe1 Pb1 5_4545 5_5445 114.5(5) 113.5(5) 115.6(5)
Fe1 Fe1 Pb1 5_4545 5_5455 166.1(5) 164.8(5) 166.7(5)
Fe1 Fe1 Pb1 5_4545 5_5545 73.1(5) 72.8(5) 73.4(5)
Fe1 Fe1 Pb1 5_4545 5_5555 107.8(3) 107.2(3) 108.0(3)
Fe1 Fe1 Bi1 5_4545 1_4555 59.4(4) 58.8(4) 60.0(3)
Fe1 Fe1 Bi1 5_4545 1_5545 61.0(4) 60.6(4) 61.8(4)
Fe1 Fe1 Bi1 5_4545 5_4455 112.1(5) 111.0(5) 112.7(5)
Fe1 Fe1 Bi1 5_4545 5_4555 72.0(5) 71.3(5) 72.6(4)
Fe1 Fe1 Bi1 5_4545 5_5445 114.1(5) 113.0(5) 115.6(5)
Fe1 Fe1 Bi1 5_4545 5_5455 166.1(5) 164.8(5) 166.7(5)
Fe1 Fe1 Bi1 5_4545 5_5545 73.1(5) 72.8(5) 73.4(5)
Fe1 Fe1 Bi1 5_4545 5_5555 107.8(3) 107.2(3) 108.0(3)
Fe1 Fe1 O1 5_4545 1_5455 118.9(11) 117.7(11) 121.1(11)
Fe1 Fe1 O1 5_4545 . 42.5(12) 40.7(12) 45.0(12)
Fe1 Fe1 O1 5_4545 5_4445 42.0(3) 41.8(3) 42.3(3)
Fe1 Fe1 O1 5_4545 5_5445 111.0(7) 110.1(7) 112.1(7)
Fe1 Fe1 O2 5_4545 . 115.8(12) 114.5(12) 117.2(12)
Fe1 Fe1 O3 5_4545 . 119.4(11) 118.3(11) 120.0(11)
Fe1 Fe1 Fe1 5_4555 5_5455 124.5(4) 124.2(4) 125.1(4)
Fe1 Fe1 Fe1 5_4555 5_5555 76.1(4) 75.8(4) 76.5(4)
Fe1 Fe1 Pb1 5_4555 1_5565 63.3(4) 63.2(4) 63.5(4)
Fe1 Fe1 Pb1 5_4555 1_6555 134.4(3) 134.3(3) 134.6(3)
Fe1 Fe1 Pb1 5_4555 5_4445 107.7(5) 107.5(5) 107.8(5)
Fe1 Fe1 Pb1 5_4555 5_4545 69.7(4) 69.3(4) 70.1(4)
Fe1 Fe1 Pb1 5_4555 5_5445 163.3(5) 163.1(5) 163.4(5)
Fe1 Fe1 Pb1 5_4555 5_5545 106.1(3) 105.8(3) 106.2(3)
Fe1 Fe1 Bi1 5_4555 1_5565 63.3(4) 63.2(4) 63.5(4)
Fe1 Fe1 Bi1 5_4555 1_6555 134.4(3) 134.3(3) 134.5(3)
Fe1 Fe1 Bi1 5_4555 5_4445 107.7(5) 107.5(5) 107.8(5)
Fe1 Fe1 Bi1 5_4555 5_4455 72.2(3) 72.2(3) 72.2(3)
Fe1 Fe1 Bi1 5_4555 5_4545 69.7(4) 69.3(4) 70.1(4)
Fe1 Fe1 Bi1 5_4555 5_4555 11.3(4) 11.3(4) 11.3(4)
Fe1 Fe1 Bi1 5_4555 5_5445 163.3(5) 163.1(5) 163.4(5)
Fe1 Fe1 Bi1 5_4555 5_5545 106.1(3) 105.8(3) 106.2(3)
Fe1 Fe1 O1 5_4555 1_5455 115.7(11) 115.0(11) 116.4(11)
Fe1 Fe1 O1 5_4555 . 39.8(13) 39.0(12) 40.6(13)
Fe1 Fe1 O1 5_4555 5_4455 40.6(3) 40.5(3) 40.7(3)
Fe1 Fe1 O1 5_4555 5_5455 112.9(7) 112.6(7) 113.3(7)
Fe1 Fe1 O3 5_4555 1_5545 116.3(11) 116.0(11) 116.6(11)
Fe1 Fe1 Fe1 5_5445 5_5545 78.1(3) 78.0(3) 78.4(3)
Fe1 Fe1 Pb1 5_5445 1_4555 134.4(3) 134.3(3) 134.6(3)
Fe1 Fe1 Pb1 5_5445 1_5545 63.3(4) 63.2(4) 63.5(4)
Fe1 Fe1 Pb1 5_5445 5_4455 106.1(3) 105.8(3) 106.2(3)
Fe1 Fe1 Pb1 5_5445 5_4555 163.3(5) 163.1(5) 163.4(5)
Fe1 Fe1 Pb1 5_5445 5_5455 69.7(4) 69.3(4) 70.1(4)
Fe1 Fe1 Pb1 5_5445 5_5555 107.7(5) 107.5(5) 107.8(5)
Fe1 Fe1 Bi1 5_5445 1_4555 134.4(3) 134.3(3) 134.5(3)
Fe1 Fe1 Bi1 5_5445 1_5545 63.3(4) 63.2(4) 63.5(4)
Fe1 Fe1 Bi1 5_5445 5_4455 106.1(3) 105.8(3) 106.2(3)
Fe1 Fe1 Bi1 5_5445 5_4555 163.3(5) 163.1(5) 163.4(5)
Fe1 Fe1 Bi1 5_5445 5_5445 11.3(4) 11.3(4) 11.3(4)
Fe1 Fe1 Bi1 5_5445 5_5455 69.7(4) 69.3(4) 70.1(4)
Fe1 Fe1 Bi1 5_5445 5_5545 72.2(3) 72.2(3) 72.2(3)
Fe1 Fe1 Bi1 5_5445 5_5555 107.7(5) 107.5(5) 107.8(5)
Fe1 Fe1 O1 5_5445 1_5455 39.8(13) 39.0(12) 40.6(13)
Fe1 Fe1 O1 5_5445 . 115.7(11) 115.0(11) 116.4(11)
Fe1 Fe1 O1 5_5445 5_4445 112.9(7) 112.6(7) 113.3(7)
Fe1 Fe1 O1 5_5445 5_5445 40.6(3) 40.5(3) 40.7(3)
Fe1 Fe1 O3 5_5445 . 116.3(11) 116.0(11) 116.6(11)
Fe1 Fe1 Fe1 5_5455 5_5555 79.6(3) 79.5(3) 79.9(3)
Fe1 Fe1 Pb1 5_5455 1_5565 61.0(4) 60.5(4) 61.8(4)
Fe1 Fe1 Pb1 5_5455 1_6555 59.4(4) 58.8(4) 60.0(3)
Fe1 Fe1 Pb1 5_5455 5_4445 107.8(3) 107.2(3) 108.0(3)
Fe1 Fe1 Pb1 5_5455 5_4455 73.1(5) 72.8(5) 73.4(5)
Fe1 Fe1 Pb1 5_5455 5_4545 166.1(5) 164.8(5) 166.7(5)
Fe1 Fe1 Pb1 5_5455 5_4555 114.5(5) 113.5(5) 115.6(5)
Fe1 Fe1 Pb1 5_5455 5_5445 72.0(5) 71.3(5) 72.6(4)
Fe1 Fe1 Pb1 5_5455 5_5545 112.1(5) 111.0(5) 112.7(5)
Fe1 Fe1 Bi1 5_5455 1_5565 61.0(4) 60.6(4) 61.8(4)
Fe1 Fe1 Bi1 5_5455 1_6555 59.4(4) 58.8(4) 60.0(3)
Fe1 Fe1 Bi1 5_5455 5_4445 107.8(3) 107.2(3) 108.0(3)
Fe1 Fe1 Bi1 5_5455 5_4455 73.1(5) 72.8(5) 73.4(5)
Fe1 Fe1 Bi1 5_5455 5_4545 166.1(5) 164.8(5) 166.7(5)
Fe1 Fe1 Bi1 5_5455 5_4555 114.1(5) 113.0(5) 115.6(5)
Fe1 Fe1 Bi1 5_5455 5_5445 72.0(5) 71.3(5) 72.6(4)
Fe1 Fe1 Bi1 5_5455 5_5545 112.1(5) 111.0(5) 112.7(5)
Fe1 Fe1 O1 5_5455 1_5455 42.5(12) 40.7(12) 45.0(12)
Fe1 Fe1 O1 5_5455 . 118.9(11) 117.7(11) 121.1(11)
Fe1 Fe1 O1 5_5455 5_4455 111.0(7) 110.1(7) 112.1(7)
Fe1 Fe1 O1 5_5455 5_5455 42.0(3) 41.8(3) 42.3(3)
Fe1 Fe1 O2 5_5455 1_4555 115.8(12) 114.5(12) 117.2(12)
Fe1 Fe1 O3 5_5455 1_5545 119.4(11) 118.3(11) 120.0(11)
Fe1 Fe1 Pb1 5_5545 1_4555 134.4(3) 134.3(3) 134.6(3)
Fe1 Fe1 Pb1 5_5545 1_5545 63.3(4) 63.2(4) 63.5(4)
Fe1 Fe1 Pb1 5_5545 5_4455 163.3(5) 163.1(5) 163.4(5)
Fe1 Fe1 Pb1 5_5545 5_4555 106.1(3) 105.8(3) 106.2(3)
Fe1 Fe1 Pb1 5_5545 5_5455 107.7(5) 107.5(5) 107.8(5)
Fe1 Fe1 Pb1 5_5545 5_5555 69.7(4) 69.3(4) 70.1(4)
Fe1 Fe1 Bi1 5_5545 1_4555 134.4(3) 134.3(3) 134.5(3)
Fe1 Fe1 Bi1 5_5545 1_5545 63.3(4) 63.2(4) 63.5(4)
Fe1 Fe1 Bi1 5_5545 5_4455 163.3(5) 163.1(5) 163.4(5)
Fe1 Fe1 Bi1 5_5545 5_4555 106.1(3) 105.8(3) 106.2(3)
Fe1 Fe1 Bi1 5_5545 5_5445 72.2(3) 72.2(3) 72.2(3)
Fe1 Fe1 Bi1 5_5545 5_5455 107.7(5) 107.5(5) 107.8(5)
Fe1 Fe1 Bi1 5_5545 5_5545 11.3(4) 11.3(4) 11.3(4)
Fe1 Fe1 Bi1 5_5545 5_5555 69.7(4) 69.3(4) 70.1(4)
Fe1 Fe1 O1 5_5545 1_5455 115.7(11) 115.0(11) 116.4(11)
Fe1 Fe1 O1 5_5545 . 39.8(13) 39.0(12) 40.6(13)
Fe1 Fe1 O1 5_5545 5_4445 112.9(7) 112.6(7) 113.3(7)
Fe1 Fe1 O1 5_5545 5_5445 40.6(3) 40.5(3) 40.7(3)
Fe1 Fe1 O3 5_5545 . 116.3(11) 116.0(11) 116.6(11)
Fe1 Fe1 Pb1 5_5555 1_5565 61.0(4) 60.5(4) 61.8(4)
Fe1 Fe1 Pb1 5_5555 1_6555 59.4(4) 58.8(4) 60.0(3)
Fe1 Fe1 Pb1 5_5555 5_4445 166.1(5) 164.8(5) 166.7(5)
Fe1 Fe1 Pb1 5_5555 5_4455 114.5(5) 113.5(5) 115.6(5)
Fe1 Fe1 Pb1 5_5555 5_4545 107.8(3) 107.2(3) 108.0(3)
Fe1 Fe1 Pb1 5_5555 5_4555 73.1(5) 72.8(5) 73.4(5)
Fe1 Fe1 Pb1 5_5555 5_5445 112.1(5) 111.0(5) 112.7(5)
Fe1 Fe1 Pb1 5_5555 5_5545 72.0(5) 71.3(5) 72.6(4)
Fe1 Fe1 Bi1 5_5555 1_5565 61.0(4) 60.6(4) 61.8(4)
Fe1 Fe1 Bi1 5_5555 1_6555 59.4(4) 58.8(4) 60.0(3)
Fe1 Fe1 Bi1 5_5555 5_4445 166.1(5) 164.8(5) 166.7(5)
Fe1 Fe1 Bi1 5_5555 5_4455 114.1(5) 113.0(5) 115.6(5)
Fe1 Fe1 Bi1 5_5555 5_4545 107.8(3) 107.2(3) 108.0(3)
Fe1 Fe1 Bi1 5_5555 5_4555 73.1(5) 72.8(5) 73.4(5)
Fe1 Fe1 Bi1 5_5555 5_5445 112.1(5) 111.0(5) 112.7(5)
Fe1 Fe1 Bi1 5_5555 5_5545 72.0(5) 71.3(5) 72.6(4)
Fe1 Fe1 O1 5_5555 1_5455 118.9(11) 117.7(11) 121.1(11)
Fe1 Fe1 O1 5_5555 . 42.5(12) 40.7(12) 45.0(12)
Fe1 Fe1 O1 5_5555 5_4455 111.0(7) 110.1(7) 112.1(7)
Fe1 Fe1 O1 5_5555 5_5455 42.0(3) 41.8(3) 42.3(3)
Fe1 Fe1 O2 5_5555 1_4555 115.8(12) 114.5(12) 117.2(12)
Fe1 Fe1 O3 5_5555 1_5545 119.4(11) 118.3(11) 120.0(11)
Pb1 Fe1 Pb1 1_4555 1_5545 99.7(5) 99.5(5) 100.0(5)
Pb1 Fe1 Pb1 1_4555 5_4455 53.3(5) 52.8(5) 53.7(5)
Pb1 Fe1 Pb1 1_4555 5_4555 53.3(5) 52.8(5) 53.7(5)
Pb1 Fe1 Pb1 1_4555 5_5455 113.3(5) 113.2(5) 113.4(5)
Pb1 Fe1 Pb1 1_4555 5_5555 113.3(5) 113.2(5) 113.4(5)
Pb1 Fe1 Bi1 1_4555 1_4555 0.0(5) 0.0(5) 0.0(5)
Pb1 Fe1 Bi1 1_4555 1_5545 99.7(5) 99.5(5) 100.0(5)
Pb1 Fe1 Bi1 1_4555 5_4455 53.3(5) 52.8(5) 53.7(5)
Pb1 Fe1 Bi1 1_4555 5_4555 53.3(5) 52.8(5) 53.7(5)
Pb1 Fe1 Bi1 1_4555 5_5445 133.0(5) 133.0(5) 133.0(5)
Pb1 Fe1 Bi1 1_4555 5_5455 113.3(5) 113.2(5) 113.4(5)
Pb1 Fe1 Bi1 1_4555 5_5545 133.0(5) 133.0(5) 133.0(5)
Pb1 Fe1 Bi1 1_4555 5_5555 113.3(5) 113.2(5) 113.4(5)
Pb1 Fe1 O1 1_4555 1_5455 95.9(13) 95.0(13) 96.8(13)
Pb1 Fe1 O1 1_4555 . 95.9(13) 95.0(13) 96.8(13)
Pb1 Fe1 O1 1_4555 5_4445 34.3(10) 33.5(10) 35.1(10)
Pb1 Fe1 O1 1_4555 5_5445 166.4(10) 166.1(10) 166.9(10)
Pb1 Fe1 O3 1_4555 . 80.8(16) 80.6(16) 80.9(16)
Pb1 Fe1 Pb1 1_5545 5_4455 133.0(5) 132.2(5) 133.3(5)
Pb1 Fe1 Pb1 1_5545 5_4555 133.0(5) 132.2(5) 133.3(5)
Pb1 Fe1 Pb1 1_5545 5_5445 53.9(5) 53.1(5) 54.7(5)
Pb1 Fe1 Pb1 1_5545 5_5455 132.8(5) 132.6(5) 133.3(5)
Pb1 Fe1 Pb1 1_5545 5_5545 53.9(5) 53.1(5) 54.7(5)
Pb1 Fe1 Pb1 1_5545 5_5555 132.8(5) 132.6(5) 133.3(5)
Pb1 Fe1 Bi1 1_5545 1_4555 99.7(5) 99.5(5) 100.0(5)
Pb1 Fe1 Bi1 1_5545 1_5545 0.0(5) 0.0(5) 0.0(5)
Pb1 Fe1 Bi1 1_5545 5_4455 133.0(5) 132.2(5) 133.3(5)
Pb1 Fe1 Bi1 1_5545 5_4555 133.0(5) 132.2(5) 133.3(5)
Pb1 Fe1 Bi1 1_5545 5_5445 53.5(5) 52.4(5) 54.7(5)
Pb1 Fe1 Bi1 1_5545 5_5455 132.8(5) 132.6(5) 133.3(5)
Pb1 Fe1 Bi1 1_5545 5_5545 53.5(5) 52.4(5) 54.7(5)
Pb1 Fe1 Bi1 1_5545 5_5555 132.8(5) 132.6(5) 133.3(5)
Pb1 Fe1 O1 1_5545 1_5455 72.5(8) 72.3(8) 72.9(8)
Pb1 Fe1 O1 1_5545 . 72.5(8) 72.3(8) 72.9(8)
Pb1 Fe1 O1 1_5545 5_4445 65.4(10) 64.9(10) 66.0(10)
Pb1 Fe1 O1 1_5545 5_5445 66.7(10) 66.1(10) 67.4(10)
Pb1 Fe1 O2 1_5545 . 74.1(17) 72.4(16) 75.8(17)
Pb1 Fe1 O3 1_5545 . 179.5(16) 179.2(16) 179.8(16)
Pb1 Fe1 Pb1 1_5565 1_6555 99.7(5) 99.5(5) 100.0(5)
Pb1 Fe1 Pb1 1_5565 5_4445 132.8(5) 132.6(5) 133.3(5)
Pb1 Fe1 Pb1 1_5565 5_4455 53.9(5) 53.1(5) 54.7(5)
Pb1 Fe1 Pb1 1_5565 5_4545 132.8(5) 132.6(5) 133.3(5)
Pb1 Fe1 Pb1 1_5565 5_4555 53.9(5) 53.1(5) 54.7(5)
Pb1 Fe1 Pb1 1_5565 5_5445 133.0(5) 132.2(5) 133.3(5)
Pb1 Fe1 Pb1 1_5565 5_5545 133.0(5) 132.2(5) 133.3(5)
Pb1 Fe1 Bi1 1_5565 1_5565 0.0(5) 0.0(5) 0.0(5)
Pb1 Fe1 Bi1 1_5565 1_6555 99.7(5) 99.5(5) 100.0(5)
Pb1 Fe1 Bi1 1_5565 5_4445 132.8(5) 132.6(5) 133.3(5)
Pb1 Fe1 Bi1 1_5565 5_4455 53.5(5) 52.4(5) 54.7(5)
Pb1 Fe1 Bi1 1_5565 5_4545 132.8(5) 132.6(5) 133.3(5)
Pb1 Fe1 Bi1 1_5565 5_4555 53.5(5) 52.4(5) 54.7(5)
Pb1 Fe1 Bi1 1_5565 5_5445 133.0(5) 132.2(5) 133.3(5)
Pb1 Fe1 Bi1 1_5565 5_5545 133.0(5) 132.2(5) 133.3(5)
Pb1 Fe1 O1 1_5565 1_5455 72.5(8) 72.3(8) 72.9(8)
Pb1 Fe1 O1 1_5565 . 72.5(8) 72.3(8) 72.9(8)
Pb1 Fe1 O1 1_5565 5_4455 66.7(10) 66.1(10) 67.4(10)
Pb1 Fe1 O1 1_5565 5_5455 65.4(10) 64.9(10) 66.0(10)
Pb1 Fe1 O2 1_5565 1_4555 74.1(17) 72.4(16) 75.8(17)
Pb1 Fe1 O3 1_5565 1_5545 179.5(16) 179.2(16) 179.8(16)
Pb1 Fe1 Pb1 1_6555 5_4445 113.3(5) 113.2(5) 113.4(5)
Pb1 Fe1 Pb1 1_6555 5_4545 113.3(5) 113.2(5) 113.4(5)
Pb1 Fe1 Pb1 1_6555 5_5445 53.3(5) 52.8(5) 53.7(5)
Pb1 Fe1 Pb1 1_6555 5_5545 53.3(5) 52.8(5) 53.7(5)
Pb1 Fe1 Bi1 1_6555 1_5565 99.7(5) 99.5(5) 100.0(5)
Pb1 Fe1 Bi1 1_6555 1_6555 0.0(5) 0.0(5) 0.0(5)
Pb1 Fe1 Bi1 1_6555 5_4445 113.3(5) 113.2(5) 113.4(5)
Pb1 Fe1 Bi1 1_6555 5_4455 133.0(5) 133.0(5) 133.0(5)
Pb1 Fe1 Bi1 1_6555 5_4545 113.3(5) 113.2(5) 113.4(5)
Pb1 Fe1 Bi1 1_6555 5_4555 133.0(5) 133.0(5) 133.0(5)
Pb1 Fe1 Bi1 1_6555 5_5445 53.3(5) 52.8(5) 53.7(5)
Pb1 Fe1 Bi1 1_6555 5_5545 53.3(5) 52.8(5) 53.7(5)
Pb1 Fe1 O1 1_6555 1_5455 95.9(13) 95.0(13) 96.8(13)
Pb1 Fe1 O1 1_6555 . 95.9(13) 95.0(13) 96.8(13)
Pb1 Fe1 O1 1_6555 5_4455 166.4(10) 166.1(10) 166.9(10)
Pb1 Fe1 O1 1_6555 5_5455 34.3(10) 33.5(10) 35.1(10)
Pb1 Fe1 O3 1_6555 1_5545 80.8(16) 80.6(16) 80.9(16)
Pb1 Fe1 Pb1 5_4445 5_4455 73.2(6) 68.9(5) 83.6(5)
Pb1 Fe1 Pb1 5_4445 5_4545 68.7(4) 61.8(3) 72.4(5)
Pb1 Fe1 Pb1 5_4445 5_4555 110.5(6) 107.5(5) 119.6(6)
Pb1 Fe1 Pb1 5_4445 5_5445 68.4(6) 60.2(5) 73.2(6)
Pb1 Fe1 Pb1 5_4445 5_5455 110.3(3) 109.2(3) 113.0(4)
Pb1 Fe1 Pb1 5_4445 5_5545 105.5(6) 93.5(5) 113.8(7)
Pb1 Fe1 Pb1 5_4445 5_5555 176.6(6) 175.2(7) 180.0(5)
Pb1 Fe1 Bi1 5_4445 1_5565 132.8(5) 132.6(5) 133.3(4)
Pb1 Fe1 Bi1 5_4445 1_6555 113.3(5) 113.2(5) 113.4(5)
Pb1 Fe1 Bi1 5_4445 5_4445 0.0(5) 0.0(5) 0.0(5)
Pb1 Fe1 Bi1 5_4445 5_4455 73.4(6) 68.9(5) 83.6(5)
Pb1 Fe1 Bi1 5_4445 5_4545 68.7(4) 61.8(3) 72.4(5)
Pb1 Fe1 Bi1 5_4445 5_4555 110.5(6) 107.5(5) 119.6(6)
Pb1 Fe1 Bi1 5_4445 5_5445 68.4(6) 60.2(5) 73.2(6)
Pb1 Fe1 Bi1 5_4445 5_5455 110.3(3) 109.2(3) 113.0(3)
Pb1 Fe1 Bi1 5_4445 5_5545 105.5(6) 93.5(5) 113.8(7)
Pb1 Fe1 Bi1 5_4445 5_5555 176.6(6) 175.2(7) 180.0(5)
Pb1 Fe1 O1 5_4445 1_5455 57.8(11) 41.3(11) 72.8(10)
Pb1 Fe1 O1 5_4445 . 125.8(12) 110.2(10) 135.7(12)
Pb1 Fe1 O1 5_4445 5_4455 78.1(9) 77.7(8) 78.5(9)
Pb1 Fe1 O1 5_4445 5_5455 138.9(7) 138.2(7) 139.4(7)
Pb1 Fe1 O2 5_4445 1_4555 55.9(12) 46.4(11) 73.1(14)
Pb1 Fe1 O2 5_4445 . 125.6(13) 108.8(14) 136.6(12)
Pb1 Fe1 O3 5_4445 1_5545 53.1(11) 46.6(11) 58.1(10)
Pb1 Fe1 O3 5_4445 . 126.0(11) 122.7(11) 131.6(11)
Pb1 Fe1 Pb1 5_4455 5_4545 110.5(6) 107.5(5) 119.6(7)
Pb1 Fe1 Pb1 5_4455 5_4555 68.0(4) 63.5(4) 72.6(5)
Pb1 Fe1 Pb1 5_4455 5_5445 111.6(3) 110.4(3) 114.5(3)
Pb1 Fe1 Pb1 5_4455 5_5455 68.4(6) 60.2(5) 73.2(5)
Pb1 Fe1 Pb1 5_4455 5_5545 174.7(6) 172.5(7) 180.0(5)
Pb1 Fe1 Pb1 5_4455 5_5555 105.5(6) 93.5(5) 113.8(6)
Pb1 Fe1 Bi1 5_4455 1_4555 53.3(4) 52.8(4) 53.7(4)
Pb1 Fe1 Bi1 5_4455 1_5545 133.0(4) 132.2(5) 133.3(4)
Pb1 Fe1 Bi1 5_4455 1_5565 53.9(4) 53.1(4) 54.7(4)
Pb1 Fe1 Bi1 5_4455 5_4445 73.2(6) 68.9(5) 83.6(6)
Pb1 Fe1 Bi1 5_4455 5_4455 0.0(5) 0.0(5) 0.0(5)
Pb1 Fe1 Bi1 5_4455 5_4545 110.5(6) 107.5(5) 119.6(7)
Pb1 Fe1 Bi1 5_4455 5_4555 68.0(4) 63.5(4) 72.6(5)
Pb1 Fe1 Bi1 5_4455 5_5445 111.7(3) 110.4(3) 114.9(3)
Pb1 Fe1 Bi1 5_4455 5_5455 68.4(6) 60.2(5) 73.2(5)
Pb1 Fe1 Bi1 5_4455 5_5545 174.7(6) 172.5(7) 180.0(5)
Pb1 Fe1 Bi1 5_4455 5_5555 105.5(6) 93.5(5) 113.8(6)
Pb1 Fe1 O1 5_4455 1_5455 58.0(11) 44.6(12) 73.5(10)
Pb1 Fe1 O1 5_4455 . 124.9(12) 108.8(11) 139.0(11)
Pb1 Fe1 O1 5_4455 5_4445 80.2(9) 78.5(9) 81.0(9)
Pb1 Fe1 O1 5_4455 5_5445 136.1(6) 135.4(6) 136.7(6)
Pb1 Fe1 O1 5_4455 5_5455 107.0(8) 106.1(8) 108.0(8)
Pb1 Fe1 O2 5_4455 1_4555 55.7(12) 42.2(10) 75.9(15)
Pb1 Fe1 O2 5_4455 . 124.5(13) 110.3(15) 133.0(12)
Pb1 Fe1 O3 5_4455 1_5545 126.8(11) 122.8(13) 133.8(8)
Pb1 Fe1 O3 5_4455 . 52.4(11) 47.0(11) 55.8(10)
Pb1 Fe1 Pb1 5_4545 5_4555 73.2(6) 68.9(5) 83.6(5)
Pb1 Fe1 Pb1 5_4545 5_5445 105.5(6) 93.5(5) 113.8(7)
Pb1 Fe1 Pb1 5_4545 5_5455 176.6(6) 175.2(7) 180.0(5)
Pb1 Fe1 Pb1 5_4545 5_5545 68.4(6) 60.2(5) 73.2(6)
Pb1 Fe1 Pb1 5_4545 5_5555 110.3(3) 109.2(3) 113.0(4)
Pb1 Fe1 Bi1 5_4545 1_5565 132.8(5) 132.6(5) 133.3(4)
Pb1 Fe1 Bi1 5_4545 1_6555 113.3(5) 113.2(5) 113.4(5)
Pb1 Fe1 Bi1 5_4545 5_4445 68.7(4) 61.8(3) 72.4(5)
Pb1 Fe1 Bi1 5_4545 5_4455 110.5(6) 107.5(5) 119.6(6)
Pb1 Fe1 Bi1 5_4545 5_4545 0.0(5) 0.0(5) 0.0(5)
Pb1 Fe1 Bi1 5_4545 5_4555 73.4(6) 68.9(5) 83.6(5)
Pb1 Fe1 Bi1 5_4545 5_5445 105.5(6) 93.5(5) 113.8(7)
Pb1 Fe1 Bi1 5_4545 5_5455 176.6(6) 175.2(7) 180.0(5)
Pb1 Fe1 Bi1 5_4545 5_5545 68.4(6) 60.2(5) 73.2(6)
Pb1 Fe1 Bi1 5_4545 5_5555 110.3(3) 109.2(3) 113.0(3)
Pb1 Fe1 O1 5_4545 1_5455 125.8(12) 110.2(10) 135.7(12)
Pb1 Fe1 O1 5_4545 . 57.8(11) 41.3(11) 72.8(10)
Pb1 Fe1 O1 5_4545 5_4455 78.1(9) 77.7(8) 78.5(9)
Pb1 Fe1 O1 5_4545 5_5455 138.9(7) 138.2(7) 139.4(7)
Pb1 Fe1 O2 5_4545 1_4555 55.9(12) 46.4(11) 73.1(14)
Pb1 Fe1 O2 5_4545 . 125.6(13) 108.8(14) 136.6(12)
Pb1 Fe1 O3 5_4545 1_5545 53.1(11) 46.6(11) 58.1(10)
Pb1 Fe1 O3 5_4545 . 126.0(11) 122.7(11) 131.6(11)
Pb1 Fe1 Pb1 5_4555 5_5445 174.7(6) 172.5(7) 180.0(5)
Pb1 Fe1 Pb1 5_4555 5_5455 105.5(6) 93.5(5) 113.8(6)
Pb1 Fe1 Pb1 5_4555 5_5545 111.6(3) 110.4(3) 114.5(3)
Pb1 Fe1 Pb1 5_4555 5_5555 68.4(6) 60.2(5) 73.2(5)
Pb1 Fe1 Bi1 5_4555 1_4555 53.3(4) 52.8(4) 53.7(4)
Pb1 Fe1 Bi1 5_4555 1_5545 133.0(4) 132.2(5) 133.3(4)
Pb1 Fe1 Bi1 5_4555 1_5565 53.9(4) 53.1(4) 54.7(4)
Pb1 Fe1 Bi1 5_4555 5_4445 110.5(6) 107.5(5) 119.6(7)
Pb1 Fe1 Bi1 5_4555 5_4455 68.0(4) 63.5(4) 72.6(5)
Pb1 Fe1 Bi1 5_4555 5_4545 73.2(6) 68.9(5) 83.6(6)
Pb1 Fe1 Bi1 5_4555 5_4555 0.0(5) 0.0(5) 0.0(5)
Pb1 Fe1 Bi1 5_4555 5_5445 174.7(6) 172.5(7) 180.0(5)
Pb1 Fe1 Bi1 5_4555 5_5455 105.5(6) 93.5(5) 113.8(6)
Pb1 Fe1 Bi1 5_4555 5_5545 111.7(3) 110.4(3) 114.9(3)
Pb1 Fe1 Bi1 5_4555 5_5555 68.4(6) 60.2(5) 73.2(5)
Pb1 Fe1 O1 5_4555 1_5455 124.9(12) 108.8(11) 139.0(11)
Pb1 Fe1 O1 5_4555 . 58.0(11) 44.6(12) 73.5(10)
Pb1 Fe1 O1 5_4555 5_4445 80.2(9) 78.5(9) 81.0(9)
Pb1 Fe1 O1 5_4555 5_5445 136.1(6) 135.4(6) 136.7(6)
Pb1 Fe1 O1 5_4555 5_5455 107.0(8) 106.1(8) 108.0(8)
Pb1 Fe1 O2 5_4555 1_4555 55.7(12) 42.2(10) 75.9(15)
Pb1 Fe1 O2 5_4555 . 124.5(13) 110.3(15) 133.0(12)
Pb1 Fe1 O3 5_4555 1_5545 126.8(11) 122.8(13) 133.8(8)
Pb1 Fe1 O3 5_4555 . 52.4(11) 47.0(11) 55.8(10)
Pb1 Fe1 Pb1 5_5445 5_5455 73.2(6) 68.9(5) 83.6(6)
Pb1 Fe1 Pb1 5_5445 5_5545 68.0(4) 63.5(4) 72.6(5)
Pb1 Fe1 Pb1 5_5445 5_5555 110.5(6) 107.5(5) 119.6(7)
Pb1 Fe1 Bi1 5_5445 1_5545 53.9(4) 53.1(4) 54.7(4)
Pb1 Fe1 Bi1 5_5445 1_5565 133.0(4) 132.2(5) 133.3(4)
Pb1 Fe1 Bi1 5_5445 1_6555 53.3(4) 52.8(4) 53.7(4)
Pb1 Fe1 Bi1 5_5445 5_4445 68.4(6) 60.2(5) 73.2(5)
Pb1 Fe1 Bi1 5_5445 5_4455 111.7(3) 110.4(3) 114.9(3)
Pb1 Fe1 Bi1 5_5445 5_4545 105.5(6) 93.5(5) 113.8(6)
Pb1 Fe1 Bi1 5_5445 5_4555 174.7(6) 172.5(7) 180.0(5)
Pb1 Fe1 Bi1 5_5445 5_5445 0.0(5) 0.0(5) 0.0(5)
Pb1 Fe1 Bi1 5_5445 5_5455 73.2(6) 68.9(5) 83.6(6)
Pb1 Fe1 Bi1 5_5445 5_5545 68.0(4) 63.5(4) 72.6(5)
Pb1 Fe1 Bi1 5_5445 5_5555 110.5(6) 107.5(5) 119.6(7)
Pb1 Fe1 O1 5_5445 1_5455 58.0(11) 44.6(12) 73.5(10)
Pb1 Fe1 O1 5_5445 . 124.9(12) 108.8(11) 139.0(11)
Pb1 Fe1 O1 5_5445 5_4445 107.0(8) 106.1(8) 108.0(8)
Pb1 Fe1 O1 5_5445 5_4455 136.1(6) 135.4(6) 136.7(6)
Pb1 Fe1 O1 5_5445 5_5455 80.2(9) 78.5(9) 81.0(9)
Pb1 Fe1 O2 5_5445 1_4555 124.5(13) 110.3(15) 133.0(12)
Pb1 Fe1 O2 5_5445 . 55.7(12) 42.2(10) 75.9(15)
Pb1 Fe1 O3 5_5445 1_5545 52.4(11) 47.0(11) 55.8(10)
Pb1 Fe1 O3 5_5445 . 126.8(11) 122.8(13) 133.8(8)
Pb1 Fe1 Pb1 5_5455 5_5545 110.5(6) 107.5(5) 119.6(6)
Pb1 Fe1 Pb1 5_5455 5_5555 68.7(4) 61.8(3) 72.4(5)
Pb1 Fe1 Bi1 5_5455 1_4555 113.3(5) 113.2(5) 113.4(5)
Pb1 Fe1 Bi1 5_5455 1_5545 132.8(5) 132.6(5) 133.3(4)
Pb1 Fe1 Bi1 5_5455 5_4445 110.3(3) 109.2(3) 113.0(3)
Pb1 Fe1 Bi1 5_5455 5_4455 68.4(6) 60.2(5) 73.2(6)
Pb1 Fe1 Bi1 5_5455 5_4545 176.6(6) 175.2(7) 180.0(5)
Pb1 Fe1 Bi1 5_5455 5_4555 105.5(6) 93.5(5) 113.8(7)
Pb1 Fe1 Bi1 5_5455 5_5445 73.4(6) 68.9(5) 83.6(5)
Pb1 Fe1 Bi1 5_5455 5_5455 0.0(5) 0.0(5) 0.0(5)
Pb1 Fe1 Bi1 5_5455 5_5545 110.5(6) 107.5(5) 119.6(6)
Pb1 Fe1 Bi1 5_5455 5_5555 68.7(4) 61.8(3) 72.4(5)
Pb1 Fe1 O1 5_5455 1_5455 57.8(11) 41.3(11) 72.8(10)
Pb1 Fe1 O1 5_5455 . 125.8(12) 110.2(10) 135.7(12)
Pb1 Fe1 O1 5_5455 5_4445 138.9(7) 138.2(7) 139.4(7)
Pb1 Fe1 O1 5_5455 5_5445 78.1(9) 77.7(8) 78.5(9)
Pb1 Fe1 O2 5_5455 1_4555 125.6(13) 108.8(14) 136.6(12)
Pb1 Fe1 O2 5_5455 . 55.9(12) 46.4(11) 73.1(14)
Pb1 Fe1 O3 5_5455 1_5545 126.0(11) 122.7(11) 131.6(11)
Pb1 Fe1 O3 5_5455 . 53.1(11) 46.6(11) 58.1(10)
Pb1 Fe1 Pb1 5_5545 5_5555 73.2(6) 68.9(5) 83.6(6)
Pb1 Fe1 Bi1 5_5545 1_5545 53.9(4) 53.1(4) 54.7(4)
Pb1 Fe1 Bi1 5_5545 1_5565 133.0(4) 132.2(5) 133.3(4)
Pb1 Fe1 Bi1 5_5545 1_6555 53.3(4) 52.8(4) 53.7(4)
Pb1 Fe1 Bi1 5_5545 5_4445 105.5(6) 93.5(5) 113.8(6)
Pb1 Fe1 Bi1 5_5545 5_4455 174.7(6) 172.5(7) 180.0(5)
Pb1 Fe1 Bi1 5_5545 5_4545 68.4(6) 60.2(5) 73.2(5)
Pb1 Fe1 Bi1 5_5545 5_4555 111.7(3) 110.4(3) 114.9(3)
Pb1 Fe1 Bi1 5_5545 5_5445 68.0(4) 63.5(4) 72.6(5)
Pb1 Fe1 Bi1 5_5545 5_5455 110.5(6) 107.5(5) 119.6(7)
Pb1 Fe1 Bi1 5_5545 5_5545 0.0(5) 0.0(5) 0.0(5)
Pb1 Fe1 Bi1 5_5545 5_5555 73.2(6) 68.9(5) 83.6(6)
Pb1 Fe1 O1 5_5545 1_5455 124.9(12) 108.8(11) 139.0(11)
Pb1 Fe1 O1 5_5545 . 58.0(11) 44.6(12) 73.5(10)
Pb1 Fe1 O1 5_5545 5_4445 107.0(8) 106.1(8) 108.0(8)
Pb1 Fe1 O1 5_5545 5_4455 136.1(6) 135.4(6) 136.7(6)
Pb1 Fe1 O1 5_5545 5_5455 80.2(9) 78.5(9) 81.0(9)
Pb1 Fe1 O2 5_5545 1_4555 124.5(13) 110.3(15) 133.0(12)
Pb1 Fe1 O2 5_5545 . 55.7(12) 42.2(10) 75.9(15)
Pb1 Fe1 O3 5_5545 1_5545 52.4(11) 47.0(11) 55.8(10)
Pb1 Fe1 O3 5_5545 . 126.8(11) 122.8(13) 133.8(8)
Pb1 Fe1 Bi1 5_5555 1_4555 113.3(5) 113.2(5) 113.4(5)
Pb1 Fe1 Bi1 5_5555 1_5545 132.8(5) 132.6(5) 133.3(4)
Pb1 Fe1 Bi1 5_5555 5_4445 176.6(6) 175.2(7) 180.0(5)
Pb1 Fe1 Bi1 5_5555 5_4455 105.5(6) 93.5(5) 113.8(7)
Pb1 Fe1 Bi1 5_5555 5_4545 110.3(3) 109.2(3) 113.0(3)
Pb1 Fe1 Bi1 5_5555 5_4555 68.4(6) 60.2(5) 73.2(6)
Pb1 Fe1 Bi1 5_5555 5_5445 110.5(6) 107.5(5) 119.6(6)
Pb1 Fe1 Bi1 5_5555 5_5455 68.7(4) 61.8(3) 72.4(5)
Pb1 Fe1 Bi1 5_5555 5_5545 73.4(6) 68.9(5) 83.6(5)
Pb1 Fe1 Bi1 5_5555 5_5555 0.0(5) 0.0(5) 0.0(5)
Pb1 Fe1 O1 5_5555 1_5455 125.8(12) 110.2(10) 135.7(12)
Pb1 Fe1 O1 5_5555 . 57.8(11) 41.3(11) 72.8(10)
Pb1 Fe1 O1 5_5555 5_4445 138.9(7) 138.2(7) 139.4(7)
Pb1 Fe1 O1 5_5555 5_5445 78.1(9) 77.7(8) 78.5(9)
Pb1 Fe1 O2 5_5555 1_4555 125.6(13) 108.8(14) 136.6(12)
Pb1 Fe1 O2 5_5555 . 55.9(12) 46.4(11) 73.1(14)
Pb1 Fe1 O3 5_5555 1_5545 126.0(11) 122.7(11) 131.6(11)
Pb1 Fe1 O3 5_5555 . 53.1(11) 46.6(11) 58.1(10)
Bi1 Fe1 Bi1 1_4555 1_5545 99.7(5) 99.5(5) 100.0(5)
Bi1 Fe1 Bi1 1_4555 5_4455 53.3(5) 52.8(5) 53.7(5)
Bi1 Fe1 Bi1 1_4555 5_4555 53.3(5) 52.8(5) 53.7(5)
Bi1 Fe1 Bi1 1_4555 5_5445 133.0(5) 133.0(5) 133.0(5)
Bi1 Fe1 Bi1 1_4555 5_5455 113.3(5) 113.2(5) 113.4(5)
Bi1 Fe1 Bi1 1_4555 5_5545 133.0(5) 133.0(5) 133.0(5)
Bi1 Fe1 Bi1 1_4555 5_5555 113.3(5) 113.2(5) 113.4(5)
Bi1 Fe1 O1 1_4555 1_5455 95.9(13) 95.0(13) 96.8(13)
Bi1 Fe1 O1 1_4555 . 95.9(13) 95.0(13) 96.8(13)
Bi1 Fe1 O1 1_4555 5_4445 34.3(10) 33.5(10) 35.0(10)
Bi1 Fe1 O1 1_4555 5_5445 166.4(10) 166.1(10) 166.9(10)
Bi1 Fe1 O3 1_4555 . 80.8(16) 80.6(16) 80.9(16)
Bi1 Fe1 Bi1 1_5545 5_4455 133.0(5) 132.3(5) 133.3(5)
Bi1 Fe1 Bi1 1_5545 5_4555 133.0(5) 132.3(5) 133.3(5)
Bi1 Fe1 Bi1 1_5545 5_5445 53.5(5) 52.4(5) 54.7(5)
Bi1 Fe1 Bi1 1_5545 5_5455 132.8(5) 132.6(5) 133.3(5)
Bi1 Fe1 Bi1 1_5545 5_5545 53.5(5) 52.4(5) 54.7(5)
Bi1 Fe1 Bi1 1_5545 5_5555 132.8(5) 132.6(5) 133.3(5)
Bi1 Fe1 O1 1_5545 1_5455 72.5(8) 72.3(8) 72.9(8)
Bi1 Fe1 O1 1_5545 . 72.5(8) 72.3(8) 72.9(8)
Bi1 Fe1 O1 1_5545 5_4445 65.4(10) 64.9(10) 66.0(10)
Bi1 Fe1 O1 1_5545 5_5445 66.7(10) 66.1(10) 67.4(10)
Bi1 Fe1 O2 1_5545 . 74.1(17) 72.4(16) 75.8(17)
Bi1 Fe1 O3 1_5545 . 179.5(16) 179.2(16) 179.8(16)
Bi1 Fe1 Bi1 1_5565 1_6555 99.7(5) 99.5(5) 100.0(5)
Bi1 Fe1 Bi1 1_5565 5_4445 132.8(5) 132.6(5) 133.3(5)
Bi1 Fe1 Bi1 1_5565 5_4455 53.5(5) 52.4(5) 54.7(5)
Bi1 Fe1 Bi1 1_5565 5_4545 132.8(5) 132.6(5) 133.3(5)
Bi1 Fe1 Bi1 1_5565 5_4555 53.5(5) 52.4(5) 54.7(5)
Bi1 Fe1 Bi1 1_5565 5_5445 133.0(5) 132.3(5) 133.3(5)
Bi1 Fe1 Bi1 1_5565 5_5545 133.0(5) 132.3(5) 133.3(5)
Bi1 Fe1 O1 1_5565 1_5455 72.5(8) 72.3(8) 72.9(8)
Bi1 Fe1 O1 1_5565 . 72.5(8) 72.3(8) 72.9(8)
Bi1 Fe1 O1 1_5565 5_4455 66.7(10) 66.1(10) 67.4(10)
Bi1 Fe1 O1 1_5565 5_5455 65.4(10) 64.9(10) 66.0(10)
Bi1 Fe1 O2 1_5565 1_4555 74.1(17) 72.4(16) 75.8(17)
Bi1 Fe1 O3 1_5565 1_5545 179.5(16) 179.2(16) 179.8(16)
Bi1 Fe1 Bi1 1_6555 5_4445 113.3(5) 113.2(5) 113.4(5)
Bi1 Fe1 Bi1 1_6555 5_4455 133.0(5) 133.0(5) 133.0(5)
Bi1 Fe1 Bi1 1_6555 5_4545 113.3(5) 113.2(5) 113.4(5)
Bi1 Fe1 Bi1 1_6555 5_4555 133.0(5) 133.0(5) 133.0(5)
Bi1 Fe1 Bi1 1_6555 5_5445 53.3(5) 52.8(5) 53.7(5)
Bi1 Fe1 Bi1 1_6555 5_5545 53.3(5) 52.8(5) 53.7(5)
Bi1 Fe1 O1 1_6555 1_5455 95.9(13) 95.0(13) 96.8(13)
Bi1 Fe1 O1 1_6555 . 95.9(13) 95.0(13) 96.8(13)
Bi1 Fe1 O1 1_6555 5_4455 166.4(10) 166.1(10) 166.9(10)
Bi1 Fe1 O1 1_6555 5_5455 34.3(10) 33.5(10) 35.0(10)
Bi1 Fe1 O3 1_6555 1_5545 80.8(16) 80.6(16) 80.9(16)
Bi1 Fe1 Bi1 5_4445 5_4455 73.4(6) 68.9(5) 83.6(5)
Bi1 Fe1 Bi1 5_4445 5_4545 68.7(4) 61.8(3) 72.4(5)
Bi1 Fe1 Bi1 5_4445 5_4555 110.5(6) 107.5(5) 119.6(6)
Bi1 Fe1 Bi1 5_4445 5_5445 68.4(6) 60.2(5) 73.2(6)
Bi1 Fe1 Bi1 5_4445 5_5455 110.3(3) 109.2(3) 113.0(4)
Bi1 Fe1 Bi1 5_4445 5_5545 105.5(6) 93.5(5) 113.8(7)
Bi1 Fe1 Bi1 5_4445 5_5555 176.6(6) 175.2(7) 180.0(5)
Bi1 Fe1 O1 5_4445 1_5455 57.8(11) 41.3(11) 72.8(10)
Bi1 Fe1 O1 5_4445 . 125.8(12) 110.2(10) 135.7(12)
Bi1 Fe1 O1 5_4445 5_4455 78.1(9) 77.8(8) 78.5(9)
Bi1 Fe1 O1 5_4445 5_5455 138.9(7) 138.2(7) 139.4(7)
Bi1 Fe1 O2 5_4445 1_4555 55.9(12) 46.4(11) 73.1(14)
Bi1 Fe1 O2 5_4445 . 125.6(13) 108.8(14) 136.6(12)
Bi1 Fe1 O3 5_4445 1_5545 53.1(11) 46.6(11) 58.1(10)
Bi1 Fe1 O3 5_4445 . 126.0(11) 122.7(11) 131.6(11)
Bi1 Fe1 Bi1 5_4455 5_4545 110.5(6) 107.5(5) 119.6(7)
Bi1 Fe1 Bi1 5_4455 5_4555 67.9(4) 63.5(4) 72.6(5)
Bi1 Fe1 Bi1 5_4455 5_5445 111.8(3) 110.4(3) 114.9(3)
Bi1 Fe1 Bi1 5_4455 5_5455 68.4(6) 60.2(5) 73.2(5)
Bi1 Fe1 Bi1 5_4455 5_5545 174.6(6) 172.5(7) 180.0(5)
Bi1 Fe1 Bi1 5_4455 5_5555 105.5(6) 93.5(5) 113.8(6)
Bi1 Fe1 O1 5_4455 1_5455 57.7(11) 44.5(12) 73.5(10)
Bi1 Fe1 O1 5_4455 . 124.6(12) 107.7(11) 138.9(11)
Bi1 Fe1 O1 5_4455 5_4445 80.2(9) 78.5(9) 81.0(9)
Bi1 Fe1 O1 5_4455 5_4455 38.5(5) 38.5(5) 38.5(5)
Bi1 Fe1 O1 5_4455 5_5445 136.1(6) 135.4(6) 136.8(6)
Bi1 Fe1 O1 5_4455 5_5455 106.7(8) 105.8(8) 108.0(8)
Bi1 Fe1 O2 5_4455 1_4555 55.7(12) 42.2(10) 75.9(15)
Bi1 Fe1 O2 5_4455 . 124.5(13) 110.3(15) 133.0(12)
Bi1 Fe1 O3 5_4455 1_5545 126.8(11) 122.8(13) 133.8(8)
Bi1 Fe1 O3 5_4455 . 52.4(11) 47.0(11) 55.8(10)
Bi1 Fe1 Bi1 5_4545 5_4555 73.4(6) 68.9(5) 83.6(5)
Bi1 Fe1 Bi1 5_4545 5_5445 105.5(6) 93.5(5) 113.8(7)
Bi1 Fe1 Bi1 5_4545 5_5455 176.6(6) 175.2(7) 180.0(5)
Bi1 Fe1 Bi1 5_4545 5_5545 68.4(6) 60.2(5) 73.2(6)
Bi1 Fe1 Bi1 5_4545 5_5555 110.3(3) 109.2(3) 113.0(4)
Bi1 Fe1 O1 5_4545 1_5455 125.8(12) 110.2(10) 135.7(12)
Bi1 Fe1 O1 5_4545 . 57.8(11) 41.3(11) 72.8(10)
Bi1 Fe1 O1 5_4545 5_4455 78.1(9) 77.8(8) 78.5(9)
Bi1 Fe1 O1 5_4545 5_5455 138.9(7) 138.2(7) 139.4(7)
Bi1 Fe1 O2 5_4545 1_4555 55.9(12) 46.4(11) 73.1(14)
Bi1 Fe1 O2 5_4545 . 125.6(13) 108.8(14) 136.6(12)
Bi1 Fe1 O3 5_4545 1_5545 53.1(11) 46.6(11) 58.1(10)
Bi1 Fe1 O3 5_4545 . 126.0(11) 122.7(11) 131.6(11)
Bi1 Fe1 Bi1 5_4555 5_5445 174.6(6) 172.5(7) 180.0(5)
Bi1 Fe1 Bi1 5_4555 5_5455 105.5(6) 93.5(5) 113.8(6)
Bi1 Fe1 Bi1 5_4555 5_5545 111.8(3) 110.4(3) 114.9(3)
Bi1 Fe1 Bi1 5_4555 5_5555 68.4(6) 60.2(5) 73.2(5)
Bi1 Fe1 O1 5_4555 1_5455 124.6(12) 107.7(11) 138.9(11)
Bi1 Fe1 O1 5_4555 . 57.7(11) 44.5(12) 73.5(10)
Bi1 Fe1 O1 5_4555 5_4445 80.2(9) 78.5(9) 81.0(9)
Bi1 Fe1 O1 5_4555 5_4455 38.5(5) 38.5(5) 38.5(5)
Bi1 Fe1 O1 5_4555 5_5445 136.1(6) 135.4(6) 136.8(6)
Bi1 Fe1 O1 5_4555 5_5455 106.7(8) 105.8(8) 108.0(8)
Bi1 Fe1 O2 5_4555 1_4555 55.7(12) 42.2(10) 75.9(15)
Bi1 Fe1 O2 5_4555 . 124.5(13) 110.3(15) 133.0(12)
Bi1 Fe1 O3 5_4555 1_5545 126.8(11) 122.8(13) 133.8(8)
Bi1 Fe1 O3 5_4555 . 52.4(11) 47.0(11) 55.8(10)
Bi1 Fe1 Bi1 5_5445 5_5455 73.4(6) 68.9(5) 83.6(6)
Bi1 Fe1 Bi1 5_5445 5_5545 67.9(4) 63.5(4) 72.6(5)
Bi1 Fe1 Bi1 5_5445 5_5555 110.5(6) 107.5(5) 119.6(7)
Bi1 Fe1 O1 5_5445 1_5455 57.7(11) 44.5(12) 73.5(10)
Bi1 Fe1 O1 5_5445 . 124.6(12) 107.7(11) 138.9(11)
Bi1 Fe1 O1 5_5445 5_4445 106.7(8) 105.8(8) 108.0(8)
Bi1 Fe1 O1 5_5445 5_4455 136.1(6) 135.4(6) 136.8(6)
Bi1 Fe1 O1 5_5445 5_5445 38.5(5) 38.5(5) 38.5(5)
Bi1 Fe1 O1 5_5445 5_5455 80.2(9) 78.5(9) 81.0(9)
Bi1 Fe1 O2 5_5445 1_4555 124.5(13) 110.3(15) 133.0(12)
Bi1 Fe1 O2 5_5445 . 55.7(12) 42.2(10) 75.9(15)
Bi1 Fe1 O3 5_5445 1_5545 52.4(11) 47.0(11) 55.8(10)
Bi1 Fe1 O3 5_5445 . 126.8(11) 122.8(13) 133.8(8)
Bi1 Fe1 Bi1 5_5455 5_5545 110.5(6) 107.5(5) 119.6(6)
Bi1 Fe1 Bi1 5_5455 5_5555 68.7(4) 61.8(3) 72.4(5)
Bi1 Fe1 O1 5_5455 1_5455 57.8(11) 41.3(11) 72.8(10)
Bi1 Fe1 O1 5_5455 . 125.8(12) 110.2(10) 135.7(12)
Bi1 Fe1 O1 5_5455 5_4445 138.9(7) 138.2(7) 139.4(7)
Bi1 Fe1 O1 5_5455 5_5445 78.1(9) 77.8(8) 78.5(9)
Bi1 Fe1 O2 5_5455 1_4555 125.6(13) 108.8(14) 136.6(12)
Bi1 Fe1 O2 5_5455 . 55.9(12) 46.4(11) 73.1(14)
Bi1 Fe1 O3 5_5455 1_5545 126.0(11) 122.7(11) 131.6(11)
Bi1 Fe1 O3 5_5455 . 53.1(11) 46.6(11) 58.1(10)
Bi1 Fe1 Bi1 5_5545 5_5555 73.4(6) 68.9(5) 83.6(6)
Bi1 Fe1 O1 5_5545 1_5455 124.6(12) 107.7(11) 138.9(11)
Bi1 Fe1 O1 5_5545 . 57.7(11) 44.5(12) 73.5(10)
Bi1 Fe1 O1 5_5545 5_4445 106.7(8) 105.8(8) 108.0(8)
Bi1 Fe1 O1 5_5545 5_4455 136.1(6) 135.4(6) 136.8(6)
Bi1 Fe1 O1 5_5545 5_5445 38.5(5) 38.5(5) 38.5(5)
Bi1 Fe1 O1 5_5545 5_5455 80.2(9) 78.5(9) 81.0(9)
Bi1 Fe1 O2 5_5545 1_4555 124.5(13) 110.3(15) 133.0(12)
Bi1 Fe1 O2 5_5545 . 55.7(12) 42.2(10) 75.9(15)
Bi1 Fe1 O3 5_5545 1_5545 52.4(11) 47.0(11) 55.8(10)
Bi1 Fe1 O3 5_5545 . 126.8(11) 122.8(13) 133.8(8)
Bi1 Fe1 O1 5_5555 1_5455 125.8(12) 110.2(10) 135.7(12)
Bi1 Fe1 O1 5_5555 . 57.8(11) 41.3(11) 72.8(10)
Bi1 Fe1 O1 5_5555 5_4445 138.9(7) 138.2(7) 139.4(7)
Bi1 Fe1 O1 5_5555 5_5445 78.1(9) 77.8(8) 78.5(9)
Bi1 Fe1 O2 5_5555 1_4555 125.6(13) 108.8(14) 136.6(12)
Bi1 Fe1 O2 5_5555 . 55.9(12) 46.4(11) 73.1(14)
Bi1 Fe1 O3 5_5555 1_5545 126.0(11) 122.7(11) 131.6(11)
Bi1 Fe1 O3 5_5555 . 53.1(11) 46.6(11) 58.1(10)
O1 Fe1 O1 1_5455 . 155.7(11) 144.4(9) 180.0(5)
O1 Fe1 O1 1_5455 5_4445 84.4(6) 83.0(7) 86.9(5)
O1 Fe1 O1 1_5455 5_4455 80.4(5) 79.7(4) 81.1(5)
O1 Fe1 O1 1_5455 5_5445 80.4(5) 79.7(4) 81.1(5)
O1 Fe1 O1 1_5455 5_5455 84.4(6) 83.0(7) 86.9(5)
O1 Fe1 O2 1_5455 1_4555 88.1(8) 83.3(9) 91.2(9)
O1 Fe1 O2 1_5455 . 88.1(8) 83.3(9) 91.2(9)
O1 Fe1 O3 1_5455 1_5545 92.3(5) 72.6(6) 107.7(4)
O1 Fe1 O3 1_5455 . 92.3(5) 72.6(6) 107.7(4)
O1 Fe1 O1 . 5_4445 84.4(6) 83.0(7) 86.9(5)
O1 Fe1 O1 . 5_4455 80.4(5) 79.7(4) 81.1(5)
O1 Fe1 O1 . 5_5445 80.4(5) 79.7(4) 81.1(5)
O1 Fe1 O1 . 5_5455 84.4(6) 83.0(7) 86.9(5)
O1 Fe1 O2 . 1_4555 88.1(8) 83.3(9) 91.2(9)
O1 Fe1 O2 . . 88.1(8) 83.3(9) 91.2(9)
O1 Fe1 O3 . 1_5545 92.3(5) 72.6(6) 107.7(4)
O1 Fe1 O3 . . 92.3(5) 72.6(6) 107.7(4)
O1 Fe1 O1 5_4445 5_5445 132.1(11) 131.0(11) 133.4(11)
O1 Fe1 O2 5_4445 . 139.5(17) 137.4(17) 141.8(17)
O1 Fe1 O3 5_4445 . 115.1(17) 114.1(17) 115.8(17)
O1 Fe1 O1 5_4455 5_5455 132.1(11) 131.0(11) 133.4(11)
O1 Fe1 O3 5_4455 1_5545 112.8(16) 112.5(16) 113.1(16)
O1 Fe1 O3 5_5445 . 112.8(16) 112.5(16) 113.1(16)
O1 Fe1 O2 5_5455 1_4555 139.5(17) 137.4(17) 141.8(17)
O1 Fe1 O3 5_5455 1_5545 115.1(17) 114.1(17) 115.8(17)
O2 Fe1 O2 1_4555 . 166(2) 146(2) 180.0(5)
O2 Fe1 O3 1_4555 1_5545 90.1(18) 71.2(13) 106.8(18)
O2 Fe1 O3 1_4555 . 91.0(18) 74.5(16) 111.6(19)
O2 Fe1 O3 . 1_5545 91.0(18) 74.5(16) 111.6(19)
O2 Fe1 O3 . . 90.1(18) 71.2(13) 106.8(18)
O3 Fe1 O3 1_5545 . 178.3(17) 177.2(18) 180.0(5)
Fe1 Pb1 Fe1 1_4555 1_5545 99.0(4) 98.7(4) 99.5(4)
Fe1 Pb1 Fe1 1_4555 5_4455 47.5(3) 46.9(3) 48.0(3)
Fe1 Pb1 Fe1 1_4555 5_4555 47.5(3) 46.9(3) 48.0(3)
Fe1 Pb1 Fe1 1_4555 5_5445 126.8(4) 126.7(4) 127.0(4)
Fe1 Pb1 Fe1 1_4555 5_5455 114.4(4) 111.9(4) 116.5(5)
Fe1 Pb1 Fe1 1_4555 5_5545 126.8(4) 126.7(4) 127.0(4)
Fe1 Pb1 Fe1 1_4555 5_5555 114.4(4) 111.9(4) 116.5(5)
Fe1 Pb1 Pb1 1_4555 1_5455 90.0(5) 90.0(5) 90.0(5)
Fe1 Pb1 Pb1 1_4555 1_5655 90.0(5) 90.0(5) 90.0(5)
Fe1 Pb1 Pb1 1_4555 1_6555 168.7(6) 166.9(6) 170.0(6)
Fe1 Pb1 Pb1 1_4555 5_4445 58.2(5) 57.8(6) 58.5(5)
Fe1 Pb1 Pb1 1_4555 5_4545 58.2(5) 57.8(6) 58.5(5)
Fe1 Pb1 Bi1 1_4555 1_5455 90.0(5) 90.0(5) 90.0(5)
Fe1 Pb1 Bi1 1_4555 . 0(3000) 0(2000) 0(3000)
Fe1 Pb1 Bi1 1_4555 1_5655 90.0(5) 90.0(5) 90.0(5)
Fe1 Pb1 Bi1 1_4555 1_6555 168.6(6) 166.9(6) 170.0(6)
Fe1 Pb1 Bi1 1_4555 5_4445 58.2(5) 57.8(6) 58.5(5)
Fe1 Pb1 Bi1 1_4555 5_4545 58.2(5) 57.8(6) 58.5(5)
Fe1 Pb1 O1 1_4555 1_5445 97.3(7) 97.2(7) 97.4(7)
Fe1 Pb1 O1 1_4555 1_5545 97.3(7) 97.2(7) 97.4(7)
Fe1 Pb1 O1 1_4555 5_4455 26.6(8) 25.7(8) 27.2(8)
Fe1 Pb1 O1 1_4555 5_5445 131.0(7) 130.2(8) 132.3(7)
Fe1 Pb1 O1 1_4555 5_5455 129.0(11) 125.7(11) 131.8(11)
Fe1 Pb1 O2 1_4555 1_4545 68.7(10) 68.4(10) 68.9(10)
Fe1 Pb1 O2 1_4555 5_4455 81.5(15) 80.0(15) 82.8(16)
Fe1 Pb1 O2 1_4555 5_4555 81.5(15) 80.0(15) 82.8(16)
Fe1 Pb1 O3 1_4555 5_5445 133.4(8) 132.6(8) 134.2(8)
Fe1 Pb1 O3 1_4555 5_5545 133.4(8) 132.6(8) 134.2(8)
Fe1 Pb1 Fe1 1_5545 5_4445 46.9(3) 46.8(3) 47.0(3)
Fe1 Pb1 Fe1 1_5545 5_4455 126.2(4) 125.8(5) 126.3(4)
Fe1 Pb1 Fe1 1_5545 5_4545 46.9(3) 46.8(3) 47.0(3)
Fe1 Pb1 Fe1 1_5545 5_4555 126.2(4) 125.8(5) 126.3(4)
Fe1 Pb1 Fe1 1_5545 5_5445 47.1(3) 46.6(3) 48.1(3)
Fe1 Pb1 Fe1 1_5545 5_5455 127.6(4) 124.2(5) 131.7(4)
Fe1 Pb1 Fe1 1_5545 5_5545 47.1(3) 46.6(3) 48.1(3)
Fe1 Pb1 Fe1 1_5545 5_5555 127.6(4) 124.2(5) 131.7(4)
Fe1 Pb1 Pb1 1_5545 1_4555 88.2(6) 87.8(6) 88.6(6)
Fe1 Pb1 Pb1 1_5545 1_5455 90.0(5) 90.0(5) 90.0(5)
Fe1 Pb1 Pb1 1_5545 1_5655 90.0(5) 90.0(5) 90.0(5)
Fe1 Pb1 Pb1 1_5545 1_6555 91.3(6) 89.1(6) 94.4(6)
Fe1 Pb1 Pb1 1_5545 5_4445 57.5(5) 57.0(5) 58.4(5)
Fe1 Pb1 Pb1 1_5545 5_4545 57.5(5) 57.0(5) 58.4(5)
Fe1 Pb1 Bi1 1_5545 1_4555 88.2(6) 87.8(6) 88.6(6)
Fe1 Pb1 Bi1 1_5545 1_5455 90.0(5) 90.0(5) 90.0(5)
Fe1 Pb1 Bi1 1_5545 . 0(3000) 0(2000) 0(4000)
Fe1 Pb1 Bi1 1_5545 1_5655 90.0(5) 90.0(5) 90.0(5)
Fe1 Pb1 Bi1 1_5545 1_6555 91.3(6) 89.1(6) 94.4(6)
Fe1 Pb1 Bi1 1_5545 5_4445 57.5(5) 57.0(5) 58.4(5)
Fe1 Pb1 Bi1 1_5545 5_4545 57.5(5) 57.0(5) 58.4(5)
Fe1 Pb1 O1 1_5545 1_5445 30.3(3) 30.0(3) 31.0(2)
Fe1 Pb1 O1 1_5545 1_5545 30.3(3) 30.0(3) 31.0(2)
Fe1 Pb1 O1 1_5545 5_4445 30.0(7) 29.7(7) 30.3(7)
Fe1 Pb1 O1 1_5545 5_4455 125.3(9) 124.7(10) 125.9(9)
Fe1 Pb1 O1 1_5545 5_5445 31.4(7) 30.1(7) 33.7(7)
Fe1 Pb1 O1 1_5545 5_5455 130.2(11) 126.0(12) 135.7(11)
Fe1 Pb1 O2 1_5545 1_4545 30.4(10) 30.2(10) 30.6(10)
Fe1 Pb1 O2 1_5545 5_4455 128.0(11) 127.9(11) 128.1(11)
Fe1 Pb1 O2 1_5545 5_4555 128.0(11) 127.9(11) 128.1(11)
Fe1 Pb1 O3 1_5545 5_4445 75.6(9) 75.5(9) 75.7(9)
Fe1 Pb1 O3 1_5545 5_4545 75.6(9) 75.5(9) 75.7(9)
Fe1 Pb1 O3 1_5545 5_5445 77.2(9) 76.0(9) 79.3(9)
Fe1 Pb1 O3 1_5545 5_5545 77.2(9) 76.0(9) 79.3(9)
Fe1 Pb1 Fe1 1_5565 1_6555 99.0(4) 98.7(4) 99.5(4)
Fe1 Pb1 Fe1 1_5565 5_4445 127.6(4) 124.2(5) 131.7(4)
Fe1 Pb1 Fe1 1_5565 5_4455 47.1(3) 46.6(3) 48.1(3)
Fe1 Pb1 Fe1 1_5565 5_4545 127.6(4) 124.2(5) 131.7(4)
Fe1 Pb1 Fe1 1_5565 5_4555 47.1(3) 46.6(3) 48.1(3)
Fe1 Pb1 Fe1 1_5565 5_5445 126.2(4) 125.8(5) 126.3(4)
Fe1 Pb1 Fe1 1_5565 5_5455 46.9(3) 46.8(3) 47.0(3)
Fe1 Pb1 Fe1 1_5565 5_5545 126.2(4) 125.8(5) 126.3(4)
Fe1 Pb1 Fe1 1_5565 5_5555 46.9(3) 46.8(3) 47.0(3)
Fe1 Pb1 Pb1 1_5565 1_4555 91.3(6) 89.1(6) 94.4(6)
Fe1 Pb1 Pb1 1_5565 1_5455 90.0(5) 90.0(5) 90.0(5)
Fe1 Pb1 Pb1 1_5565 1_5655 90.0(5) 90.0(5) 90.0(5)
Fe1 Pb1 Pb1 1_5565 1_6555 88.2(6) 87.8(6) 88.6(6)
Fe1 Pb1 Pb1 1_5565 5_5455 57.5(5) 57.0(5) 58.4(5)
Fe1 Pb1 Pb1 1_5565 5_5555 57.5(5) 57.0(5) 58.4(5)
Fe1 Pb1 Bi1 1_5565 1_4555 91.3(6) 89.1(6) 94.4(6)
Fe1 Pb1 Bi1 1_5565 1_5455 90.0(5) 90.0(5) 90.0(5)
Fe1 Pb1 Bi1 1_5565 . 0(3000) 0(2000) 0(4000)
Fe1 Pb1 Bi1 1_5565 1_5655 90.0(5) 90.0(5) 90.0(5)
Fe1 Pb1 Bi1 1_5565 1_6555 88.2(6) 87.8(6) 88.6(6)
Fe1 Pb1 Bi1 1_5565 5_5455 57.5(5) 57.0(5) 58.4(5)
Fe1 Pb1 Bi1 1_5565 5_5555 57.5(5) 57.0(5) 58.4(5)
Fe1 Pb1 O1 1_5565 1_5465 30.3(3) 30.0(3) 31.0(2)
Fe1 Pb1 O1 1_5565 1_5565 30.3(3) 30.0(3) 31.0(2)
Fe1 Pb1 O1 1_5565 5_4445 130.2(11) 126.0(12) 135.7(11)
Fe1 Pb1 O1 1_5565 5_4455 31.4(7) 30.1(7) 33.7(7)
Fe1 Pb1 O1 1_5565 5_5445 125.3(9) 124.7(10) 125.9(9)
Fe1 Pb1 O1 1_5565 5_5455 30.0(7) 29.7(7) 30.3(7)
Fe1 Pb1 O2 1_5565 1_5565 30.4(10) 30.2(10) 30.6(10)
Fe1 Pb1 O2 1_5565 5_4445 128.0(11) 127.9(11) 128.1(11)
Fe1 Pb1 O2 1_5565 5_4545 128.0(11) 127.9(11) 128.1(11)
Fe1 Pb1 O3 1_5565 5_4445 77.2(9) 76.0(9) 79.3(9)
Fe1 Pb1 O3 1_5565 5_4545 77.2(9) 76.0(9) 79.3(9)
Fe1 Pb1 O3 1_5565 5_5445 75.6(9) 75.5(9) 75.7(9)
Fe1 Pb1 O3 1_5565 5_5545 75.6(9) 75.5(9) 75.7(9)
Fe1 Pb1 Fe1 1_6555 5_4445 114.4(4) 111.9(4) 116.5(5)
Fe1 Pb1 Fe1 1_6555 5_4455 126.8(4) 126.7(4) 127.0(4)
Fe1 Pb1 Fe1 1_6555 5_4545 114.4(4) 111.9(4) 116.5(5)
Fe1 Pb1 Fe1 1_6555 5_4555 126.8(4) 126.7(4) 127.0(4)
Fe1 Pb1 Fe1 1_6555 5_5445 47.5(3) 46.9(3) 48.0(3)
Fe1 Pb1 Fe1 1_6555 5_5545 47.5(3) 46.9(3) 48.0(3)
Fe1 Pb1 Pb1 1_6555 1_4555 168.7(6) 166.9(6) 170.0(6)
Fe1 Pb1 Pb1 1_6555 1_5455 90.0(5) 90.0(5) 90.0(5)
Fe1 Pb1 Pb1 1_6555 1_5655 90.0(5) 90.0(5) 90.0(5)
Fe1 Pb1 Pb1 1_6555 5_5455 58.2(5) 57.8(6) 58.5(5)
Fe1 Pb1 Pb1 1_6555 5_5555 58.2(5) 57.8(6) 58.5(5)
Fe1 Pb1 Bi1 1_6555 1_4555 168.6(6) 166.9(6) 170.0(6)
Fe1 Pb1 Bi1 1_6555 1_5455 90.0(5) 90.0(5) 90.0(5)
Fe1 Pb1 Bi1 1_6555 . 0(3000) 0(2000) 0(3000)
Fe1 Pb1 Bi1 1_6555 1_5655 90.0(5) 90.0(5) 90.0(5)
Fe1 Pb1 Bi1 1_6555 5_5455 58.2(5) 57.8(6) 58.5(5)
Fe1 Pb1 Bi1 1_6555 5_5555 58.2(5) 57.8(6) 58.5(5)
Fe1 Pb1 O1 1_6555 1_5465 97.3(7) 97.2(7) 97.4(7)
Fe1 Pb1 O1 1_6555 1_5565 97.3(7) 97.2(7) 97.4(7)
Fe1 Pb1 O1 1_6555 5_4445 129.0(11) 125.7(11) 131.8(11)
Fe1 Pb1 O1 1_6555 5_4455 131.0(7) 130.2(8) 132.3(7)
Fe1 Pb1 O1 1_6555 5_5445 26.6(8) 25.7(8) 27.2(8)
Fe1 Pb1 O2 1_6555 1_5565 68.7(10) 68.4(10) 68.9(10)
Fe1 Pb1 O2 1_6555 5_4445 81.5(15) 80.0(15) 82.8(16)
Fe1 Pb1 O2 1_6555 5_4545 81.5(15) 80.0(15) 82.8(16)
Fe1 Pb1 O3 1_6555 5_4445 133.4(8) 132.6(8) 134.2(8)
Fe1 Pb1 O3 1_6555 5_4545 133.4(8) 132.6(8) 134.2(8)
Fe1 Pb1 Fe1 5_4445 5_4455 74.7(4) 71.0(3) 83.7(3)
Fe1 Pb1 Fe1 5_4445 5_4545 68.7(4) 61.8(3) 72.4(6)
Fe1 Pb1 Fe1 5_4445 5_4555 111.5(6) 108.0(5) 121.1(5)
Fe1 Pb1 Fe1 5_4445 5_5445 68.8(4) 60.8(4) 73.6(4)
Fe1 Pb1 Fe1 5_4445 5_5455 111.0(2) 110.5(2) 112.8(2)
Fe1 Pb1 Fe1 5_4445 5_5545 105.9(5) 93.3(4) 114.4(8)
Fe1 Pb1 Fe1 5_4445 5_5555 172.6(6) 169.7(9) 180.0(5)
Fe1 Pb1 Pb1 5_4445 1_4555 56.2(5) 53.4(5) 58.9(6)
Fe1 Pb1 Pb1 5_4445 1_5455 55.7(5) 53.8(5) 59.1(5)
Fe1 Pb1 Pb1 5_4445 1_5545 53.6(4) 48.7(4) 57.7(5)
Fe1 Pb1 Pb1 5_4445 1_5565 126.7(5) 120.6(7) 133.3(5)
Fe1 Pb1 Pb1 5_4445 1_5655 124.3(6) 120.9(6) 126.2(8)
Fe1 Pb1 Pb1 5_4445 1_6555 123.9(5) 119.9(7) 127.6(7)
Fe1 Pb1 Pb1 5_4445 5_5455 109.0(3) 108.9(3) 109.2(3)
Fe1 Pb1 Pb1 5_4445 5_5555 172.2(7) 169.6(7) 174.0(8)
Fe1 Pb1 Bi1 5_4445 1_4555 56.2(5) 53.4(5) 58.9(6)
Fe1 Pb1 Bi1 5_4445 1_5455 55.7(5) 53.8(5) 59.1(5)
Fe1 Pb1 Bi1 5_4445 1_5545 53.6(4) 48.7(4) 57.7(5)
Fe1 Pb1 Bi1 5_4445 . 0(18000) 0 0(4000)
Fe1 Pb1 Bi1 5_4445 1_5565 126.7(5) 120.6(7) 133.3(5)
Fe1 Pb1 Bi1 5_4445 1_5655 124.3(6) 120.9(6) 126.2(8)
Fe1 Pb1 Bi1 5_4445 1_6555 123.9(5) 119.9(7) 127.6(7)
Fe1 Pb1 Bi1 5_4445 5_5455 109.0(3) 108.9(3) 109.2(3)
Fe1 Pb1 Bi1 5_4445 5_5555 172.2(7) 169.7(7) 174.0(8)
Fe1 Pb1 O1 5_4445 1_5445 30.1(7) 29.9(7) 30.3(7)
Fe1 Pb1 O1 5_4445 1_5465 104.0(5) 102.3(5) 106.0(4)
Fe1 Pb1 O1 5_4445 1_5545 69.5(5) 69.5(5) 69.5(5)
Fe1 Pb1 O1 5_4445 1_5565 146.0(8) 143.3(9) 150.0(8)
Fe1 Pb1 O1 5_4445 5_4445 34.7(2) 31.7(2) 36.8(3)
Fe1 Pb1 O1 5_4445 5_4455 93.2(8) 87.1(10) 106.8(6)
Fe1 Pb1 O1 5_4445 5_5445 88.2(8) 70.7(6) 101.9(10)
Fe1 Pb1 O1 5_4445 5_5455 143.6(4) 140.5(5) 145.74(16)
Fe1 Pb1 O2 5_4445 1_5565 143.6(3) 142.5(4) 144.70(19)
Fe1 Pb1 O2 5_4445 5_4445 35.0(14) 32.0(10) 36.8(15)
Fe1 Pb1 O2 5_4445 5_4455 92.7(10) 90.6(12) 99.4(8)
Fe1 Pb1 O2 5_4445 5_4545 88.1(11) 71.9(8) 97.0(14)
Fe1 Pb1 O2 5_4445 5_4555 143.9(14) 139.2(14) 147.9(17)
Fe1 Pb1 O3 5_4445 5_4445 37.6(9) 28.7(9) 52.5(9)
Fe1 Pb1 O3 5_4445 5_4545 90.0(9) 80.0(8) 103.3(10)
Fe1 Pb1 O3 5_4445 5_5445 90.0(8) 79.8(9) 97.6(7)
Fe1 Pb1 O3 5_4445 5_5545 143.7(10) 122.9(10) 161.2(12)
Fe1 Pb1 Fe1 5_4455 5_4545 111.5(6) 108.0(5) 121.1(5)
Fe1 Pb1 Fe1 5_4455 5_4555 67.9(4) 63.5(4) 72.6(6)
Fe1 Pb1 Fe1 5_4455 5_5445 111.9(2) 111.02(18) 113.93(19)
Fe1 Pb1 Fe1 5_4455 5_5455 68.8(4) 60.8(4) 73.6(5)
Fe1 Pb1 Fe1 5_4455 5_5545 174.3(6) 172.2(7) 180.0(5)
Fe1 Pb1 Fe1 5_4455 5_5555 105.9(5) 93.3(4) 114.4(8)
Fe1 Pb1 Pb1 5_4455 1_4555 55.6(4) 53.2(3) 63.1(4)
Fe1 Pb1 Pb1 5_4455 1_5455 56.1(5) 53.7(5) 58.2(5)
Fe1 Pb1 Pb1 5_4455 1_5545 128.0(5) 124.5(5) 134.3(3)
Fe1 Pb1 Pb1 5_4455 1_5565 52.9(4) 45.4(4) 56.8(5)
Fe1 Pb1 Pb1 5_4455 1_5655 123.9(6) 121.8(7) 126.3(8)
Fe1 Pb1 Pb1 5_4455 1_6555 125.0(5) 118.0(5) 127.1(4)
Fe1 Pb1 Pb1 5_4455 5_4445 68.8(5) 67.9(5) 69.3(5)
Fe1 Pb1 Pb1 5_4455 5_4545 105.6(6) 105.2(6) 105.9(6)
Fe1 Pb1 Pb1 5_4455 5_5455 68.6(5) 68.2(5) 69.2(6)
Fe1 Pb1 Pb1 5_4455 5_5555 104.7(6) 104.4(6) 105.0(6)
Fe1 Pb1 Bi1 5_4455 1_4555 55.6(4) 53.2(3) 63.1(4)
Fe1 Pb1 Bi1 5_4455 1_5455 56.1(5) 53.7(5) 58.2(5)
Fe1 Pb1 Bi1 5_4455 1_5545 128.0(5) 124.5(5) 134.3(3)
Fe1 Pb1 Bi1 5_4455 . 0(7000) 0 0(11000)
Fe1 Pb1 Bi1 5_4455 1_5565 52.9(4) 45.4(4) 56.8(5)
Fe1 Pb1 Bi1 5_4455 1_5655 123.9(6) 121.8(7) 126.3(8)
Fe1 Pb1 Bi1 5_4455 1_6555 125.0(5) 118.0(5) 127.1(4)
Fe1 Pb1 Bi1 5_4455 5_4445 68.8(5) 67.9(5) 69.3(5)
Fe1 Pb1 Bi1 5_4455 5_4545 105.6(6) 105.2(6) 105.9(6)
Fe1 Pb1 Bi1 5_4455 5_5455 68.6(5) 68.2(5) 69.2(6)
Fe1 Pb1 Bi1 5_4455 5_5555 104.7(6) 104.4(6) 105.0(6)
Fe1 Pb1 O1 5_4455 1_5445 102.7(5) 101.4(5) 103.3(5)
Fe1 Pb1 O1 5_4455 1_5465 31.7(7) 31.2(7) 32.8(7)
Fe1 Pb1 O1 5_4455 1_5545 141.3(8) 140.5(9) 141.7(8)
Fe1 Pb1 O1 5_4455 1_5565 72.0(5) 71.4(5) 73.1(5)
Fe1 Pb1 O1 5_4455 5_4445 93.4(8) 87.0(10) 103.1(7)
Fe1 Pb1 O1 5_4455 5_4455 34.5(2) 32.3(2) 37.3(4)
Fe1 Pb1 O1 5_4455 5_5445 143.9(3) 141.6(5) 146.25(17)
Fe1 Pb1 O1 5_4455 5_5455 87.0(8) 69.4(6) 98.7(10)
Fe1 Pb1 O2 5_4455 1_4545 102.3(8) 101.9(8) 102.5(8)
Fe1 Pb1 O2 5_4455 1_5565 70.6(8) 70.2(8) 71.2(8)
Fe1 Pb1 O2 5_4455 5_4445 93.0(11) 89.8(13) 101.5(8)
Fe1 Pb1 O2 5_4455 5_4455 34.6(14) 30.6(10) 37.0(15)
Fe1 Pb1 O2 5_4455 5_4545 145.0(15) 142.9(12) 151.7(15)
Fe1 Pb1 O2 5_4455 5_4555 87.5(11) 71.7(8) 96.7(15)
Fe1 Pb1 O3 5_4455 5_4445 37.1(9) 29.2(9) 50.6(9)
Fe1 Pb1 O3 5_4455 5_4545 89.2(9) 81.3(9) 98.6(11)
Fe1 Pb1 O3 5_4455 5_5445 90.2(8) 78.7(9) 97.5(7)
Fe1 Pb1 O3 5_4455 5_5545 143.5(10) 122.0(10) 158.6(12)
Fe1 Pb1 Fe1 5_4545 5_4555 74.7(4) 71.0(3) 83.7(3)
Fe1 Pb1 Fe1 5_4545 5_5445 105.9(5) 93.3(4) 114.4(8)
Fe1 Pb1 Fe1 5_4545 5_5455 172.6(6) 169.7(9) 180.0(5)
Fe1 Pb1 Fe1 5_4545 5_5545 68.8(4) 60.8(4) 73.6(4)
Fe1 Pb1 Fe1 5_4545 5_5555 111.0(2) 110.5(2) 112.8(2)
Fe1 Pb1 Pb1 5_4545 1_4555 56.2(5) 53.4(5) 58.9(6)
Fe1 Pb1 Pb1 5_4545 1_5455 124.3(6) 120.9(6) 126.2(8)
Fe1 Pb1 Pb1 5_4545 1_5545 53.6(4) 48.7(4) 57.7(5)
Fe1 Pb1 Pb1 5_4545 1_5565 126.7(5) 120.6(7) 133.3(5)
Fe1 Pb1 Pb1 5_4545 1_5655 55.7(5) 53.8(5) 59.1(5)
Fe1 Pb1 Pb1 5_4545 1_6555 123.9(5) 119.9(7) 127.6(7)
Fe1 Pb1 Pb1 5_4545 5_5455 172.2(7) 169.6(7) 174.0(8)
Fe1 Pb1 Pb1 5_4545 5_5555 109.0(3) 108.9(3) 109.2(3)
Fe1 Pb1 Bi1 5_4545 1_4555 56.2(5) 53.4(5) 58.9(6)
Fe1 Pb1 Bi1 5_4545 1_5455 124.3(6) 120.9(6) 126.2(8)
Fe1 Pb1 Bi1 5_4545 1_5545 53.6(4) 48.7(4) 57.7(5)
Fe1 Pb1 Bi1 5_4545 . 0(18000) 0 0(4000)
Fe1 Pb1 Bi1 5_4545 1_5565 126.7(5) 120.6(7) 133.3(5)
Fe1 Pb1 Bi1 5_4545 1_5655 55.7(5) 53.8(5) 59.1(5)
Fe1 Pb1 Bi1 5_4545 1_6555 123.9(5) 119.9(7) 127.6(7)
Fe1 Pb1 Bi1 5_4545 5_5455 172.2(7) 169.7(7) 174.0(8)
Fe1 Pb1 Bi1 5_4545 5_5555 109.0(3) 108.9(3) 109.2(3)
Fe1 Pb1 O1 5_4545 1_5445 69.5(5) 69.5(5) 69.5(5)
Fe1 Pb1 O1 5_4545 1_5465 146.0(8) 143.3(9) 150.0(8)
Fe1 Pb1 O1 5_4545 1_5545 30.1(7) 29.9(7) 30.3(7)
Fe1 Pb1 O1 5_4545 1_5565 104.0(5) 102.3(5) 106.0(4)
Fe1 Pb1 O1 5_4545 5_4445 34.7(2) 31.7(2) 36.8(3)
Fe1 Pb1 O1 5_4545 5_4455 93.2(8) 87.1(10) 106.8(6)
Fe1 Pb1 O1 5_4545 5_5445 88.2(8) 70.7(6) 101.9(10)
Fe1 Pb1 O1 5_4545 5_5455 143.6(4) 140.5(5) 145.74(16)
Fe1 Pb1 O2 5_4545 1_5565 143.6(3) 142.5(4) 144.70(19)
Fe1 Pb1 O2 5_4545 5_4445 88.1(11) 71.9(8) 97.0(14)
Fe1 Pb1 O2 5_4545 5_4455 143.9(14) 139.2(14) 147.9(17)
Fe1 Pb1 O2 5_4545 5_4545 35.0(14) 32.0(10) 36.8(15)
Fe1 Pb1 O2 5_4545 5_4555 92.7(10) 90.6(12) 99.4(8)
Fe1 Pb1 O3 5_4545 5_4445 90.0(9) 80.0(8) 103.3(10)
Fe1 Pb1 O3 5_4545 5_4545 37.6(9) 28.7(9) 52.5(9)
Fe1 Pb1 O3 5_4545 5_5445 143.7(10) 122.9(10) 161.2(12)
Fe1 Pb1 O3 5_4545 5_5545 90.0(8) 79.8(9) 97.6(7)
Fe1 Pb1 Fe1 5_4555 5_5445 174.3(6) 172.2(7) 180.0(5)
Fe1 Pb1 Fe1 5_4555 5_5455 105.9(5) 93.3(4) 114.4(8)
Fe1 Pb1 Fe1 5_4555 5_5545 111.9(2) 111.02(18) 113.93(19)
Fe1 Pb1 Fe1 5_4555 5_5555 68.8(4) 60.8(4) 73.6(5)
Fe1 Pb1 Pb1 5_4555 1_4555 55.6(4) 53.2(3) 63.1(4)
Fe1 Pb1 Pb1 5_4555 1_5455 123.9(6) 121.8(7) 126.3(8)
Fe1 Pb1 Pb1 5_4555 1_5545 128.0(5) 124.5(5) 134.3(3)
Fe1 Pb1 Pb1 5_4555 1_5565 52.9(4) 45.4(4) 56.8(5)
Fe1 Pb1 Pb1 5_4555 1_5655 56.1(5) 53.7(5) 58.2(5)
Fe1 Pb1 Pb1 5_4555 1_6555 125.0(5) 118.0(5) 127.1(4)
Fe1 Pb1 Pb1 5_4555 5_4445 105.6(6) 105.2(6) 105.9(6)
Fe1 Pb1 Pb1 5_4555 5_4545 68.8(5) 67.9(5) 69.3(5)
Fe1 Pb1 Pb1 5_4555 5_5455 104.7(6) 104.4(6) 105.0(6)
Fe1 Pb1 Pb1 5_4555 5_5555 68.6(5) 68.2(5) 69.2(6)
Fe1 Pb1 Bi1 5_4555 1_4555 55.6(4) 53.2(3) 63.1(4)
Fe1 Pb1 Bi1 5_4555 1_5455 123.9(6) 121.8(7) 126.3(8)
Fe1 Pb1 Bi1 5_4555 1_5545 128.0(5) 124.5(5) 134.3(3)
Fe1 Pb1 Bi1 5_4555 . 0(7000) 0 0(11000)
Fe1 Pb1 Bi1 5_4555 1_5565 52.9(4) 45.4(4) 56.8(5)
Fe1 Pb1 Bi1 5_4555 1_5655 56.1(5) 53.7(5) 58.2(5)
Fe1 Pb1 Bi1 5_4555 1_6555 125.0(5) 118.0(5) 127.1(4)
Fe1 Pb1 Bi1 5_4555 5_4445 105.6(6) 105.2(6) 105.9(6)
Fe1 Pb1 Bi1 5_4555 5_4545 68.8(5) 67.9(5) 69.3(5)
Fe1 Pb1 Bi1 5_4555 5_5455 104.7(6) 104.4(6) 105.0(6)
Fe1 Pb1 Bi1 5_4555 5_5555 68.6(5) 68.2(5) 69.2(6)
Fe1 Pb1 O1 5_4555 1_5445 141.3(8) 140.5(9) 141.7(8)
Fe1 Pb1 O1 5_4555 1_5465 72.0(5) 71.4(5) 73.1(5)
Fe1 Pb1 O1 5_4555 1_5545 102.7(5) 101.4(5) 103.3(5)
Fe1 Pb1 O1 5_4555 1_5565 31.7(7) 31.2(7) 32.8(7)
Fe1 Pb1 O1 5_4555 5_4445 93.4(8) 87.0(10) 103.1(7)
Fe1 Pb1 O1 5_4555 5_4455 34.5(2) 32.3(2) 37.3(4)
Fe1 Pb1 O1 5_4555 5_5445 143.9(3) 141.6(5) 146.25(17)
Fe1 Pb1 O1 5_4555 5_5455 87.0(8) 69.4(6) 98.7(10)
Fe1 Pb1 O2 5_4555 1_4545 102.3(8) 101.9(8) 102.5(8)
Fe1 Pb1 O2 5_4555 1_5565 70.6(8) 70.2(8) 71.2(8)
Fe1 Pb1 O2 5_4555 5_4445 145.0(15) 142.9(12) 151.7(15)
Fe1 Pb1 O2 5_4555 5_4455 87.5(11) 71.7(8) 96.7(15)
Fe1 Pb1 O2 5_4555 5_4545 93.0(11) 89.8(13) 101.5(8)
Fe1 Pb1 O2 5_4555 5_4555 34.6(14) 30.6(10) 37.0(15)
Fe1 Pb1 O3 5_4555 5_4445 89.2(9) 81.3(9) 98.6(11)
Fe1 Pb1 O3 5_4555 5_4545 37.1(9) 29.2(9) 50.6(9)
Fe1 Pb1 O3 5_4555 5_5445 143.5(10) 122.0(10) 158.6(12)
Fe1 Pb1 O3 5_4555 5_5545 90.2(8) 78.7(9) 97.5(7)
Fe1 Pb1 Fe1 5_5445 5_5455 74.7(4) 71.0(3) 83.7(3)
Fe1 Pb1 Fe1 5_5445 5_5545 67.9(4) 63.5(4) 72.6(6)
Fe1 Pb1 Fe1 5_5445 5_5555 111.5(6) 108.0(5) 121.1(5)
Fe1 Pb1 Pb1 5_5445 1_4555 125.0(5) 118.0(5) 127.1(4)
Fe1 Pb1 Pb1 5_5445 1_5455 56.1(5) 53.7(5) 58.2(5)
Fe1 Pb1 Pb1 5_5445 1_5545 52.9(4) 45.4(4) 56.8(5)
Fe1 Pb1 Pb1 5_5445 1_5565 128.0(5) 124.5(5) 134.3(3)
Fe1 Pb1 Pb1 5_5445 1_5655 123.9(6) 121.8(7) 126.3(8)
Fe1 Pb1 Pb1 5_5445 1_6555 55.6(4) 53.2(3) 63.1(4)
Fe1 Pb1 Pb1 5_5445 5_4445 68.6(5) 68.2(5) 69.2(6)
Fe1 Pb1 Pb1 5_5445 5_4545 104.7(6) 104.4(6) 105.0(6)
Fe1 Pb1 Pb1 5_5445 5_5455 68.8(5) 67.9(5) 69.3(5)
Fe1 Pb1 Pb1 5_5445 5_5555 105.6(6) 105.2(6) 105.9(6)
Fe1 Pb1 Bi1 5_5445 1_4555 125.0(5) 118.0(5) 127.1(4)
Fe1 Pb1 Bi1 5_5445 1_5455 56.1(5) 53.7(5) 58.2(5)
Fe1 Pb1 Bi1 5_5445 1_5545 52.9(4) 45.4(4) 56.8(5)
Fe1 Pb1 Bi1 5_5445 . 0(7000) 0 0(11000)
Fe1 Pb1 Bi1 5_5445 1_5565 128.0(5) 124.5(5) 134.3(3)
Fe1 Pb1 Bi1 5_5445 1_5655 123.9(6) 121.8(7) 126.3(8)
Fe1 Pb1 Bi1 5_5445 1_6555 55.6(4) 53.2(3) 63.1(4)
Fe1 Pb1 Bi1 5_5445 5_4445 68.6(5) 68.2(5) 69.2(6)
Fe1 Pb1 Bi1 5_5445 5_4545 104.7(6) 104.4(6) 105.0(6)
Fe1 Pb1 Bi1 5_5445 5_5455 68.8(5) 67.9(5) 69.3(5)
Fe1 Pb1 Bi1 5_5445 5_5555 105.6(6) 105.2(6) 105.9(6)
Fe1 Pb1 O1 5_5445 1_5445 31.7(7) 31.2(7) 32.8(7)
Fe1 Pb1 O1 5_5445 1_5465 102.7(5) 101.4(5) 103.3(5)
Fe1 Pb1 O1 5_5445 1_5545 72.0(5) 71.4(5) 73.1(5)
Fe1 Pb1 O1 5_5445 1_5565 141.3(8) 140.5(9) 141.7(8)
Fe1 Pb1 O1 5_5445 5_4445 87.0(8) 69.4(6) 98.7(10)
Fe1 Pb1 O1 5_5445 5_4455 143.9(3) 141.6(5) 146.25(17)
Fe1 Pb1 O1 5_5445 5_5445 34.5(2) 32.3(2) 37.3(4)
Fe1 Pb1 O1 5_5445 5_5455 93.4(8) 87.0(10) 103.1(7)
Fe1 Pb1 O2 5_5445 1_4545 70.6(8) 70.2(8) 71.2(8)
Fe1 Pb1 O2 5_5445 1_5565 102.3(8) 101.9(8) 102.5(8)
Fe1 Pb1 O2 5_5445 5_4445 34.6(14) 30.6(10) 37.0(15)
Fe1 Pb1 O2 5_5445 5_4455 93.0(11) 89.8(13) 101.5(8)
Fe1 Pb1 O2 5_5445 5_4545 87.5(11) 71.7(8) 96.7(15)
Fe1 Pb1 O2 5_5445 5_4555 145.0(15) 142.9(12) 151.7(15)
Fe1 Pb1 O3 5_5445 5_4445 90.2(8) 78.7(9) 97.5(7)
Fe1 Pb1 O3 5_5445 5_4545 143.5(10) 122.0(10) 158.6(12)
Fe1 Pb1 O3 5_5445 5_5445 37.1(9) 29.2(9) 50.6(9)
Fe1 Pb1 O3 5_5445 5_5545 89.2(9) 81.3(9) 98.6(11)
Fe1 Pb1 Fe1 5_5455 5_5545 111.5(6) 108.0(5) 121.1(5)
Fe1 Pb1 Fe1 5_5455 5_5555 68.7(4) 61.8(3) 72.4(6)
Fe1 Pb1 Pb1 5_5455 1_4555 123.9(5) 119.9(7) 127.6(7)
Fe1 Pb1 Pb1 5_5455 1_5455 55.7(5) 53.8(5) 59.1(5)
Fe1 Pb1 Pb1 5_5455 1_5545 126.7(5) 120.6(7) 133.3(5)
Fe1 Pb1 Pb1 5_5455 1_5565 53.6(4) 48.7(4) 57.7(5)
Fe1 Pb1 Pb1 5_5455 1_5655 124.3(6) 120.9(6) 126.2(8)
Fe1 Pb1 Pb1 5_5455 1_6555 56.2(5) 53.4(5) 58.9(6)
Fe1 Pb1 Pb1 5_5455 5_4445 109.0(3) 108.9(3) 109.2(3)
Fe1 Pb1 Pb1 5_5455 5_4545 172.2(7) 169.6(7) 174.0(8)
Fe1 Pb1 Bi1 5_5455 1_4555 123.9(5) 119.9(7) 127.6(7)
Fe1 Pb1 Bi1 5_5455 1_5455 55.7(5) 53.8(5) 59.1(5)
Fe1 Pb1 Bi1 5_5455 1_5545 126.7(5) 120.6(7) 133.3(5)
Fe1 Pb1 Bi1 5_5455 . 0(18000) 0 0(4000)
Fe1 Pb1 Bi1 5_5455 1_5565 53.6(4) 48.7(4) 57.7(5)
Fe1 Pb1 Bi1 5_5455 1_5655 124.3(6) 120.9(6) 126.2(8)
Fe1 Pb1 Bi1 5_5455 1_6555 56.2(5) 53.4(5) 58.9(6)
Fe1 Pb1 Bi1 5_5455 5_4445 109.0(3) 108.9(3) 109.2(3)
Fe1 Pb1 Bi1 5_5455 5_4545 172.2(7) 169.7(7) 174.0(8)
Fe1 Pb1 O1 5_5455 1_5445 104.0(5) 102.3(5) 106.0(4)
Fe1 Pb1 O1 5_5455 1_5465 30.1(7) 29.9(7) 30.3(7)
Fe1 Pb1 O1 5_5455 1_5545 146.0(8) 143.3(9) 150.0(8)
Fe1 Pb1 O1 5_5455 1_5565 69.5(5) 69.5(5) 69.5(5)
Fe1 Pb1 O1 5_5455 5_4445 143.6(4) 140.5(5) 145.74(16)
Fe1 Pb1 O1 5_5455 5_4455 88.2(8) 70.7(6) 101.9(10)
Fe1 Pb1 O1 5_5455 5_5445 93.2(8) 87.1(10) 106.8(6)
Fe1 Pb1 O1 5_5455 5_5455 34.7(2) 31.7(2) 36.8(3)
Fe1 Pb1 O2 5_5455 1_4545 143.6(3) 142.5(4) 144.70(19)
Fe1 Pb1 O2 5_5455 5_4445 92.7(10) 90.6(12) 99.4(8)
Fe1 Pb1 O2 5_5455 5_4455 35.0(14) 32.0(10) 36.8(15)
Fe1 Pb1 O2 5_5455 5_4545 143.9(14) 139.2(14) 147.9(17)
Fe1 Pb1 O2 5_5455 5_4555 88.1(11) 71.9(8) 97.0(14)
Fe1 Pb1 O3 5_5455 5_4445 90.0(8) 79.8(9) 97.6(7)
Fe1 Pb1 O3 5_5455 5_4545 143.7(10) 122.9(10) 161.2(12)
Fe1 Pb1 O3 5_5455 5_5445 37.6(9) 28.7(9) 52.5(9)
Fe1 Pb1 O3 5_5455 5_5545 90.0(9) 80.0(8) 103.3(10)
Fe1 Pb1 Fe1 5_5545 5_5555 74.7(4) 71.0(3) 83.7(3)
Fe1 Pb1 Pb1 5_5545 1_4555 125.0(5) 118.0(5) 127.1(4)
Fe1 Pb1 Pb1 5_5545 1_5455 123.9(6) 121.8(7) 126.3(8)
Fe1 Pb1 Pb1 5_5545 1_5545 52.9(4) 45.4(4) 56.8(5)
Fe1 Pb1 Pb1 5_5545 1_5565 128.0(5) 124.5(5) 134.3(3)
Fe1 Pb1 Pb1 5_5545 1_5655 56.1(5) 53.7(5) 58.2(5)
Fe1 Pb1 Pb1 5_5545 1_6555 55.6(4) 53.2(3) 63.1(4)
Fe1 Pb1 Pb1 5_5545 5_4445 104.7(6) 104.4(6) 105.0(6)
Fe1 Pb1 Pb1 5_5545 5_4545 68.6(5) 68.2(5) 69.2(6)
Fe1 Pb1 Pb1 5_5545 5_5455 105.6(6) 105.2(6) 105.9(6)
Fe1 Pb1 Pb1 5_5545 5_5555 68.8(5) 67.9(5) 69.3(5)
Fe1 Pb1 Bi1 5_5545 1_4555 125.0(5) 118.0(5) 127.1(4)
Fe1 Pb1 Bi1 5_5545 1_5455 123.9(6) 121.8(7) 126.3(8)
Fe1 Pb1 Bi1 5_5545 1_5545 52.9(4) 45.4(4) 56.8(5)
Fe1 Pb1 Bi1 5_5545 . 0(7000) 0 0(11000)
Fe1 Pb1 Bi1 5_5545 1_5565 128.0(5) 124.5(5) 134.3(3)
Fe1 Pb1 Bi1 5_5545 1_5655 56.1(5) 53.7(5) 58.2(5)
Fe1 Pb1 Bi1 5_5545 1_6555 55.6(4) 53.2(3) 63.1(4)
Fe1 Pb1 Bi1 5_5545 5_4445 104.7(6) 104.4(6) 105.0(6)
Fe1 Pb1 Bi1 5_5545 5_4545 68.6(5) 68.2(5) 69.2(6)
Fe1 Pb1 Bi1 5_5545 5_5455 105.6(6) 105.2(6) 105.9(6)
Fe1 Pb1 Bi1 5_5545 5_5555 68.8(5) 67.9(5) 69.3(5)
Fe1 Pb1 O1 5_5545 1_5445 72.0(5) 71.4(5) 73.1(5)
Fe1 Pb1 O1 5_5545 1_5465 141.3(8) 140.5(9) 141.7(8)
Fe1 Pb1 O1 5_5545 1_5545 31.7(7) 31.2(7) 32.8(7)
Fe1 Pb1 O1 5_5545 1_5565 102.7(5) 101.4(5) 103.3(5)
Fe1 Pb1 O1 5_5545 5_4445 87.0(8) 69.4(6) 98.7(10)
Fe1 Pb1 O1 5_5545 5_4455 143.9(3) 141.6(5) 146.25(17)
Fe1 Pb1 O1 5_5545 5_5445 34.5(2) 32.3(2) 37.3(4)
Fe1 Pb1 O1 5_5545 5_5455 93.4(8) 87.0(10) 103.1(7)
Fe1 Pb1 O2 5_5545 1_4545 70.6(8) 70.2(8) 71.2(8)
Fe1 Pb1 O2 5_5545 1_5565 102.3(8) 101.9(8) 102.5(8)
Fe1 Pb1 O2 5_5545 5_4445 87.5(11) 71.7(8) 96.7(15)
Fe1 Pb1 O2 5_5545 5_4455 145.0(15) 142.9(12) 151.7(15)
Fe1 Pb1 O2 5_5545 5_4545 34.6(14) 30.6(10) 37.0(15)
Fe1 Pb1 O2 5_5545 5_4555 93.0(11) 89.8(13) 101.5(8)
Fe1 Pb1 O3 5_5545 5_4445 143.5(10) 122.0(10) 158.6(12)
Fe1 Pb1 O3 5_5545 5_4545 90.2(8) 78.7(9) 97.5(7)
Fe1 Pb1 O3 5_5545 5_5445 89.2(9) 81.3(9) 98.6(11)
Fe1 Pb1 O3 5_5545 5_5545 37.1(9) 29.2(9) 50.6(9)
Fe1 Pb1 Pb1 5_5555 1_4555 123.9(5) 119.9(7) 127.6(7)
Fe1 Pb1 Pb1 5_5555 1_5455 124.3(6) 120.9(6) 126.2(8)
Fe1 Pb1 Pb1 5_5555 1_5545 126.7(5) 120.6(7) 133.3(5)
Fe1 Pb1 Pb1 5_5555 1_5565 53.6(4) 48.7(4) 57.7(5)
Fe1 Pb1 Pb1 5_5555 1_5655 55.7(5) 53.8(5) 59.1(5)
Fe1 Pb1 Pb1 5_5555 1_6555 56.2(5) 53.4(5) 58.9(6)
Fe1 Pb1 Pb1 5_5555 5_4445 172.2(7) 169.6(7) 174.0(8)
Fe1 Pb1 Pb1 5_5555 5_4545 109.0(3) 108.9(3) 109.2(3)
Fe1 Pb1 Bi1 5_5555 1_4555 123.9(5) 119.9(7) 127.6(7)
Fe1 Pb1 Bi1 5_5555 1_5455 124.3(6) 120.9(6) 126.2(8)
Fe1 Pb1 Bi1 5_5555 1_5545 126.7(5) 120.6(7) 133.3(5)
Fe1 Pb1 Bi1 5_5555 . 0(18000) 0 0(4000)
Fe1 Pb1 Bi1 5_5555 1_5565 53.6(4) 48.7(4) 57.7(5)
Fe1 Pb1 Bi1 5_5555 1_5655 55.7(5) 53.8(5) 59.1(5)
Fe1 Pb1 Bi1 5_5555 1_6555 56.2(5) 53.4(5) 58.9(6)
Fe1 Pb1 Bi1 5_5555 5_4445 172.2(7) 169.7(7) 174.0(8)
Fe1 Pb1 Bi1 5_5555 5_4545 109.0(3) 108.9(3) 109.2(3)
Fe1 Pb1 O1 5_5555 1_5445 146.0(8) 143.3(9) 150.0(8)
Fe1 Pb1 O1 5_5555 1_5465 69.5(5) 69.5(5) 69.5(5)
Fe1 Pb1 O1 5_5555 1_5545 104.0(5) 102.3(5) 106.0(4)
Fe1 Pb1 O1 5_5555 1_5565 30.1(7) 29.9(7) 30.3(7)
Fe1 Pb1 O1 5_5555 5_4445 143.6(4) 140.5(5) 145.74(16)
Fe1 Pb1 O1 5_5555 5_4455 88.2(8) 70.7(6) 101.9(10)
Fe1 Pb1 O1 5_5555 5_5445 93.2(8) 87.1(10) 106.8(6)
Fe1 Pb1 O1 5_5555 5_5455 34.7(2) 31.7(2) 36.8(3)
Fe1 Pb1 O2 5_5555 1_4545 143.6(3) 142.5(4) 144.70(19)
Fe1 Pb1 O2 5_5555 5_4445 143.9(14) 139.2(14) 147.9(17)
Fe1 Pb1 O2 5_5555 5_4455 88.1(11) 71.9(8) 97.0(14)
Fe1 Pb1 O2 5_5555 5_4545 92.7(10) 90.6(12) 99.4(8)
Fe1 Pb1 O2 5_5555 5_4555 35.0(14) 32.0(10) 36.8(15)
Fe1 Pb1 O3 5_5555 5_4445 143.7(10) 122.9(10) 161.2(12)
Fe1 Pb1 O3 5_5555 5_4545 90.0(8) 79.8(9) 97.6(7)
Fe1 Pb1 O3 5_5555 5_5445 90.0(9) 80.0(8) 103.3(10)
Fe1 Pb1 O3 5_5555 5_5545 37.6(9) 28.7(9) 52.5(9)
Pb1 Pb1 Pb1 1_4555 1_5455 90.0(5) 90.0(5) 90.0(5)
Pb1 Pb1 Pb1 1_4555 1_5545 91.2(6) 89.2(5) 91.9(8)
Pb1 Pb1 Pb1 1_4555 1_5565 88.8(6) 86.5(7) 92.3(6)
Pb1 Pb1 Pb1 1_4555 1_5655 90.0(5) 90.0(5) 90.0(5)
Pb1 Pb1 Pb1 1_4555 1_6555 178.8(7) 177.5(7) 180.0(5)
Pb1 Pb1 Pb1 1_4555 5_5455 129.8(6) 129.3(6) 130.7(6)
Pb1 Pb1 Pb1 1_4555 5_5555 129.8(6) 129.3(6) 130.7(6)
Pb1 Pb1 Bi1 1_4555 1_4555 0.0(5) 0.0(5) 0.0(5)
Pb1 Pb1 Bi1 1_4555 1_5455 90.0(5) 90.0(5) 90.0(5)
Pb1 Pb1 Bi1 1_4555 1_5545 91.2(6) 89.2(5) 91.9(8)
Pb1 Pb1 Bi1 1_4555 . 0(20000) 0 0(60000)
Pb1 Pb1 Bi1 1_4555 1_5565 88.8(6) 86.5(7) 92.3(6)
Pb1 Pb1 Bi1 1_4555 1_5655 90.0(5) 90.0(5) 90.0(5)
Pb1 Pb1 Bi1 1_4555 1_6555 178.8(7) 177.5(7) 180.0(5)
Pb1 Pb1 Bi1 1_4555 5_5455 129.8(6) 129.3(6) 130.7(6)
Pb1 Pb1 Bi1 1_4555 5_5555 129.8(6) 129.3(6) 130.7(6)
Pb1 Pb1 O1 1_4555 1_5445 86.6(8) 86.6(8) 86.7(8)
Pb1 Pb1 O1 1_4555 1_5465 92.1(8) 91.2(8) 93.8(8)
Pb1 Pb1 O1 1_4555 1_5545 86.6(8) 86.6(8) 86.7(8)
Pb1 Pb1 O1 1_4555 1_5565 92.1(8) 91.2(8) 93.8(8)
Pb1 Pb1 O1 1_4555 5_4445 47.4(9) 36.5(11) 58.4(8)
Pb1 Pb1 O1 1_4555 5_4455 46.5(8) 34.2(10) 60.7(7)
Pb1 Pb1 O1 1_4555 5_5445 135.4(10) 118.1(8) 147.6(13)
Pb1 Pb1 O1 1_4555 5_5455 131.8(10) 119.4(9) 145.6(13)
Pb1 Pb1 O2 1_4555 1_5565 122.7(10) 121.1(11) 124.7(10)
Pb1 Pb1 O2 1_4555 5_4445 90.9(14) 89.4(11) 91.9(15)
Pb1 Pb1 O2 1_4555 5_4455 89.1(14) 87.3(12) 91.0(17)
Pb1 Pb1 O2 1_4555 5_4545 90.9(14) 89.4(11) 91.9(15)
Pb1 Pb1 O2 1_4555 5_4555 89.1(14) 87.3(12) 91.0(17)
Pb1 Pb1 O3 1_4555 5_4445 45.9(8) 43.8(7) 50.2(9)
Pb1 Pb1 O3 1_4555 5_4545 45.9(8) 43.8(7) 50.2(9)
Pb1 Pb1 O3 1_4555 5_5445 134.1(8) 131.4(9) 136.1(7)
Pb1 Pb1 O3 1_4555 5_5545 134.1(8) 131.4(9) 136.1(7)
Pb1 Pb1 Pb1 1_5455 1_5545 90.0(3) 90.0(4) 90.0(4)
Pb1 Pb1 Pb1 1_5455 1_5565 90.0(3) 90.0(2) 90.0(2)
Pb1 Pb1 Pb1 1_5455 1_5655 180.0(5) 180.0(5) 180.0(5)
Pb1 Pb1 Pb1 1_5455 1_6555 90.0(3) 90.0(2) 90.0(2)
Pb1 Pb1 Pb1 1_5455 5_4445 55.0(4) 54.9(4) 55.0(3)
Pb1 Pb1 Pb1 1_5455 5_4545 125.0(5) 125.0(4) 125.1(5)
Pb1 Pb1 Pb1 1_5455 5_5455 55.0(4) 54.9(4) 55.0(3)
Pb1 Pb1 Pb1 1_5455 5_5555 125.0(5) 125.0(4) 125.1(5)
Pb1 Pb1 Bi1 1_5455 1_4555 90.0(3) 90.0(4) 90.0(4)
Pb1 Pb1 Bi1 1_5455 1_5455 0.0(5) 0.0(5) 0.0(5)
Pb1 Pb1 Bi1 1_5455 1_5545 90.0(3) 90.0(4) 90.0(4)
Pb1 Pb1 Bi1 1_5455 . 77.1(3) 0 90.0(2)
Pb1 Pb1 Bi1 1_5455 1_5565 90.0(3) 90.0(2) 90.0(2)
Pb1 Pb1 Bi1 1_5455 1_5655 180.0(5) 180.0(5) 180.0(5)
Pb1 Pb1 Bi1 1_5455 1_6555 90.0(3) 90.0(2) 90.0(2)
Pb1 Pb1 Bi1 1_5455 5_4445 55.0(4) 54.9(4) 55.0(3)
Pb1 Pb1 Bi1 1_5455 5_4545 125.0(5) 125.0(4) 125.1(5)
Pb1 Pb1 Bi1 1_5455 5_5455 55.0(4) 54.9(4) 55.0(3)
Pb1 Pb1 Bi1 1_5455 5_5555 125.0(5) 125.0(4) 125.1(5)
Pb1 Pb1 O1 1_5455 1_5445 59.7(3) 59.0(3) 60.1(3)
Pb1 Pb1 O1 1_5455 1_5465 59.7(3) 59.0(3) 60.1(3)
Pb1 Pb1 O1 1_5455 1_5545 120.3(4) 119.9(5) 121.0(4)
Pb1 Pb1 O1 1_5455 1_5565 120.3(4) 119.9(5) 121.0(4)
Pb1 Pb1 O1 1_5455 5_4445 90.0(3) 90.0(3) 90.0(3)
Pb1 Pb1 O1 1_5455 5_4455 90.0(3) 90.0(2) 90.0(2)
Pb1 Pb1 O1 1_5455 5_5445 90.0(3) 90.0(2) 90.0(2)
Pb1 Pb1 O1 1_5455 5_5455 90.0(3) 90.0(2) 90.0(2)
Pb1 Pb1 O2 1_5455 1_4545 90.0(3) 90.0(2) 90.0(2)
Pb1 Pb1 O2 1_5455 1_5565 90.0(3) 90.0(3) 90.0(3)
Pb1 Pb1 O2 1_5455 5_4445 45.9(9) 37.9(11) 58.8(6)
Pb1 Pb1 O2 1_5455 5_4455 45.9(9) 37.9(11) 58.8(6)
Pb1 Pb1 O2 1_5455 5_4545 134.1(10) 121.2(7) 142.1(12)
Pb1 Pb1 O2 1_5455 5_4555 134.1(10) 121.2(7) 142.1(12)
Pb1 Pb1 O3 1_5455 5_4445 45.8(8) 43.0(8) 47.0(8)
Pb1 Pb1 O3 1_5455 5_4545 134.2(9) 133.0(11) 137.0(9)
Pb1 Pb1 O3 1_5455 5_5445 45.8(8) 43.0(8) 47.0(8)
Pb1 Pb1 O3 1_5455 5_5545 134.2(9) 133.0(11) 137.0(9)
Pb1 Pb1 Pb1 1_5545 1_5565 178.3(7) 177.1(7) 180.0(5)
Pb1 Pb1 Pb1 1_5545 1_5655 90.0(5) 90.0(5) 90.0(5)
Pb1 Pb1 Pb1 1_5545 1_6555 88.8(6) 86.5(7) 92.3(7)
Pb1 Pb1 Pb1 1_5545 5_5455 121.1(6) 120.3(6) 121.5(6)
Pb1 Pb1 Pb1 1_5545 5_5555 121.1(6) 120.3(6) 121.5(6)
Pb1 Pb1 Bi1 1_5545 1_4555 91.2(6) 89.2(6) 91.9(7)
Pb1 Pb1 Bi1 1_5545 1_5455 90.0(5) 90.0(5) 90.0(5)
Pb1 Pb1 Bi1 1_5545 1_5545 0.0(5) 0.0(5) 0.0(5)
Pb1 Pb1 Bi1 1_5545 . 0(20000) 0 0(8000)
Pb1 Pb1 Bi1 1_5545 1_5565 178.3(7) 177.1(7) 180.0(5)
Pb1 Pb1 Bi1 1_5545 1_5655 90.0(5) 90.0(5) 90.0(5)
Pb1 Pb1 Bi1 1_5545 1_6555 88.8(6) 86.5(7) 92.3(7)
Pb1 Pb1 Bi1 1_5545 5_5455 121.1(6) 120.3(6) 121.5(6)
Pb1 Pb1 Bi1 1_5545 5_5555 121.1(6) 120.3(6) 121.5(6)
Pb1 Pb1 O1 1_5545 1_5465 149.6(3) 148.8(3) 150.0(3)
Pb1 Pb1 O1 1_5545 1_5565 149.6(3) 148.8(3) 150.0(3)
Pb1 Pb1 O1 1_5545 5_4445 44.3(9) 32.9(7) 54.3(11)
Pb1 Pb1 O1 1_5545 5_4455 138.2(10) 125.9(12) 150.0(8)
Pb1 Pb1 O1 1_5545 5_5445 45.1(9) 28.1(7) 56.8(10)
Pb1 Pb1 O1 1_5545 5_5455 137.5(10) 123.0(12) 150.4(9)
Pb1 Pb1 O2 1_5545 1_5565 147.7(11) 146.1(10) 148.9(11)
Pb1 Pb1 O2 1_5545 5_4445 44.1(9) 31.3(5) 52.1(11)
Pb1 Pb1 O2 1_5545 5_4455 137.1(8) 128.0(11) 148.8(5)
Pb1 Pb1 O2 1_5545 5_4545 44.1(9) 31.3(5) 52.1(11)
Pb1 Pb1 O2 1_5545 5_4555 137.1(8) 128.0(11) 148.8(5)
Pb1 Pb1 O3 1_5545 5_4445 91.6(10) 77.4(10) 103.8(9)
Pb1 Pb1 O3 1_5545 5_4545 91.6(10) 77.4(10) 103.8(9)
Pb1 Pb1 O3 1_5545 5_5445 91.1(10) 74.6(9) 104.7(10)
Pb1 Pb1 O3 1_5545 5_5545 91.1(10) 74.6(9) 104.7(10)
Pb1 Pb1 Pb1 1_5565 1_5655 90.0(5) 90.0(5) 90.0(5)
Pb1 Pb1 Pb1 1_5565 1_6555 91.2(6) 89.2(6) 91.9(7)
Pb1 Pb1 Pb1 1_5565 5_4445 121.1(6) 120.3(6) 121.5(6)
Pb1 Pb1 Pb1 1_5565 5_4545 121.1(6) 120.3(6) 121.5(6)
Pb1 Pb1 Bi1 1_5565 1_4555 88.8(6) 86.5(7) 92.3(7)
Pb1 Pb1 Bi1 1_5565 1_5455 90.0(5) 90.0(5) 90.0(5)
Pb1 Pb1 Bi1 1_5565 1_5545 178.3(7) 177.1(7) 180.0(5)
Pb1 Pb1 Bi1 1_5565 . 0(20000) 0 0(8000)
Pb1 Pb1 Bi1 1_5565 1_5565 0.0(5) 0.0(5) 0.0(5)
Pb1 Pb1 Bi1 1_5565 1_5655 90.0(5) 90.0(5) 90.0(5)
Pb1 Pb1 Bi1 1_5565 1_6555 91.2(6) 89.2(6) 91.9(7)
Pb1 Pb1 Bi1 1_5565 5_4445 121.1(6) 120.3(6) 121.5(6)
Pb1 Pb1 Bi1 1_5565 5_4545 121.1(6) 120.3(6) 121.5(6)
Pb1 Pb1 O1 1_5565 1_5445 149.6(3) 148.8(3) 150.0(3)
Pb1 Pb1 O1 1_5565 1_5545 149.6(3) 148.8(3) 150.0(3)
Pb1 Pb1 O1 1_5565 5_4445 137.5(10) 123.0(12) 150.4(9)
Pb1 Pb1 O1 1_5565 5_4455 45.1(9) 28.1(7) 56.8(10)
Pb1 Pb1 O1 1_5565 5_5445 138.2(10) 125.9(12) 150.0(8)
Pb1 Pb1 O1 1_5565 5_5455 44.3(9) 32.9(7) 54.3(11)
Pb1 Pb1 O2 1_5565 1_4545 147.7(11) 146.1(10) 148.9(11)
Pb1 Pb1 O2 1_5565 5_4445 137.1(8) 128.0(11) 148.8(5)
Pb1 Pb1 O2 1_5565 5_4455 44.1(9) 31.3(5) 52.1(11)
Pb1 Pb1 O2 1_5565 5_4545 137.1(8) 128.0(11) 148.8(5)
Pb1 Pb1 O2 1_5565 5_4555 44.1(9) 31.3(5) 52.1(11)
Pb1 Pb1 O3 1_5565 5_4445 91.1(10) 74.6(9) 104.7(10)
Pb1 Pb1 O3 1_5565 5_4545 91.1(10) 74.6(9) 104.7(10)
Pb1 Pb1 O3 1_5565 5_5445 91.6(10) 77.4(10) 103.8(9)
Pb1 Pb1 O3 1_5565 5_5545 91.6(10) 77.4(10) 103.8(9)
Pb1 Pb1 Pb1 1_5655 1_6555 90.0(3) 90.0(2) 90.0(2)
Pb1 Pb1 Pb1 1_5655 5_4445 125.0(5) 125.0(4) 125.1(5)
Pb1 Pb1 Pb1 1_5655 5_4545 55.0(4) 54.9(4) 55.0(3)
Pb1 Pb1 Pb1 1_5655 5_5455 125.0(5) 125.0(4) 125.1(5)
Pb1 Pb1 Pb1 1_5655 5_5555 55.0(4) 54.9(4) 55.0(3)
Pb1 Pb1 Bi1 1_5655 1_4555 90.0(3) 90.0(4) 90.0(4)
Pb1 Pb1 Bi1 1_5655 1_5455 180.0(5) 180.0(5) 180.0(5)
Pb1 Pb1 Bi1 1_5655 1_5545 90.0(3) 90.0(4) 90.0(4)
Pb1 Pb1 Bi1 1_5655 . 77.1(3) 0 90.0(2)
Pb1 Pb1 Bi1 1_5655 1_5565 90.0(3) 90.0(2) 90.0(2)
Pb1 Pb1 Bi1 1_5655 1_5655 0.0(5) 0.0(5) 0.0(5)
Pb1 Pb1 Bi1 1_5655 1_6555 90.0(3) 90.0(2) 90.0(2)
Pb1 Pb1 Bi1 1_5655 5_4445 125.0(5) 125.0(4) 125.1(5)
Pb1 Pb1 Bi1 1_5655 5_4545 55.0(4) 54.9(4) 55.0(3)
Pb1 Pb1 Bi1 1_5655 5_5455 125.0(5) 125.0(4) 125.1(5)
Pb1 Pb1 Bi1 1_5655 5_5555 55.0(4) 54.9(4) 55.0(3)
Pb1 Pb1 O1 1_5655 1_5445 120.3(4) 119.9(5) 121.0(4)
Pb1 Pb1 O1 1_5655 1_5465 120.3(4) 119.9(5) 121.0(4)
Pb1 Pb1 O1 1_5655 1_5545 59.7(3) 59.0(3) 60.1(3)
Pb1 Pb1 O1 1_5655 1_5565 59.7(3) 59.0(3) 60.1(3)
Pb1 Pb1 O1 1_5655 5_4445 90.0(3) 90.0(3) 90.0(3)
Pb1 Pb1 O1 1_5655 5_4455 90.0(3) 90.0(2) 90.0(2)
Pb1 Pb1 O1 1_5655 5_5445 90.0(3) 90.0(2) 90.0(2)
Pb1 Pb1 O1 1_5655 5_5455 90.0(3) 90.0(2) 90.0(2)
Pb1 Pb1 O2 1_5655 1_4545 90.0(3) 90.0(2) 90.0(2)
Pb1 Pb1 O2 1_5655 1_5565 90.0(3) 90.0(3) 90.0(3)
Pb1 Pb1 O2 1_5655 5_4445 134.1(10) 121.2(7) 142.1(12)
Pb1 Pb1 O2 1_5655 5_4455 134.1(10) 121.2(7) 142.1(12)
Pb1 Pb1 O2 1_5655 5_4545 45.9(9) 37.9(11) 58.8(6)
Pb1 Pb1 O2 1_5655 5_4555 45.9(9) 37.9(11) 58.8(6)
Pb1 Pb1 O3 1_5655 5_4445 134.2(9) 133.0(11) 137.0(9)
Pb1 Pb1 O3 1_5655 5_4545 45.8(8) 43.0(8) 47.0(8)
Pb1 Pb1 O3 1_5655 5_5445 134.2(9) 133.0(11) 137.0(9)
Pb1 Pb1 O3 1_5655 5_5545 45.8(8) 43.0(8) 47.0(8)
Pb1 Pb1 Pb1 1_6555 5_4445 129.8(6) 129.3(6) 130.7(6)
Pb1 Pb1 Pb1 1_6555 5_4545 129.8(6) 129.3(6) 130.7(6)
Pb1 Pb1 Bi1 1_6555 1_4555 178.8(7) 177.5(7) 180.0(5)
Pb1 Pb1 Bi1 1_6555 1_5455 90.0(5) 90.0(5) 90.0(5)
Pb1 Pb1 Bi1 1_6555 1_5545 88.8(6) 86.5(7) 92.3(6)
Pb1 Pb1 Bi1 1_6555 . 0(20000) 0 0(60000)
Pb1 Pb1 Bi1 1_6555 1_5565 91.2(6) 89.2(5) 91.9(8)
Pb1 Pb1 Bi1 1_6555 1_5655 90.0(5) 90.0(5) 90.0(5)
Pb1 Pb1 Bi1 1_6555 1_6555 0.0(5) 0.0(5) 0.0(5)
Pb1 Pb1 Bi1 1_6555 5_4445 129.8(6) 129.3(6) 130.7(6)
Pb1 Pb1 Bi1 1_6555 5_4545 129.8(6) 129.3(6) 130.7(6)
Pb1 Pb1 O1 1_6555 1_5445 92.1(8) 91.2(8) 93.8(8)
Pb1 Pb1 O1 1_6555 1_5465 86.6(8) 86.6(8) 86.7(8)
Pb1 Pb1 O1 1_6555 1_5545 92.1(8) 91.2(8) 93.8(8)
Pb1 Pb1 O1 1_6555 1_5565 86.6(8) 86.6(8) 86.7(8)
Pb1 Pb1 O1 1_6555 5_4445 131.8(10) 119.4(9) 145.6(13)
Pb1 Pb1 O1 1_6555 5_4455 135.4(10) 118.1(8) 147.6(13)
Pb1 Pb1 O1 1_6555 5_5445 46.5(8) 34.2(10) 60.7(7)
Pb1 Pb1 O1 1_6555 5_5455 47.4(9) 36.5(11) 58.4(8)
Pb1 Pb1 O2 1_6555 1_4545 122.7(10) 121.1(11) 124.7(10)
Pb1 Pb1 O2 1_6555 5_4445 89.1(14) 87.3(12) 91.0(17)
Pb1 Pb1 O2 1_6555 5_4455 90.9(14) 89.4(11) 91.9(15)
Pb1 Pb1 O2 1_6555 5_4545 89.1(14) 87.3(12) 91.0(17)
Pb1 Pb1 O2 1_6555 5_4555 90.9(14) 89.4(11) 91.9(15)
Pb1 Pb1 O3 1_6555 5_4445 134.1(8) 131.4(9) 136.1(7)
Pb1 Pb1 O3 1_6555 5_4545 134.1(8) 131.4(9) 136.1(7)
Pb1 Pb1 O3 1_6555 5_5445 45.9(8) 43.8(7) 50.2(9)
Pb1 Pb1 O3 1_6555 5_5545 45.9(8) 43.8(7) 50.2(9)
Pb1 Pb1 Pb1 5_4445 5_4545 70.0(4) 69.9(4) 70.1(4)
Pb1 Pb1 Bi1 5_4445 1_5455 55.0(5) 54.9(5) 55.0(5)
Pb1 Pb1 Bi1 5_4445 . 0(2000) 0(3000) 100(1900)
Pb1 Pb1 Bi1 5_4445 1_5655 125.0(6) 125.0(5) 125.1(6)
Pb1 Pb1 Bi1 5_4445 1_6555 129.8(5) 129.3(5) 130.7(4)
Pb1 Pb1 Bi1 5_4445 5_4445 0.0(5) 0.0(5) 0.0(5)
Pb1 Pb1 Bi1 5_4445 5_4545 70.0(4) 69.9(4) 70.1(4)
Pb1 Pb1 O1 5_4445 1_5445 40.6(7) 40.3(7) 41.2(7)
Pb1 Pb1 O1 5_4445 1_5545 79.8(5) 79.5(5) 80.2(5)
Pb1 Pb1 O1 5_4445 5_4455 79.0(7) 77.8(8) 79.8(7)
Pb1 Pb1 O1 5_4445 5_5445 82.7(6) 82.2(6) 83.5(6)
Pb1 Pb1 O1 5_4445 5_5455 144.94(18) 144.8(2) 145.03(17)
Pb1 Pb1 O2 5_4445 1_4545 39.1(4) 38.9(4) 39.5(5)
Pb1 Pb1 O2 5_4445 5_4455 81.3(13) 80.6(13) 81.6(13)
Pb1 Pb1 O2 5_4445 5_4555 138.6(16) 137.3(16) 139.4(16)
Pb1 Pb1 O3 5_4445 5_5445 83.3(9) 83.0(9) 83.8(9)
Pb1 Pb1 O3 5_4445 5_5545 135.0(10) 134.5(10) 136.0(10)
Pb1 Pb1 Bi1 5_4545 1_5455 125.0(6) 125.0(5) 125.1(6)
Pb1 Pb1 Bi1 5_4545 . 0(2000) 0(3000) 100(1900)
Pb1 Pb1 Bi1 5_4545 1_5655 55.0(5) 54.9(5) 55.0(5)
Pb1 Pb1 Bi1 5_4545 1_6555 129.8(5) 129.3(5) 130.7(4)
Pb1 Pb1 Bi1 5_4545 5_4445 70.0(4) 69.9(4) 70.1(4)
Pb1 Pb1 Bi1 5_4545 5_4545 0.0(5) 0.0(5) 0.0(5)
Pb1 Pb1 O1 5_4545 1_5445 79.8(5) 79.5(5) 80.2(5)
Pb1 Pb1 O1 5_4545 1_5545 40.6(7) 40.3(7) 41.2(7)
Pb1 Pb1 O1 5_4545 5_4455 79.0(7) 77.8(8) 79.8(7)
Pb1 Pb1 O1 5_4545 5_5445 82.7(6) 82.2(6) 83.5(6)
Pb1 Pb1 O1 5_4545 5_5455 144.94(18) 144.8(2) 145.03(17)
Pb1 Pb1 O2 5_4545 1_4545 39.1(4) 38.9(4) 39.5(5)
Pb1 Pb1 O2 5_4545 5_4455 138.6(16) 137.3(16) 139.4(16)
Pb1 Pb1 O2 5_4545 5_4555 81.3(13) 80.6(13) 81.6(13)
Pb1 Pb1 O3 5_4545 5_5445 135.0(10) 134.5(10) 136.0(10)
Pb1 Pb1 O3 5_4545 5_5545 83.3(9) 83.0(9) 83.8(9)
Pb1 Pb1 Pb1 5_5455 5_5555 70.0(4) 69.9(4) 70.1(4)
Pb1 Pb1 Bi1 5_5455 1_4555 129.8(5) 129.3(5) 130.7(4)
Pb1 Pb1 Bi1 5_5455 1_5455 55.0(5) 54.9(5) 55.0(5)
Pb1 Pb1 Bi1 5_5455 . 0(2000) 0(3000) 100(1900)
Pb1 Pb1 Bi1 5_5455 1_5655 125.0(6) 125.0(5) 125.1(6)
Pb1 Pb1 Bi1 5_5455 5_5455 0.0(5) 0.0(5) 0.0(5)
Pb1 Pb1 Bi1 5_5455 5_5555 70.0(4) 69.9(4) 70.1(4)
Pb1 Pb1 O1 5_5455 1_5465 40.6(7) 40.3(7) 41.2(7)
Pb1 Pb1 O1 5_5455 1_5565 79.8(5) 79.5(5) 80.2(5)
Pb1 Pb1 O1 5_5455 5_4445 144.94(18) 144.8(2) 145.03(17)
Pb1 Pb1 O1 5_5455 5_4455 82.7(6) 82.2(6) 83.5(6)
Pb1 Pb1 O1 5_5455 5_5445 79.0(7) 77.8(8) 79.8(7)
Pb1 Pb1 O2 5_5455 1_5565 39.1(4) 38.9(4) 39.5(5)
Pb1 Pb1 O2 5_5455 5_4445 81.3(13) 80.6(13) 81.6(13)
Pb1 Pb1 O2 5_5455 5_4545 138.6(16) 137.3(16) 139.4(16)
Pb1 Pb1 O3 5_5455 5_4445 83.3(9) 83.0(9) 83.8(9)
Pb1 Pb1 O3 5_5455 5_4545 135.0(10) 134.5(10) 136.0(10)
Pb1 Pb1 Bi1 5_5555 1_4555 129.8(5) 129.3(5) 130.7(4)
Pb1 Pb1 Bi1 5_5555 1_5455 125.0(6) 125.0(5) 125.1(6)
Pb1 Pb1 Bi1 5_5555 . 0(2000) 0(3000) 100(1900)
Pb1 Pb1 Bi1 5_5555 1_5655 55.0(5) 54.9(5) 55.0(5)
Pb1 Pb1 Bi1 5_5555 5_5455 70.0(4) 69.9(4) 70.1(4)
Pb1 Pb1 Bi1 5_5555 5_5555 0.0(5) 0.0(5) 0.0(5)
Pb1 Pb1 O1 5_5555 1_5465 79.8(5) 79.5(5) 80.2(5)
Pb1 Pb1 O1 5_5555 1_5565 40.6(7) 40.3(7) 41.2(7)
Pb1 Pb1 O1 5_5555 5_4445 144.94(18) 144.8(2) 145.03(17)
Pb1 Pb1 O1 5_5555 5_4455 82.7(6) 82.2(6) 83.5(6)
Pb1 Pb1 O1 5_5555 5_5445 79.0(7) 77.8(8) 79.8(7)
Pb1 Pb1 O2 5_5555 1_5565 39.1(4) 38.9(4) 39.5(5)
Pb1 Pb1 O2 5_5555 5_4445 138.6(16) 137.3(16) 139.4(16)
Pb1 Pb1 O2 5_5555 5_4545 81.3(13) 80.6(13) 81.6(13)
Pb1 Pb1 O3 5_5555 5_4445 135.0(10) 134.5(10) 136.0(10)
Pb1 Pb1 O3 5_5555 5_4545 83.3(9) 83.0(9) 83.8(9)
Bi1 Pb1 Bi1 1_4555 1_5455 90.0(5) 90.0(5) 90.0(5)
Bi1 Pb1 Bi1 1_4555 1_5545 91.2(6) 89.2(5) 91.9(8)
Bi1 Pb1 Bi1 1_4555 . 0(20000) 0 0(60000)
Bi1 Pb1 Bi1 1_4555 1_5565 88.8(6) 86.5(7) 92.3(6)
Bi1 Pb1 Bi1 1_4555 1_5655 90.0(5) 90.0(5) 90.0(5)
Bi1 Pb1 Bi1 1_4555 1_6555 178.8(7) 177.5(7) 180.0(5)
Bi1 Pb1 Bi1 1_4555 5_5455 129.8(6) 129.3(6) 130.7(6)
Bi1 Pb1 Bi1 1_4555 5_5555 129.8(6) 129.3(6) 130.7(6)
Bi1 Pb1 O1 1_4555 1_5445 86.6(8) 86.6(8) 86.7(8)
Bi1 Pb1 O1 1_4555 1_5465 92.1(8) 91.2(8) 93.8(8)
Bi1 Pb1 O1 1_4555 1_5545 86.6(8) 86.6(8) 86.7(8)
Bi1 Pb1 O1 1_4555 1_5565 92.1(8) 91.2(8) 93.8(8)
Bi1 Pb1 O1 1_4555 5_4445 47.4(9) 36.5(11) 58.4(8)
Bi1 Pb1 O1 1_4555 5_4455 46.5(8) 34.2(10) 60.7(7)
Bi1 Pb1 O1 1_4555 5_5445 135.4(10) 118.1(8) 147.6(13)
Bi1 Pb1 O1 1_4555 5_5455 131.8(10) 119.4(9) 145.6(13)
Bi1 Pb1 O2 1_4555 1_5565 122.7(10) 121.1(11) 124.7(10)
Bi1 Pb1 O2 1_4555 5_4445 90.9(14) 89.4(11) 91.9(15)
Bi1 Pb1 O2 1_4555 5_4455 89.1(14) 87.3(12) 91.0(17)
Bi1 Pb1 O2 1_4555 5_4545 90.9(14) 89.4(11) 91.9(15)
Bi1 Pb1 O2 1_4555 5_4555 89.1(14) 87.3(12) 91.0(17)
Bi1 Pb1 O3 1_4555 5_4445 45.9(8) 43.8(7) 50.2(9)
Bi1 Pb1 O3 1_4555 5_4545 45.9(8) 43.8(7) 50.2(9)
Bi1 Pb1 O3 1_4555 5_5445 134.1(8) 131.4(9) 136.1(7)
Bi1 Pb1 O3 1_4555 5_5545 134.1(8) 131.4(9) 136.1(7)
Bi1 Pb1 Bi1 1_5455 1_5545 90.0(3) 90.0(2) 90.0(4)
Bi1 Pb1 Bi1 1_5455 . 77.1(3) 0 90.00(3)
Bi1 Pb1 Bi1 1_5455 1_5565 90.0(3) 90.0(2) 90.0(4)
Bi1 Pb1 Bi1 1_5455 1_5655 180.0(5) 180.0(5) 180.0(5)
Bi1 Pb1 Bi1 1_5455 1_6555 90.0(3) 90.0(4) 90.0(2)
Bi1 Pb1 Bi1 1_5455 5_4445 55.0(4) 55.0(4) 55.1(3)
Bi1 Pb1 Bi1 1_5455 5_4545 125.0(5) 125.0(4) 125.1(5)
Bi1 Pb1 Bi1 1_5455 5_5455 55.0(4) 55.0(4) 55.1(3)
Bi1 Pb1 Bi1 1_5455 5_5555 125.0(5) 125.0(4) 125.1(5)
Bi1 Pb1 O1 1_5455 1_5445 59.7(3) 59.0(3) 60.1(3)
Bi1 Pb1 O1 1_5455 1_5465 59.7(3) 59.0(3) 60.1(3)
Bi1 Pb1 O1 1_5455 1_5545 120.3(4) 119.9(5) 121.1(4)
Bi1 Pb1 O1 1_5455 1_5565 120.3(4) 119.9(5) 121.1(4)
Bi1 Pb1 O1 1_5455 5_4445 90.0(3) 90.0(2) 90.0(3)
Bi1 Pb1 O1 1_5455 5_4455 90.0(3) 90.0(2) 90.0(2)
Bi1 Pb1 O1 1_5455 5_5445 90.0(3) 90.0(2) 90.0(2)
Bi1 Pb1 O1 1_5455 5_5455 90.0(3) 90.0(2) 90.0(3)
Bi1 Pb1 O2 1_5455 1_4545 90.0(3) 90.0(3) 90.0(2)
Bi1 Pb1 O2 1_5455 1_5565 90.0(3) 90.0(3) 90.0(2)
Bi1 Pb1 O2 1_5455 5_4445 45.9(9) 37.9(11) 58.8(6)
Bi1 Pb1 O2 1_5455 5_4455 45.9(9) 37.9(11) 58.8(6)
Bi1 Pb1 O2 1_5455 5_4545 134.1(10) 121.2(7) 142.1(12)
Bi1 Pb1 O2 1_5455 5_4555 134.1(10) 121.2(7) 142.1(12)
Bi1 Pb1 O3 1_5455 5_4445 45.8(8) 43.0(8) 47.0(8)
Bi1 Pb1 O3 1_5455 5_4545 134.2(9) 133.0(11) 137.0(9)
Bi1 Pb1 O3 1_5455 5_5445 45.8(8) 43.0(8) 47.0(8)
Bi1 Pb1 O3 1_5455 5_5545 134.2(9) 133.0(11) 137.0(9)
Bi1 Pb1 Bi1 1_5545 . 0(20000) 0 0(8000)
Bi1 Pb1 Bi1 1_5545 1_5565 178.3(7) 177.1(7) 180.0(5)
Bi1 Pb1 Bi1 1_5545 1_5655 90.0(5) 90.0(5) 90.0(5)
Bi1 Pb1 Bi1 1_5545 1_6555 88.8(6) 86.5(7) 92.3(7)
Bi1 Pb1 Bi1 1_5545 5_5455 121.1(6) 120.3(6) 121.5(6)
Bi1 Pb1 Bi1 1_5545 5_5555 121.1(6) 120.3(6) 121.5(6)
Bi1 Pb1 O1 1_5545 1_5465 149.6(3) 148.8(3) 150.0(3)
Bi1 Pb1 O1 1_5545 1_5565 149.6(3) 148.8(3) 150.0(3)
Bi1 Pb1 O1 1_5545 5_4445 44.3(9) 32.9(7) 54.3(11)
Bi1 Pb1 O1 1_5545 5_4455 138.2(10) 125.9(12) 150.0(8)
Bi1 Pb1 O1 1_5545 5_5445 45.1(9) 28.1(7) 56.8(10)
Bi1 Pb1 O1 1_5545 5_5455 137.5(10) 123.0(12) 150.4(9)
Bi1 Pb1 O2 1_5545 1_5565 147.7(11) 146.1(10) 148.9(11)
Bi1 Pb1 O2 1_5545 5_4445 44.1(9) 31.3(5) 52.1(11)
Bi1 Pb1 O2 1_5545 5_4455 137.1(8) 128.0(11) 148.8(5)
Bi1 Pb1 O2 1_5545 5_4545 44.1(9) 31.3(5) 52.1(11)
Bi1 Pb1 O2 1_5545 5_4555 137.1(8) 128.0(11) 148.8(5)
Bi1 Pb1 O3 1_5545 5_4445 91.6(10) 77.4(10) 103.8(9)
Bi1 Pb1 O3 1_5545 5_4545 91.6(10) 77.4(10) 103.8(9)
Bi1 Pb1 O3 1_5545 5_5445 91.1(10) 74.6(9) 104.7(10)
Bi1 Pb1 O3 1_5545 5_5545 91.1(10) 74.6(9) 104.7(10)
Bi1 Pb1 Bi1 . 1_5565 0(13000) 0 0(6000)
Bi1 Pb1 Bi1 . 1_5655 77.1(4) 0 90.0(5)
Bi1 Pb1 Bi1 . 1_6555 0(13000) 0 0(4000)
Bi1 Pb1 Bi1 . 5_4445 100(1200) 100(1700) 100(900)
Bi1 Pb1 Bi1 . 5_4545 100(1200) 100(1700) 100(900)
Bi1 Pb1 Bi1 . 5_5455 100(1200) 100(1700) 100(900)
Bi1 Pb1 Bi1 . 5_5555 100(1200) 100(1700) 100(900)
Bi1 Pb1 O1 . 1_5445 100(1400) 100(600) 100(1300)
Bi1 Pb1 O1 . 1_5465 100(1400) 100(600) 100(1300)
Bi1 Pb1 O1 . 1_5545 100(1400) 100(600) 100(1300)
Bi1 Pb1 O1 . 1_5565 100(1400) 100(600) 100(1300)
Bi1 Pb1 O1 . 5_4445 0(12000) 0 0(3000)
Bi1 Pb1 O1 . 5_4455 0(12000) 0 0(50000)
Bi1 Pb1 O1 . 5_5445 0(12000) 0 0(50000)
Bi1 Pb1 O1 . 5_5455 0(12000) 0 0(3000)
Bi1 Pb1 O2 . 1_4545 100(1400) 100(900) 0(2000)
Bi1 Pb1 O2 . 1_5565 100(1400) 100(900) 0(2000)
Bi1 Pb1 O2 . 5_4445 0(6000) 0 0(4000)
Bi1 Pb1 O2 . 5_4455 0(6000) 0 0(4000)
Bi1 Pb1 O2 . 5_4545 0(6000) 0 0(4000)
Bi1 Pb1 O2 . 5_4555 0(6000) 0 0(4000)
Bi1 Pb1 O3 . 5_4445 0(8000) 0 0(30000)
Bi1 Pb1 O3 . 5_4545 0(8000) 0 0(30000)
Bi1 Pb1 O3 . 5_5445 0(8000) 0 0(30000)
Bi1 Pb1 O3 . 5_5545 0(8000) 0 0(30000)
Bi1 Pb1 Bi1 1_5565 1_5655 90.0(5) 90.0(5) 90.0(5)
Bi1 Pb1 Bi1 1_5565 1_6555 91.2(6) 89.2(6) 91.9(7)
Bi1 Pb1 Bi1 1_5565 5_4445 121.1(6) 120.3(6) 121.5(6)
Bi1 Pb1 Bi1 1_5565 5_4545 121.1(6) 120.3(6) 121.5(6)
Bi1 Pb1 O1 1_5565 1_5445 149.6(3) 148.8(3) 150.0(3)
Bi1 Pb1 O1 1_5565 1_5545 149.6(3) 148.8(3) 150.0(3)
Bi1 Pb1 O1 1_5565 5_4445 137.5(10) 123.0(12) 150.4(9)
Bi1 Pb1 O1 1_5565 5_4455 45.1(9) 28.1(7) 56.8(10)
Bi1 Pb1 O1 1_5565 5_5445 138.2(10) 125.9(12) 150.0(8)
Bi1 Pb1 O1 1_5565 5_5455 44.3(9) 32.9(7) 54.3(11)
Bi1 Pb1 O2 1_5565 1_4545 147.7(11) 146.1(10) 148.9(11)
Bi1 Pb1 O2 1_5565 5_4445 137.1(8) 128.0(11) 148.8(5)
Bi1 Pb1 O2 1_5565 5_4455 44.1(9) 31.3(5) 52.1(11)
Bi1 Pb1 O2 1_5565 5_4545 137.1(8) 128.0(11) 148.8(5)
Bi1 Pb1 O2 1_5565 5_4555 44.1(9) 31.3(5) 52.1(11)
Bi1 Pb1 O3 1_5565 5_4445 91.1(10) 74.6(9) 104.7(10)
Bi1 Pb1 O3 1_5565 5_4545 91.1(10) 74.6(9) 104.7(10)
Bi1 Pb1 O3 1_5565 5_5445 91.6(10) 77.4(10) 103.8(9)
Bi1 Pb1 O3 1_5565 5_5545 91.6(10) 77.4(10) 103.8(9)
Bi1 Pb1 Bi1 1_5655 1_6555 90.0(3) 90.0(4) 90.0(2)
Bi1 Pb1 Bi1 1_5655 5_4445 125.0(5) 125.0(4) 125.1(5)
Bi1 Pb1 Bi1 1_5655 5_4545 55.0(4) 55.0(4) 55.1(3)
Bi1 Pb1 Bi1 1_5655 5_5455 125.0(5) 125.0(4) 125.1(5)
Bi1 Pb1 Bi1 1_5655 5_5555 55.0(4) 55.0(4) 55.1(3)
Bi1 Pb1 O1 1_5655 1_5445 120.3(4) 119.9(5) 121.1(4)
Bi1 Pb1 O1 1_5655 1_5465 120.3(4) 119.9(5) 121.1(4)
Bi1 Pb1 O1 1_5655 1_5545 59.7(3) 59.0(3) 60.1(3)
Bi1 Pb1 O1 1_5655 1_5565 59.7(3) 59.0(3) 60.1(3)
Bi1 Pb1 O1 1_5655 5_4445 90.0(3) 90.0(2) 90.0(3)
Bi1 Pb1 O1 1_5655 5_4455 90.0(3) 90.0(2) 90.0(2)
Bi1 Pb1 O1 1_5655 5_5445 90.0(3) 90.0(2) 90.0(2)
Bi1 Pb1 O1 1_5655 5_5455 90.0(3) 90.0(2) 90.0(3)
Bi1 Pb1 O2 1_5655 1_4545 90.0(3) 90.0(3) 90.0(2)
Bi1 Pb1 O2 1_5655 1_5565 90.0(3) 90.0(3) 90.0(2)
Bi1 Pb1 O2 1_5655 5_4445 134.1(10) 121.2(7) 142.1(12)
Bi1 Pb1 O2 1_5655 5_4455 134.1(10) 121.2(7) 142.1(12)
Bi1 Pb1 O2 1_5655 5_4545 45.9(9) 37.9(11) 58.8(6)
Bi1 Pb1 O2 1_5655 5_4555 45.9(9) 37.9(11) 58.8(6)
Bi1 Pb1 O3 1_5655 5_4445 134.2(9) 133.0(11) 137.0(9)
Bi1 Pb1 O3 1_5655 5_4545 45.8(8) 43.0(8) 47.0(8)
Bi1 Pb1 O3 1_5655 5_5445 134.2(9) 133.0(11) 137.0(9)
Bi1 Pb1 O3 1_5655 5_5545 45.8(8) 43.0(8) 47.0(8)
Bi1 Pb1 Bi1 1_6555 5_4445 129.8(6) 129.3(6) 130.7(6)
Bi1 Pb1 Bi1 1_6555 5_4545 129.8(6) 129.3(6) 130.7(6)
Bi1 Pb1 O1 1_6555 1_5445 92.1(8) 91.2(8) 93.8(8)
Bi1 Pb1 O1 1_6555 1_5465 86.6(8) 86.6(8) 86.7(8)
Bi1 Pb1 O1 1_6555 1_5545 92.1(8) 91.2(8) 93.8(8)
Bi1 Pb1 O1 1_6555 1_5565 86.6(8) 86.6(8) 86.7(8)
Bi1 Pb1 O1 1_6555 5_4445 131.8(10) 119.4(9) 145.6(13)
Bi1 Pb1 O1 1_6555 5_4455 135.4(10) 118.1(8) 147.6(13)
Bi1 Pb1 O1 1_6555 5_5445 46.5(8) 34.2(10) 60.7(7)
Bi1 Pb1 O1 1_6555 5_5455 47.4(9) 36.5(11) 58.4(8)
Bi1 Pb1 O2 1_6555 1_4545 122.7(10) 121.1(11) 124.7(10)
Bi1 Pb1 O2 1_6555 5_4445 89.1(14) 87.3(12) 91.0(17)
Bi1 Pb1 O2 1_6555 5_4455 90.9(14) 89.4(11) 91.9(15)
Bi1 Pb1 O2 1_6555 5_4545 89.1(14) 87.3(12) 91.0(17)
Bi1 Pb1 O2 1_6555 5_4555 90.9(14) 89.4(11) 91.9(15)
Bi1 Pb1 O3 1_6555 5_4445 134.1(8) 131.4(9) 136.1(7)
Bi1 Pb1 O3 1_6555 5_4545 134.1(8) 131.4(9) 136.1(7)
Bi1 Pb1 O3 1_6555 5_5445 45.9(8) 43.8(7) 50.2(9)
Bi1 Pb1 O3 1_6555 5_5545 45.9(8) 43.8(7) 50.2(9)
Bi1 Pb1 Bi1 5_4445 5_4545 70.0(4) 69.9(4) 70.1(4)
Bi1 Pb1 O1 5_4445 1_5445 40.6(7) 40.3(7) 41.2(7)
Bi1 Pb1 O1 5_4445 1_5545 79.8(5) 79.5(5) 80.2(5)
Bi1 Pb1 O1 5_4445 5_4455 79.0(7) 77.8(8) 79.8(7)
Bi1 Pb1 O1 5_4445 5_5445 82.7(6) 82.2(6) 83.5(6)
Bi1 Pb1 O1 5_4445 5_5455 144.94(18) 144.8(2) 145.04(17)
Bi1 Pb1 O2 5_4445 1_4545 39.1(4) 38.9(4) 39.5(5)
Bi1 Pb1 O2 5_4445 5_4455 81.3(13) 80.6(13) 81.6(13)
Bi1 Pb1 O2 5_4445 5_4555 138.6(16) 137.3(16) 139.4(16)
Bi1 Pb1 O3 5_4445 5_5445 83.3(9) 83.0(9) 83.8(9)
Bi1 Pb1 O3 5_4445 5_5545 135.0(10) 134.5(10) 136.0(10)
Bi1 Pb1 O1 5_4545 1_5445 79.8(5) 79.5(5) 80.2(5)
Bi1 Pb1 O1 5_4545 1_5545 40.6(7) 40.3(7) 41.2(7)
Bi1 Pb1 O1 5_4545 5_4455 79.0(7) 77.8(8) 79.8(7)
Bi1 Pb1 O1 5_4545 5_5445 82.7(6) 82.2(6) 83.5(6)
Bi1 Pb1 O1 5_4545 5_5455 144.94(18) 144.8(2) 145.04(17)
Bi1 Pb1 O2 5_4545 1_4545 39.1(4) 38.9(4) 39.5(5)
Bi1 Pb1 O2 5_4545 5_4455 138.6(16) 137.3(16) 139.4(16)
Bi1 Pb1 O2 5_4545 5_4555 81.3(13) 80.6(13) 81.6(13)
Bi1 Pb1 O3 5_4545 5_5445 135.0(10) 134.5(10) 136.0(10)
Bi1 Pb1 O3 5_4545 5_5545 83.3(9) 83.0(9) 83.8(9)
Bi1 Pb1 Bi1 5_5455 5_5555 70.0(4) 69.9(4) 70.1(4)
Bi1 Pb1 O1 5_5455 1_5465 40.6(7) 40.3(7) 41.2(7)
Bi1 Pb1 O1 5_5455 1_5565 79.8(5) 79.5(5) 80.2(5)
Bi1 Pb1 O1 5_5455 5_4445 144.94(18) 144.8(2) 145.04(17)
Bi1 Pb1 O1 5_5455 5_4455 82.7(6) 82.2(6) 83.5(6)
Bi1 Pb1 O1 5_5455 5_5445 79.0(7) 77.8(8) 79.8(7)
Bi1 Pb1 O2 5_5455 1_5565 39.1(4) 38.9(4) 39.5(5)
Bi1 Pb1 O2 5_5455 5_4445 81.3(13) 80.6(13) 81.6(13)
Bi1 Pb1 O2 5_5455 5_4545 138.6(16) 137.3(16) 139.4(16)
Bi1 Pb1 O3 5_5455 5_4445 83.3(9) 83.0(9) 83.8(9)
Bi1 Pb1 O3 5_5455 5_4545 135.0(10) 134.5(10) 136.0(10)
Bi1 Pb1 O1 5_5555 1_5465 79.8(5) 79.5(5) 80.2(5)
Bi1 Pb1 O1 5_5555 1_5565 40.6(7) 40.3(7) 41.2(7)
Bi1 Pb1 O1 5_5555 5_4445 144.94(18) 144.8(2) 145.04(17)
Bi1 Pb1 O1 5_5555 5_4455 82.7(6) 82.2(6) 83.5(6)
Bi1 Pb1 O1 5_5555 5_5445 79.0(7) 77.8(8) 79.8(7)
Bi1 Pb1 O2 5_5555 1_5565 39.1(4) 38.9(4) 39.5(5)
Bi1 Pb1 O2 5_5555 5_4445 138.6(16) 137.3(16) 139.4(16)
Bi1 Pb1 O2 5_5555 5_4545 81.3(13) 80.6(13) 81.6(13)
Bi1 Pb1 O3 5_5555 5_4445 135.0(10) 134.5(10) 136.0(10)
Bi1 Pb1 O3 5_5555 5_4545 83.3(9) 83.0(9) 83.8(9)
O1 Pb1 O1 1_5445 1_5545 60.6(3) 59.9(3) 62.1(3)
O1 Pb1 O1 1_5445 5_4445 40.1(5) 40.1(5) 40.1(5)
O1 Pb1 O1 1_5445 5_4455 119.1(8) 117.6(9) 120.1(8)
O1 Pb1 O1 1_5445 5_5445 43.2(5) 42.6(5) 44.5(5)
O1 Pb1 O1 1_5445 5_5455 124.7(9) 122.6(10) 127.8(9)
O1 Pb1 O2 1_5445 1_4545 41.6(7) 41.0(7) 42.3(7)
O1 Pb1 O2 1_5445 5_4455 97.7(11) 97.2(11) 97.9(11)
O1 Pb1 O2 1_5445 5_4555 158.1(11) 157.8(11) 158.8(11)
O1 Pb1 O3 1_5445 5_4445 54.6(9) 54.4(9) 54.8(9)
O1 Pb1 O3 1_5445 5_4545 96.1(9) 96.0(9) 96.1(9)
O1 Pb1 O3 1_5445 5_5445 57.3(9) 57.0(9) 57.8(9)
O1 Pb1 O3 1_5445 5_5545 100.3(9) 99.2(9) 102.6(9)
O1 Pb1 O1 1_5465 1_5565 60.6(3) 59.9(3) 62.1(3)
O1 Pb1 O1 1_5465 5_4445 124.7(9) 122.6(10) 127.8(9)
O1 Pb1 O1 1_5465 5_4455 43.2(5) 42.6(5) 44.5(5)
O1 Pb1 O1 1_5465 5_5445 119.1(8) 117.6(9) 120.1(8)
O1 Pb1 O1 1_5465 5_5455 40.1(5) 40.1(5) 40.1(5)
O1 Pb1 O2 1_5465 1_5565 41.6(7) 41.0(7) 42.3(7)
O1 Pb1 O2 1_5465 5_4445 97.7(11) 97.2(11) 97.9(11)
O1 Pb1 O2 1_5465 5_4545 158.1(11) 157.8(11) 158.8(11)
O1 Pb1 O3 1_5465 5_4445 57.3(9) 57.0(9) 57.8(9)
O1 Pb1 O3 1_5465 5_4545 100.3(9) 99.2(9) 102.6(9)
O1 Pb1 O3 1_5465 5_5445 54.6(9) 54.4(9) 54.8(9)
O1 Pb1 O3 1_5465 5_5545 96.1(9) 96.0(9) 96.1(9)
O1 Pb1 O1 1_5545 5_4445 40.1(5) 40.1(5) 40.1(5)
O1 Pb1 O1 1_5545 5_4455 119.1(8) 117.6(9) 120.1(8)
O1 Pb1 O1 1_5545 5_5445 43.2(5) 42.6(5) 44.5(5)
O1 Pb1 O1 1_5545 5_5455 124.7(9) 122.6(10) 127.8(9)
O1 Pb1 O2 1_5545 1_4545 41.6(7) 41.0(7) 42.3(7)
O1 Pb1 O2 1_5545 5_4455 158.1(11) 157.8(11) 158.8(11)
O1 Pb1 O2 1_5545 5_4555 97.7(11) 97.2(11) 97.9(11)
O1 Pb1 O3 1_5545 5_4445 96.1(9) 96.0(9) 96.1(9)
O1 Pb1 O3 1_5545 5_4545 54.6(9) 54.4(9) 54.8(9)
O1 Pb1 O3 1_5545 5_5445 100.3(9) 99.2(9) 102.6(9)
O1 Pb1 O3 1_5545 5_5545 57.3(9) 57.0(9) 57.8(9)
O1 Pb1 O1 1_5565 5_4445 124.7(9) 122.6(10) 127.8(9)
O1 Pb1 O1 1_5565 5_4455 43.2(5) 42.6(5) 44.5(5)
O1 Pb1 O1 1_5565 5_5445 119.1(8) 117.6(9) 120.1(8)
O1 Pb1 O1 1_5565 5_5455 40.1(5) 40.1(5) 40.1(5)
O1 Pb1 O2 1_5565 1_5565 41.6(7) 41.0(7) 42.3(7)
O1 Pb1 O2 1_5565 5_4445 158.1(11) 157.8(11) 158.8(11)
O1 Pb1 O2 1_5565 5_4545 97.7(11) 97.2(11) 97.9(11)
O1 Pb1 O3 1_5565 5_4445 100.3(9) 99.2(9) 102.6(9)
O1 Pb1 O3 1_5565 5_4545 57.3(9) 57.0(9) 57.8(9)
O1 Pb1 O3 1_5565 5_5445 96.1(9) 96.0(9) 96.1(9)
O1 Pb1 O3 1_5565 5_5545 54.6(9) 54.4(9) 54.8(9)
O1 Pb1 O1 5_4445 5_4455 93.9(10) 92.0(12) 102.0(9)
O1 Pb1 O1 5_4445 5_5445 88.1(10) 60.0(7) 111.0(15)
O1 Pb1 O1 5_4445 5_5455 163.8(11) 156.1(13) 180.0(5)
O1 Pb1 O2 5_4445 1_5565 162.3(13) 159.3(14) 166.0(12)
O1 Pb1 O2 5_4445 5_4445 58.8(13) 42.8(8) 68.9(15)
O1 Pb1 O2 5_4445 5_4455 121.2(13) 117.8(13) 123.4(13)
O1 Pb1 O2 5_4445 5_4545 58.8(13) 42.8(8) 68.9(15)
O1 Pb1 O2 5_4445 5_4555 121.2(13) 117.8(13) 123.4(13)
O1 Pb1 O3 5_4445 5_4445 61.2(9) 56.1(8) 71.0(10)
O1 Pb1 O3 5_4445 5_4545 61.2(9) 56.1(8) 71.0(10)
O1 Pb1 O3 5_4445 5_5445 117.9(9) 97.1(10) 134.3(8)
O1 Pb1 O3 5_4445 5_5545 117.9(9) 97.1(10) 134.3(8)
O1 Pb1 O1 5_4455 5_5445 162.2(11) 154.7(12) 180.0(5)
O1 Pb1 O1 5_4455 5_5455 88.1(10) 60.0(8) 111.0(15)
O1 Pb1 O2 5_4455 1_4545 95.2(11) 94.6(11) 95.6(10)
O1 Pb1 O2 5_4455 1_5565 62.4(10) 61.3(10) 64.0(10)
O1 Pb1 O2 5_4455 5_4445 121.1(13) 118.7(14) 123.9(13)
O1 Pb1 O2 5_4455 5_4455 59.1(13) 42.2(9) 70.3(16)
O1 Pb1 O2 5_4455 5_4545 121.1(13) 118.7(14) 123.9(13)
O1 Pb1 O2 5_4455 5_4555 59.1(13) 42.2(9) 70.3(16)
O1 Pb1 O3 5_4455 5_4445 60.4(9) 56.5(9) 65.3(10)
O1 Pb1 O3 5_4455 5_4545 60.4(9) 56.5(9) 65.3(10)
O1 Pb1 O3 5_4455 5_5445 118.9(9) 97.4(10) 134.5(8)
O1 Pb1 O3 5_4455 5_5545 118.9(9) 97.4(10) 134.5(8)
O1 Pb1 O1 5_5445 5_5455 93.9(10) 92.0(12) 102.0(11)
O1 Pb1 O2 5_5445 1_4545 62.4(10) 61.3(10) 64.0(10)
O1 Pb1 O2 5_5445 1_5565 95.2(11) 94.6(11) 95.6(10)
O1 Pb1 O2 5_5445 5_4445 59.1(13) 42.2(9) 70.3(16)
O1 Pb1 O2 5_5445 5_4455 121.1(13) 118.7(14) 123.9(13)
O1 Pb1 O2 5_5445 5_4545 59.1(13) 42.2(9) 70.3(16)
O1 Pb1 O2 5_5445 5_4555 121.1(13) 118.7(14) 123.9(13)
O1 Pb1 O3 5_5445 5_4445 118.9(9) 97.4(10) 134.5(8)
O1 Pb1 O3 5_5445 5_4545 118.9(9) 97.4(10) 134.5(8)
O1 Pb1 O3 5_5445 5_5445 60.4(9) 56.5(9) 65.3(10)
O1 Pb1 O3 5_5445 5_5545 60.4(9) 56.5(9) 65.3(10)
O1 Pb1 O2 5_5455 1_4545 162.3(13) 159.3(14) 166.0(12)
O1 Pb1 O2 5_5455 5_4445 121.2(13) 117.8(13) 123.4(13)
O1 Pb1 O2 5_5455 5_4455 58.8(13) 42.8(8) 68.9(15)
O1 Pb1 O2 5_5455 5_4545 121.2(13) 117.8(13) 123.4(13)
O1 Pb1 O2 5_5455 5_4555 58.8(13) 42.8(8) 68.9(15)
O1 Pb1 O3 5_5455 5_4445 117.9(9) 97.1(10) 134.3(8)
O1 Pb1 O3 5_5455 5_4545 117.9(9) 97.1(10) 134.3(8)
O1 Pb1 O3 5_5455 5_5445 61.2(9) 56.1(8) 71.0(10)
O1 Pb1 O3 5_5455 5_5545 61.2(9) 56.1(8) 71.0(10)
O2 Pb1 O2 1_4545 5_4455 120.3(13) 119.4(13) 121.1(13)
O2 Pb1 O2 1_4545 5_4555 120.3(13) 119.4(13) 121.1(13)
O2 Pb1 O3 1_4545 5_5445 98.7(10) 98.0(10) 99.8(10)
O2 Pb1 O3 1_4545 5_5545 98.7(10) 98.0(10) 99.8(10)
O2 Pb1 O2 1_5565 5_4445 120.3(13) 119.4(13) 121.1(13)
O2 Pb1 O2 1_5565 5_4545 120.3(13) 119.4(13) 121.1(13)
O2 Pb1 O3 1_5565 5_4445 98.7(10) 98.0(10) 99.8(10)
O2 Pb1 O3 1_5565 5_4545 98.7(10) 98.0(10) 99.8(10)
O2 Pb1 O2 5_4445 5_4455 94.3(10) 93.1(8) 96.8(11)
O2 Pb1 O2 5_4445 5_4545 88.2(11) 62.4(6) 104.1(14)
O2 Pb1 O2 5_4445 5_4555 168.3(11) 159.2(12) 180.0(5)
O2 Pb1 O3 5_4445 5_4445 61.6(11) 55.6(11) 66.5(12)
O2 Pb1 O3 5_4445 5_4545 119.9(12) 98.7(10) 137.8(12)
O2 Pb1 O3 5_4445 5_5445 61.7(11) 55.4(11) 67.2(14)
O2 Pb1 O3 5_4445 5_5545 119.1(13) 98.6(10) 134.4(19)
O2 Pb1 O2 5_4455 5_4545 168.3(11) 159.2(11) 180.0(5)
O2 Pb1 O2 5_4455 5_4555 88.2(11) 62.4(6) 104.1(14)
O2 Pb1 O3 5_4455 5_4445 61.7(11) 55.4(11) 67.2(14)
O2 Pb1 O3 5_4455 5_4545 119.1(13) 98.6(10) 134.4(19)
O2 Pb1 O3 5_4455 5_5445 61.6(11) 55.6(11) 66.5(12)
O2 Pb1 O3 5_4455 5_5545 119.9(12) 98.7(10) 137.8(12)
O2 Pb1 O2 5_4545 5_4555 94.3(10) 93.1(8) 96.8(11)
O2 Pb1 O3 5_4545 5_4445 119.9(12) 98.7(10) 137.8(12)
O2 Pb1 O3 5_4545 5_4545 61.6(11) 55.6(11) 66.5(12)
O2 Pb1 O3 5_4545 5_5445 119.1(13) 98.6(10) 134.4(19)
O2 Pb1 O3 5_4545 5_5545 61.7(11) 55.4(11) 67.2(14)
O2 Pb1 O3 5_4555 5_4445 119.1(13) 98.6(10) 134.4(19)
O2 Pb1 O3 5_4555 5_4545 61.7(11) 55.4(11) 67.2(14)
O2 Pb1 O3 5_4555 5_5445 119.9(12) 98.7(10) 137.8(12)
O2 Pb1 O3 5_4555 5_5545 61.6(11) 55.6(11) 66.5(12)
O3 Pb1 O3 5_4445 5_4545 88.3(10) 85.9(11) 94.0(9)
O3 Pb1 O3 5_4445 5_5445 88.6(9) 85.4(9) 91.1(7)
O3 Pb1 O3 5_4445 5_5545 161.9(12) 151.6(12) 180.0(5)
O3 Pb1 O3 5_4545 5_5445 161.9(12) 151.6(12) 180.0(5)
O3 Pb1 O3 5_4545 5_5545 88.6(9) 85.4(9) 91.1(7)
O3 Pb1 O3 5_5445 5_5545 88.3(10) 85.9(11) 94.0(9)
Fe1 Bi1 Fe1 1_4555 1_5545 99.0(4) 98.7(4) 99.5(4)
Fe1 Bi1 Fe1 1_4555 5_4455 47.5(3) 46.9(3) 48.0(3)
Fe1 Bi1 Fe1 1_4555 5_4555 47.5(3) 46.9(3) 48.0(3)
Fe1 Bi1 Fe1 1_4555 5_5445 126.8(4) 126.7(4) 127.0(4)
Fe1 Bi1 Fe1 1_4555 5_5455 114.4(4) 111.9(4) 116.5(5)
Fe1 Bi1 Fe1 1_4555 5_5545 126.8(4) 126.7(4) 127.0(4)
Fe1 Bi1 Fe1 1_4555 5_5555 114.4(4) 111.9(4) 116.5(5)
Fe1 Bi1 Pb1 1_4555 1_5455 90.0(5) 90.0(5) 90.0(5)
Fe1 Bi1 Pb1 1_4555 . 0(3000) 0(3000) 0(2000)
Fe1 Bi1 Pb1 1_4555 1_5655 90.0(5) 90.0(5) 90.0(5)
Fe1 Bi1 Pb1 1_4555 1_6555 168.7(6) 167.0(6) 170.0(6)
Fe1 Bi1 Pb1 1_4555 5_4445 58.2(5) 57.8(6) 58.5(5)
Fe1 Bi1 Pb1 1_4555 5_4545 58.2(5) 57.8(6) 58.5(5)
Fe1 Bi1 Bi1 1_4555 1_5455 90.0(5) 90.0(5) 90.0(5)
Fe1 Bi1 Bi1 1_4555 1_5655 90.0(5) 90.0(5) 90.0(5)
Fe1 Bi1 Bi1 1_4555 1_6555 168.7(6) 166.9(6) 170.0(6)
Fe1 Bi1 Bi1 1_4555 5_4445 58.2(5) 57.8(6) 58.5(5)
Fe1 Bi1 Bi1 1_4555 5_4545 58.2(5) 57.8(6) 58.5(5)
Fe1 Bi1 O1 1_4555 1_5445 97.3(7) 97.2(7) 97.4(7)
Fe1 Bi1 O1 1_4555 1_5545 97.3(7) 97.2(7) 97.4(7)
Fe1 Bi1 O1 1_4555 5_4455 26.6(8) 25.7(8) 27.2(8)
Fe1 Bi1 O1 1_4555 5_5445 131.0(7) 130.2(8) 132.3(7)
Fe1 Bi1 O1 1_4555 5_5455 129.1(11) 125.7(11) 131.8(11)
Fe1 Bi1 O2 1_4555 1_4545 68.7(10) 68.4(10) 68.9(10)
Fe1 Bi1 O2 1_4555 5_4455 81.5(15) 80.0(15) 82.8(16)
Fe1 Bi1 O2 1_4555 5_4555 81.5(15) 80.0(15) 82.8(16)
Fe1 Bi1 O3 1_4555 5_5445 133.4(8) 132.6(8) 134.2(8)
Fe1 Bi1 O3 1_4555 5_5545 133.4(8) 132.6(8) 134.2(8)
Fe1 Bi1 Fe1 1_5545 5_4445 46.9(3) 46.8(3) 47.0(3)
Fe1 Bi1 Fe1 1_5545 5_4455 126.2(4) 125.8(5) 126.3(4)
Fe1 Bi1 Fe1 1_5545 5_4545 46.9(3) 46.8(3) 47.0(3)
Fe1 Bi1 Fe1 1_5545 5_4555 126.2(4) 125.8(5) 126.3(4)
Fe1 Bi1 Fe1 1_5545 5_5445 47.1(3) 46.6(3) 48.1(3)
Fe1 Bi1 Fe1 1_5545 5_5455 127.6(4) 124.2(5) 131.7(4)
Fe1 Bi1 Fe1 1_5545 5_5545 47.1(3) 46.6(3) 48.1(3)
Fe1 Bi1 Fe1 1_5545 5_5555 127.6(4) 124.2(5) 131.7(4)
Fe1 Bi1 Pb1 1_5545 1_4555 88.2(6) 87.8(6) 88.6(6)
Fe1 Bi1 Pb1 1_5545 1_5455 90.0(5) 90.0(5) 90.0(5)
Fe1 Bi1 Pb1 1_5545 . 0(3000) 0(4000) 0(2000)
Fe1 Bi1 Pb1 1_5545 1_5655 90.0(5) 90.0(5) 90.0(5)
Fe1 Bi1 Pb1 1_5545 1_6555 91.3(6) 89.1(6) 94.4(6)
Fe1 Bi1 Pb1 1_5545 5_4445 57.5(5) 57.0(5) 58.4(5)
Fe1 Bi1 Pb1 1_5545 5_4545 57.5(5) 57.0(5) 58.4(5)
Fe1 Bi1 Bi1 1_5545 1_4555 88.2(6) 87.8(6) 88.6(6)
Fe1 Bi1 Bi1 1_5545 1_5455 90.0(5) 90.0(5) 90.0(5)
Fe1 Bi1 Bi1 1_5545 1_5655 90.0(5) 90.0(5) 90.0(5)
Fe1 Bi1 Bi1 1_5545 1_6555 91.3(6) 89.1(6) 94.4(6)
Fe1 Bi1 Bi1 1_5545 5_4445 57.5(5) 57.0(5) 58.4(5)
Fe1 Bi1 Bi1 1_5545 5_4545 57.5(5) 57.0(5) 58.4(5)
Fe1 Bi1 O1 1_5545 1_5445 30.3(3) 30.0(3) 31.0(2)
Fe1 Bi1 O1 1_5545 1_5545 30.3(3) 30.0(3) 31.0(2)
Fe1 Bi1 O1 1_5545 5_4445 30.0(7) 29.7(7) 30.3(7)
Fe1 Bi1 O1 1_5545 5_4455 125.3(9) 124.7(10) 125.9(9)
Fe1 Bi1 O1 1_5545 5_5445 31.4(7) 30.1(7) 33.7(7)
Fe1 Bi1 O1 1_5545 5_5455 130.1(11) 126.0(12) 135.6(11)
Fe1 Bi1 O2 1_5545 1_4545 30.4(10) 30.2(10) 30.6(10)
Fe1 Bi1 O2 1_5545 5_4455 128.0(11) 127.9(11) 128.1(11)
Fe1 Bi1 O2 1_5545 5_4555 128.0(11) 127.9(11) 128.1(11)
Fe1 Bi1 O3 1_5545 5_4445 75.6(9) 75.5(9) 75.7(9)
Fe1 Bi1 O3 1_5545 5_4545 75.6(9) 75.5(9) 75.7(9)
Fe1 Bi1 O3 1_5545 5_5445 77.2(9) 76.0(9) 79.2(9)
Fe1 Bi1 O3 1_5545 5_5545 77.2(9) 76.0(9) 79.2(9)
Fe1 Bi1 Fe1 1_5565 1_6555 99.0(4) 98.7(4) 99.5(4)
Fe1 Bi1 Fe1 1_5565 5_4445 127.6(4) 124.2(5) 131.7(4)
Fe1 Bi1 Fe1 1_5565 5_4455 47.1(3) 46.6(3) 48.1(3)
Fe1 Bi1 Fe1 1_5565 5_4545 127.6(4) 124.2(5) 131.7(4)
Fe1 Bi1 Fe1 1_5565 5_4555 47.1(3) 46.6(3) 48.1(3)
Fe1 Bi1 Fe1 1_5565 5_5445 126.2(4) 125.8(5) 126.3(4)
Fe1 Bi1 Fe1 1_5565 5_5455 46.9(3) 46.8(3) 47.0(3)
Fe1 Bi1 Fe1 1_5565 5_5545 126.2(4) 125.8(5) 126.3(4)
Fe1 Bi1 Fe1 1_5565 5_5555 46.9(3) 46.8(3) 47.0(3)
Fe1 Bi1 Pb1 1_5565 1_4555 91.3(6) 89.1(6) 94.4(6)
Fe1 Bi1 Pb1 1_5565 1_5455 90.0(5) 90.0(5) 90.0(5)
Fe1 Bi1 Pb1 1_5565 . 0(3000) 0(4000) 0(2000)
Fe1 Bi1 Pb1 1_5565 1_5655 90.0(5) 90.0(5) 90.0(5)
Fe1 Bi1 Pb1 1_5565 1_6555 88.2(6) 87.8(6) 88.6(6)
Fe1 Bi1 Pb1 1_5565 5_5455 57.5(5) 57.0(5) 58.4(5)
Fe1 Bi1 Pb1 1_5565 5_5555 57.5(5) 57.0(5) 58.4(5)
Fe1 Bi1 Bi1 1_5565 1_4555 91.3(6) 89.1(6) 94.4(6)
Fe1 Bi1 Bi1 1_5565 1_5455 90.0(5) 90.0(5) 90.0(5)
Fe1 Bi1 Bi1 1_5565 1_5655 90.0(5) 90.0(5) 90.0(5)
Fe1 Bi1 Bi1 1_5565 1_6555 88.2(6) 87.8(6) 88.6(6)
Fe1 Bi1 Bi1 1_5565 5_5455 57.5(5) 57.0(5) 58.4(5)
Fe1 Bi1 Bi1 1_5565 5_5555 57.5(5) 57.0(5) 58.4(5)
Fe1 Bi1 O1 1_5565 1_5465 30.3(3) 30.0(3) 31.0(2)
Fe1 Bi1 O1 1_5565 1_5565 30.3(3) 30.0(3) 31.0(2)
Fe1 Bi1 O1 1_5565 5_4445 130.1(11) 126.0(12) 135.6(11)
Fe1 Bi1 O1 1_5565 5_4455 31.4(7) 30.1(7) 33.7(7)
Fe1 Bi1 O1 1_5565 5_5445 125.3(9) 124.7(10) 125.9(9)
Fe1 Bi1 O1 1_5565 5_5455 30.0(7) 29.7(7) 30.3(7)
Fe1 Bi1 O2 1_5565 1_5565 30.4(10) 30.2(10) 30.6(10)
Fe1 Bi1 O2 1_5565 5_4445 128.0(11) 127.9(11) 128.1(11)
Fe1 Bi1 O2 1_5565 5_4545 128.0(11) 127.9(11) 128.1(11)
Fe1 Bi1 O3 1_5565 5_4445 77.2(9) 76.0(9) 79.2(9)
Fe1 Bi1 O3 1_5565 5_4545 77.2(9) 76.0(9) 79.2(9)
Fe1 Bi1 O3 1_5565 5_5445 75.6(9) 75.5(9) 75.7(9)
Fe1 Bi1 O3 1_5565 5_5545 75.6(9) 75.5(9) 75.7(9)
Fe1 Bi1 Fe1 1_6555 5_4445 114.4(4) 111.9(4) 116.5(5)
Fe1 Bi1 Fe1 1_6555 5_4455 126.8(4) 126.7(4) 127.0(4)
Fe1 Bi1 Fe1 1_6555 5_4545 114.4(4) 111.9(4) 116.5(5)
Fe1 Bi1 Fe1 1_6555 5_4555 126.8(4) 126.7(4) 127.0(4)
Fe1 Bi1 Fe1 1_6555 5_5445 47.5(3) 46.9(3) 48.0(3)
Fe1 Bi1 Fe1 1_6555 5_5545 47.5(3) 46.9(3) 48.0(3)
Fe1 Bi1 Pb1 1_6555 1_4555 168.7(6) 167.0(6) 170.0(6)
Fe1 Bi1 Pb1 1_6555 1_5455 90.0(5) 90.0(5) 90.0(5)
Fe1 Bi1 Pb1 1_6555 . 0(3000) 0(3000) 0(2000)
Fe1 Bi1 Pb1 1_6555 1_5655 90.0(5) 90.0(5) 90.0(5)
Fe1 Bi1 Pb1 1_6555 5_5455 58.2(5) 57.8(6) 58.5(5)
Fe1 Bi1 Pb1 1_6555 5_5555 58.2(5) 57.8(6) 58.5(5)
Fe1 Bi1 Bi1 1_6555 1_4555 168.7(6) 166.9(6) 170.0(6)
Fe1 Bi1 Bi1 1_6555 1_5455 90.0(5) 90.0(5) 90.0(5)
Fe1 Bi1 Bi1 1_6555 1_5655 90.0(5) 90.0(5) 90.0(5)
Fe1 Bi1 Bi1 1_6555 5_5455 58.2(5) 57.8(6) 58.5(5)
Fe1 Bi1 Bi1 1_6555 5_5555 58.2(5) 57.8(6) 58.5(5)
Fe1 Bi1 O1 1_6555 1_5465 97.3(7) 97.2(7) 97.4(7)
Fe1 Bi1 O1 1_6555 1_5565 97.3(7) 97.2(7) 97.4(7)
Fe1 Bi1 O1 1_6555 5_4445 129.1(11) 125.7(11) 131.8(11)
Fe1 Bi1 O1 1_6555 5_4455 131.0(7) 130.2(8) 132.3(7)
Fe1 Bi1 O1 1_6555 5_5445 26.6(8) 25.7(8) 27.2(8)
Fe1 Bi1 O2 1_6555 1_5565 68.7(10) 68.4(10) 68.9(10)
Fe1 Bi1 O2 1_6555 5_4445 81.5(15) 80.0(15) 82.8(16)
Fe1 Bi1 O2 1_6555 5_4545 81.5(15) 80.0(15) 82.8(16)
Fe1 Bi1 O3 1_6555 5_4445 133.4(8) 132.6(8) 134.2(8)
Fe1 Bi1 O3 1_6555 5_4545 133.4(8) 132.6(8) 134.2(8)
Fe1 Bi1 Fe1 5_4445 5_4455 74.7(4) 71.0(3) 83.7(3)
Fe1 Bi1 Fe1 5_4445 5_4545 68.7(4) 61.8(3) 72.4(6)
Fe1 Bi1 Fe1 5_4445 5_4555 111.5(6) 108.0(5) 121.1(5)
Fe1 Bi1 Fe1 5_4445 5_5445 68.8(4) 60.8(4) 73.6(4)
Fe1 Bi1 Fe1 5_4445 5_5455 111.0(2) 110.53(18) 112.8(2)
Fe1 Bi1 Fe1 5_4445 5_5545 105.9(5) 93.3(4) 114.4(8)
Fe1 Bi1 Fe1 5_4445 5_5555 172.6(6) 169.7(9) 180.0(5)
Fe1 Bi1 Pb1 5_4445 1_4555 56.2(5) 53.4(5) 58.9(6)
Fe1 Bi1 Pb1 5_4445 1_5455 55.7(5) 53.8(5) 59.1(5)
Fe1 Bi1 Pb1 5_4445 1_5545 53.6(4) 48.7(4) 57.7(5)
Fe1 Bi1 Pb1 5_4445 . 0(18000) 0 100(1600)
Fe1 Bi1 Pb1 5_4445 1_5565 126.7(5) 120.6(7) 133.4(5)
Fe1 Bi1 Pb1 5_4445 1_5655 124.3(6) 120.9(6) 126.2(8)
Fe1 Bi1 Pb1 5_4445 1_6555 123.9(5) 119.9(7) 127.6(7)
Fe1 Bi1 Pb1 5_4445 5_5455 109.0(3) 108.9(3) 109.2(3)
Fe1 Bi1 Pb1 5_4445 5_5555 172.2(7) 169.7(7) 174.0(8)
Fe1 Bi1 Bi1 5_4445 1_4555 56.2(5) 53.4(5) 58.9(6)
Fe1 Bi1 Bi1 5_4445 1_5455 55.7(5) 53.8(5) 59.1(5)
Fe1 Bi1 Bi1 5_4445 1_5545 53.6(4) 48.7(4) 57.7(5)
Fe1 Bi1 Bi1 5_4445 1_5565 126.7(5) 120.6(7) 133.4(5)
Fe1 Bi1 Bi1 5_4445 1_5655 124.3(6) 120.9(6) 126.2(8)
Fe1 Bi1 Bi1 5_4445 1_6555 123.9(5) 119.9(7) 127.6(7)
Fe1 Bi1 Bi1 5_4445 5_5455 109.0(3) 108.9(3) 109.2(3)
Fe1 Bi1 Bi1 5_4445 5_5555 172.2(7) 169.7(7) 174.0(8)
Fe1 Bi1 O1 5_4445 1_5445 30.1(7) 29.9(7) 30.3(7)
Fe1 Bi1 O1 5_4445 1_5465 104.0(5) 102.3(5) 106.0(4)
Fe1 Bi1 O1 5_4445 1_5545 69.5(5) 69.5(5) 69.5(5)
Fe1 Bi1 O1 5_4445 1_5565 145.9(8) 143.3(9) 150.0(8)
Fe1 Bi1 O1 5_4445 5_4445 34.7(2) 31.7(2) 36.8(3)
Fe1 Bi1 O1 5_4445 5_4455 93.2(8) 87.1(10) 106.8(6)
Fe1 Bi1 O1 5_4445 5_5445 88.2(8) 70.7(6) 101.9(10)
Fe1 Bi1 O1 5_4445 5_5455 143.6(4) 140.5(5) 145.74(16)
Fe1 Bi1 O2 5_4445 1_5565 143.5(3) 142.5(4) 144.69(19)
Fe1 Bi1 O2 5_4445 5_4445 35.0(14) 32.0(10) 36.8(15)
Fe1 Bi1 O2 5_4445 5_4455 92.7(10) 90.5(12) 99.4(8)
Fe1 Bi1 O2 5_4445 5_4545 88.1(11) 71.9(8) 97.0(14)
Fe1 Bi1 O2 5_4445 5_4555 143.9(14) 139.2(14) 147.9(17)
Fe1 Bi1 O3 5_4445 5_4445 37.6(9) 28.7(9) 52.5(9)
Fe1 Bi1 O3 5_4445 5_4545 90.0(9) 80.0(8) 103.3(10)
Fe1 Bi1 O3 5_4445 5_5445 90.0(8) 79.8(9) 97.6(7)
Fe1 Bi1 O3 5_4445 5_5545 143.7(10) 122.9(10) 161.2(12)
Fe1 Bi1 Fe1 5_4455 5_4545 111.5(6) 108.0(5) 121.1(5)
Fe1 Bi1 Fe1 5_4455 5_4555 67.9(4) 63.5(4) 72.6(6)
Fe1 Bi1 Fe1 5_4455 5_5445 111.9(2) 111.02(18) 113.93(19)
Fe1 Bi1 Fe1 5_4455 5_5455 68.8(4) 60.8(4) 73.6(5)
Fe1 Bi1 Fe1 5_4455 5_5545 174.3(6) 172.2(7) 180.0(5)
Fe1 Bi1 Fe1 5_4455 5_5555 105.9(5) 93.3(4) 114.4(8)
Fe1 Bi1 Pb1 5_4455 1_4555 55.6(4) 53.2(3) 63.1(4)
Fe1 Bi1 Pb1 5_4455 1_5455 56.1(5) 53.7(5) 58.2(5)
Fe1 Bi1 Pb1 5_4455 1_5545 128.0(5) 124.5(5) 134.3(3)
Fe1 Bi1 Pb1 5_4455 . 0(7000) 0 0(18000)
Fe1 Bi1 Pb1 5_4455 1_5565 52.9(4) 45.4(4) 56.8(5)
Fe1 Bi1 Pb1 5_4455 1_5655 123.9(6) 121.8(7) 126.3(8)
Fe1 Bi1 Pb1 5_4455 1_6555 125.0(5) 118.0(5) 127.1(4)
Fe1 Bi1 Pb1 5_4455 5_4445 68.8(5) 67.9(5) 69.3(5)
Fe1 Bi1 Pb1 5_4455 5_4545 105.6(6) 105.2(6) 105.9(6)
Fe1 Bi1 Pb1 5_4455 5_5455 68.6(5) 68.2(5) 69.2(6)
Fe1 Bi1 Pb1 5_4455 5_5555 104.7(6) 104.4(6) 105.0(6)
Fe1 Bi1 Bi1 5_4455 1_4555 55.6(4) 53.2(3) 63.1(4)
Fe1 Bi1 Bi1 5_4455 1_5455 56.1(5) 53.7(5) 58.2(5)
Fe1 Bi1 Bi1 5_4455 1_5545 128.0(5) 124.5(5) 134.3(3)
Fe1 Bi1 Bi1 5_4455 1_5565 52.9(4) 45.4(4) 56.8(5)
Fe1 Bi1 Bi1 5_4455 1_5655 123.9(6) 121.8(7) 126.3(8)
Fe1 Bi1 Bi1 5_4455 1_6555 125.0(5) 118.0(5) 127.1(4)
Fe1 Bi1 Bi1 5_4455 5_4445 68.8(5) 67.9(5) 69.3(5)
Fe1 Bi1 Bi1 5_4455 5_4545 105.6(6) 105.2(6) 105.9(6)
Fe1 Bi1 Bi1 5_4455 5_5455 68.6(5) 68.2(5) 69.2(6)
Fe1 Bi1 Bi1 5_4455 5_5555 104.7(6) 104.4(6) 105.0(6)
Fe1 Bi1 O1 5_4455 1_5445 102.7(5) 101.4(5) 103.3(5)
Fe1 Bi1 O1 5_4455 1_5465 31.7(7) 31.2(7) 32.8(7)
Fe1 Bi1 O1 5_4455 1_5545 141.3(8) 140.5(9) 141.7(8)
Fe1 Bi1 O1 5_4455 1_5565 71.9(5) 71.4(5) 73.1(5)
Fe1 Bi1 O1 5_4455 5_4445 93.4(8) 87.0(10) 103.1(7)
Fe1 Bi1 O1 5_4455 5_4455 34.5(2) 32.3(2) 37.3(4)
Fe1 Bi1 O1 5_4455 5_5445 143.9(3) 141.6(5) 146.25(17)
Fe1 Bi1 O1 5_4455 5_5455 87.0(8) 69.4(6) 98.7(10)
Fe1 Bi1 O2 5_4455 1_4545 102.3(8) 101.9(8) 102.5(8)
Fe1 Bi1 O2 5_4455 1_5565 70.5(8) 70.2(8) 71.2(8)
Fe1 Bi1 O2 5_4455 5_4445 93.0(11) 89.8(13) 101.5(8)
Fe1 Bi1 O2 5_4455 5_4455 34.6(14) 30.6(10) 37.0(15)
Fe1 Bi1 O2 5_4455 5_4545 145.0(15) 142.9(12) 151.7(15)
Fe1 Bi1 O2 5_4455 5_4555 87.5(11) 71.7(8) 96.7(15)
Fe1 Bi1 O3 5_4455 5_4445 37.0(9) 29.2(9) 50.6(9)
Fe1 Bi1 O3 5_4455 5_4545 89.2(9) 81.3(9) 98.6(11)
Fe1 Bi1 O3 5_4455 5_5445 90.2(8) 78.7(9) 97.5(7)
Fe1 Bi1 O3 5_4455 5_5545 143.5(10) 122.0(10) 158.6(12)
Fe1 Bi1 Fe1 5_4545 5_4555 74.7(4) 71.0(3) 83.7(3)
Fe1 Bi1 Fe1 5_4545 5_5445 105.9(5) 93.3(4) 114.4(8)
Fe1 Bi1 Fe1 5_4545 5_5455 172.6(6) 169.7(9) 180.0(5)
Fe1 Bi1 Fe1 5_4545 5_5545 68.8(4) 60.8(4) 73.6(4)
Fe1 Bi1 Fe1 5_4545 5_5555 111.0(2) 110.53(18) 112.8(2)
Fe1 Bi1 Pb1 5_4545 1_4555 56.2(5) 53.4(5) 58.9(6)
Fe1 Bi1 Pb1 5_4545 1_5455 124.3(6) 120.9(6) 126.2(8)
Fe1 Bi1 Pb1 5_4545 1_5545 53.6(4) 48.7(4) 57.7(5)
Fe1 Bi1 Pb1 5_4545 . 0(18000) 0 100(1600)
Fe1 Bi1 Pb1 5_4545 1_5565 126.7(5) 120.6(7) 133.4(5)
Fe1 Bi1 Pb1 5_4545 1_5655 55.7(5) 53.8(5) 59.1(5)
Fe1 Bi1 Pb1 5_4545 1_6555 123.9(5) 119.9(7) 127.6(7)
Fe1 Bi1 Pb1 5_4545 5_5455 172.2(7) 169.7(7) 174.0(8)
Fe1 Bi1 Pb1 5_4545 5_5555 109.0(3) 108.9(3) 109.2(3)
Fe1 Bi1 Bi1 5_4545 1_4555 56.2(5) 53.4(5) 58.9(6)
Fe1 Bi1 Bi1 5_4545 1_5455 124.3(6) 120.9(6) 126.2(8)
Fe1 Bi1 Bi1 5_4545 1_5545 53.6(4) 48.7(4) 57.7(5)
Fe1 Bi1 Bi1 5_4545 1_5565 126.7(5) 120.6(7) 133.4(5)
Fe1 Bi1 Bi1 5_4545 1_5655 55.7(5) 53.8(5) 59.1(5)
Fe1 Bi1 Bi1 5_4545 1_6555 123.9(5) 119.9(7) 127.6(7)
Fe1 Bi1 Bi1 5_4545 5_5455 172.2(7) 169.7(7) 174.0(8)
Fe1 Bi1 Bi1 5_4545 5_5555 109.0(3) 108.9(3) 109.2(3)
Fe1 Bi1 O1 5_4545 1_5445 69.5(5) 69.5(5) 69.5(5)
Fe1 Bi1 O1 5_4545 1_5465 145.9(8) 143.3(9) 150.0(8)
Fe1 Bi1 O1 5_4545 1_5545 30.1(7) 29.9(7) 30.3(7)
Fe1 Bi1 O1 5_4545 1_5565 104.0(5) 102.3(5) 106.0(4)
Fe1 Bi1 O1 5_4545 5_4445 34.7(2) 31.7(2) 36.8(3)
Fe1 Bi1 O1 5_4545 5_4455 93.2(8) 87.1(10) 106.8(6)
Fe1 Bi1 O1 5_4545 5_5445 88.2(8) 70.7(6) 101.9(10)
Fe1 Bi1 O1 5_4545 5_5455 143.6(4) 140.5(5) 145.74(16)
Fe1 Bi1 O2 5_4545 1_5565 143.5(3) 142.5(4) 144.69(19)
Fe1 Bi1 O2 5_4545 5_4445 88.1(11) 71.9(8) 97.0(14)
Fe1 Bi1 O2 5_4545 5_4455 143.9(14) 139.2(14) 147.9(17)
Fe1 Bi1 O2 5_4545 5_4545 35.0(14) 32.0(10) 36.8(15)
Fe1 Bi1 O2 5_4545 5_4555 92.7(10) 90.5(12) 99.4(8)
Fe1 Bi1 O3 5_4545 5_4445 90.0(9) 80.0(8) 103.3(10)
Fe1 Bi1 O3 5_4545 5_4545 37.6(9) 28.7(9) 52.5(9)
Fe1 Bi1 O3 5_4545 5_5445 143.7(10) 122.9(10) 161.2(12)
Fe1 Bi1 O3 5_4545 5_5545 90.0(8) 79.8(9) 97.6(7)
Fe1 Bi1 Fe1 5_4555 5_5445 174.3(6) 172.2(7) 180.0(5)
Fe1 Bi1 Fe1 5_4555 5_5455 105.9(5) 93.3(4) 114.4(8)
Fe1 Bi1 Fe1 5_4555 5_5545 111.9(2) 111.02(18) 113.93(19)
Fe1 Bi1 Fe1 5_4555 5_5555 68.8(4) 60.8(4) 73.6(5)
Fe1 Bi1 Pb1 5_4555 1_4555 55.6(4) 53.2(3) 63.1(4)
Fe1 Bi1 Pb1 5_4555 1_5455 123.9(6) 121.8(7) 126.3(8)
Fe1 Bi1 Pb1 5_4555 1_5545 128.0(5) 124.5(5) 134.3(3)
Fe1 Bi1 Pb1 5_4555 . 0(7000) 0 0(18000)
Fe1 Bi1 Pb1 5_4555 1_5565 52.9(4) 45.4(4) 56.8(5)
Fe1 Bi1 Pb1 5_4555 1_5655 56.1(5) 53.7(5) 58.2(5)
Fe1 Bi1 Pb1 5_4555 1_6555 125.0(5) 118.0(5) 127.1(4)
Fe1 Bi1 Pb1 5_4555 5_4445 105.6(6) 105.2(6) 105.9(6)
Fe1 Bi1 Pb1 5_4555 5_4545 68.8(5) 67.9(5) 69.3(5)
Fe1 Bi1 Pb1 5_4555 5_5455 104.7(6) 104.4(6) 105.0(6)
Fe1 Bi1 Pb1 5_4555 5_5555 68.6(5) 68.2(5) 69.2(6)
Fe1 Bi1 Bi1 5_4555 1_4555 55.6(4) 53.2(3) 63.1(4)
Fe1 Bi1 Bi1 5_4555 1_5455 123.9(6) 121.8(7) 126.3(8)
Fe1 Bi1 Bi1 5_4555 1_5545 128.0(5) 124.5(5) 134.3(3)
Fe1 Bi1 Bi1 5_4555 1_5565 52.9(4) 45.4(4) 56.8(5)
Fe1 Bi1 Bi1 5_4555 1_5655 56.1(5) 53.7(5) 58.2(5)
Fe1 Bi1 Bi1 5_4555 1_6555 125.0(5) 118.0(5) 127.1(4)
Fe1 Bi1 Bi1 5_4555 5_4445 105.6(6) 105.2(6) 105.9(6)
Fe1 Bi1 Bi1 5_4555 5_4545 68.8(5) 67.9(5) 69.3(5)
Fe1 Bi1 Bi1 5_4555 5_5455 104.7(6) 104.4(6) 105.0(6)
Fe1 Bi1 Bi1 5_4555 5_5555 68.6(5) 68.2(5) 69.2(6)
Fe1 Bi1 O1 5_4555 1_5445 141.3(8) 140.5(9) 141.7(8)
Fe1 Bi1 O1 5_4555 1_5465 71.9(5) 71.4(5) 73.1(5)
Fe1 Bi1 O1 5_4555 1_5545 102.7(5) 101.4(5) 103.3(5)
Fe1 Bi1 O1 5_4555 1_5565 31.7(7) 31.2(7) 32.8(7)
Fe1 Bi1 O1 5_4555 5_4445 93.4(8) 87.0(10) 103.1(7)
Fe1 Bi1 O1 5_4555 5_4455 34.5(2) 32.3(2) 37.3(4)
Fe1 Bi1 O1 5_4555 5_5445 143.9(3) 141.6(5) 146.25(17)
Fe1 Bi1 O1 5_4555 5_5455 87.0(8) 69.4(6) 98.7(10)
Fe1 Bi1 O2 5_4555 1_4545 102.3(8) 101.9(8) 102.5(8)
Fe1 Bi1 O2 5_4555 1_5565 70.5(8) 70.2(8) 71.2(8)
Fe1 Bi1 O2 5_4555 5_4445 145.0(15) 142.9(12) 151.7(15)
Fe1 Bi1 O2 5_4555 5_4455 87.5(11) 71.7(8) 96.7(15)
Fe1 Bi1 O2 5_4555 5_4545 93.0(11) 89.8(13) 101.5(8)
Fe1 Bi1 O2 5_4555 5_4555 34.6(14) 30.6(10) 37.0(15)
Fe1 Bi1 O3 5_4555 5_4445 89.2(9) 81.3(9) 98.6(11)
Fe1 Bi1 O3 5_4555 5_4545 37.0(9) 29.2(9) 50.6(9)
Fe1 Bi1 O3 5_4555 5_5445 143.5(10) 122.0(10) 158.6(12)
Fe1 Bi1 O3 5_4555 5_5545 90.2(8) 78.7(9) 97.5(7)
Fe1 Bi1 Fe1 5_5445 5_5455 74.7(4) 71.0(3) 83.7(3)
Fe1 Bi1 Fe1 5_5445 5_5545 67.9(4) 63.5(4) 72.6(6)
Fe1 Bi1 Fe1 5_5445 5_5555 111.5(6) 108.0(5) 121.1(5)
Fe1 Bi1 Pb1 5_5445 1_4555 125.0(5) 118.0(5) 127.1(4)
Fe1 Bi1 Pb1 5_5445 1_5455 56.1(5) 53.7(5) 58.2(5)
Fe1 Bi1 Pb1 5_5445 1_5545 52.9(4) 45.4(4) 56.8(5)
Fe1 Bi1 Pb1 5_5445 . 0(7000) 0 0(18000)
Fe1 Bi1 Pb1 5_5445 1_5565 128.0(5) 124.5(5) 134.3(3)
Fe1 Bi1 Pb1 5_5445 1_5655 123.9(6) 121.8(7) 126.3(8)
Fe1 Bi1 Pb1 5_5445 1_6555 55.6(4) 53.2(3) 63.1(4)
Fe1 Bi1 Pb1 5_5445 5_4445 68.6(5) 68.2(5) 69.2(6)
Fe1 Bi1 Pb1 5_5445 5_4545 104.7(6) 104.4(6) 105.0(6)
Fe1 Bi1 Pb1 5_5445 5_5455 68.8(5) 67.9(5) 69.3(5)
Fe1 Bi1 Pb1 5_5445 5_5555 105.6(6) 105.2(6) 105.9(6)
Fe1 Bi1 Bi1 5_5445 1_4555 125.0(5) 118.0(5) 127.1(4)
Fe1 Bi1 Bi1 5_5445 1_5455 56.1(5) 53.7(5) 58.2(5)
Fe1 Bi1 Bi1 5_5445 1_5545 52.9(4) 45.4(4) 56.8(5)
Fe1 Bi1 Bi1 5_5445 1_5565 128.0(5) 124.5(5) 134.3(3)
Fe1 Bi1 Bi1 5_5445 1_5655 123.9(6) 121.8(7) 126.3(8)
Fe1 Bi1 Bi1 5_5445 1_6555 55.6(4) 53.2(3) 63.1(4)
Fe1 Bi1 Bi1 5_5445 5_4445 68.6(5) 68.2(5) 69.2(6)
Fe1 Bi1 Bi1 5_5445 5_4545 104.7(6) 104.4(6) 105.0(6)
Fe1 Bi1 Bi1 5_5445 5_5455 68.8(5) 67.9(5) 69.3(5)
Fe1 Bi1 Bi1 5_5445 5_5555 105.6(6) 105.2(6) 105.9(6)
Fe1 Bi1 O1 5_5445 1_5445 31.7(7) 31.2(7) 32.8(7)
Fe1 Bi1 O1 5_5445 1_5465 102.7(5) 101.4(5) 103.3(5)
Fe1 Bi1 O1 5_5445 1_5545 71.9(5) 71.4(5) 73.1(5)
Fe1 Bi1 O1 5_5445 1_5565 141.3(8) 140.5(9) 141.7(8)
Fe1 Bi1 O1 5_5445 5_4445 87.0(8) 69.4(6) 98.7(10)
Fe1 Bi1 O1 5_5445 5_4455 143.9(3) 141.6(5) 146.25(17)
Fe1 Bi1 O1 5_5445 5_5445 34.5(2) 32.3(2) 37.3(4)
Fe1 Bi1 O1 5_5445 5_5455 93.4(8) 87.0(10) 103.1(7)
Fe1 Bi1 O2 5_5445 1_4545 70.5(8) 70.2(8) 71.2(8)
Fe1 Bi1 O2 5_5445 1_5565 102.3(8) 101.9(8) 102.5(8)
Fe1 Bi1 O2 5_5445 5_4445 34.6(14) 30.6(10) 37.0(15)
Fe1 Bi1 O2 5_5445 5_4455 93.0(11) 89.8(13) 101.5(8)
Fe1 Bi1 O2 5_5445 5_4545 87.5(11) 71.7(8) 96.7(15)
Fe1 Bi1 O2 5_5445 5_4555 145.0(15) 142.9(12) 151.7(15)
Fe1 Bi1 O3 5_5445 5_4445 90.2(8) 78.7(9) 97.5(7)
Fe1 Bi1 O3 5_5445 5_4545 143.5(10) 122.0(10) 158.6(12)
Fe1 Bi1 O3 5_5445 5_5445 37.0(9) 29.2(9) 50.6(9)
Fe1 Bi1 O3 5_5445 5_5545 89.2(9) 81.3(9) 98.6(11)
Fe1 Bi1 Fe1 5_5455 5_5545 111.5(6) 108.0(5) 121.1(5)
Fe1 Bi1 Fe1 5_5455 5_5555 68.7(4) 61.8(3) 72.4(6)
Fe1 Bi1 Pb1 5_5455 1_4555 123.9(5) 119.9(7) 127.6(7)
Fe1 Bi1 Pb1 5_5455 1_5455 55.7(5) 53.8(5) 59.1(5)
Fe1 Bi1 Pb1 5_5455 1_5545 126.7(5) 120.6(7) 133.4(5)
Fe1 Bi1 Pb1 5_5455 . 0(18000) 0 100(1600)
Fe1 Bi1 Pb1 5_5455 1_5565 53.6(4) 48.7(4) 57.7(5)
Fe1 Bi1 Pb1 5_5455 1_5655 124.3(6) 120.9(6) 126.2(8)
Fe1 Bi1 Pb1 5_5455 1_6555 56.2(5) 53.4(5) 58.9(6)
Fe1 Bi1 Pb1 5_5455 5_4445 109.0(3) 108.9(3) 109.2(3)
Fe1 Bi1 Pb1 5_5455 5_4545 172.2(7) 169.7(7) 174.0(8)
Fe1 Bi1 Bi1 5_5455 1_4555 123.9(5) 119.9(7) 127.6(7)
Fe1 Bi1 Bi1 5_5455 1_5455 55.7(5) 53.8(5) 59.1(5)
Fe1 Bi1 Bi1 5_5455 1_5545 126.7(5) 120.6(7) 133.4(5)
Fe1 Bi1 Bi1 5_5455 1_5565 53.6(4) 48.7(4) 57.7(5)
Fe1 Bi1 Bi1 5_5455 1_5655 124.3(6) 120.9(6) 126.2(8)
Fe1 Bi1 Bi1 5_5455 1_6555 56.2(5) 53.4(5) 58.9(6)
Fe1 Bi1 Bi1 5_5455 5_4445 109.0(3) 108.9(3) 109.2(3)
Fe1 Bi1 Bi1 5_5455 5_4545 172.2(7) 169.7(7) 174.0(8)
Fe1 Bi1 O1 5_5455 1_5445 104.0(5) 102.3(5) 106.0(4)
Fe1 Bi1 O1 5_5455 1_5465 30.1(7) 29.9(7) 30.3(7)
Fe1 Bi1 O1 5_5455 1_5545 145.9(8) 143.3(9) 150.0(8)
Fe1 Bi1 O1 5_5455 1_5565 69.5(5) 69.5(5) 69.5(5)
Fe1 Bi1 O1 5_5455 5_4445 143.6(4) 140.5(5) 145.74(16)
Fe1 Bi1 O1 5_5455 5_4455 88.2(8) 70.7(6) 101.9(10)
Fe1 Bi1 O1 5_5455 5_5445 93.2(8) 87.1(10) 106.8(6)
Fe1 Bi1 O1 5_5455 5_5455 34.7(2) 31.7(2) 36.8(3)
Fe1 Bi1 O2 5_5455 1_4545 143.5(3) 142.5(4) 144.69(19)
Fe1 Bi1 O2 5_5455 5_4445 92.7(10) 90.5(12) 99.4(8)
Fe1 Bi1 O2 5_5455 5_4455 35.0(14) 32.0(10) 36.8(15)
Fe1 Bi1 O2 5_5455 5_4545 143.9(14) 139.2(14) 147.9(17)
Fe1 Bi1 O2 5_5455 5_4555 88.1(11) 71.9(8) 97.0(14)
Fe1 Bi1 O3 5_5455 5_4445 90.0(8) 79.8(9) 97.6(7)
Fe1 Bi1 O3 5_5455 5_4545 143.7(10) 122.9(10) 161.2(12)
Fe1 Bi1 O3 5_5455 5_5445 37.6(9) 28.7(9) 52.5(9)
Fe1 Bi1 O3 5_5455 5_5545 90.0(9) 80.0(8) 103.3(10)
Fe1 Bi1 Fe1 5_5545 5_5555 74.7(4) 71.0(3) 83.7(3)
Fe1 Bi1 Pb1 5_5545 1_4555 125.0(5) 118.0(5) 127.1(4)
Fe1 Bi1 Pb1 5_5545 1_5455 123.9(6) 121.8(7) 126.3(8)
Fe1 Bi1 Pb1 5_5545 1_5545 52.9(4) 45.4(4) 56.8(5)
Fe1 Bi1 Pb1 5_5545 . 0(7000) 0 0(18000)
Fe1 Bi1 Pb1 5_5545 1_5565 128.0(5) 124.5(5) 134.3(3)
Fe1 Bi1 Pb1 5_5545 1_5655 56.1(5) 53.7(5) 58.2(5)
Fe1 Bi1 Pb1 5_5545 1_6555 55.6(4) 53.2(3) 63.1(4)
Fe1 Bi1 Pb1 5_5545 5_4445 104.7(6) 104.4(6) 105.0(6)
Fe1 Bi1 Pb1 5_5545 5_4545 68.6(5) 68.2(5) 69.2(6)
Fe1 Bi1 Pb1 5_5545 5_5455 105.6(6) 105.2(6) 105.9(6)
Fe1 Bi1 Pb1 5_5545 5_5555 68.8(5) 67.9(5) 69.3(5)
Fe1 Bi1 Bi1 5_5545 1_4555 125.0(5) 118.0(5) 127.1(4)
Fe1 Bi1 Bi1 5_5545 1_5455 123.9(6) 121.8(7) 126.3(8)
Fe1 Bi1 Bi1 5_5545 1_5545 52.9(4) 45.4(4) 56.8(5)
Fe1 Bi1 Bi1 5_5545 1_5565 128.0(5) 124.5(5) 134.3(3)
Fe1 Bi1 Bi1 5_5545 1_5655 56.1(5) 53.7(5) 58.2(5)
Fe1 Bi1 Bi1 5_5545 1_6555 55.6(4) 53.2(3) 63.1(4)
Fe1 Bi1 Bi1 5_5545 5_4445 104.7(6) 104.4(6) 105.0(6)
Fe1 Bi1 Bi1 5_5545 5_4545 68.6(5) 68.2(5) 69.2(6)
Fe1 Bi1 Bi1 5_5545 5_5455 105.6(6) 105.2(6) 105.9(6)
Fe1 Bi1 Bi1 5_5545 5_5555 68.8(5) 67.9(5) 69.3(5)
Fe1 Bi1 O1 5_5545 1_5445 71.9(5) 71.4(5) 73.1(5)
Fe1 Bi1 O1 5_5545 1_5465 141.3(8) 140.5(9) 141.7(8)
Fe1 Bi1 O1 5_5545 1_5545 31.7(7) 31.2(7) 32.8(7)
Fe1 Bi1 O1 5_5545 1_5565 102.7(5) 101.4(5) 103.3(5)
Fe1 Bi1 O1 5_5545 5_4445 87.0(8) 69.4(6) 98.7(10)
Fe1 Bi1 O1 5_5545 5_4455 143.9(3) 141.6(5) 146.25(17)
Fe1 Bi1 O1 5_5545 5_5445 34.5(2) 32.3(2) 37.3(4)
Fe1 Bi1 O1 5_5545 5_5455 93.4(8) 87.0(10) 103.1(7)
Fe1 Bi1 O2 5_5545 1_4545 70.5(8) 70.2(8) 71.2(8)
Fe1 Bi1 O2 5_5545 1_5565 102.3(8) 101.9(8) 102.5(8)
Fe1 Bi1 O2 5_5545 5_4445 87.5(11) 71.7(8) 96.7(15)
Fe1 Bi1 O2 5_5545 5_4455 145.0(15) 142.9(12) 151.7(15)
Fe1 Bi1 O2 5_5545 5_4545 34.6(14) 30.6(10) 37.0(15)
Fe1 Bi1 O2 5_5545 5_4555 93.0(11) 89.8(13) 101.5(8)
Fe1 Bi1 O3 5_5545 5_4445 143.5(10) 122.0(10) 158.6(12)
Fe1 Bi1 O3 5_5545 5_4545 90.2(8) 78.7(9) 97.5(7)
Fe1 Bi1 O3 5_5545 5_5445 89.2(9) 81.3(9) 98.6(11)
Fe1 Bi1 O3 5_5545 5_5545 37.0(9) 29.2(9) 50.6(9)
Fe1 Bi1 Pb1 5_5555 1_4555 123.9(5) 119.9(7) 127.6(7)
Fe1 Bi1 Pb1 5_5555 1_5455 124.3(6) 120.9(6) 126.2(8)
Fe1 Bi1 Pb1 5_5555 1_5545 126.7(5) 120.6(7) 133.4(5)
Fe1 Bi1 Pb1 5_5555 . 0(18000) 0 100(1600)
Fe1 Bi1 Pb1 5_5555 1_5565 53.6(4) 48.7(4) 57.7(5)
Fe1 Bi1 Pb1 5_5555 1_5655 55.7(5) 53.8(5) 59.1(5)
Fe1 Bi1 Pb1 5_5555 1_6555 56.2(5) 53.4(5) 58.9(6)
Fe1 Bi1 Pb1 5_5555 5_4445 172.2(7) 169.7(7) 174.0(8)
Fe1 Bi1 Pb1 5_5555 5_4545 109.0(3) 108.9(3) 109.2(3)
Fe1 Bi1 Bi1 5_5555 1_4555 123.9(5) 119.9(7) 127.6(7)
Fe1 Bi1 Bi1 5_5555 1_5455 124.3(6) 120.9(6) 126.2(8)
Fe1 Bi1 Bi1 5_5555 1_5545 126.7(5) 120.6(7) 133.4(5)
Fe1 Bi1 Bi1 5_5555 1_5565 53.6(4) 48.7(4) 57.7(5)
Fe1 Bi1 Bi1 5_5555 1_5655 55.7(5) 53.8(5) 59.1(5)
Fe1 Bi1 Bi1 5_5555 1_6555 56.2(5) 53.4(5) 58.9(6)
Fe1 Bi1 Bi1 5_5555 5_4445 172.2(7) 169.7(7) 174.0(8)
Fe1 Bi1 Bi1 5_5555 5_4545 109.0(3) 108.9(3) 109.2(3)
Fe1 Bi1 O1 5_5555 1_5445 145.9(8) 143.3(9) 150.0(8)
Fe1 Bi1 O1 5_5555 1_5465 69.5(5) 69.5(5) 69.5(5)
Fe1 Bi1 O1 5_5555 1_5545 104.0(5) 102.3(5) 106.0(4)
Fe1 Bi1 O1 5_5555 1_5565 30.1(7) 29.9(7) 30.3(7)
Fe1 Bi1 O1 5_5555 5_4445 143.6(4) 140.5(5) 145.74(16)
Fe1 Bi1 O1 5_5555 5_4455 88.2(8) 70.7(6) 101.9(10)
Fe1 Bi1 O1 5_5555 5_5445 93.2(8) 87.1(10) 106.8(6)
Fe1 Bi1 O1 5_5555 5_5455 34.7(2) 31.7(2) 36.8(3)
Fe1 Bi1 O2 5_5555 1_4545 143.5(3) 142.5(4) 144.69(19)
Fe1 Bi1 O2 5_5555 5_4445 143.9(14) 139.2(14) 147.9(17)
Fe1 Bi1 O2 5_5555 5_4455 88.1(11) 71.9(8) 97.0(14)
Fe1 Bi1 O2 5_5555 5_4545 92.7(10) 90.5(12) 99.4(8)
Fe1 Bi1 O2 5_5555 5_4555 35.0(14) 32.0(10) 36.8(15)
Fe1 Bi1 O3 5_5555 5_4445 143.7(10) 122.9(10) 161.2(12)
Fe1 Bi1 O3 5_5555 5_4545 90.0(8) 79.8(9) 97.6(7)
Fe1 Bi1 O3 5_5555 5_5445 90.0(9) 80.0(8) 103.3(10)
Fe1 Bi1 O3 5_5555 5_5545 37.6(9) 28.7(9) 52.5(9)
Pb1 Bi1 Pb1 1_4555 1_5455 90.0(5) 90.0(5) 90.0(5)
Pb1 Bi1 Pb1 1_4555 1_5545 91.2(6) 89.2(5) 91.9(8)
Pb1 Bi1 Pb1 1_4555 . 0(20000) 0 0(60000)
Pb1 Bi1 Pb1 1_4555 1_5565 88.8(6) 86.5(7) 92.3(6)
Pb1 Bi1 Pb1 1_4555 1_5655 90.0(5) 90.0(5) 90.0(5)
Pb1 Bi1 Pb1 1_4555 1_6555 178.8(7) 177.5(7) 180.0(5)
Pb1 Bi1 Pb1 1_4555 5_5455 129.7(6) 129.3(6) 130.7(6)
Pb1 Bi1 Pb1 1_4555 5_5555 129.7(6) 129.3(6) 130.7(6)
Pb1 Bi1 Bi1 1_4555 1_4555 0.0(5) 0.0(5) 0.0(5)
Pb1 Bi1 Bi1 1_4555 1_5455 90.0(5) 90.0(5) 90.0(5)
Pb1 Bi1 Bi1 1_4555 1_5545 91.2(6) 89.2(5) 91.9(8)
Pb1 Bi1 Bi1 1_4555 1_5565 88.8(6) 86.5(7) 92.3(6)
Pb1 Bi1 Bi1 1_4555 1_5655 90.0(5) 90.0(5) 90.0(5)
Pb1 Bi1 Bi1 1_4555 1_6555 178.8(7) 177.5(7) 180.0(5)
Pb1 Bi1 Bi1 1_4555 5_5455 129.7(6) 129.3(6) 130.7(6)
Pb1 Bi1 Bi1 1_4555 5_5555 129.7(6) 129.3(6) 130.7(6)
Pb1 Bi1 O1 1_4555 1_5445 86.6(8) 86.6(8) 86.7(8)
Pb1 Bi1 O1 1_4555 1_5465 92.1(8) 91.2(8) 93.8(8)
Pb1 Bi1 O1 1_4555 1_5545 86.6(8) 86.6(8) 86.7(8)
Pb1 Bi1 O1 1_4555 1_5565 92.1(8) 91.2(8) 93.8(8)
Pb1 Bi1 O1 1_4555 5_4445 47.4(9) 36.5(11) 58.4(8)
Pb1 Bi1 O1 1_4555 5_4455 46.5(8) 34.2(10) 60.7(7)
Pb1 Bi1 O1 1_4555 5_5445 135.5(10) 118.1(8) 147.6(13)
Pb1 Bi1 O1 1_4555 5_5455 131.8(10) 119.3(9) 145.6(13)
Pb1 Bi1 O2 1_4555 1_5565 122.7(10) 121.1(11) 124.7(10)
Pb1 Bi1 O2 1_4555 5_4445 90.9(14) 89.4(11) 91.9(15)
Pb1 Bi1 O2 1_4555 5_4455 89.1(14) 87.3(12) 91.0(17)
Pb1 Bi1 O2 1_4555 5_4545 90.9(14) 89.4(11) 91.9(15)
Pb1 Bi1 O2 1_4555 5_4555 89.1(14) 87.3(12) 91.0(17)
Pb1 Bi1 O3 1_4555 5_4445 45.9(8) 43.8(7) 50.2(9)
Pb1 Bi1 O3 1_4555 5_4545 45.9(8) 43.8(7) 50.2(9)
Pb1 Bi1 O3 1_4555 5_5445 134.1(8) 131.4(9) 136.1(7)
Pb1 Bi1 O3 1_4555 5_5545 134.1(8) 131.4(9) 136.1(7)
Pb1 Bi1 Pb1 1_5455 1_5545 90.0(3) 90.0(4) 90.0(2)
Pb1 Bi1 Pb1 1_5455 . 77.1(3) 0 90.00(3)
Pb1 Bi1 Pb1 1_5455 1_5565 90.0(3) 90.0(4) 90.0(2)
Pb1 Bi1 Pb1 1_5455 1_5655 180.0(5) 180.0(5) 180.0(5)
Pb1 Bi1 Pb1 1_5455 1_6555 90.0(3) 90.0(2) 90.0(4)
Pb1 Bi1 Pb1 1_5455 5_4445 55.0(4) 54.9(4) 55.0(3)
Pb1 Bi1 Pb1 1_5455 5_4545 125.0(5) 124.9(4) 125.1(5)
Pb1 Bi1 Pb1 1_5455 5_5455 55.0(4) 54.9(4) 55.0(3)
Pb1 Bi1 Pb1 1_5455 5_5555 125.0(5) 124.9(4) 125.1(5)
Pb1 Bi1 Bi1 1_5455 1_4555 90.0(3) 90.0(2) 90.0(4)
Pb1 Bi1 Bi1 1_5455 1_5455 0.0(5) 0.0(5) 0.0(5)
Pb1 Bi1 Bi1 1_5455 1_5545 90.0(3) 90.0(4) 90.0(2)
Pb1 Bi1 Bi1 1_5455 1_5565 90.0(3) 90.0(4) 90.0(2)
Pb1 Bi1 Bi1 1_5455 1_5655 180.0(5) 180.0(5) 180.0(5)
Pb1 Bi1 Bi1 1_5455 1_6555 90.0(3) 90.0(2) 90.0(4)
Pb1 Bi1 Bi1 1_5455 5_4445 55.0(4) 54.9(4) 55.0(3)
Pb1 Bi1 Bi1 1_5455 5_4545 125.0(5) 124.9(4) 125.0(5)
Pb1 Bi1 Bi1 1_5455 5_5455 55.0(4) 54.9(4) 55.0(3)
Pb1 Bi1 Bi1 1_5455 5_5555 125.0(5) 124.9(4) 125.0(5)
Pb1 Bi1 O1 1_5455 1_5445 59.7(3) 58.9(3) 60.1(3)
Pb1 Bi1 O1 1_5455 1_5465 59.7(3) 58.9(3) 60.1(3)
Pb1 Bi1 O1 1_5455 1_5545 120.3(4) 119.9(5) 121.0(4)
Pb1 Bi1 O1 1_5455 1_5565 120.3(4) 119.9(5) 121.0(4)
Pb1 Bi1 O1 1_5455 5_4445 90.0(3) 90.0(3) 90.0(2)
Pb1 Bi1 O1 1_5455 5_4455 90.0(3) 90.0(2) 90.0(2)
Pb1 Bi1 O1 1_5455 5_5445 90.0(3) 90.0(2) 90.0(2)
Pb1 Bi1 O1 1_5455 5_5455 90.0(3) 90.0(3) 90.0(2)
Pb1 Bi1 O2 1_5455 1_4545 90.0(3) 90.0(2) 90.0(3)
Pb1 Bi1 O2 1_5455 1_5565 90.0(3) 90.0(2) 90.0(3)
Pb1 Bi1 O2 1_5455 5_4445 45.9(9) 37.9(11) 58.8(6)
Pb1 Bi1 O2 1_5455 5_4455 45.9(9) 37.9(11) 58.8(6)
Pb1 Bi1 O2 1_5455 5_4545 134.1(10) 121.2(7) 142.1(12)
Pb1 Bi1 O2 1_5455 5_4555 134.1(10) 121.2(7) 142.1(12)
Pb1 Bi1 O3 1_5455 5_4445 45.8(8) 43.0(8) 47.0(8)
Pb1 Bi1 O3 1_5455 5_4545 134.2(9) 133.0(11) 137.0(9)
Pb1 Bi1 O3 1_5455 5_5445 45.8(8) 43.0(8) 47.0(8)
Pb1 Bi1 O3 1_5455 5_5545 134.2(9) 133.0(11) 137.0(9)
Pb1 Bi1 Pb1 1_5545 . 0(20000) 0 0(2000)
Pb1 Bi1 Pb1 1_5545 1_5565 178.3(7) 177.1(7) 180.0(5)
Pb1 Bi1 Pb1 1_5545 1_5655 90.0(5) 90.0(5) 90.0(5)
Pb1 Bi1 Pb1 1_5545 1_6555 88.8(6) 86.5(7) 92.3(7)
Pb1 Bi1 Pb1 1_5545 5_5455 121.1(6) 120.4(6) 121.5(6)
Pb1 Bi1 Pb1 1_5545 5_5555 121.1(6) 120.4(6) 121.5(6)
Pb1 Bi1 Bi1 1_5545 1_4555 91.2(6) 89.2(6) 91.9(7)
Pb1 Bi1 Bi1 1_5545 1_5455 90.0(5) 90.0(5) 90.0(5)
Pb1 Bi1 Bi1 1_5545 1_5545 0.0(5) 0.0(5) 0.0(5)
Pb1 Bi1 Bi1 1_5545 1_5565 178.3(7) 177.1(7) 180.0(5)
Pb1 Bi1 Bi1 1_5545 1_5655 90.0(5) 90.0(5) 90.0(5)
Pb1 Bi1 Bi1 1_5545 1_6555 88.8(6) 86.5(7) 92.3(7)
Pb1 Bi1 Bi1 1_5545 5_5455 121.1(6) 120.4(6) 121.5(6)
Pb1 Bi1 Bi1 1_5545 5_5555 121.1(6) 120.4(6) 121.5(6)
Pb1 Bi1 O1 1_5545 1_5465 149.6(3) 148.8(3) 150.0(3)
Pb1 Bi1 O1 1_5545 1_5565 149.6(3) 148.8(3) 150.0(3)
Pb1 Bi1 O1 1_5545 5_4445 44.3(9) 32.9(7) 54.3(11)
Pb1 Bi1 O1 1_5545 5_4455 138.2(10) 125.9(12) 150.0(8)
Pb1 Bi1 O1 1_5545 5_5445 45.1(9) 28.1(7) 56.8(10)
Pb1 Bi1 O1 1_5545 5_5455 137.5(10) 123.0(12) 150.4(9)
Pb1 Bi1 O2 1_5545 1_5565 147.7(11) 146.1(10) 148.9(11)
Pb1 Bi1 O2 1_5545 5_4445 44.1(9) 31.3(5) 52.1(11)
Pb1 Bi1 O2 1_5545 5_4455 137.1(8) 128.0(11) 148.8(5)
Pb1 Bi1 O2 1_5545 5_4545 44.1(9) 31.3(5) 52.1(11)
Pb1 Bi1 O2 1_5545 5_4555 137.1(8) 128.0(11) 148.8(5)
Pb1 Bi1 O3 1_5545 5_4445 91.6(10) 77.4(10) 103.8(9)
Pb1 Bi1 O3 1_5545 5_4545 91.6(10) 77.4(10) 103.8(9)
Pb1 Bi1 O3 1_5545 5_5445 91.1(10) 74.6(9) 104.7(10)
Pb1 Bi1 O3 1_5545 5_5545 91.1(10) 74.6(9) 104.7(10)
Pb1 Bi1 Pb1 . 1_5565 0(13000) 0 200(900)
Pb1 Bi1 Pb1 . 1_5655 77.1(4) 0 90.0(5)
Pb1 Bi1 Pb1 . 1_6555 0(13000) 0 0(4000)
Pb1 Bi1 Pb1 . 5_4445 100(1200) 100(900) 100(1700)
Pb1 Bi1 Pb1 . 5_4545 100(1200) 100(900) 100(1700)
Pb1 Bi1 Pb1 . 5_5455 100(1200) 100(900) 100(1700)
Pb1 Bi1 Pb1 . 5_5555 100(1200) 100(900) 100(1700)
Pb1 Bi1 Bi1 . 1_4555 0(13000) 0 0(4000)
Pb1 Bi1 Bi1 . 1_5455 77.1(4) 0 90.0(5)
Pb1 Bi1 Bi1 . 1_5545 0(13000) 0 200(900)
Pb1 Bi1 Bi1 . 1_5565 0(13000) 0 200(900)
Pb1 Bi1 Bi1 . 1_5655 77.1(4) 0 90.0(5)
Pb1 Bi1 Bi1 . 1_6555 0(13000) 0 0(4000)
Pb1 Bi1 Bi1 . 5_4445 100(1200) 100(900) 100(1700)
Pb1 Bi1 Bi1 . 5_4545 100(1200) 100(900) 100(1700)
Pb1 Bi1 Bi1 . 5_5455 100(1200) 100(900) 100(1700)
Pb1 Bi1 Bi1 . 5_5555 100(1200) 100(900) 100(1700)
Pb1 Bi1 O1 . 1_5445 0(1400) 0(1300) 0(600)
Pb1 Bi1 O1 . 1_5465 0(1400) 0(1300) 0(600)
Pb1 Bi1 O1 . 1_5545 0(1400) 0(1300) 0(600)
Pb1 Bi1 O1 . 1_5565 0(1400) 0(1300) 0(600)
Pb1 Bi1 O1 . 5_4445 0(12000) 0 0(50000)
Pb1 Bi1 O1 . 5_4455 0(12000) 0 0(30000)
Pb1 Bi1 O1 . 5_5445 0(12000) 0 0(30000)
Pb1 Bi1 O1 . 5_5455 0(12000) 0 0(50000)
Pb1 Bi1 O2 . 1_4545 100(1400) 0(2000) 100(900)
Pb1 Bi1 O2 . 1_5565 100(1400) 0(2000) 100(900)
Pb1 Bi1 O2 . 5_4445 0(6000) 0 0(20000)
Pb1 Bi1 O2 . 5_4455 0(6000) 0 0(20000)
Pb1 Bi1 O2 . 5_4545 0(6000) 0 0(20000)
Pb1 Bi1 O2 . 5_4555 0(6000) 0 0(20000)
Pb1 Bi1 O3 . 5_4445 0(8000) 0 0(30000)
Pb1 Bi1 O3 . 5_4545 0(8000) 0 0(30000)
Pb1 Bi1 O3 . 5_5445 0(8000) 0 0(30000)
Pb1 Bi1 O3 . 5_5545 0(8000) 0 0(30000)
Pb1 Bi1 Pb1 1_5565 1_5655 90.0(5) 90.0(5) 90.0(5)
Pb1 Bi1 Pb1 1_5565 1_6555 91.2(6) 89.2(6) 91.9(7)
Pb1 Bi1 Pb1 1_5565 5_4445 121.1(6) 120.4(6) 121.5(6)
Pb1 Bi1 Pb1 1_5565 5_4545 121.1(6) 120.4(6) 121.5(6)
Pb1 Bi1 Bi1 1_5565 1_4555 88.8(6) 86.5(7) 92.3(7)
Pb1 Bi1 Bi1 1_5565 1_5455 90.0(5) 90.0(5) 90.0(5)
Pb1 Bi1 Bi1 1_5565 1_5545 178.3(7) 177.1(7) 180.0(5)
Pb1 Bi1 Bi1 1_5565 1_5565 0.0(5) 0.0(5) 0.0(5)
Pb1 Bi1 Bi1 1_5565 1_5655 90.0(5) 90.0(5) 90.0(5)
Pb1 Bi1 Bi1 1_5565 1_6555 91.2(6) 89.2(6) 91.9(7)
Pb1 Bi1 Bi1 1_5565 5_4445 121.1(6) 120.4(6) 121.5(6)
Pb1 Bi1 Bi1 1_5565 5_4545 121.1(6) 120.4(6) 121.5(6)
Pb1 Bi1 O1 1_5565 1_5445 149.6(3) 148.8(3) 150.0(3)
Pb1 Bi1 O1 1_5565 1_5545 149.6(3) 148.8(3) 150.0(3)
Pb1 Bi1 O1 1_5565 5_4445 137.5(10) 123.0(12) 150.4(9)
Pb1 Bi1 O1 1_5565 5_4455 45.1(9) 28.1(7) 56.8(10)
Pb1 Bi1 O1 1_5565 5_5445 138.2(10) 125.9(12) 150.0(8)
Pb1 Bi1 O1 1_5565 5_5455 44.3(9) 32.9(7) 54.3(11)
Pb1 Bi1 O2 1_5565 1_4545 147.7(11) 146.1(10) 148.9(11)
Pb1 Bi1 O2 1_5565 5_4445 137.1(8) 128.0(11) 148.8(5)
Pb1 Bi1 O2 1_5565 5_4455 44.1(9) 31.3(5) 52.1(11)
Pb1 Bi1 O2 1_5565 5_4545 137.1(8) 128.0(11) 148.8(5)
Pb1 Bi1 O2 1_5565 5_4555 44.1(9) 31.3(5) 52.1(11)
Pb1 Bi1 O3 1_5565 5_4445 91.1(10) 74.6(9) 104.7(10)
Pb1 Bi1 O3 1_5565 5_4545 91.1(10) 74.6(9) 104.7(10)
Pb1 Bi1 O3 1_5565 5_5445 91.6(10) 77.4(10) 103.8(9)
Pb1 Bi1 O3 1_5565 5_5545 91.6(10) 77.4(10) 103.8(9)
Pb1 Bi1 Pb1 1_5655 1_6555 90.0(3) 90.0(2) 90.0(4)
Pb1 Bi1 Pb1 1_5655 5_4445 125.0(5) 124.9(4) 125.1(5)
Pb1 Bi1 Pb1 1_5655 5_4545 55.0(4) 54.9(4) 55.0(3)
Pb1 Bi1 Pb1 1_5655 5_5455 125.0(5) 124.9(4) 125.1(5)
Pb1 Bi1 Pb1 1_5655 5_5555 55.0(4) 54.9(4) 55.0(3)
Pb1 Bi1 Bi1 1_5655 1_4555 90.0(3) 90.0(2) 90.0(4)
Pb1 Bi1 Bi1 1_5655 1_5455 180.0(5) 180.0(5) 180.0(5)
Pb1 Bi1 Bi1 1_5655 1_5545 90.0(3) 90.0(4) 90.0(2)
Pb1 Bi1 Bi1 1_5655 1_5565 90.0(3) 90.0(4) 90.0(2)
Pb1 Bi1 Bi1 1_5655 1_5655 0.0(5) 0.0(5) 0.0(5)
Pb1 Bi1 Bi1 1_5655 1_6555 90.0(3) 90.0(2) 90.0(4)
Pb1 Bi1 Bi1 1_5655 5_4445 125.0(5) 124.9(4) 125.0(5)
Pb1 Bi1 Bi1 1_5655 5_4545 55.0(4) 54.9(4) 55.0(3)
Pb1 Bi1 Bi1 1_5655 5_5455 125.0(5) 124.9(4) 125.0(5)
Pb1 Bi1 Bi1 1_5655 5_5555 55.0(4) 54.9(4) 55.0(3)
Pb1 Bi1 O1 1_5655 1_5445 120.3(4) 119.9(5) 121.0(4)
Pb1 Bi1 O1 1_5655 1_5465 120.3(4) 119.9(5) 121.0(4)
Pb1 Bi1 O1 1_5655 1_5545 59.7(3) 58.9(3) 60.1(3)
Pb1 Bi1 O1 1_5655 1_5565 59.7(3) 58.9(3) 60.1(3)
Pb1 Bi1 O1 1_5655 5_4445 90.0(3) 90.0(3) 90.0(2)
Pb1 Bi1 O1 1_5655 5_4455 90.0(3) 90.0(2) 90.0(2)
Pb1 Bi1 O1 1_5655 5_5445 90.0(3) 90.0(2) 90.0(2)
Pb1 Bi1 O1 1_5655 5_5455 90.0(3) 90.0(3) 90.0(2)
Pb1 Bi1 O2 1_5655 1_4545 90.0(3) 90.0(2) 90.0(3)
Pb1 Bi1 O2 1_5655 1_5565 90.0(3) 90.0(2) 90.0(3)
Pb1 Bi1 O2 1_5655 5_4445 134.1(10) 121.2(7) 142.1(12)
Pb1 Bi1 O2 1_5655 5_4455 134.1(10) 121.2(7) 142.1(12)
Pb1 Bi1 O2 1_5655 5_4545 45.9(9) 37.9(11) 58.8(6)
Pb1 Bi1 O2 1_5655 5_4555 45.9(9) 37.9(11) 58.8(6)
Pb1 Bi1 O3 1_5655 5_4445 134.2(9) 133.0(11) 137.0(9)
Pb1 Bi1 O3 1_5655 5_4545 45.8(8) 43.0(8) 47.0(8)
Pb1 Bi1 O3 1_5655 5_5445 134.2(9) 133.0(11) 137.0(9)
Pb1 Bi1 O3 1_5655 5_5545 45.8(8) 43.0(8) 47.0(8)
Pb1 Bi1 Pb1 1_6555 5_4445 129.7(6) 129.3(6) 130.7(6)
Pb1 Bi1 Pb1 1_6555 5_4545 129.7(6) 129.3(6) 130.7(6)
Pb1 Bi1 Bi1 1_6555 1_4555 178.8(7) 177.5(7) 180.0(5)
Pb1 Bi1 Bi1 1_6555 1_5455 90.0(5) 90.0(5) 90.0(5)
Pb1 Bi1 Bi1 1_6555 1_5545 88.8(6) 86.5(7) 92.3(6)
Pb1 Bi1 Bi1 1_6555 1_5565 91.2(6) 89.2(5) 91.9(8)
Pb1 Bi1 Bi1 1_6555 1_5655 90.0(5) 90.0(5) 90.0(5)
Pb1 Bi1 Bi1 1_6555 1_6555 0.0(5) 0.0(5) 0.0(5)
Pb1 Bi1 Bi1 1_6555 5_4445 129.7(6) 129.3(6) 130.7(6)
Pb1 Bi1 Bi1 1_6555 5_4545 129.7(6) 129.3(6) 130.7(6)
Pb1 Bi1 O1 1_6555 1_5445 92.1(8) 91.2(8) 93.8(8)
Pb1 Bi1 O1 1_6555 1_5465 86.6(8) 86.6(8) 86.7(8)
Pb1 Bi1 O1 1_6555 1_5545 92.1(8) 91.2(8) 93.8(8)
Pb1 Bi1 O1 1_6555 1_5565 86.6(8) 86.6(8) 86.7(8)
Pb1 Bi1 O1 1_6555 5_4445 131.8(10) 119.3(9) 145.6(13)
Pb1 Bi1 O1 1_6555 5_4455 135.5(10) 118.1(8) 147.6(13)
Pb1 Bi1 O1 1_6555 5_5445 46.5(8) 34.2(10) 60.7(7)
Pb1 Bi1 O1 1_6555 5_5455 47.4(9) 36.5(11) 58.4(8)
Pb1 Bi1 O2 1_6555 1_4545 122.7(10) 121.1(11) 124.7(10)
Pb1 Bi1 O2 1_6555 5_4445 89.1(14) 87.3(12) 91.0(17)
Pb1 Bi1 O2 1_6555 5_4455 90.9(14) 89.4(11) 91.9(15)
Pb1 Bi1 O2 1_6555 5_4545 89.1(14) 87.3(12) 91.0(17)
Pb1 Bi1 O2 1_6555 5_4555 90.9(14) 89.4(11) 91.9(15)
Pb1 Bi1 O3 1_6555 5_4445 134.1(8) 131.4(9) 136.1(7)
Pb1 Bi1 O3 1_6555 5_4545 134.1(8) 131.4(9) 136.1(7)
Pb1 Bi1 O3 1_6555 5_5445 45.9(8) 43.8(7) 50.2(9)
Pb1 Bi1 O3 1_6555 5_5545 45.9(8) 43.8(7) 50.2(9)
Pb1 Bi1 Pb1 5_4445 5_4545 70.0(4) 69.9(4) 70.1(4)
Pb1 Bi1 Bi1 5_4445 1_5455 55.0(5) 54.9(5) 55.0(5)
Pb1 Bi1 Bi1 5_4445 1_5655 125.0(6) 125.0(5) 125.1(6)
Pb1 Bi1 Bi1 5_4445 1_6555 129.8(5) 129.3(5) 130.7(4)
Pb1 Bi1 Bi1 5_4445 5_4445 0.0(5) 0.0(5) 0.0(5)
Pb1 Bi1 Bi1 5_4445 5_4545 70.0(4) 69.9(4) 70.1(4)
Pb1 Bi1 O1 5_4445 1_5445 40.6(7) 40.3(7) 41.2(7)
Pb1 Bi1 O1 5_4445 1_5545 79.8(5) 79.5(5) 80.2(5)
Pb1 Bi1 O1 5_4445 5_4455 79.0(7) 77.8(8) 79.8(7)
Pb1 Bi1 O1 5_4445 5_5445 82.7(6) 82.2(6) 83.4(6)
Pb1 Bi1 O1 5_4445 5_5455 144.94(18) 144.8(2) 145.04(17)
Pb1 Bi1 O2 5_4445 1_4545 39.1(4) 38.9(4) 39.5(5)
Pb1 Bi1 O2 5_4445 5_4455 81.3(13) 80.6(13) 81.6(13)
Pb1 Bi1 O2 5_4445 5_4555 138.6(16) 137.4(16) 139.4(16)
Pb1 Bi1 O3 5_4445 5_5445 83.3(9) 83.0(9) 83.8(9)
Pb1 Bi1 O3 5_4445 5_5545 135.0(10) 134.5(10) 136.0(10)
Pb1 Bi1 Bi1 5_4545 1_5455 125.0(6) 125.0(5) 125.1(6)
Pb1 Bi1 Bi1 5_4545 1_5655 55.0(5) 54.9(5) 55.0(5)
Pb1 Bi1 Bi1 5_4545 1_6555 129.8(5) 129.3(5) 130.7(4)
Pb1 Bi1 Bi1 5_4545 5_4445 70.0(4) 69.9(4) 70.1(4)
Pb1 Bi1 Bi1 5_4545 5_4545 0.0(5) 0.0(5) 0.0(5)
Pb1 Bi1 O1 5_4545 1_5445 79.8(5) 79.5(5) 80.2(5)
Pb1 Bi1 O1 5_4545 1_5545 40.6(7) 40.3(7) 41.2(7)
Pb1 Bi1 O1 5_4545 5_4455 79.0(7) 77.8(8) 79.8(7)
Pb1 Bi1 O1 5_4545 5_5445 82.7(6) 82.2(6) 83.4(6)
Pb1 Bi1 O1 5_4545 5_5455 144.94(18) 144.8(2) 145.04(17)
Pb1 Bi1 O2 5_4545 1_4545 39.1(4) 38.9(4) 39.5(5)
Pb1 Bi1 O2 5_4545 5_4455 138.6(16) 137.4(16) 139.4(16)
Pb1 Bi1 O2 5_4545 5_4555 81.3(13) 80.6(13) 81.6(13)
Pb1 Bi1 O3 5_4545 5_5445 135.0(10) 134.5(10) 136.0(10)
Pb1 Bi1 O3 5_4545 5_5545 83.3(9) 83.0(9) 83.8(9)
Pb1 Bi1 Pb1 5_5455 5_5555 70.0(4) 69.9(4) 70.1(4)
Pb1 Bi1 Bi1 5_5455 1_4555 129.8(5) 129.3(5) 130.7(4)
Pb1 Bi1 Bi1 5_5455 1_5455 55.0(5) 54.9(5) 55.0(5)
Pb1 Bi1 Bi1 5_5455 1_5655 125.0(6) 125.0(5) 125.1(6)
Pb1 Bi1 Bi1 5_5455 5_5455 0.0(5) 0.0(5) 0.0(5)
Pb1 Bi1 Bi1 5_5455 5_5555 70.0(4) 69.9(4) 70.1(4)
Pb1 Bi1 O1 5_5455 1_5465 40.6(7) 40.3(7) 41.2(7)
Pb1 Bi1 O1 5_5455 1_5565 79.8(5) 79.5(5) 80.2(5)
Pb1 Bi1 O1 5_5455 5_4445 144.94(18) 144.8(2) 145.04(17)
Pb1 Bi1 O1 5_5455 5_4455 82.7(6) 82.2(6) 83.4(6)
Pb1 Bi1 O1 5_5455 5_5445 79.0(7) 77.8(8) 79.8(7)
Pb1 Bi1 O2 5_5455 1_5565 39.1(4) 38.9(4) 39.5(5)
Pb1 Bi1 O2 5_5455 5_4445 81.3(13) 80.6(13) 81.6(13)
Pb1 Bi1 O2 5_5455 5_4545 138.6(16) 137.4(16) 139.4(16)
Pb1 Bi1 O3 5_5455 5_4445 83.3(9) 83.0(9) 83.8(9)
Pb1 Bi1 O3 5_5455 5_4545 135.0(10) 134.5(10) 136.0(10)
Pb1 Bi1 Bi1 5_5555 1_4555 129.8(5) 129.3(5) 130.7(4)
Pb1 Bi1 Bi1 5_5555 1_5455 125.0(6) 125.0(5) 125.1(6)
Pb1 Bi1 Bi1 5_5555 1_5655 55.0(5) 54.9(5) 55.0(5)
Pb1 Bi1 Bi1 5_5555 5_5455 70.0(4) 69.9(4) 70.1(4)
Pb1 Bi1 Bi1 5_5555 5_5555 0.0(5) 0.0(5) 0.0(5)
Pb1 Bi1 O1 5_5555 1_5465 79.8(5) 79.5(5) 80.2(5)
Pb1 Bi1 O1 5_5555 1_5565 40.6(7) 40.3(7) 41.2(7)
Pb1 Bi1 O1 5_5555 5_4445 144.94(18) 144.8(2) 145.04(17)
Pb1 Bi1 O1 5_5555 5_4455 82.7(6) 82.2(6) 83.4(6)
Pb1 Bi1 O1 5_5555 5_5445 79.0(7) 77.8(8) 79.8(7)
Pb1 Bi1 O2 5_5555 1_5565 39.1(4) 38.9(4) 39.5(5)
Pb1 Bi1 O2 5_5555 5_4445 138.6(16) 137.4(16) 139.4(16)
Pb1 Bi1 O2 5_5555 5_4545 81.3(13) 80.6(13) 81.6(13)
Pb1 Bi1 O3 5_5555 5_4445 135.0(10) 134.5(10) 136.0(10)
Pb1 Bi1 O3 5_5555 5_4545 83.3(9) 83.0(9) 83.8(9)
Bi1 Bi1 Bi1 1_4555 1_5455 90.0(5) 90.0(5) 90.0(5)
Bi1 Bi1 Bi1 1_4555 1_5545 91.2(6) 89.2(5) 91.9(8)
Bi1 Bi1 Bi1 1_4555 1_5565 88.8(6) 86.5(7) 92.3(6)
Bi1 Bi1 Bi1 1_4555 1_5655 90.0(5) 90.0(5) 90.0(5)
Bi1 Bi1 Bi1 1_4555 1_6555 178.8(7) 177.5(7) 180.0(5)
Bi1 Bi1 Bi1 1_4555 5_5455 129.7(6) 129.3(6) 130.7(6)
Bi1 Bi1 Bi1 1_4555 5_5555 129.7(6) 129.3(6) 130.7(6)
Bi1 Bi1 O1 1_4555 1_5445 86.6(8) 86.6(8) 86.7(8)
Bi1 Bi1 O1 1_4555 1_5465 92.1(8) 91.2(8) 93.8(8)
Bi1 Bi1 O1 1_4555 1_5545 86.6(8) 86.6(8) 86.7(8)
Bi1 Bi1 O1 1_4555 1_5565 92.1(8) 91.2(8) 93.8(8)
Bi1 Bi1 O1 1_4555 5_4445 47.4(9) 36.5(11) 58.4(8)
Bi1 Bi1 O1 1_4555 5_4455 46.5(8) 34.2(10) 60.7(7)
Bi1 Bi1 O1 1_4555 5_5445 135.5(10) 118.1(8) 147.6(13)
Bi1 Bi1 O1 1_4555 5_5455 131.8(10) 119.4(9) 145.6(13)
Bi1 Bi1 O2 1_4555 1_5565 122.7(10) 121.1(11) 124.7(10)
Bi1 Bi1 O2 1_4555 5_4445 90.9(14) 89.4(11) 91.9(15)
Bi1 Bi1 O2 1_4555 5_4455 89.1(14) 87.3(12) 91.0(17)
Bi1 Bi1 O2 1_4555 5_4545 90.9(14) 89.4(11) 91.9(15)
Bi1 Bi1 O2 1_4555 5_4555 89.1(14) 87.3(12) 91.0(17)
Bi1 Bi1 O3 1_4555 5_4445 45.9(8) 43.8(7) 50.2(9)
Bi1 Bi1 O3 1_4555 5_4545 45.9(8) 43.8(7) 50.2(9)
Bi1 Bi1 O3 1_4555 5_5445 134.1(8) 131.4(9) 136.1(7)
Bi1 Bi1 O3 1_4555 5_5545 134.1(8) 131.4(9) 136.1(7)
Bi1 Bi1 Bi1 1_5455 1_5545 90.0(3) 90.0(4) 90.0(4)
Bi1 Bi1 Bi1 1_5455 1_5565 90.0(3) 90.0(2) 90.0(2)
Bi1 Bi1 Bi1 1_5455 1_5655 180.0(5) 180.0(5) 180.0(5)
Bi1 Bi1 Bi1 1_5455 1_6555 90.0(3) 90.0(2) 90.0(2)
Bi1 Bi1 Bi1 1_5455 5_4445 55.0(4) 55.0(4) 55.0(3)
Bi1 Bi1 Bi1 1_5455 5_4545 125.0(5) 125.0(4) 125.0(5)
Bi1 Bi1 Bi1 1_5455 5_5455 55.0(4) 55.0(4) 55.0(3)
Bi1 Bi1 Bi1 1_5455 5_5555 125.0(5) 125.0(4) 125.0(5)
Bi1 Bi1 O1 1_5455 1_5445 59.7(3) 59.0(3) 60.1(3)
Bi1 Bi1 O1 1_5455 1_5465 59.7(3) 59.0(3) 60.1(3)
Bi1 Bi1 O1 1_5455 1_5545 120.3(4) 119.9(5) 121.0(4)
Bi1 Bi1 O1 1_5455 1_5565 120.3(4) 119.9(5) 121.0(4)
Bi1 Bi1 O1 1_5455 5_4445 90.0(3) 90.0(3) 90.0(3)
Bi1 Bi1 O1 1_5455 5_4455 90.0(3) 90.0(2) 90.0(2)
Bi1 Bi1 O1 1_5455 5_5445 90.0(3) 90.0(2) 90.0(2)
Bi1 Bi1 O1 1_5455 5_5455 90.0(3) 90.0(2) 90.0(2)
Bi1 Bi1 O2 1_5455 1_4545 90.0(3) 90.0(2) 90.0(2)
Bi1 Bi1 O2 1_5455 1_5565 90.0(3) 90.0(3) 90.0(3)
Bi1 Bi1 O2 1_5455 5_4445 45.9(9) 37.9(11) 58.8(6)
Bi1 Bi1 O2 1_5455 5_4455 45.9(9) 37.9(11) 58.8(6)
Bi1 Bi1 O2 1_5455 5_4545 134.1(10) 121.2(7) 142.1(12)
Bi1 Bi1 O2 1_5455 5_4555 134.1(10) 121.2(7) 142.1(12)
Bi1 Bi1 O3 1_5455 5_4445 45.8(8) 43.0(8) 47.0(8)
Bi1 Bi1 O3 1_5455 5_4545 134.2(9) 133.0(11) 137.0(9)
Bi1 Bi1 O3 1_5455 5_5445 45.8(8) 43.0(8) 47.0(8)
Bi1 Bi1 O3 1_5455 5_5545 134.2(9) 133.0(11) 137.0(9)
Bi1 Bi1 Bi1 1_5545 1_5565 178.3(7) 177.1(8) 180.0(5)
Bi1 Bi1 Bi1 1_5545 1_5655 90.0(5) 90.0(5) 90.0(5)
Bi1 Bi1 Bi1 1_5545 1_6555 88.8(6) 86.5(7) 92.3(7)
Bi1 Bi1 Bi1 1_5545 5_5455 121.1(6) 120.4(6) 121.5(6)
Bi1 Bi1 Bi1 1_5545 5_5555 121.1(6) 120.4(6) 121.5(6)
Bi1 Bi1 O1 1_5545 1_5465 149.6(3) 148.8(3) 150.0(3)
Bi1 Bi1 O1 1_5545 1_5565 149.6(3) 148.8(3) 150.0(3)
Bi1 Bi1 O1 1_5545 5_4445 44.3(9) 32.9(7) 54.3(11)
Bi1 Bi1 O1 1_5545 5_4455 138.2(10) 125.9(12) 150.0(8)
Bi1 Bi1 O1 1_5545 5_5445 45.1(9) 28.1(7) 56.8(10)
Bi1 Bi1 O1 1_5545 5_5455 137.5(10) 123.0(12) 150.4(9)
Bi1 Bi1 O2 1_5545 1_5565 147.7(11) 146.1(10) 148.9(11)
Bi1 Bi1 O2 1_5545 5_4445 44.1(9) 31.2(5) 52.1(11)
Bi1 Bi1 O2 1_5545 5_4455 137.1(8) 128.0(11) 148.8(5)
Bi1 Bi1 O2 1_5545 5_4545 44.1(9) 31.2(5) 52.1(11)
Bi1 Bi1 O2 1_5545 5_4555 137.1(8) 128.0(11) 148.8(5)
Bi1 Bi1 O3 1_5545 5_4445 91.6(10) 77.4(10) 103.8(9)
Bi1 Bi1 O3 1_5545 5_4545 91.6(10) 77.4(10) 103.8(9)
Bi1 Bi1 O3 1_5545 5_5445 91.1(10) 74.6(9) 104.7(10)
Bi1 Bi1 O3 1_5545 5_5545 91.1(10) 74.6(9) 104.7(10)
Bi1 Bi1 Bi1 1_5565 1_5655 90.0(5) 90.0(5) 90.0(5)
Bi1 Bi1 Bi1 1_5565 1_6555 91.2(6) 89.2(6) 91.9(7)
Bi1 Bi1 Bi1 1_5565 5_4445 121.1(6) 120.4(6) 121.5(6)
Bi1 Bi1 Bi1 1_5565 5_4545 121.1(6) 120.4(6) 121.5(6)
Bi1 Bi1 O1 1_5565 1_5445 149.6(3) 148.8(3) 150.0(3)
Bi1 Bi1 O1 1_5565 1_5545 149.6(3) 148.8(3) 150.0(3)
Bi1 Bi1 O1 1_5565 5_4445 137.5(10) 123.0(12) 150.4(9)
Bi1 Bi1 O1 1_5565 5_4455 45.1(9) 28.1(7) 56.8(10)
Bi1 Bi1 O1 1_5565 5_5445 138.2(10) 125.9(12) 150.0(8)
Bi1 Bi1 O1 1_5565 5_5455 44.3(9) 32.9(7) 54.3(11)
Bi1 Bi1 O2 1_5565 1_4545 147.7(11) 146.1(10) 148.9(11)
Bi1 Bi1 O2 1_5565 5_4445 137.1(8) 128.0(11) 148.8(5)
Bi1 Bi1 O2 1_5565 5_4455 44.1(9) 31.3(5) 52.1(11)
Bi1 Bi1 O2 1_5565 5_4545 137.1(8) 128.0(11) 148.8(5)
Bi1 Bi1 O2 1_5565 5_4555 44.1(9) 31.3(5) 52.1(11)
Bi1 Bi1 O3 1_5565 5_4445 91.1(10) 74.6(9) 104.7(10)
Bi1 Bi1 O3 1_5565 5_4545 91.1(10) 74.6(9) 104.7(10)
Bi1 Bi1 O3 1_5565 5_5445 91.6(10) 77.4(10) 103.8(9)
Bi1 Bi1 O3 1_5565 5_5545 91.6(10) 77.4(10) 103.8(9)
Bi1 Bi1 Bi1 1_5655 1_6555 90.0(3) 90.0(2) 90.0(2)
Bi1 Bi1 Bi1 1_5655 5_4445 125.0(5) 125.0(4) 125.0(5)
Bi1 Bi1 Bi1 1_5655 5_4545 55.0(4) 55.0(4) 55.0(3)
Bi1 Bi1 Bi1 1_5655 5_5455 125.0(5) 125.0(4) 125.0(5)
Bi1 Bi1 Bi1 1_5655 5_5555 55.0(4) 55.0(4) 55.0(3)
Bi1 Bi1 O1 1_5655 1_5445 120.3(4) 119.9(5) 121.0(4)
Bi1 Bi1 O1 1_5655 1_5465 120.3(4) 119.9(5) 121.0(4)
Bi1 Bi1 O1 1_5655 1_5545 59.7(3) 59.0(3) 60.1(3)
Bi1 Bi1 O1 1_5655 1_5565 59.7(3) 59.0(3) 60.1(3)
Bi1 Bi1 O1 1_5655 5_4445 90.0(3) 90.0(3) 90.0(3)
Bi1 Bi1 O1 1_5655 5_4455 90.0(3) 90.0(2) 90.0(2)
Bi1 Bi1 O1 1_5655 5_5445 90.0(3) 90.0(2) 90.0(2)
Bi1 Bi1 O1 1_5655 5_5455 90.0(3) 90.0(2) 90.0(2)
Bi1 Bi1 O2 1_5655 1_4545 90.0(3) 90.0(2) 90.0(2)
Bi1 Bi1 O2 1_5655 1_5565 90.0(3) 90.0(3) 90.0(3)
Bi1 Bi1 O2 1_5655 5_4445 134.1(10) 121.2(7) 142.1(12)
Bi1 Bi1 O2 1_5655 5_4455 134.1(10) 121.2(7) 142.1(12)
Bi1 Bi1 O2 1_5655 5_4545 45.9(9) 37.9(11) 58.8(6)
Bi1 Bi1 O2 1_5655 5_4555 45.9(9) 37.9(11) 58.8(6)
Bi1 Bi1 O3 1_5655 5_4445 134.2(9) 133.0(11) 137.0(9)
Bi1 Bi1 O3 1_5655 5_4545 45.8(8) 43.0(8) 47.0(8)
Bi1 Bi1 O3 1_5655 5_5445 134.2(9) 133.0(11) 137.0(9)
Bi1 Bi1 O3 1_5655 5_5545 45.8(8) 43.0(8) 47.0(8)
Bi1 Bi1 Bi1 1_6555 5_4445 129.7(6) 129.3(6) 130.7(6)
Bi1 Bi1 Bi1 1_6555 5_4545 129.7(6) 129.3(6) 130.7(6)
Bi1 Bi1 O1 1_6555 1_5445 92.1(8) 91.2(8) 93.8(8)
Bi1 Bi1 O1 1_6555 1_5465 86.6(8) 86.6(8) 86.7(8)
Bi1 Bi1 O1 1_6555 1_5545 92.1(8) 91.2(8) 93.8(8)
Bi1 Bi1 O1 1_6555 1_5565 86.6(8) 86.6(8) 86.7(8)
Bi1 Bi1 O1 1_6555 5_4445 131.8(10) 119.4(9) 145.6(13)
Bi1 Bi1 O1 1_6555 5_4455 135.5(10) 118.1(8) 147.6(13)
Bi1 Bi1 O1 1_6555 5_5445 46.5(8) 34.2(10) 60.7(7)
Bi1 Bi1 O1 1_6555 5_5455 47.4(9) 36.5(11) 58.4(8)
Bi1 Bi1 O2 1_6555 1_4545 122.7(10) 121.1(11) 124.7(10)
Bi1 Bi1 O2 1_6555 5_4445 89.1(14) 87.3(12) 91.0(17)
Bi1 Bi1 O2 1_6555 5_4455 90.9(14) 89.4(11) 91.9(15)
Bi1 Bi1 O2 1_6555 5_4545 89.1(14) 87.3(12) 91.0(17)
Bi1 Bi1 O2 1_6555 5_4555 90.9(14) 89.4(11) 91.9(15)
Bi1 Bi1 O3 1_6555 5_4445 134.1(8) 131.4(9) 136.1(7)
Bi1 Bi1 O3 1_6555 5_4545 134.1(8) 131.4(9) 136.1(7)
Bi1 Bi1 O3 1_6555 5_5445 45.9(8) 43.8(7) 50.2(9)
Bi1 Bi1 O3 1_6555 5_5545 45.9(8) 43.8(7) 50.2(9)
Bi1 Bi1 Bi1 5_4445 5_4545 70.0(4) 69.9(4) 70.1(4)
Bi1 Bi1 O1 5_4445 1_5445 40.6(7) 40.3(7) 41.2(7)
Bi1 Bi1 O1 5_4445 1_5545 79.7(5) 79.5(5) 80.2(5)
Bi1 Bi1 O1 5_4445 5_4455 79.0(7) 77.8(8) 79.9(7)
Bi1 Bi1 O1 5_4445 5_5445 82.6(6) 82.2(6) 83.4(6)
Bi1 Bi1 O1 5_4445 5_5455 144.95(18) 144.8(2) 145.04(17)
Bi1 Bi1 O2 5_4445 1_4545 39.1(4) 38.8(4) 39.5(5)
Bi1 Bi1 O2 5_4445 5_4455 81.3(13) 80.6(13) 81.6(13)
Bi1 Bi1 O2 5_4445 5_4555 138.6(16) 137.4(16) 139.4(16)
Bi1 Bi1 O3 5_4445 5_5445 83.3(9) 83.0(9) 83.7(9)
Bi1 Bi1 O3 5_4445 5_5545 135.0(10) 134.5(10) 136.0(10)
Bi1 Bi1 O1 5_4545 1_5445 79.7(5) 79.5(5) 80.2(5)
Bi1 Bi1 O1 5_4545 1_5545 40.6(7) 40.3(7) 41.2(7)
Bi1 Bi1 O1 5_4545 5_4455 79.0(7) 77.8(8) 79.9(7)
Bi1 Bi1 O1 5_4545 5_5445 82.6(6) 82.2(6) 83.4(6)
Bi1 Bi1 O1 5_4545 5_5455 144.95(18) 144.8(2) 145.04(17)
Bi1 Bi1 O2 5_4545 1_4545 39.1(4) 38.8(4) 39.5(5)
Bi1 Bi1 O2 5_4545 5_4455 138.6(16) 137.4(16) 139.4(16)
Bi1 Bi1 O2 5_4545 5_4555 81.3(13) 80.6(13) 81.6(13)
Bi1 Bi1 O3 5_4545 5_5445 135.0(10) 134.5(10) 136.0(10)
Bi1 Bi1 O3 5_4545 5_5545 83.3(9) 83.0(9) 83.7(9)
Bi1 Bi1 Bi1 5_5455 5_5555 70.0(4) 69.9(4) 70.1(4)
Bi1 Bi1 O1 5_5455 1_5465 40.6(7) 40.3(7) 41.2(7)
Bi1 Bi1 O1 5_5455 1_5565 79.7(5) 79.5(5) 80.2(5)
Bi1 Bi1 O1 5_5455 5_4445 144.95(18) 144.8(2) 145.04(17)
Bi1 Bi1 O1 5_5455 5_4455 82.6(6) 82.2(6) 83.4(6)
Bi1 Bi1 O1 5_5455 5_5445 79.0(7) 77.8(8) 79.9(7)
Bi1 Bi1 O2 5_5455 1_5565 39.1(4) 38.8(4) 39.5(5)
Bi1 Bi1 O2 5_5455 5_4445 81.3(13) 80.6(13) 81.6(13)
Bi1 Bi1 O2 5_5455 5_4545 138.6(16) 137.4(16) 139.4(16)
Bi1 Bi1 O3 5_5455 5_4445 83.3(9) 83.0(9) 83.7(9)
Bi1 Bi1 O3 5_5455 5_4545 135.0(10) 134.5(10) 136.0(10)
Bi1 Bi1 O1 5_5555 1_5465 79.7(5) 79.5(5) 80.2(5)
Bi1 Bi1 O1 5_5555 1_5565 40.6(7) 40.3(7) 41.2(7)
Bi1 Bi1 O1 5_5555 5_4445 144.95(18) 144.8(2) 145.04(17)
Bi1 Bi1 O1 5_5555 5_4455 82.6(6) 82.2(6) 83.4(6)
Bi1 Bi1 O1 5_5555 5_5445 79.0(7) 77.8(8) 79.9(7)
Bi1 Bi1 O2 5_5555 1_5565 39.1(4) 38.8(4) 39.5(5)
Bi1 Bi1 O2 5_5555 5_4445 138.6(16) 137.4(16) 139.4(16)
Bi1 Bi1 O2 5_5555 5_4545 81.3(13) 80.6(13) 81.6(13)
Bi1 Bi1 O3 5_5555 5_4445 135.0(10) 134.5(10) 136.0(10)
Bi1 Bi1 O3 5_5555 5_4545 83.3(9) 83.0(9) 83.7(9)
O1 Bi1 O1 1_5445 1_5545 60.6(3) 59.9(3) 62.1(3)
O1 Bi1 O1 1_5445 5_4445 40.1(5) 40.1(5) 40.1(5)
O1 Bi1 O1 1_5445 5_4455 119.1(8) 117.6(9) 120.1(8)
O1 Bi1 O1 1_5445 5_5445 43.2(5) 42.6(5) 44.5(5)
O1 Bi1 O1 1_5445 5_5455 124.6(9) 122.6(10) 127.8(9)
O1 Bi1 O2 1_5445 1_4545 41.6(7) 41.0(7) 42.3(7)
O1 Bi1 O2 1_5445 5_4455 97.7(11) 97.1(11) 97.9(11)
O1 Bi1 O2 1_5445 5_4555 158.1(11) 157.8(11) 158.8(11)
O1 Bi1 O3 1_5445 5_4445 54.6(9) 54.4(9) 54.8(9)
O1 Bi1 O3 1_5445 5_4545 96.1(9) 96.0(9) 96.1(9)
O1 Bi1 O3 1_5445 5_5445 57.3(9) 57.0(9) 57.8(9)
O1 Bi1 O3 1_5445 5_5545 100.3(9) 99.2(9) 102.5(9)
O1 Bi1 O1 1_5465 1_5565 60.6(3) 59.9(3) 62.1(3)
O1 Bi1 O1 1_5465 5_4445 124.6(9) 122.6(10) 127.8(9)
O1 Bi1 O1 1_5465 5_4455 43.2(5) 42.6(5) 44.5(5)
O1 Bi1 O1 1_5465 5_5445 119.1(8) 117.6(9) 120.1(8)
O1 Bi1 O1 1_5465 5_5455 40.1(5) 40.1(5) 40.1(5)
O1 Bi1 O2 1_5465 1_5565 41.6(7) 41.0(7) 42.3(7)
O1 Bi1 O2 1_5465 5_4445 97.7(11) 97.1(11) 97.9(11)
O1 Bi1 O2 1_5465 5_4545 158.1(11) 157.8(11) 158.8(11)
O1 Bi1 O3 1_5465 5_4445 57.3(9) 57.0(9) 57.8(9)
O1 Bi1 O3 1_5465 5_4545 100.3(9) 99.2(9) 102.5(9)
O1 Bi1 O3 1_5465 5_5445 54.6(9) 54.4(9) 54.8(9)
O1 Bi1 O3 1_5465 5_5545 96.1(9) 96.0(9) 96.1(9)
O1 Bi1 O1 1_5545 5_4445 40.1(5) 40.1(5) 40.1(5)
O1 Bi1 O1 1_5545 5_4455 119.1(8) 117.6(9) 120.1(8)
O1 Bi1 O1 1_5545 5_5445 43.2(5) 42.6(5) 44.5(5)
O1 Bi1 O1 1_5545 5_5455 124.6(9) 122.6(10) 127.8(9)
O1 Bi1 O2 1_5545 1_4545 41.6(7) 41.0(7) 42.3(7)
O1 Bi1 O2 1_5545 5_4455 158.1(11) 157.8(11) 158.8(11)
O1 Bi1 O2 1_5545 5_4555 97.7(11) 97.1(11) 97.9(11)
O1 Bi1 O3 1_5545 5_4445 96.1(9) 96.0(9) 96.1(9)
O1 Bi1 O3 1_5545 5_4545 54.6(9) 54.4(9) 54.8(9)
O1 Bi1 O3 1_5545 5_5445 100.3(9) 99.2(9) 102.5(9)
O1 Bi1 O3 1_5545 5_5545 57.3(9) 57.0(9) 57.8(9)
O1 Bi1 O1 1_5565 5_4445 124.6(9) 122.6(10) 127.8(9)
O1 Bi1 O1 1_5565 5_4455 43.2(5) 42.6(5) 44.5(5)
O1 Bi1 O1 1_5565 5_5445 119.1(8) 117.6(9) 120.1(8)
O1 Bi1 O1 1_5565 5_5455 40.1(5) 40.1(5) 40.1(5)
O1 Bi1 O2 1_5565 1_5565 41.6(7) 41.0(7) 42.3(7)
O1 Bi1 O2 1_5565 5_4445 158.1(11) 157.8(11) 158.8(11)
O1 Bi1 O2 1_5565 5_4545 97.7(11) 97.1(11) 97.9(11)
O1 Bi1 O3 1_5565 5_4445 100.3(9) 99.2(9) 102.5(9)
O1 Bi1 O3 1_5565 5_4545 57.3(9) 57.0(9) 57.8(9)
O1 Bi1 O3 1_5565 5_5445 96.1(9) 96.0(9) 96.1(9)
O1 Bi1 O3 1_5565 5_5545 54.6(9) 54.4(9) 54.8(9)
O1 Bi1 O1 5_4445 5_4455 93.9(10) 92.0(12) 102.0(9)
O1 Bi1 O1 5_4445 5_5445 88.1(10) 59.9(7) 111.0(15)
O1 Bi1 O1 5_4445 5_5455 163.8(11) 156.0(13) 180.0(5)
O1 Bi1 O2 5_4445 1_5565 162.3(13) 159.2(14) 165.9(12)
O1 Bi1 O2 5_4445 5_4445 58.8(13) 42.8(8) 68.9(15)
O1 Bi1 O2 5_4445 5_4455 121.2(13) 117.8(13) 123.4(13)
O1 Bi1 O2 5_4445 5_4545 58.8(13) 42.8(8) 68.9(15)
O1 Bi1 O2 5_4445 5_4555 121.2(13) 117.8(13) 123.4(13)
O1 Bi1 O3 5_4445 5_4445 61.2(9) 56.1(8) 71.0(10)
O1 Bi1 O3 5_4445 5_4545 61.2(9) 56.1(8) 71.0(10)
O1 Bi1 O3 5_4445 5_5445 117.9(9) 97.1(10) 134.3(8)
O1 Bi1 O3 5_4445 5_5545 117.9(9) 97.1(10) 134.3(8)
O1 Bi1 O1 5_4455 5_5445 162.2(11) 154.7(12) 180.0(5)
O1 Bi1 O1 5_4455 5_5455 88.1(10) 59.9(8) 111.0(15)
O1 Bi1 O2 5_4455 1_4545 95.2(11) 94.6(11) 95.6(10)
O1 Bi1 O2 5_4455 1_5565 62.4(10) 61.3(10) 64.0(10)
O1 Bi1 O2 5_4455 5_4445 121.1(13) 118.7(14) 123.9(13)
O1 Bi1 O2 5_4455 5_4455 59.1(13) 42.2(9) 70.3(16)
O1 Bi1 O2 5_4455 5_4545 121.1(13) 118.7(14) 123.9(13)
O1 Bi1 O2 5_4455 5_4555 59.1(13) 42.2(9) 70.3(16)
O1 Bi1 O3 5_4455 5_4445 60.4(9) 56.5(9) 65.3(10)
O1 Bi1 O3 5_4455 5_4545 60.4(9) 56.5(9) 65.3(10)
O1 Bi1 O3 5_4455 5_5445 118.9(9) 97.4(10) 134.5(8)
O1 Bi1 O3 5_4455 5_5545 118.9(9) 97.4(10) 134.5(8)
O1 Bi1 O1 5_5445 5_5455 93.9(10) 92.0(12) 102.0(11)
O1 Bi1 O2 5_5445 1_4545 62.4(10) 61.3(10) 64.0(10)
O1 Bi1 O2 5_5445 1_5565 95.2(11) 94.6(11) 95.6(10)
O1 Bi1 O2 5_5445 5_4445 59.1(13) 42.2(9) 70.3(16)
O1 Bi1 O2 5_5445 5_4455 121.1(13) 118.7(14) 123.9(13)
O1 Bi1 O2 5_5445 5_4545 59.1(13) 42.2(9) 70.3(16)
O1 Bi1 O2 5_5445 5_4555 121.1(13) 118.7(14) 123.9(13)
O1 Bi1 O3 5_5445 5_4445 118.9(9) 97.4(10) 134.5(8)
O1 Bi1 O3 5_5445 5_4545 118.9(9) 97.4(10) 134.5(8)
O1 Bi1 O3 5_5445 5_5445 60.4(9) 56.5(9) 65.3(10)
O1 Bi1 O3 5_5445 5_5545 60.4(9) 56.5(9) 65.3(10)
O1 Bi1 O2 5_5455 1_4545 162.3(13) 159.2(14) 165.9(12)
O1 Bi1 O2 5_5455 5_4445 121.2(13) 117.8(13) 123.4(13)
O1 Bi1 O2 5_5455 5_4455 58.8(13) 42.8(8) 68.9(15)
O1 Bi1 O2 5_5455 5_4545 121.2(13) 117.8(13) 123.4(13)
O1 Bi1 O2 5_5455 5_4555 58.8(13) 42.8(8) 68.9(15)
O1 Bi1 O3 5_5455 5_4445 117.9(9) 97.1(10) 134.3(8)
O1 Bi1 O3 5_5455 5_4545 117.9(9) 97.1(10) 134.3(8)
O1 Bi1 O3 5_5455 5_5445 61.2(9) 56.1(8) 71.0(10)
O1 Bi1 O3 5_5455 5_5545 61.2(9) 56.1(8) 71.0(10)
O2 Bi1 O2 1_4545 5_4455 120.3(13) 119.4(13) 121.1(13)
O2 Bi1 O2 1_4545 5_4555 120.3(13) 119.4(13) 121.1(13)
O2 Bi1 O3 1_4545 5_5445 98.7(10) 98.0(10) 99.8(10)
O2 Bi1 O3 1_4545 5_5545 98.7(10) 98.0(10) 99.8(10)
O2 Bi1 O2 1_5565 5_4445 120.3(13) 119.4(13) 121.1(13)
O2 Bi1 O2 1_5565 5_4545 120.3(13) 119.4(13) 121.1(13)
O2 Bi1 O3 1_5565 5_4445 98.7(10) 98.0(10) 99.8(10)
O2 Bi1 O3 1_5565 5_4545 98.7(10) 98.0(10) 99.8(10)
O2 Bi1 O2 5_4445 5_4455 94.3(10) 93.1(8) 96.8(10)
O2 Bi1 O2 5_4445 5_4545 88.2(11) 62.4(6) 104.2(14)
O2 Bi1 O2 5_4445 5_4555 168.3(11) 159.2(12) 180.0(5)
O2 Bi1 O3 5_4445 5_4445 61.6(11) 55.6(11) 66.5(12)
O2 Bi1 O3 5_4445 5_4545 119.9(12) 98.7(10) 137.8(12)
O2 Bi1 O3 5_4445 5_5445 61.7(11) 55.4(11) 67.2(14)
O2 Bi1 O3 5_4445 5_5545 119.1(13) 98.6(10) 134.4(19)
O2 Bi1 O2 5_4455 5_4545 168.3(11) 159.2(11) 180.0(5)
O2 Bi1 O2 5_4455 5_4555 88.2(11) 62.4(6) 104.2(14)
O2 Bi1 O3 5_4455 5_4445 61.7(11) 55.4(11) 67.2(14)
O2 Bi1 O3 5_4455 5_4545 119.1(13) 98.6(10) 134.4(19)
O2 Bi1 O3 5_4455 5_5445 61.6(11) 55.6(11) 66.5(12)
O2 Bi1 O3 5_4455 5_5545 119.9(12) 98.7(10) 137.8(12)
O2 Bi1 O2 5_4545 5_4555 94.3(10) 93.1(8) 96.8(10)
O2 Bi1 O3 5_4545 5_4445 119.9(12) 98.7(10) 137.8(12)
O2 Bi1 O3 5_4545 5_4545 61.6(11) 55.6(11) 66.5(12)
O2 Bi1 O3 5_4545 5_5445 119.1(13) 98.6(10) 134.4(19)
O2 Bi1 O3 5_4545 5_5545 61.7(11) 55.4(11) 67.2(14)
O2 Bi1 O3 5_4555 5_4445 119.1(13) 98.6(10) 134.4(19)
O2 Bi1 O3 5_4555 5_4545 61.7(11) 55.4(11) 67.2(14)
O2 Bi1 O3 5_4555 5_5445 119.9(12) 98.7(10) 137.8(12)
O2 Bi1 O3 5_4555 5_5545 61.6(11) 55.6(11) 66.5(12)
O3 Bi1 O3 5_4445 5_4545 88.3(10) 85.9(11) 94.0(9)
O3 Bi1 O3 5_4445 5_5445 88.6(9) 85.4(9) 91.1(7)
O3 Bi1 O3 5_4445 5_5545 161.9(12) 151.6(12) 180.0(5)
O3 Bi1 O3 5_4545 5_5445 161.9(12) 151.6(12) 180.0(5)
O3 Bi1 O3 5_4545 5_5545 88.6(9) 85.4(9) 91.1(7)
O3 Bi1 O3 5_5445 5_5545 88.3(10) 85.9(11) 94.0(9)
Fe1 O1 Fe1 . 1_5655 155.7(10) 144.4(8) 180.0(5)
Fe1 O1 Fe1 . 5_4545 95.6(5) 92.7(4) 97.4(7)
Fe1 O1 Fe1 . 5_4555 99.4(5) 98.3(5) 100.6(4)
Fe1 O1 Fe1 . 5_5545 99.4(5) 98.3(5) 100.6(4)
Fe1 O1 Fe1 . 5_5555 95.6(5) 92.7(4) 97.4(7)
Fe1 O1 Pb1 . 1_5545 77.2(4) 76.6(5) 77.6(3)
Fe1 O1 Pb1 . 1_5565 77.2(4) 76.6(5) 77.6(3)
Fe1 O1 Pb1 . 1_5645 137.7(5) 136.7(4) 138.6(6)
Fe1 O1 Pb1 . 1_5665 137.7(5) 136.7(4) 138.6(6)
Fe1 O1 Pb1 . 5_4545 87.5(6) 75.0(6) 102.6(8)
Fe1 O1 Pb1 . 5_4555 87.5(6) 73.3(3) 101.4(5)
Fe1 O1 Pb1 . 5_5545 87.5(6) 73.3(3) 101.4(5)
Fe1 O1 Pb1 . 5_5555 87.5(6) 75.0(6) 102.6(8)
Fe1 O1 Bi1 . 1_5545 77.2(4) 76.6(5) 77.6(3)
Fe1 O1 Bi1 . 1_5565 77.2(4) 76.6(5) 77.6(3)
Fe1 O1 Bi1 . 1_5645 137.7(5) 136.7(4) 138.6(6)
Fe1 O1 Bi1 . 1_5665 137.7(5) 136.7(4) 138.6(6)
Fe1 O1 Bi1 . 5_4545 87.5(6) 75.0(6) 102.6(8)
Fe1 O1 Bi1 . 5_4555 87.8(6) 73.3(3) 102.3(5)
Fe1 O1 Bi1 . 5_5545 87.8(6) 73.3(3) 102.3(5)
Fe1 O1 Bi1 . 5_5555 87.5(6) 75.0(6) 102.6(8)
Fe1 O1 O1 . 1_4555 90.2(7) 87.6(12) 93.8(4)
Fe1 O1 O1 . 1_5455 12.1(6) 0.0(5) 17.8(5)
Fe1 O1 O1 . 1_5655 167.9(8) 162.2(7) 180.0(5)
Fe1 O1 O1 . 1_6555 90.2(7) 87.6(12) 93.8(4)
Fe1 O1 O1 . 5_4445 48.2(7) 45.9(7) 50.4(7)
Fe1 O1 O1 . 5_4455 48.8(8) 47.7(8) 49.8(8)
Fe1 O1 O1 . 5_4545 132.5(10) 129.8(9) 133.9(12)
Fe1 O1 O1 . 5_4555 140.2(10) 139.2(10) 141.3(9)
Fe1 O1 O1 . 5_5445 48.8(8) 47.7(8) 49.8(8)
Fe1 O1 O1 . 5_5455 48.2(7) 45.9(7) 50.4(7)
Fe1 O1 O1 . 5_5545 140.2(10) 139.2(10) 141.3(9)
Fe1 O1 O1 . 5_5555 132.5(10) 129.8(9) 133.9(12)
Fe1 O1 O2 . 1_4555 45.8(11) 44.3(12) 48.4(11)
Fe1 O1 O2 . 1_4655 132.9(15) 128.0(19) 135.8(14)
Fe1 O1 O2 . . 45.8(11) 44.3(12) 48.4(11)
Fe1 O1 O2 . 1_5655 132.9(15) 128.0(19) 135.8(14)
Fe1 O1 O2 . 5_3545 88.1(5) 87.1(5) 89.1(5)
Fe1 O1 O2 . 5_5555 88.1(5) 87.1(5) 89.1(5)
Fe1 O1 O3 . 1_5545 45.9(7) 34.1(6) 65.1(7)
Fe1 O1 O3 . . 45.9(7) 34.1(6) 65.1(7)
Fe1 O1 O3 . 1_5645 129.3(9) 110.4(7) 149.7(11)
Fe1 O1 O3 . 1_5655 129.3(9) 110.4(7) 149.7(11)
Fe1 O1 O3 . 5_4535 103.3(5) 101.0(4) 104.8(6)
Fe1 O1 O3 . 5_4555 106.0(4) 105.5(4) 106.5(4)
Fe1 O1 O3 . 5_5535 106.0(4) 105.5(4) 106.5(4)
Fe1 O1 O3 . 5_5555 103.3(5) 101.0(4) 104.8(6)
Fe1 O1 Fe1 1_5655 5_4545 95.6(5) 92.7(4) 97.4(7)
Fe1 O1 Fe1 1_5655 5_4555 99.4(5) 98.3(5) 100.6(4)
Fe1 O1 Fe1 1_5655 5_5545 99.4(5) 98.3(5) 100.6(4)
Fe1 O1 Fe1 1_5655 5_5555 95.6(5) 92.7(4) 97.4(7)
Fe1 O1 Pb1 1_5655 1_5545 137.7(5) 136.7(4) 138.6(6)
Fe1 O1 Pb1 1_5655 1_5565 137.7(5) 136.7(4) 138.6(6)
Fe1 O1 Pb1 1_5655 1_5645 77.2(4) 76.6(5) 77.6(3)
Fe1 O1 Pb1 1_5655 1_5665 77.2(4) 76.6(5) 77.6(3)
Fe1 O1 Pb1 1_5655 5_4545 87.5(6) 75.0(6) 102.6(8)
Fe1 O1 Pb1 1_5655 5_4555 87.5(6) 73.3(3) 101.4(5)
Fe1 O1 Pb1 1_5655 5_5545 87.5(6) 73.3(3) 101.4(5)
Fe1 O1 Pb1 1_5655 5_5555 87.5(6) 75.0(6) 102.6(8)
Fe1 O1 Bi1 1_5655 1_5545 137.7(5) 136.7(4) 138.6(6)
Fe1 O1 Bi1 1_5655 1_5565 137.7(5) 136.7(4) 138.6(6)
Fe1 O1 Bi1 1_5655 1_5645 77.2(4) 76.6(5) 77.6(3)
Fe1 O1 Bi1 1_5655 1_5665 77.2(4) 76.6(5) 77.6(3)
Fe1 O1 Bi1 1_5655 5_4545 87.5(6) 75.0(6) 102.6(8)
Fe1 O1 Bi1 1_5655 5_4555 87.8(6) 73.3(3) 102.3(5)
Fe1 O1 Bi1 1_5655 5_5545 87.8(6) 73.3(3) 102.3(5)
Fe1 O1 Bi1 1_5655 5_5555 87.5(6) 75.0(6) 102.6(8)
Fe1 O1 O1 1_5655 1_4555 90.2(7) 87.6(12) 93.8(4)
Fe1 O1 O1 1_5655 1_5455 167.9(8) 162.2(7) 180.0(5)
Fe1 O1 O1 1_5655 1_5655 12.1(6) 0.0(5) 17.8(5)
Fe1 O1 O1 1_5655 1_6555 90.2(7) 87.6(12) 93.8(4)
Fe1 O1 O1 1_5655 5_4445 132.5(10) 129.8(9) 133.9(12)
Fe1 O1 O1 1_5655 5_4455 140.2(10) 139.2(10) 141.3(9)
Fe1 O1 O1 1_5655 5_4545 48.2(7) 45.9(7) 50.4(7)
Fe1 O1 O1 1_5655 5_4555 48.8(8) 47.7(8) 49.8(8)
Fe1 O1 O1 1_5655 5_5445 140.2(10) 139.2(10) 141.3(9)
Fe1 O1 O1 1_5655 5_5455 132.5(10) 129.8(9) 133.9(12)
Fe1 O1 O1 1_5655 5_5545 48.8(8) 47.7(8) 49.8(8)
Fe1 O1 O1 1_5655 5_5555 48.2(7) 45.9(7) 50.4(7)
Fe1 O1 O2 1_5655 1_4555 132.9(15) 128.0(19) 135.8(14)
Fe1 O1 O2 1_5655 1_4655 45.8(11) 44.3(12) 48.4(11)
Fe1 O1 O2 1_5655 . 132.9(15) 128.0(19) 135.8(14)
Fe1 O1 O2 1_5655 1_5655 45.8(11) 44.3(12) 48.4(11)
Fe1 O1 O2 1_5655 5_3545 88.1(5) 87.1(5) 89.1(5)
Fe1 O1 O2 1_5655 5_5555 88.1(5) 87.1(5) 89.1(5)
Fe1 O1 O3 1_5655 1_5545 129.3(9) 110.4(7) 149.7(11)
Fe1 O1 O3 1_5655 . 129.3(9) 110.4(7) 149.7(11)
Fe1 O1 O3 1_5655 1_5645 45.9(7) 34.1(6) 65.1(7)
Fe1 O1 O3 1_5655 1_5655 45.9(7) 34.1(6) 65.1(7)
Fe1 O1 O3 1_5655 5_4535 103.3(5) 101.0(4) 104.8(6)
Fe1 O1 O3 1_5655 5_4555 106.0(4) 105.5(4) 106.5(4)
Fe1 O1 O3 1_5655 5_5535 106.0(4) 105.5(4) 106.5(4)
Fe1 O1 O3 1_5655 5_5555 103.3(5) 101.0(4) 104.8(6)
Fe1 O1 Fe1 5_4545 5_5545 133.3(8) 133.0(7) 133.5(8)
Fe1 O1 Pb1 5_4545 1_5545 68.0(6) 67.6(6) 68.5(6)
Fe1 O1 Pb1 5_4545 1_5645 68.0(6) 67.6(6) 68.5(6)
Fe1 O1 Pb1 5_4545 5_4555 83.4(7) 81.0(7) 84.5(7)
Fe1 O1 Pb1 5_4545 5_5545 119.4(9) 118.1(9) 120.8(10)
Fe1 O1 Pb1 5_4545 5_5555 145.3(8) 142.3(7) 146.8(9)
Fe1 O1 Bi1 5_4545 1_5545 68.0(6) 67.6(6) 68.5(6)
Fe1 O1 Bi1 5_4545 1_5645 68.0(6) 67.6(6) 68.5(6)
Fe1 O1 Bi1 5_4545 5_4555 83.4(7) 81.0(7) 84.5(7)
Fe1 O1 Bi1 5_4545 5_5545 118.8(9) 117.3(8) 120.8(10)
Fe1 O1 Bi1 5_4545 5_5555 145.3(8) 142.3(7) 146.8(9)
Fe1 O1 O1 5_4545 1_4555 23.7(6) 23.2(6) 23.9(6)
Fe1 O1 O1 5_4545 1_5455 90.0(7) 90.0(7) 90.0(7)
Fe1 O1 O1 5_4545 1_5655 90.0(7) 90.0(7) 90.0(7)
Fe1 O1 O1 5_4545 1_6555 156.1(7) 155.1(7) 158.1(7)
Fe1 O1 O1 5_4545 5_4445 47.4(7) 46.9(7) 47.8(7)
Fe1 O1 O1 5_4545 5_4545 47.4(7) 46.9(7) 47.8(7)
Fe1 O1 O1 5_4545 5_5445 125.1(8) 124.7(8) 125.6(8)
Fe1 O1 O1 5_4545 5_5545 125.1(8) 124.7(8) 125.6(8)
Fe1 O1 O2 5_4545 . 130.3(11) 129.4(11) 131.3(11)
Fe1 O1 O2 5_4545 1_5655 130.3(11) 129.4(11) 131.3(11)
Fe1 O1 O2 5_4545 5_3545 20.2(9) 18.8(9) 21.5(9)
Fe1 O1 O3 5_4545 . 108.3(10) 105.3(10) 109.8(11)
Fe1 O1 O3 5_4545 1_5655 108.3(10) 105.3(10) 109.8(11)
Fe1 O1 O3 5_4545 5_4535 30.6(9) 30.0(9) 32.1(9)
Fe1 O1 O3 5_4545 5_5535 100.8(9) 100.7(9) 101.1(9)
Fe1 O1 Fe1 5_4555 5_5555 133.3(7) 133.0(7) 133.5(7)
Fe1 O1 Pb1 5_4555 1_5565 71.9(6) 71.8(6) 72.2(6)
Fe1 O1 Pb1 5_4555 1_5665 71.9(6) 71.8(6) 72.2(6)
Fe1 O1 Pb1 5_4555 5_4545 82.7(6) 81.2(7) 84.1(6)
Fe1 O1 Pb1 5_4555 5_5545 144.1(7) 142.8(7) 145.4(7)
Fe1 O1 Bi1 5_4555 1_5565 71.9(6) 71.8(6) 72.2(6)
Fe1 O1 Bi1 5_4555 1_5665 71.9(6) 71.8(6) 72.2(6)
Fe1 O1 Bi1 5_4555 5_4545 82.7(6) 81.2(7) 84.2(6)
Fe1 O1 Bi1 5_4555 5_4555 16.0(7) 16.0(7) 16.0(7)
Fe1 O1 Bi1 5_4555 5_5545 144.1(7) 142.8(7) 145.4(7)
Fe1 O1 O1 5_4555 1_4555 23.5(5) 22.3(5) 24.6(5)
Fe1 O1 O1 5_4555 1_5455 90.0(7) 90.0(7) 90.0(7)
Fe1 O1 O1 5_4555 1_5655 90.0(7) 90.0(7) 90.0(7)
Fe1 O1 O1 5_4555 5_4455 50.6(8) 50.5(8) 50.8(8)
Fe1 O1 O1 5_4555 5_4555 50.6(8) 50.5(8) 50.8(8)
Fe1 O1 O1 5_4555 5_5455 128.1(8) 127.9(8) 128.3(7)
Fe1 O1 O1 5_4555 5_5555 128.1(8) 127.9(8) 128.3(7)
Fe1 O1 O2 5_4555 5_5555 153.5(10) 152.4(10) 154.8(10)
Fe1 O1 O3 5_4555 1_5545 109.4(10) 107.8(10) 110.9(10)
Fe1 O1 O3 5_4555 1_5645 109.4(10) 107.8(10) 110.9(10)
Fe1 O1 O3 5_4555 5_4555 32.5(9) 32.4(9) 32.6(9)
Fe1 O1 O3 5_4555 5_5555 103.3(9) 103.1(9) 103.6(9)
Fe1 O1 Pb1 5_5545 1_5545 71.9(6) 71.8(6) 72.2(6)
Fe1 O1 Pb1 5_5545 1_5645 71.9(6) 71.8(6) 72.2(6)
Fe1 O1 Pb1 5_5545 5_4555 144.1(7) 142.8(7) 145.4(7)
Fe1 O1 Pb1 5_5545 5_5555 82.7(6) 81.2(7) 84.1(6)
Fe1 O1 Bi1 5_5545 1_5545 71.9(6) 71.8(6) 72.2(6)
Fe1 O1 Bi1 5_5545 1_5645 71.9(6) 71.8(6) 72.2(6)
Fe1 O1 Bi1 5_5545 5_4555 144.1(7) 142.8(7) 145.4(7)
Fe1 O1 Bi1 5_5545 5_5545 16.0(7) 16.0(7) 16.0(7)
Fe1 O1 Bi1 5_5545 5_5555 82.7(6) 81.2(7) 84.2(6)
Fe1 O1 O1 5_5545 1_5455 90.0(7) 90.0(7) 90.0(7)
Fe1 O1 O1 5_5545 1_5655 90.0(7) 90.0(7) 90.0(7)
Fe1 O1 O1 5_5545 1_6555 23.5(5) 22.3(5) 24.6(5)
Fe1 O1 O1 5_5545 5_4445 128.1(8) 127.9(8) 128.3(7)
Fe1 O1 O1 5_5545 5_4545 128.1(8) 127.9(8) 128.3(7)
Fe1 O1 O1 5_5545 5_5445 50.6(8) 50.5(8) 50.8(8)
Fe1 O1 O1 5_5545 5_5545 50.6(8) 50.5(8) 50.8(8)
Fe1 O1 O2 5_5545 5_3545 153.5(10) 152.4(10) 154.8(10)
Fe1 O1 O3 5_5545 . 109.4(10) 107.8(10) 110.9(10)
Fe1 O1 O3 5_5545 1_5655 109.4(10) 107.8(10) 110.9(10)
Fe1 O1 O3 5_5545 5_4535 103.3(9) 103.1(9) 103.6(9)
Fe1 O1 O3 5_5545 5_5535 32.5(9) 32.4(9) 32.6(9)
Fe1 O1 Pb1 5_5555 1_5565 68.0(6) 67.6(6) 68.5(6)
Fe1 O1 Pb1 5_5555 1_5665 68.0(6) 67.6(6) 68.5(6)
Fe1 O1 Pb1 5_5555 5_4545 145.3(8) 142.3(7) 146.8(9)
Fe1 O1 Pb1 5_5555 5_4555 119.4(9) 118.1(9) 120.8(10)
Fe1 O1 Pb1 5_5555 5_5545 83.4(7) 81.0(7) 84.5(7)
Fe1 O1 Bi1 5_5555 1_5565 68.0(6) 67.6(6) 68.5(6)
Fe1 O1 Bi1 5_5555 1_5665 68.0(6) 67.6(6) 68.5(6)
Fe1 O1 Bi1 5_5555 5_4545 145.3(8) 142.3(7) 146.8(9)
Fe1 O1 Bi1 5_5555 5_4555 118.8(9) 117.3(8) 120.8(10)
Fe1 O1 Bi1 5_5555 5_5545 83.4(7) 81.0(7) 84.5(7)
Fe1 O1 O1 5_5555 1_4555 156.1(7) 155.1(7) 158.1(7)
Fe1 O1 O1 5_5555 1_5455 90.0(7) 90.0(7) 90.0(7)
Fe1 O1 O1 5_5555 1_5655 90.0(7) 90.0(7) 90.0(7)
Fe1 O1 O1 5_5555 1_6555 23.7(6) 23.2(6) 23.9(6)
Fe1 O1 O1 5_5555 5_4455 125.1(8) 124.7(8) 125.6(8)
Fe1 O1 O1 5_5555 5_4555 125.1(8) 124.7(8) 125.6(8)
Fe1 O1 O1 5_5555 5_5455 47.4(7) 46.9(7) 47.8(7)
Fe1 O1 O1 5_5555 5_5555 47.4(7) 46.9(7) 47.8(7)
Fe1 O1 O2 5_5555 1_4555 130.3(11) 129.4(11) 131.3(11)
Fe1 O1 O2 5_5555 1_4655 130.3(11) 129.4(11) 131.3(11)
Fe1 O1 O2 5_5555 5_5555 20.2(9) 18.8(9) 21.5(9)
Fe1 O1 O3 5_5555 1_5545 108.3(10) 105.3(10) 109.8(11)
Fe1 O1 O3 5_5555 1_5645 108.3(10) 105.3(10) 109.8(11)
Fe1 O1 O3 5_5555 5_4555 100.8(9) 100.7(9) 101.1(9)
Fe1 O1 O3 5_5555 5_5555 30.6(9) 30.0(9) 32.1(9)
Pb1 O1 Pb1 1_5545 1_5645 60.5(3) 59.9(3) 62.0(4)
Pb1 O1 Pb1 1_5545 5_4555 136.8(5) 135.7(5) 137.4(5)
Pb1 O1 Pb1 1_5545 5_5545 60.5(6) 59.6(6) 61.5(7)
Pb1 O1 Pb1 1_5545 5_5555 138.7(5) 137.1(6) 140.5(5)
Pb1 O1 Bi1 1_5545 1_5545 0.0(5) 0.0(5) 0.0(5)
Pb1 O1 Bi1 1_5545 1_5645 60.5(3) 59.9(3) 62.0(4)
Pb1 O1 Bi1 1_5545 5_4555 136.8(5) 135.7(5) 137.4(5)
Pb1 O1 Bi1 1_5545 5_5545 60.1(6) 58.9(6) 61.5(7)
Pb1 O1 Bi1 1_5545 5_5555 138.7(5) 137.1(6) 140.5(5)
Pb1 O1 O1 1_5545 1_4555 88.2(6) 88.1(5) 88.3(6)
Pb1 O1 O1 1_5545 1_5455 59.7(5) 59.0(5) 60.1(5)
Pb1 O1 O1 1_5545 1_5655 120.3(5) 119.9(5) 121.0(6)
Pb1 O1 O1 1_5545 1_6555 91.6(6) 90.9(6) 93.0(6)
Pb1 O1 O1 1_5545 5_4445 63.7(7) 63.6(7) 63.8(7)
Pb1 O1 O1 1_5545 5_4545 105.5(7) 104.9(7) 106.2(8)
Pb1 O1 O1 1_5545 5_5445 65.5(7) 65.2(7) 65.9(7)
Pb1 O1 O1 1_5545 5_5545 109.5(8) 109.3(8) 109.9(8)
Pb1 O1 O2 1_5545 . 70.3(12) 69.5(12) 71.1(12)
Pb1 O1 O2 1_5545 1_5655 112.5(13) 111.5(13) 113.6(13)
Pb1 O1 O2 1_5545 5_3545 85.2(8) 84.4(8) 86.0(8)
Pb1 O1 O3 1_5545 . 111.5(5) 110.7(5) 111.9(5)
Pb1 O1 O3 1_5545 1_5655 171.8(6) 170.7(7) 172.7(6)
Pb1 O1 O3 1_5545 5_4535 44.0(6) 43.7(6) 44.7(6)
Pb1 O1 O3 1_5545 5_5535 45.9(7) 45.8(7) 46.0(6)
Pb1 O1 Pb1 1_5565 1_5665 60.5(3) 59.9(3) 62.0(4)
Pb1 O1 Pb1 1_5565 5_4545 138.7(5) 137.1(6) 140.5(5)
Pb1 O1 Pb1 1_5565 5_4555 60.5(6) 59.6(6) 61.5(7)
Pb1 O1 Pb1 1_5565 5_5545 136.8(5) 135.7(5) 137.4(5)
Pb1 O1 Bi1 1_5565 1_5565 0.0(5) 0.0(5) 0.0(5)
Pb1 O1 Bi1 1_5565 1_5665 60.5(3) 59.9(3) 62.0(4)
Pb1 O1 Bi1 1_5565 5_4545 138.7(5) 137.1(6) 140.5(5)
Pb1 O1 Bi1 1_5565 5_4555 60.1(6) 58.9(6) 61.5(7)
Pb1 O1 Bi1 1_5565 5_5545 136.8(5) 135.7(5) 137.4(5)
Pb1 O1 O1 1_5565 1_4555 91.6(6) 90.9(6) 93.0(6)
Pb1 O1 O1 1_5565 1_5455 59.7(5) 59.0(5) 60.1(5)
Pb1 O1 O1 1_5565 1_5655 120.3(5) 119.9(5) 121.0(6)
Pb1 O1 O1 1_5565 1_6555 88.2(6) 88.1(5) 88.3(6)
Pb1 O1 O1 1_5565 5_4455 65.5(7) 65.2(7) 65.9(7)
Pb1 O1 O1 1_5565 5_4555 109.5(8) 109.3(8) 109.9(8)
Pb1 O1 O1 1_5565 5_5455 63.7(7) 63.6(7) 63.8(7)
Pb1 O1 O1 1_5565 5_5555 105.5(7) 104.9(7) 106.2(8)
Pb1 O1 O2 1_5565 1_4555 70.3(12) 69.5(12) 71.1(12)
Pb1 O1 O2 1_5565 1_4655 112.5(13) 111.5(13) 113.6(13)
Pb1 O1 O2 1_5565 5_5555 85.2(8) 84.4(8) 86.0(8)
Pb1 O1 O3 1_5565 1_5545 111.5(5) 110.7(5) 111.9(5)
Pb1 O1 O3 1_5565 1_5645 171.8(6) 170.7(7) 172.7(6)
Pb1 O1 O3 1_5565 5_4555 45.9(7) 45.8(7) 46.0(6)
Pb1 O1 O3 1_5565 5_5555 44.0(6) 43.7(6) 44.7(6)
Pb1 O1 Pb1 1_5645 5_4555 136.8(5) 135.7(5) 137.4(5)
Pb1 O1 Pb1 1_5645 5_5545 60.5(6) 59.6(6) 61.5(7)
Pb1 O1 Pb1 1_5645 5_5555 138.7(5) 137.1(6) 140.5(5)
Pb1 O1 Bi1 1_5645 1_5545 60.5(3) 59.9(3) 62.0(4)
Pb1 O1 Bi1 1_5645 1_5645 0.0(5) 0.0(5) 0.0(5)
Pb1 O1 Bi1 1_5645 5_4555 136.8(5) 135.7(5) 137.4(5)
Pb1 O1 Bi1 1_5645 5_5545 60.1(6) 58.9(6) 61.5(7)
Pb1 O1 Bi1 1_5645 5_5555 138.7(5) 137.1(6) 140.5(5)
Pb1 O1 O1 1_5645 1_4555 88.2(6) 88.1(5) 88.3(6)
Pb1 O1 O1 1_5645 1_5455 120.3(5) 119.9(5) 121.0(6)
Pb1 O1 O1 1_5645 1_5655 59.7(5) 59.0(5) 60.1(5)
Pb1 O1 O1 1_5645 1_6555 91.6(6) 90.9(6) 93.0(6)
Pb1 O1 O1 1_5645 5_4445 105.5(7) 104.9(7) 106.2(8)
Pb1 O1 O1 1_5645 5_4545 63.7(7) 63.6(7) 63.8(7)
Pb1 O1 O1 1_5645 5_5445 109.5(8) 109.3(8) 109.9(8)
Pb1 O1 O1 1_5645 5_5545 65.5(7) 65.2(7) 65.9(7)
Pb1 O1 O2 1_5645 . 112.5(13) 111.5(13) 113.6(13)
Pb1 O1 O2 1_5645 1_5655 70.3(12) 69.5(12) 71.1(12)
Pb1 O1 O2 1_5645 5_3545 85.2(8) 84.4(8) 86.0(8)
Pb1 O1 O3 1_5645 . 171.8(6) 170.7(7) 172.7(6)
Pb1 O1 O3 1_5645 1_5655 111.5(5) 110.7(5) 111.9(5)
Pb1 O1 O3 1_5645 5_4535 44.0(6) 43.7(6) 44.7(6)
Pb1 O1 O3 1_5645 5_5535 45.9(7) 45.8(7) 46.0(6)
Pb1 O1 Pb1 1_5665 5_4545 138.7(5) 137.1(6) 140.5(5)
Pb1 O1 Pb1 1_5665 5_4555 60.5(6) 59.6(6) 61.5(7)
Pb1 O1 Pb1 1_5665 5_5545 136.8(5) 135.7(5) 137.4(5)
Pb1 O1 Bi1 1_5665 1_5565 60.5(3) 59.9(3) 62.0(4)
Pb1 O1 Bi1 1_5665 1_5665 0.0(5) 0.0(5) 0.0(5)
Pb1 O1 Bi1 1_5665 5_4545 138.7(5) 137.1(6) 140.5(5)
Pb1 O1 Bi1 1_5665 5_4555 60.1(6) 58.9(6) 61.5(7)
Pb1 O1 Bi1 1_5665 5_5545 136.8(5) 135.7(5) 137.4(5)
Pb1 O1 O1 1_5665 1_4555 91.6(6) 90.9(6) 93.0(6)
Pb1 O1 O1 1_5665 1_5455 120.3(5) 119.9(5) 121.0(6)
Pb1 O1 O1 1_5665 1_5655 59.7(5) 59.0(5) 60.1(5)
Pb1 O1 O1 1_5665 1_6555 88.2(6) 88.1(5) 88.3(6)
Pb1 O1 O1 1_5665 5_4455 109.5(8) 109.3(8) 109.9(8)
Pb1 O1 O1 1_5665 5_4555 65.5(7) 65.2(7) 65.9(7)
Pb1 O1 O1 1_5665 5_5455 105.5(7) 104.9(7) 106.2(8)
Pb1 O1 O1 1_5665 5_5555 63.7(7) 63.6(7) 63.8(7)
Pb1 O1 O2 1_5665 1_4555 112.5(13) 111.5(13) 113.6(13)
Pb1 O1 O2 1_5665 1_4655 70.3(12) 69.5(12) 71.1(12)
Pb1 O1 O2 1_5665 5_5555 85.2(8) 84.4(8) 86.0(8)
Pb1 O1 O3 1_5665 1_5545 171.8(6) 170.7(7) 172.7(6)
Pb1 O1 O3 1_5665 1_5645 111.5(5) 110.7(5) 111.9(5)
Pb1 O1 O3 1_5665 5_4555 45.9(7) 45.8(7) 46.0(6)
Pb1 O1 O3 1_5665 5_5555 44.0(6) 43.7(6) 44.7(6)
Pb1 O1 Pb1 5_4545 5_4555 90.3(10) 86.5(11) 103.4(10)
Pb1 O1 Pb1 5_4545 5_5545 86.3(9) 61.3(6) 109.3(14)
Pb1 O1 Pb1 5_4545 5_5555 168.6(12) 163.6(16) 180.0(5)
Pb1 O1 Bi1 5_4545 1_5565 138.7(6) 137.1(7) 140.5(5)
Pb1 O1 Bi1 5_4545 1_5665 138.7(6) 137.1(7) 140.5(5)
Pb1 O1 Bi1 5_4545 5_4545 0.0(5) 0.0(5) 0.0(5)
Pb1 O1 Bi1 5_4545 5_4555 90.5(10) 86.5(11) 103.4(10)
Pb1 O1 Bi1 5_4545 5_5545 86.3(9) 61.3(6) 109.3(14)
Pb1 O1 Bi1 5_4545 5_5555 168.6(12) 163.6(16) 180.0(5)
Pb1 O1 O1 5_4545 1_4555 45.6(7) 35.2(9) 59.6(6)
Pb1 O1 O1 5_4545 1_5455 90.0(6) 90.0(6) 90.0(6)
Pb1 O1 O1 5_4545 1_5655 90.0(6) 90.0(6) 90.0(6)
Pb1 O1 O1 5_4545 1_6555 135.4(8) 122.6(7) 144.4(12)
Pb1 O1 O1 5_4545 5_4455 74.2(7) 73.7(8) 74.6(7)
Pb1 O1 O1 5_4545 5_4555 74.2(7) 73.7(8) 74.6(7)
Pb1 O1 O1 5_4545 5_5455 115.8(7) 114.6(7) 116.7(8)
Pb1 O1 O1 5_4545 5_5555 115.8(7) 114.6(7) 116.7(8)
Pb1 O1 O2 5_4545 1_4555 59.9(12) 58.0(11) 68.7(12)
Pb1 O1 O2 5_4545 1_4655 59.9(12) 58.0(11) 68.7(12)
Pb1 O1 O2 5_4545 . 120.5(12) 111.2(14) 128.9(12)
Pb1 O1 O2 5_4545 1_5655 120.5(12) 111.2(14) 128.9(12)
Pb1 O1 O2 5_4545 5_5555 123.8(10) 123.5(9) 124.1(10)
Pb1 O1 O3 5_4545 1_5545 57.4(10) 47.8(8) 67.2(12)
Pb1 O1 O3 5_4545 . 121.1(11) 118.5(12) 127.0(10)
Pb1 O1 O3 5_4545 1_5645 57.4(10) 47.8(8) 67.2(12)
Pb1 O1 O3 5_4545 1_5655 121.1(11) 118.5(12) 127.0(10)
Pb1 O1 O3 5_4545 5_4555 115.2(10) 113.8(10) 116.6(10)
Pb1 O1 O3 5_4545 5_5555 176.0(11) 172.3(10) 178.7(12)
Pb1 O1 Pb1 5_4555 5_5545 162.7(11) 154.7(13) 180.0(5)
Pb1 O1 Pb1 5_4555 5_5555 86.3(9) 61.3(6) 109.3(14)
Pb1 O1 Bi1 5_4555 1_5545 136.8(6) 135.7(5) 137.4(6)
Pb1 O1 Bi1 5_4555 1_5565 60.5(6) 59.6(5) 61.5(6)
Pb1 O1 Bi1 5_4555 1_5645 136.8(6) 135.7(5) 137.4(6)
Pb1 O1 Bi1 5_4555 1_5665 60.5(6) 59.6(5) 61.5(6)
Pb1 O1 Bi1 5_4555 5_4545 90.3(10) 86.5(12) 103.4(12)
Pb1 O1 Bi1 5_4555 5_4555 0.0(5) 0.0(5) 0.0(5)
Pb1 O1 Bi1 5_4555 5_5545 162.6(11) 154.7(13) 180.0(5)
Pb1 O1 Bi1 5_4555 5_5555 86.3(9) 61.3(6) 109.3(14)
Pb1 O1 O1 5_4555 1_4555 46.6(7) 33.5(8) 60.6(6)
Pb1 O1 O1 5_4555 1_5455 90.0(7) 90.0(6) 90.0(6)
Pb1 O1 O1 5_4555 1_5655 90.0(7) 90.0(6) 90.0(6)
Pb1 O1 O1 5_4555 1_6555 132.6(8) 120.4(6) 145.8(11)
Pb1 O1 O1 5_4555 5_4445 73.2(8) 72.0(7) 73.8(8)
Pb1 O1 O1 5_4555 5_4545 73.2(8) 72.0(7) 73.8(8)
Pb1 O1 O1 5_4555 5_5445 113.6(7) 113.2(7) 113.9(7)
Pb1 O1 O1 5_4555 5_5455 121.4(8) 120.4(8) 122.4(8)
Pb1 O1 O1 5_4555 5_5545 113.6(7) 113.2(7) 113.9(7)
Pb1 O1 O1 5_4555 5_5555 121.4(8) 120.4(8) 122.4(8)
Pb1 O1 O2 5_4555 1_4555 60.2(13) 55.7(12) 71.0(14)
Pb1 O1 O2 5_4555 1_4655 60.2(13) 55.7(12) 71.0(14)
Pb1 O1 O2 5_4555 . 118.1(12) 108.5(13) 127.2(13)
Pb1 O1 O2 5_4555 1_5655 118.1(12) 108.5(13) 127.2(13)
Pb1 O1 O2 5_4555 5_3545 62.4(9) 62.2(9) 62.5(9)
Pb1 O1 O3 5_4555 1_5545 120.9(11) 113.1(15) 130.7(10)
Pb1 O1 O3 5_4555 . 56.7(10) 46.2(7) 64.4(12)
Pb1 O1 O3 5_4555 1_5645 120.9(11) 113.1(15) 130.7(10)
Pb1 O1 O3 5_4555 1_5655 56.7(10) 46.2(7) 64.4(12)
Pb1 O1 O3 5_4555 5_4535 114.0(10) 111.0(9) 115.7(11)
Pb1 O1 O3 5_4555 5_5535 176.6(10) 175.4(10) 177.9(10)
Pb1 O1 O3 5_4555 5_5555 88.1(10) 87.5(9) 88.7(10)
Pb1 O1 Pb1 5_5545 5_5555 90.3(10) 86.5(12) 103.4(12)
Pb1 O1 Bi1 5_5545 1_5545 60.5(6) 59.6(5) 61.5(6)
Pb1 O1 Bi1 5_5545 1_5565 136.8(6) 135.7(5) 137.4(6)
Pb1 O1 Bi1 5_5545 1_5645 60.5(6) 59.6(5) 61.5(6)
Pb1 O1 Bi1 5_5545 1_5665 136.8(6) 135.7(5) 137.4(6)
Pb1 O1 Bi1 5_5545 5_4545 86.3(9) 61.3(6) 109.3(14)
Pb1 O1 Bi1 5_5545 5_4555 162.6(11) 154.7(13) 180.0(5)
Pb1 O1 Bi1 5_5545 5_5545 0.0(5) 0.0(5) 0.0(5)
Pb1 O1 Bi1 5_5545 5_5555 90.3(10) 86.5(12) 103.4(12)
Pb1 O1 O1 5_5545 1_4555 132.6(8) 120.4(6) 145.8(11)
Pb1 O1 O1 5_5545 1_5455 90.0(7) 90.0(6) 90.0(6)
Pb1 O1 O1 5_5545 1_5655 90.0(7) 90.0(6) 90.0(6)
Pb1 O1 O1 5_5545 1_6555 46.6(7) 33.5(8) 60.6(6)
Pb1 O1 O1 5_5545 5_4445 121.4(8) 120.4(8) 122.4(8)
Pb1 O1 O1 5_5545 5_4455 113.6(7) 113.2(7) 113.9(7)
Pb1 O1 O1 5_5545 5_4545 121.4(8) 120.4(8) 122.4(8)
Pb1 O1 O1 5_5545 5_4555 113.6(7) 113.2(7) 113.9(7)
Pb1 O1 O1 5_5545 5_5455 73.2(8) 72.0(7) 73.8(8)
Pb1 O1 O1 5_5545 5_5555 73.2(8) 72.0(7) 73.8(8)
Pb1 O1 O2 5_5545 1_4555 118.1(12) 108.5(13) 127.2(13)
Pb1 O1 O2 5_5545 1_4655 118.1(12) 108.5(13) 127.2(13)
Pb1 O1 O2 5_5545 . 60.2(13) 55.7(12) 71.0(14)
Pb1 O1 O2 5_5545 1_5655 60.2(13) 55.7(12) 71.0(14)
Pb1 O1 O2 5_5545 5_5555 62.4(9) 62.2(9) 62.5(9)
Pb1 O1 O3 5_5545 1_5545 56.7(10) 46.2(7) 64.4(12)
Pb1 O1 O3 5_5545 . 120.9(11) 113.1(15) 130.7(10)
Pb1 O1 O3 5_5545 1_5645 56.7(10) 46.2(7) 64.4(12)
Pb1 O1 O3 5_5545 1_5655 120.9(11) 113.1(15) 130.7(10)
Pb1 O1 O3 5_5545 5_4535 88.1(10) 87.5(9) 88.7(10)
Pb1 O1 O3 5_5545 5_4555 176.6(10) 175.4(10) 177.9(10)
Pb1 O1 O3 5_5545 5_5555 114.0(10) 111.0(9) 115.7(11)
Pb1 O1 Bi1 5_5555 1_5545 138.7(6) 137.1(7) 140.5(5)
Pb1 O1 Bi1 5_5555 1_5645 138.7(6) 137.1(7) 140.5(5)
Pb1 O1 Bi1 5_5555 5_4545 168.6(12) 163.6(16) 180.0(5)
Pb1 O1 Bi1 5_5555 5_4555 86.3(9) 61.3(6) 109.3(14)
Pb1 O1 Bi1 5_5555 5_5545 90.5(10) 86.5(11) 103.4(10)
Pb1 O1 Bi1 5_5555 5_5555 0.0(5) 0.0(5) 0.0(5)
Pb1 O1 O1 5_5555 1_4555 135.4(8) 122.6(7) 144.4(12)
Pb1 O1 O1 5_5555 1_5455 90.0(6) 90.0(6) 90.0(6)
Pb1 O1 O1 5_5555 1_5655 90.0(6) 90.0(6) 90.0(6)
Pb1 O1 O1 5_5555 1_6555 45.6(7) 35.2(9) 59.6(6)
Pb1 O1 O1 5_5555 5_4445 115.8(7) 114.6(7) 116.7(8)
Pb1 O1 O1 5_5555 5_4545 115.8(7) 114.6(7) 116.7(8)
Pb1 O1 O1 5_5555 5_5445 74.2(7) 73.7(8) 74.6(7)
Pb1 O1 O1 5_5555 5_5545 74.2(7) 73.7(8) 74.6(7)
Pb1 O1 O2 5_5555 1_4555 120.5(12) 111.2(14) 128.9(12)
Pb1 O1 O2 5_5555 1_4655 120.5(12) 111.2(14) 128.9(12)
Pb1 O1 O2 5_5555 . 59.9(12) 58.0(11) 68.7(12)
Pb1 O1 O2 5_5555 1_5655 59.9(12) 58.0(11) 68.7(12)
Pb1 O1 O2 5_5555 5_3545 123.8(10) 123.5(9) 124.1(10)
Pb1 O1 O3 5_5555 1_5545 121.1(11) 118.5(12) 127.0(10)
Pb1 O1 O3 5_5555 . 57.4(10) 47.8(8) 67.2(12)
Pb1 O1 O3 5_5555 1_5645 121.1(11) 118.5(12) 127.0(10)
Pb1 O1 O3 5_5555 1_5655 57.4(10) 47.8(8) 67.2(12)
Pb1 O1 O3 5_5555 5_4535 176.0(11) 172.3(10) 178.7(12)
Pb1 O1 O3 5_5555 5_5535 115.2(10) 113.8(10) 116.6(10)
Bi1 O1 Bi1 1_5545 1_5645 60.5(3) 59.9(3) 62.0(4)
Bi1 O1 Bi1 1_5545 5_4555 136.8(5) 135.7(5) 137.4(5)
Bi1 O1 Bi1 1_5545 5_5545 60.1(6) 58.9(6) 61.5(7)
Bi1 O1 Bi1 1_5545 5_5555 138.7(5) 137.1(6) 140.5(5)
Bi1 O1 O1 1_5545 1_4555 88.2(6) 88.1(5) 88.3(6)
Bi1 O1 O1 1_5545 1_5455 59.7(5) 59.0(5) 60.1(5)
Bi1 O1 O1 1_5545 1_5655 120.3(5) 119.9(5) 121.0(6)
Bi1 O1 O1 1_5545 1_6555 91.6(6) 90.9(6) 93.0(6)
Bi1 O1 O1 1_5545 5_4445 63.7(7) 63.6(7) 63.8(7)
Bi1 O1 O1 1_5545 5_4545 105.5(7) 104.9(7) 106.2(8)
Bi1 O1 O1 1_5545 5_5445 65.5(7) 65.2(7) 65.9(7)
Bi1 O1 O1 1_5545 5_5545 109.5(8) 109.3(8) 109.9(8)
Bi1 O1 O2 1_5545 . 70.3(12) 69.5(12) 71.1(12)
Bi1 O1 O2 1_5545 1_5655 112.5(13) 111.5(13) 113.6(13)
Bi1 O1 O2 1_5545 5_3545 85.2(8) 84.4(8) 86.0(8)
Bi1 O1 O3 1_5545 . 111.6(5) 110.8(5) 111.9(5)
Bi1 O1 O3 1_5545 1_5655 171.8(6) 170.7(7) 172.7(6)
Bi1 O1 O3 1_5545 5_4535 44.0(6) 43.7(6) 44.7(6)
Bi1 O1 O3 1_5545 5_5535 45.9(7) 45.8(7) 46.0(6)
Bi1 O1 Bi1 1_5565 1_5665 60.5(3) 59.9(3) 62.0(4)
Bi1 O1 Bi1 1_5565 5_4545 138.7(5) 137.1(6) 140.5(5)
Bi1 O1 Bi1 1_5565 5_4555 60.1(6) 58.9(6) 61.5(7)
Bi1 O1 Bi1 1_5565 5_5545 136.8(5) 135.7(5) 137.4(5)
Bi1 O1 O1 1_5565 1_4555 91.6(6) 90.9(6) 93.0(6)
Bi1 O1 O1 1_5565 1_5455 59.7(5) 59.0(5) 60.1(5)
Bi1 O1 O1 1_5565 1_5655 120.3(5) 119.9(5) 121.0(6)
Bi1 O1 O1 1_5565 1_6555 88.2(6) 88.1(5) 88.3(6)
Bi1 O1 O1 1_5565 5_4455 65.5(7) 65.2(7) 65.9(7)
Bi1 O1 O1 1_5565 5_4555 109.5(8) 109.3(8) 109.9(8)
Bi1 O1 O1 1_5565 5_5455 63.7(7) 63.6(7) 63.8(7)
Bi1 O1 O1 1_5565 5_5555 105.5(7) 104.9(7) 106.2(8)
Bi1 O1 O2 1_5565 1_4555 70.3(12) 69.5(12) 71.1(12)
Bi1 O1 O2 1_5565 1_4655 112.5(13) 111.5(13) 113.6(13)
Bi1 O1 O2 1_5565 5_5555 85.2(8) 84.4(8) 86.0(8)
Bi1 O1 O3 1_5565 1_5545 111.6(5) 110.8(5) 111.9(5)
Bi1 O1 O3 1_5565 1_5645 171.8(6) 170.7(7) 172.7(6)
Bi1 O1 O3 1_5565 5_4555 45.9(7) 45.8(7) 46.0(6)
Bi1 O1 O3 1_5565 5_5555 44.0(6) 43.7(6) 44.7(6)
Bi1 O1 Bi1 1_5645 5_4555 136.8(5) 135.7(5) 137.4(5)
Bi1 O1 Bi1 1_5645 5_5545 60.1(6) 58.9(6) 61.5(7)
Bi1 O1 Bi1 1_5645 5_5555 138.7(5) 137.1(6) 140.5(5)
Bi1 O1 O1 1_5645 1_4555 88.2(6) 88.1(5) 88.3(6)
Bi1 O1 O1 1_5645 1_5455 120.3(5) 119.9(5) 121.0(6)
Bi1 O1 O1 1_5645 1_5655 59.7(5) 59.0(5) 60.1(5)
Bi1 O1 O1 1_5645 1_6555 91.6(6) 90.9(6) 93.0(6)
Bi1 O1 O1 1_5645 5_4445 105.5(7) 104.9(7) 106.2(8)
Bi1 O1 O1 1_5645 5_4545 63.7(7) 63.6(7) 63.8(7)
Bi1 O1 O1 1_5645 5_5445 109.5(8) 109.3(8) 109.9(8)
Bi1 O1 O1 1_5645 5_5545 65.5(7) 65.2(7) 65.9(7)
Bi1 O1 O2 1_5645 . 112.5(13) 111.5(13) 113.6(13)
Bi1 O1 O2 1_5645 1_5655 70.3(12) 69.5(12) 71.1(12)
Bi1 O1 O2 1_5645 5_3545 85.2(8) 84.4(8) 86.0(8)
Bi1 O1 O3 1_5645 . 171.8(6) 170.7(7) 172.7(6)
Bi1 O1 O3 1_5645 1_5655 111.6(5) 110.8(5) 111.9(5)
Bi1 O1 O3 1_5645 5_4535 44.0(6) 43.7(6) 44.7(6)
Bi1 O1 O3 1_5645 5_5535 45.9(7) 45.8(7) 46.0(6)
Bi1 O1 Bi1 1_5665 5_4545 138.7(5) 137.1(6) 140.5(5)
Bi1 O1 Bi1 1_5665 5_4555 60.1(6) 58.9(6) 61.5(7)
Bi1 O1 Bi1 1_5665 5_5545 136.8(5) 135.7(5) 137.4(5)
Bi1 O1 O1 1_5665 1_4555 91.6(6) 90.9(6) 93.0(6)
Bi1 O1 O1 1_5665 1_5455 120.3(5) 119.9(5) 121.0(6)
Bi1 O1 O1 1_5665 1_5655 59.7(5) 59.0(5) 60.1(5)
Bi1 O1 O1 1_5665 1_6555 88.2(6) 88.1(5) 88.3(6)
Bi1 O1 O1 1_5665 5_4455 109.5(8) 109.3(8) 109.9(8)
Bi1 O1 O1 1_5665 5_4555 65.5(7) 65.2(7) 65.9(7)
Bi1 O1 O1 1_5665 5_5455 105.5(7) 104.9(7) 106.2(8)
Bi1 O1 O1 1_5665 5_5555 63.7(7) 63.6(7) 63.8(7)
Bi1 O1 O2 1_5665 1_4555 112.5(13) 111.5(13) 113.6(13)
Bi1 O1 O2 1_5665 1_4655 70.3(12) 69.5(12) 71.1(12)
Bi1 O1 O2 1_5665 5_5555 85.2(8) 84.4(8) 86.0(8)
Bi1 O1 O3 1_5665 1_5545 171.8(6) 170.7(7) 172.7(6)
Bi1 O1 O3 1_5665 1_5645 111.6(5) 110.8(5) 111.9(5)
Bi1 O1 O3 1_5665 5_4555 45.9(7) 45.8(7) 46.0(6)
Bi1 O1 O3 1_5665 5_5555 44.0(6) 43.7(6) 44.7(6)
Bi1 O1 Bi1 5_4545 5_4555 90.5(10) 86.5(11) 103.4(10)
Bi1 O1 Bi1 5_4545 5_5545 86.3(9) 61.3(6) 109.3(14)
Bi1 O1 Bi1 5_4545 5_5555 168.5(12) 163.6(16) 180.0(5)
Bi1 O1 O1 5_4545 1_4555 45.6(7) 35.2(9) 59.6(6)
Bi1 O1 O1 5_4545 1_5455 90.0(6) 90.0(6) 90.0(6)
Bi1 O1 O1 5_4545 1_5655 90.0(6) 90.0(6) 90.0(6)
Bi1 O1 O1 5_4545 1_6555 135.4(8) 122.6(7) 144.4(12)
Bi1 O1 O1 5_4545 5_4455 74.2(7) 73.7(8) 74.6(7)
Bi1 O1 O1 5_4545 5_4555 74.2(7) 73.7(8) 74.6(7)
Bi1 O1 O1 5_4545 5_5455 115.8(7) 114.6(7) 116.7(8)
Bi1 O1 O1 5_4545 5_5555 115.8(7) 114.6(7) 116.7(8)
Bi1 O1 O2 5_4545 1_4555 59.9(12) 58.0(11) 68.7(12)
Bi1 O1 O2 5_4545 1_4655 59.9(12) 58.0(11) 68.7(12)
Bi1 O1 O2 5_4545 . 120.5(12) 111.2(14) 128.9(12)
Bi1 O1 O2 5_4545 1_5655 120.5(12) 111.2(14) 128.9(12)
Bi1 O1 O2 5_4545 5_5555 123.8(10) 123.5(9) 124.1(10)
Bi1 O1 O3 5_4545 1_5545 57.4(10) 47.8(8) 67.2(12)
Bi1 O1 O3 5_4545 . 121.1(11) 118.5(12) 127.0(10)
Bi1 O1 O3 5_4545 1_5645 57.4(10) 47.8(8) 67.2(12)
Bi1 O1 O3 5_4545 1_5655 121.1(11) 118.5(12) 127.0(10)
Bi1 O1 O3 5_4545 5_4555 115.2(10) 113.8(10) 116.6(10)
Bi1 O1 O3 5_4545 5_5555 176.0(11) 172.3(10) 178.7(12)
Bi1 O1 Bi1 5_4555 5_5545 162.5(11) 154.7(13) 180.0(5)
Bi1 O1 Bi1 5_4555 5_5555 86.3(9) 61.3(6) 109.3(14)
Bi1 O1 O1 5_4555 1_4555 46.4(7) 33.5(8) 60.6(6)
Bi1 O1 O1 5_4555 1_5455 90.0(7) 90.0(6) 90.0(6)
Bi1 O1 O1 5_4555 1_5655 90.0(7) 90.0(6) 90.0(6)
Bi1 O1 O1 5_4555 1_6555 132.6(8) 120.4(6) 145.8(11)
Bi1 O1 O1 5_4555 5_4445 73.2(8) 72.0(7) 73.8(8)
Bi1 O1 O1 5_4555 5_4455 56.0(8) 56.0(8) 56.0(8)
Bi1 O1 O1 5_4555 5_4545 73.2(8) 72.0(7) 73.8(8)
Bi1 O1 O1 5_4555 5_4555 56.0(8) 56.0(8) 56.0(8)
Bi1 O1 O1 5_4555 5_5445 113.6(7) 113.2(7) 113.9(7)
Bi1 O1 O1 5_4555 5_5455 121.0(8) 119.8(8) 122.4(8)
Bi1 O1 O1 5_4555 5_5545 113.6(7) 113.2(7) 113.9(7)
Bi1 O1 O1 5_4555 5_5555 121.0(8) 119.8(8) 122.4(8)
Bi1 O1 O2 5_4555 1_4555 60.2(13) 55.7(12) 71.0(14)
Bi1 O1 O2 5_4555 1_4655 60.2(13) 55.7(12) 71.0(14)
Bi1 O1 O2 5_4555 . 118.1(12) 108.5(13) 127.2(13)
Bi1 O1 O2 5_4555 1_5655 118.1(12) 108.5(13) 127.2(13)
Bi1 O1 O2 5_4555 5_3545 62.4(9) 62.2(9) 62.5(9)
Bi1 O1 O2 5_4555 5_5555 138.8(10) 138.8(10) 138.8(10)
Bi1 O1 O3 5_4555 1_5545 120.8(11) 113.1(15) 130.7(10)
Bi1 O1 O3 5_4555 . 56.7(10) 46.2(7) 64.4(12)
Bi1 O1 O3 5_4555 1_5645 120.8(11) 113.1(15) 130.7(10)
Bi1 O1 O3 5_4555 1_5655 56.7(10) 46.2(7) 64.4(12)
Bi1 O1 O3 5_4555 5_4535 114.0(10) 111.0(9) 115.7(11)
Bi1 O1 O3 5_4555 5_4555 16.6(9) 16.6(9) 16.6(9)
Bi1 O1 O3 5_4555 5_5535 176.6(10) 175.4(10) 177.9(10)
Bi1 O1 O3 5_4555 5_5555 87.9(10) 87.2(9) 88.7(10)
Bi1 O1 Bi1 5_5545 5_5555 90.5(10) 86.5(12) 103.4(12)
Bi1 O1 O1 5_5545 1_4555 132.6(8) 120.4(6) 145.8(11)
Bi1 O1 O1 5_5545 1_5455 90.0(7) 90.0(6) 90.0(6)
Bi1 O1 O1 5_5545 1_5655 90.0(7) 90.0(6) 90.0(6)
Bi1 O1 O1 5_5545 1_6555 46.4(7) 33.5(8) 60.6(6)
Bi1 O1 O1 5_5545 5_4445 121.0(8) 119.8(8) 122.4(8)
Bi1 O1 O1 5_5545 5_4455 113.6(7) 113.2(7) 113.9(7)
Bi1 O1 O1 5_5545 5_4545 121.0(8) 119.8(8) 122.4(8)
Bi1 O1 O1 5_5545 5_4555 113.6(7) 113.2(7) 113.9(7)
Bi1 O1 O1 5_5545 5_5445 56.0(8) 56.0(8) 56.0(8)
Bi1 O1 O1 5_5545 5_5455 73.2(8) 72.0(7) 73.8(8)
Bi1 O1 O1 5_5545 5_5545 56.0(8) 56.0(8) 56.0(8)
Bi1 O1 O1 5_5545 5_5555 73.2(8) 72.0(7) 73.8(8)
Bi1 O1 O2 5_5545 1_4555 118.1(12) 108.5(13) 127.2(13)
Bi1 O1 O2 5_5545 1_4655 118.1(12) 108.5(13) 127.2(13)
Bi1 O1 O2 5_5545 . 60.2(13) 55.7(12) 71.0(14)
Bi1 O1 O2 5_5545 1_5655 60.2(13) 55.7(12) 71.0(14)
Bi1 O1 O2 5_5545 5_3545 138.8(10) 138.8(10) 138.8(10)
Bi1 O1 O2 5_5545 5_5555 62.4(9) 62.2(9) 62.5(9)
Bi1 O1 O3 5_5545 1_5545 56.7(10) 46.2(7) 64.4(12)
Bi1 O1 O3 5_5545 . 120.8(11) 113.1(15) 130.7(10)
Bi1 O1 O3 5_5545 1_5645 56.7(10) 46.2(7) 64.4(12)
Bi1 O1 O3 5_5545 1_5655 120.8(11) 113.1(15) 130.7(10)
Bi1 O1 O3 5_5545 5_4535 87.9(10) 87.2(9) 88.7(10)
Bi1 O1 O3 5_5545 5_4555 176.6(10) 175.4(10) 177.9(10)
Bi1 O1 O3 5_5545 5_5535 16.6(9) 16.6(9) 16.6(9)
Bi1 O1 O3 5_5545 5_5555 114.0(10) 111.0(9) 115.7(11)
Bi1 O1 O1 5_5555 1_4555 135.4(8) 122.6(7) 144.4(12)
Bi1 O1 O1 5_5555 1_5455 90.0(6) 90.0(6) 90.0(6)
Bi1 O1 O1 5_5555 1_5655 90.0(6) 90.0(6) 90.0(6)
Bi1 O1 O1 5_5555 1_6555 45.6(7) 35.2(9) 59.6(6)
Bi1 O1 O1 5_5555 5_4445 115.8(7) 114.6(7) 116.7(8)
Bi1 O1 O1 5_5555 5_4545 115.8(7) 114.6(7) 116.7(8)
Bi1 O1 O1 5_5555 5_5445 74.2(7) 73.7(8) 74.6(7)
Bi1 O1 O1 5_5555 5_5545 74.2(7) 73.7(8) 74.6(7)
Bi1 O1 O2 5_5555 1_4555 120.5(12) 111.2(14) 128.9(12)
Bi1 O1 O2 5_5555 1_4655 120.5(12) 111.2(14) 128.9(12)
Bi1 O1 O2 5_5555 . 59.9(12) 58.0(11) 68.7(12)
Bi1 O1 O2 5_5555 1_5655 59.9(12) 58.0(11) 68.7(12)
Bi1 O1 O2 5_5555 5_3545 123.8(10) 123.5(9) 124.1(10)
Bi1 O1 O3 5_5555 1_5545 121.1(11) 118.5(12) 127.0(10)
Bi1 O1 O3 5_5555 . 57.4(10) 47.8(8) 67.2(12)
Bi1 O1 O3 5_5555 1_5645 121.1(11) 118.5(12) 127.0(10)
Bi1 O1 O3 5_5555 1_5655 57.4(10) 47.8(8) 67.2(12)
Bi1 O1 O3 5_5555 5_4535 176.0(11) 172.3(10) 178.7(12)
Bi1 O1 O3 5_5555 5_5535 115.2(10) 113.8(10) 116.6(10)
O1 O1 O1 1_4555 1_5455 90.0(8) 90.0(7) 90.0(7)
O1 O1 O1 1_4555 1_5655 90.0(8) 90.0(7) 90.0(7)
O1 O1 O1 1_4555 1_6555 179.5(7) 179.0(7) 180.0(5)
O1 O1 O1 1_4555 5_4445 45.0(7) 44.6(7) 45.4(7)
O1 O1 O1 1_4555 5_4455 48.8(8) 48.7(8) 48.9(8)
O1 O1 O1 1_4555 5_4545 45.0(7) 44.6(7) 45.4(7)
O1 O1 O1 1_4555 5_4555 48.8(8) 48.7(8) 48.9(8)
O1 O1 O1 1_4555 5_5455 134.8(7) 134.5(7) 135.3(8)
O1 O1 O1 1_4555 5_5555 134.8(7) 134.5(7) 135.3(8)
O1 O1 O2 1_4555 1_4555 44.9(10) 43.6(10) 47.0(11)
O1 O1 O2 1_4555 1_4655 44.9(10) 43.6(10) 47.0(11)
O1 O1 O2 1_4555 . 135.1(10) 133.0(11) 136.4(10)
O1 O1 O2 1_4555 1_5655 135.1(10) 133.0(11) 136.4(10)
O1 O1 O2 1_4555 5_5555 177.0(9) 176.9(9) 177.1(10)
O1 O1 O3 1_4555 1_5545 89.5(12) 87.3(12) 91.9(14)
O1 O1 O3 1_4555 . 90.7(12) 87.7(14) 93.1(13)
O1 O1 O3 1_4555 1_5645 89.5(12) 87.3(12) 91.9(14)
O1 O1 O3 1_4555 1_5655 90.7(12) 87.7(14) 93.1(13)
O1 O1 O3 1_4555 5_4535 54.9(9) 54.4(9) 55.3(9)
O1 O1 O3 1_4555 5_4555 56.0(9) 54.9(9) 57.0(9)
O1 O1 O3 1_4555 5_5555 125.4(10) 123.8(11) 128.2(9)
O1 O1 O1 1_5455 1_5655 180.0(5) 180.0(5) 180.0(5)
O1 O1 O1 1_5455 1_6555 90.0(5) 90 90
O1 O1 O1 1_5455 5_4445 45.2(7) 44.9(7) 45.7(7)
O1 O1 O1 1_5455 5_4455 41.5(8) 41.4(8) 41.6(8)
O1 O1 O1 1_5455 5_4545 134.8(9) 134.3(10) 135.1(8)
O1 O1 O1 1_5455 5_4555 138.5(9) 138.4(9) 138.6(9)
O1 O1 O1 1_5455 5_5445 41.5(8) 41.4(8) 41.6(8)
O1 O1 O1 1_5455 5_5455 45.2(7) 44.9(7) 45.7(7)
O1 O1 O1 1_5455 5_5545 138.5(9) 138.4(9) 138.6(9)
O1 O1 O1 1_5455 5_5555 134.8(9) 134.3(10) 135.1(8)
O1 O1 O2 1_5455 1_4555 45.2(10) 43.0(11) 46.6(11)
O1 O1 O2 1_5455 1_4655 134.8(13) 133.4(15) 137.0(14)
O1 O1 O2 1_5455 . 45.2(10) 43.0(11) 46.6(11)
O1 O1 O2 1_5455 1_5655 134.8(13) 133.4(15) 137.0(14)
O1 O1 O2 1_5455 5_3545 90.0(3) 90.0(3) 90.0(3)
O1 O1 O2 1_5455 5_5555 90.0(3) 90.0(3) 90.0(3)
O1 O1 O3 1_5455 1_5545 48.3(6) 45.3(7) 51.9(5)
O1 O1 O3 1_5455 . 48.3(6) 45.3(7) 51.9(5)
O1 O1 O3 1_5455 1_5645 131.7(8) 128.1(6) 134.7(9)
O1 O1 O3 1_5455 1_5655 131.7(8) 128.1(6) 134.7(9)
O1 O1 O3 1_5455 5_4535 90.0(3) 90.0(2) 90.0(2)
O1 O1 O3 1_5455 5_4555 90.0(2) 90.0(3) 90.0(3)
O1 O1 O3 1_5455 5_5535 90.0(2) 90.0(2) 90.0(2)
O1 O1 O3 1_5455 5_5555 90.0(3) 90.0(4) 90.0(4)
O1 O1 O1 1_5655 1_6555 90.0(5) 90 90
O1 O1 O1 1_5655 5_4445 134.8(9) 134.3(10) 135.1(8)
O1 O1 O1 1_5655 5_4455 138.5(9) 138.4(9) 138.6(9)
O1 O1 O1 1_5655 5_4545 45.2(7) 44.9(7) 45.7(7)
O1 O1 O1 1_5655 5_4555 41.5(8) 41.4(8) 41.6(8)
O1 O1 O1 1_5655 5_5445 138.5(9) 138.4(9) 138.6(9)
O1 O1 O1 1_5655 5_5455 134.8(9) 134.3(10) 135.1(8)
O1 O1 O1 1_5655 5_5545 41.5(8) 41.4(8) 41.6(8)
O1 O1 O1 1_5655 5_5555 45.2(7) 44.9(7) 45.7(7)
O1 O1 O2 1_5655 1_4555 134.8(13) 133.4(15) 137.0(14)
O1 O1 O2 1_5655 1_4655 45.2(10) 43.0(11) 46.6(11)
O1 O1 O2 1_5655 . 134.8(13) 133.4(15) 137.0(14)
O1 O1 O2 1_5655 1_5655 45.2(10) 43.0(11) 46.6(11)
O1 O1 O2 1_5655 5_3545 90.0(3) 90.0(3) 90.0(3)
O1 O1 O2 1_5655 5_5555 90.0(3) 90.0(3) 90.0(3)
O1 O1 O3 1_5655 1_5545 131.7(8) 128.1(6) 134.7(9)
O1 O1 O3 1_5655 . 131.7(8) 128.1(6) 134.7(9)
O1 O1 O3 1_5655 1_5645 48.3(6) 45.3(7) 51.9(5)
O1 O1 O3 1_5655 1_5655 48.3(6) 45.3(7) 51.9(5)
O1 O1 O3 1_5655 5_4535 90.0(3) 90.0(2) 90.0(2)
O1 O1 O3 1_5655 5_4555 90.0(2) 90.0(3) 90.0(3)
O1 O1 O3 1_5655 5_5535 90.0(2) 90.0(2) 90.0(2)
O1 O1 O3 1_5655 5_5555 90.0(3) 90.0(4) 90.0(4)
O1 O1 O1 1_6555 5_4445 134.8(7) 134.5(7) 135.3(8)
O1 O1 O1 1_6555 5_4545 134.8(7) 134.5(7) 135.3(8)
O1 O1 O1 1_6555 5_5445 48.8(8) 48.7(8) 48.9(8)
O1 O1 O1 1_6555 5_5455 45.0(7) 44.6(7) 45.4(7)
O1 O1 O1 1_6555 5_5545 48.8(8) 48.7(8) 48.9(8)
O1 O1 O1 1_6555 5_5555 45.0(7) 44.6(7) 45.4(7)
O1 O1 O2 1_6555 1_4555 135.1(10) 133.0(11) 136.4(10)
O1 O1 O2 1_6555 1_4655 135.1(10) 133.0(11) 136.4(10)
O1 O1 O2 1_6555 . 44.9(10) 43.6(10) 47.0(11)
O1 O1 O2 1_6555 1_5655 44.9(10) 43.6(10) 47.0(11)
O1 O1 O2 1_6555 5_3545 177.0(9) 176.9(9) 177.1(10)
O1 O1 O3 1_6555 1_5545 90.7(12) 87.7(14) 93.1(13)
O1 O1 O3 1_6555 . 89.5(12) 87.3(12) 91.9(14)
O1 O1 O3 1_6555 1_5645 90.7(12) 87.7(14) 93.1(13)
O1 O1 O3 1_6555 1_5655 89.5(12) 87.3(12) 91.9(14)
O1 O1 O3 1_6555 5_4535 125.4(10) 123.8(11) 128.2(9)
O1 O1 O3 1_6555 5_5535 56.0(9) 54.9(9) 57.0(9)
O1 O1 O3 1_6555 5_5555 54.9(9) 54.4(9) 55.3(9)
O1 O1 O1 5_4445 5_4545 89.6(9) 88.6(9) 90.2(8)
O1 O1 O1 5_4445 5_5445 86.0(8) 85.6(8) 86.5(8)
O1 O1 O1 5_4445 5_5545 170.6(8) 170.5(8) 170.8(8)
O1 O1 O2 5_4445 . 90.1(10) 89.3(10) 90.9(10)
O1 O1 O2 5_4445 1_5655 175.9(14) 174.7(13) 177.1(14)
O1 O1 O2 5_4445 5_3545 44.9(3) 44.5(4) 45.3(3)
O1 O1 O3 5_4445 . 67.9(8) 66.2(8) 69.1(8)
O1 O1 O3 5_4445 1_5655 119.6(10) 117.4(10) 120.7(10)
O1 O1 O3 5_4445 5_4535 61.7(6) 60.6(6) 62.5(7)
O1 O1 O3 5_4445 5_5535 109.4(7) 109.3(7) 109.5(7)
O1 O1 O1 5_4455 5_4555 96.9(9) 96.7(9) 97.3(9)
O1 O1 O1 5_4455 5_5455 86.0(7) 85.6(7) 86.5(7)
O1 O1 O1 5_4455 5_5555 170.6(8) 170.5(8) 170.8(8)
O1 O1 O2 5_4455 5_5555 130.8(3) 130.7(3) 130.9(3)
O1 O1 O3 5_4455 1_5545 67.1(8) 66.3(8) 67.8(8)
O1 O1 O3 5_4455 1_5645 122.3(9) 121.5(9) 123.0(9)
O1 O1 O3 5_4455 5_4555 64.5(6) 64.2(6) 64.8(6)
O1 O1 O3 5_4455 5_5555 109.5(6) 108.9(6) 110.2(6)
O1 O1 O1 5_4545 5_5445 170.6(8) 170.5(8) 170.8(8)
O1 O1 O1 5_4545 5_5545 86.0(8) 85.6(8) 86.5(8)
O1 O1 O2 5_4545 . 175.9(14) 174.7(13) 177.1(14)
O1 O1 O2 5_4545 1_5655 90.1(10) 89.3(10) 90.9(10)
O1 O1 O2 5_4545 5_3545 44.9(3) 44.5(4) 45.3(3)
O1 O1 O3 5_4545 . 119.6(10) 117.4(10) 120.7(10)
O1 O1 O3 5_4545 1_5655 67.9(8) 66.2(8) 69.1(8)
O1 O1 O3 5_4545 5_4535 61.7(6) 60.6(6) 62.5(7)
O1 O1 O3 5_4545 5_5535 109.4(7) 109.3(7) 109.5(7)
O1 O1 O1 5_4555 5_5455 170.6(8) 170.5(8) 170.8(8)
O1 O1 O1 5_4555 5_5555 86.0(7) 85.6(7) 86.5(7)
O1 O1 O2 5_4555 5_5555 130.8(3) 130.7(3) 130.9(3)
O1 O1 O3 5_4555 1_5545 122.3(9) 121.5(9) 123.0(9)
O1 O1 O3 5_4555 1_5645 67.1(8) 66.3(8) 67.8(8)
O1 O1 O3 5_4555 5_4555 64.5(6) 64.2(6) 64.8(6)
O1 O1 O3 5_4555 5_5555 109.5(6) 108.9(6) 110.2(6)
O1 O1 O1 5_5445 5_5545 96.9(9) 96.7(9) 97.3(9)
O1 O1 O2 5_5445 5_3545 130.8(3) 130.7(3) 130.9(3)
O1 O1 O3 5_5445 . 67.1(8) 66.3(8) 67.8(8)
O1 O1 O3 5_5445 1_5655 122.3(9) 121.5(9) 123.0(9)
O1 O1 O3 5_5445 5_4535 109.5(6) 108.9(6) 110.2(6)
O1 O1 O3 5_5445 5_5535 64.5(6) 64.2(6) 64.8(6)
O1 O1 O1 5_5455 5_5555 89.6(9) 88.6(9) 90.2(8)
O1 O1 O2 5_5455 1_4555 90.1(10) 89.3(10) 90.9(10)
O1 O1 O2 5_5455 1_4655 175.9(14) 174.7(13) 177.1(14)
O1 O1 O2 5_5455 5_5555 44.9(3) 44.5(4) 45.3(3)
O1 O1 O3 5_5455 1_5545 67.9(8) 66.2(8) 69.1(8)
O1 O1 O3 5_5455 1_5645 119.6(10) 117.4(10) 120.7(10)
O1 O1 O3 5_5455 5_4555 109.4(7) 109.3(7) 109.5(7)
O1 O1 O3 5_5455 5_5555 61.7(6) 60.6(6) 62.5(7)
O1 O1 O2 5_5545 5_3545 130.8(3) 130.7(3) 130.9(3)
O1 O1 O3 5_5545 . 122.3(9) 121.5(9) 123.0(9)
O1 O1 O3 5_5545 1_5655 67.1(8) 66.3(8) 67.8(8)
O1 O1 O3 5_5545 5_4535 109.5(6) 108.9(6) 110.2(6)
O1 O1 O3 5_5545 5_5535 64.5(6) 64.2(6) 64.8(6)
O1 O1 O2 5_5555 1_4555 175.9(14) 174.7(13) 177.1(14)
O1 O1 O2 5_5555 1_4655 90.1(10) 89.3(10) 90.9(10)
O1 O1 O2 5_5555 5_5555 44.9(3) 44.5(4) 45.3(3)
O1 O1 O3 5_5555 1_5545 119.6(10) 117.4(10) 120.7(10)
O1 O1 O3 5_5555 1_5645 67.9(8) 66.2(8) 69.1(8)
O1 O1 O3 5_5555 5_4555 109.4(7) 109.3(7) 109.5(7)
O1 O1 O3 5_5555 5_5555 61.7(6) 60.6(6) 62.5(7)
O2 O1 O2 1_4555 1_4655 89.6(13) 86.8(15) 93.9(14)
O2 O1 O2 1_4555 . 90.2(11) 88.6(12) 91.3(9)
O2 O1 O2 1_4555 1_5655 174.4(15) 171.5(18) 180.0(5)
O2 O1 O3 1_4555 1_5545 61.3(11) 58.1(12) 64.4(14)
O2 O1 O3 1_4555 . 62.1(11) 60.8(12) 65.3(10)
O2 O1 O3 1_4555 1_5645 117.7(13) 110.2(16) 125.4(18)
O2 O1 O3 1_4555 1_5655 118.5(14) 116.2(17) 120.5(16)
O2 O1 O3 1_4555 5_5555 114.0(9) 113.2(8) 114.8(10)
O2 O1 O2 1_4655 . 174.4(15) 171.5(18) 180.0(5)
O2 O1 O2 1_4655 1_5655 90.2(11) 88.6(12) 91.3(9)
O2 O1 O3 1_4655 1_5545 117.7(13) 110.2(16) 125.4(18)
O2 O1 O3 1_4655 . 118.5(14) 116.2(17) 120.5(16)
O2 O1 O3 1_4655 1_5645 61.3(11) 58.1(12) 64.4(14)
O2 O1 O3 1_4655 1_5655 62.1(11) 60.8(12) 65.3(10)
O2 O1 O3 1_4655 5_5555 114.0(9) 113.2(8) 114.8(10)
O2 O1 O2 . 1_5655 89.6(13) 86.8(15) 93.9(14)
O2 O1 O3 . 1_5545 62.1(11) 60.8(12) 65.3(10)
O2 O1 O3 . . 61.3(11) 58.1(12) 64.4(14)
O2 O1 O3 . 1_5645 118.5(14) 116.2(17) 120.5(16)
O2 O1 O3 . 1_5655 117.7(13) 110.2(16) 125.4(18)
O2 O1 O3 . 5_4535 114.0(9) 113.2(8) 114.8(10)
O2 O1 O3 1_5655 1_5545 118.5(14) 116.2(17) 120.5(16)
O2 O1 O3 1_5655 . 117.7(13) 110.2(16) 125.4(18)
O2 O1 O3 1_5655 1_5645 62.1(11) 60.8(12) 65.3(10)
O2 O1 O3 1_5655 1_5655 61.3(11) 58.1(12) 64.4(14)
O2 O1 O3 1_5655 5_4535 114.0(9) 113.2(8) 114.8(10)
O2 O1 O3 5_3545 . 91.2(10) 90.6(10) 91.8(10)
O2 O1 O3 5_3545 1_5655 91.2(10) 90.6(10) 91.8(10)
O2 O1 O3 5_3545 5_4535 50.2(10) 48.8(10) 51.6(9)
O2 O1 O3 5_3545 5_5535 121.0(10) 119.9(10) 122.1(10)
O2 O1 O3 5_5555 1_5545 91.2(10) 90.6(10) 91.8(10)
O2 O1 O3 5_5555 1_5645 91.2(10) 90.6(10) 91.8(10)
O2 O1 O3 5_5555 5_4555 121.0(10) 119.9(10) 122.1(10)
O2 O1 O3 5_5555 5_5555 50.2(10) 48.8(10) 51.6(9)
O3 O1 O3 1_5545 . 95.4(6) 93.5(6) 99.3(7)
O3 O1 O3 1_5545 1_5645 83.5(8) 76.1(6) 89.4(10)
O3 O1 O3 1_5545 1_5655 175.2(12) 173.1(15) 180.0(5)
O3 O1 O3 1_5545 5_4555 131.5(6) 130.5(7) 132.6(6)
O3 O1 O3 1_5545 5_5555 129.6(7) 126.8(7) 131.5(9)
O3 O1 O3 . 1_5645 175.2(12) 173.1(15) 180.0(5)
O3 O1 O3 . 1_5655 83.5(8) 76.1(6) 89.4(10)
O3 O1 O3 . 5_4535 129.6(7) 126.8(7) 131.5(9)
O3 O1 O3 . 5_5535 131.5(6) 130.5(7) 132.6(6)
O3 O1 O3 1_5645 1_5655 95.4(6) 93.5(6) 99.3(7)
O3 O1 O3 1_5645 5_4555 131.5(6) 130.5(7) 132.6(6)
O3 O1 O3 1_5645 5_5555 129.6(7) 126.8(7) 131.5(9)
O3 O1 O3 1_5655 5_4535 129.6(7) 126.8(7) 131.5(9)
O3 O1 O3 1_5655 5_5535 131.5(6) 130.5(7) 132.6(6)
O3 O1 O3 5_4535 5_5535 70.8(10) 70.5(10) 71.1(11)
O3 O1 O3 5_4555 5_5555 70.8(9) 70.5(9) 71.1(9)
Fe1 O2 Fe1 . 1_6555 165.6(19) 142.0(15) 179.7(5)
Fe1 O2 Pb1 . 1_5545 75.6(11) 73.9(12) 77.2(10)
Fe1 O2 Pb1 . 1_6565 138.3(14) 136.7(16) 140.2(13)
Fe1 O2 Pb1 . 5_5445 89.6(12) 73.4(8) 104.0(12)
Fe1 O2 Pb1 . 5_5455 89.0(12) 74.8(9) 98.6(12)
Fe1 O2 Pb1 . 5_5545 89.6(12) 73.4(8) 104.0(12)
Fe1 O2 Pb1 . 5_5555 89.0(12) 74.8(9) 98.6(12)
Fe1 O2 Bi1 . 1_5545 75.6(11) 73.9(12) 77.3(10)
Fe1 O2 Bi1 . 1_6565 138.3(14) 136.6(16) 140.2(13)
Fe1 O2 Bi1 . 5_5445 89.6(12) 73.4(8) 104.0(12)
Fe1 O2 Bi1 . 5_5455 89.0(12) 74.8(9) 98.6(12)
Fe1 O2 Bi1 . 5_5545 89.6(12) 73.4(8) 104.0(12)
Fe1 O2 Bi1 . 5_5555 89.0(12) 74.8(9) 98.6(12)
Fe1 O2 O1 . 1_5455 46.1(9) 44.1(7) 49.5(9)
Fe1 O2 O1 . . 46.1(9) 44.1(7) 49.5(9)
Fe1 O2 O1 . 1_6455 134.8(9) 130.3(9) 136.6(9)
Fe1 O2 O1 . 1_6555 134.8(9) 130.3(9) 136.6(9)
Fe1 O2 O1 . 5_4445 20.6(7) 19.8(8) 21.4(6)
Fe1 O2 O1 . 5_6455 166.3(14) 163.7(12) 168.8(16)
Fe1 O2 O2 . 1_4555 6.8(10) 0.0(5) 17.3(10)
Fe1 O2 O2 . 1_5455 90.0(11) 90.0(10) 90.0(10)
Fe1 O2 O2 . 1_5655 90.0(11) 90.0(10) 90.0(10)
Fe1 O2 O2 . 1_6555 173.9(17) 160.1(14) 179.8(8)
Fe1 O2 O3 . 1_5545 47.1(12) 33.0(10) 64.2(15)
Fe1 O2 O3 . . 47.2(12) 34.4(10) 67.5(13)
Fe1 O2 O3 . 1_6545 132.7(18) 107.9(13) 149.9(16)
Fe1 O2 O3 . 1_6555 130.4(18) 110.1(14) 144(2)
Fe1 O2 Pb1 1_6555 1_5545 137.6(15) 136.2(17) 139.3(13)
Fe1 O2 Pb1 1_6555 1_6565 76.3(10) 74.7(12) 77.8(9)
Fe1 O2 Pb1 1_6555 5_5445 88.7(12) 74.3(8) 98.4(12)
Fe1 O2 Pb1 1_6555 5_5455 89.9(12) 74.2(9) 104.6(11)
Fe1 O2 Pb1 1_6555 5_5545 88.7(12) 74.3(8) 98.4(12)
Fe1 O2 Pb1 1_6555 5_5555 89.9(12) 74.2(9) 104.6(11)
Fe1 O2 Bi1 1_6555 1_5545 137.6(15) 136.2(17) 139.3(13)
Fe1 O2 Bi1 1_6555 1_6565 76.3(10) 74.7(12) 77.8(9)
Fe1 O2 Bi1 1_6555 5_5445 88.7(12) 74.3(8) 98.4(12)
Fe1 O2 Bi1 1_6555 5_5455 89.9(12) 74.2(9) 104.6(11)
Fe1 O2 Bi1 1_6555 5_5545 88.7(12) 74.3(8) 98.4(12)
Fe1 O2 Bi1 1_6555 5_5555 89.9(12) 74.2(9) 104.6(11)
Fe1 O2 O1 1_6555 1_5455 134.8(9) 129.9(9) 136.6(10)
Fe1 O2 O1 1_6555 . 134.8(9) 129.9(9) 136.6(10)
Fe1 O2 O1 1_6555 1_6455 46.1(9) 44.1(7) 49.5(9)
Fe1 O2 O1 1_6555 1_6555 46.1(9) 44.1(7) 49.5(9)
Fe1 O2 O1 1_6555 5_4445 167.4(15) 164.9(13) 169.7(17)
Fe1 O2 O1 1_6555 5_6455 21.0(7) 20.2(7) 21.7(6)
Fe1 O2 O2 1_6555 1_4555 173.7(17) 159.4(14) 180.0(5)
Fe1 O2 O2 1_6555 1_5455 90.0(11) 90.0(10) 90.0(10)
Fe1 O2 O2 1_6555 1_5655 90.0(11) 90.0(10) 90.0(10)
Fe1 O2 O2 1_6555 1_6555 6.9(10) 0.2(8) 17.6(11)
Fe1 O2 O3 1_6555 1_5545 130.0(18) 109.0(13) 143(2)
Fe1 O2 O3 1_6555 . 133.2(18) 109.0(14) 150.5(15)
Fe1 O2 O3 1_6555 1_6545 46.8(12) 34.1(10) 66.6(13)
Fe1 O2 O3 1_6555 1_6555 47.5(12) 33.4(11) 64.8(15)
Pb1 O2 Pb1 1_5545 5_5445 59.6(9) 59.5(10) 59.8(8)
Pb1 O2 Pb1 1_5545 5_5455 136.4(8) 135.7(9) 137.1(7)
Pb1 O2 Pb1 1_5545 5_5545 59.6(9) 59.5(10) 59.8(8)
Pb1 O2 Pb1 1_5545 5_5555 136.4(8) 135.7(9) 137.1(7)
Pb1 O2 Bi1 1_5545 1_5545 0.0(5) 0.0(5) 0.0(5)
Pb1 O2 Bi1 1_5545 5_5445 59.6(9) 59.5(10) 59.8(8)
Pb1 O2 Bi1 1_5545 5_5455 136.4(8) 135.7(9) 137.1(7)
Pb1 O2 Bi1 1_5545 5_5545 59.6(9) 59.5(10) 59.8(8)
Pb1 O2 Bi1 1_5545 5_5555 136.4(8) 135.7(9) 137.1(7)
Pb1 O2 O1 1_5545 1_5455 67.9(9) 66.7(10) 69.2(9)
Pb1 O2 O1 1_5545 . 67.9(9) 66.7(10) 69.2(9)
Pb1 O2 O1 1_5545 1_6455 110.0(10) 109.3(11) 110.8(9)
Pb1 O2 O1 1_5545 1_6555 110.0(10) 109.3(11) 110.8(9)
Pb1 O2 O1 1_5545 5_4445 55.0(7) 54.1(7) 55.8(6)
Pb1 O2 O2 1_5545 1_5455 90.0(10) 90.0(10) 90.0(10)
Pb1 O2 O2 1_5545 1_5655 90.0(10) 90.0(10) 90.0(10)
Pb1 O2 O2 1_5545 1_6555 122.5(12) 122.4(12) 122.6(12)
Pb1 O2 O3 1_5545 . 110.8(13) 109.8(14) 111.7(12)
Pb1 O2 O3 1_5545 1_6545 72.8(12) 72.6(11) 73.2(12)
Pb1 O2 O3 1_5545 1_6555 172.0(15) 171.5(16) 172.7(14)
Pb1 O2 Pb1 1_6565 5_5445 136.7(8) 136.1(9) 137.2(7)
Pb1 O2 Pb1 1_6565 5_5455 59.7(9) 59.5(9) 59.9(8)
Pb1 O2 Pb1 1_6565 5_5545 136.7(8) 136.1(9) 137.2(7)
Pb1 O2 Pb1 1_6565 5_5555 59.7(9) 59.5(9) 59.9(8)
Pb1 O2 Bi1 1_6565 1_6565 0.0(5) 0.0(5) 0.0(5)
Pb1 O2 Bi1 1_6565 5_5445 136.7(8) 136.1(9) 137.2(7)
Pb1 O2 Bi1 1_6565 5_5455 59.7(9) 59.5(9) 59.9(8)
Pb1 O2 Bi1 1_6565 5_5545 136.7(8) 136.1(9) 137.2(7)
Pb1 O2 Bi1 1_6565 5_5555 59.7(9) 59.5(9) 59.9(8)
Pb1 O2 O1 1_6565 1_5455 110.3(10) 109.5(11) 111.3(9)
Pb1 O2 O1 1_6565 . 110.3(10) 109.5(11) 111.3(9)
Pb1 O2 O1 1_6565 1_6455 68.5(9) 67.2(9) 69.7(8)
Pb1 O2 O1 1_6565 1_6555 68.5(9) 67.2(9) 69.7(8)
Pb1 O2 O1 1_6565 5_6455 55.3(7) 54.5(7) 56.1(6)
Pb1 O2 O2 1_6565 1_4555 122.6(12) 122.4(12) 122.8(11)
Pb1 O2 O2 1_6565 1_5455 90.0(10) 90.0(10) 90.0(10)
Pb1 O2 O2 1_6565 1_5655 90.0(10) 90.0(10) 90.0(10)
Pb1 O2 O3 1_6565 1_5545 172.3(14) 171.6(16) 173.2(13)
Pb1 O2 O3 1_6565 . 72.8(11) 72.6(11) 72.9(12)
Pb1 O2 O3 1_6565 1_6545 111.2(13) 110.4(14) 111.9(12)
Pb1 O2 Pb1 5_5445 5_5455 91.5(6) 89.0(5) 96.9(6)
Pb1 O2 Pb1 5_5445 5_5545 88.2(10) 62.8(5) 104.1(16)
Pb1 O2 Pb1 5_5445 5_5555 168.3(11) 159.4(9) 179.6(5)
Pb1 O2 Bi1 5_5445 1_5545 59.6(7) 59.5(8) 59.8(6)
Pb1 O2 Bi1 5_5445 1_6565 136.7(8) 136.1(9) 137.2(7)
Pb1 O2 Bi1 5_5445 5_5445 0.0(5) 0.0(5) 0.0(5)
Pb1 O2 Bi1 5_5445 5_5455 91.5(6) 89.0(5) 96.8(6)
Pb1 O2 Bi1 5_5445 5_5545 88.2(10) 62.8(5) 104.1(16)
Pb1 O2 Bi1 5_5445 5_5555 168.3(11) 159.4(9) 179.6(5)
Pb1 O2 O1 5_5445 1_5455 60.6(9) 53.5(11) 68.8(10)
Pb1 O2 O1 5_5445 . 118.9(14) 111.5(11) 126.8(13)
Pb1 O2 O1 5_5445 1_6455 61.2(8) 51.9(9) 69.7(10)
Pb1 O2 O1 5_5445 1_6555 119.8(14) 111.2(11) 122.8(14)
Pb1 O2 O1 5_5445 5_4445 90.0(10) 89.1(11) 90.9(8)
Pb1 O2 O1 5_5445 5_6455 93.2(9) 92.7(8) 93.6(10)
Pb1 O2 O2 5_5445 1_4555 89.3(11) 88.1(10) 90.3(12)
Pb1 O2 O2 5_5445 1_5455 45.9(9) 37.9(9) 58.6(9)
Pb1 O2 O2 5_5445 1_5655 134.1(13) 121.4(10) 142.1(16)
Pb1 O2 O2 5_5445 1_6555 90.5(11) 88.1(10) 92.5(12)
Pb1 O2 O3 5_5445 1_5545 57.5(9) 47.4(8) 62.8(10)
Pb1 O2 O3 5_5445 . 121.8(11) 117.2(14) 129.3(10)
Pb1 O2 O3 5_5445 1_6545 58.0(9) 47.3(7) 62.9(13)
Pb1 O2 O3 5_5445 1_6555 121.5(11) 116.7(13) 129.9(13)
Pb1 O2 Pb1 5_5455 5_5545 168.3(11) 159.4(7) 179.6(5)
Pb1 O2 Pb1 5_5455 5_5555 88.7(10) 63.3(5) 104.1(17)
Pb1 O2 Bi1 5_5455 1_5545 136.4(8) 135.7(9) 137.1(7)
Pb1 O2 Bi1 5_5455 1_6565 59.7(7) 59.5(8) 59.9(6)
Pb1 O2 Bi1 5_5455 5_5445 91.5(6) 89.0(5) 96.9(4)
Pb1 O2 Bi1 5_5455 5_5455 0.0(5) 0.0(5) 0.0(5)
Pb1 O2 Bi1 5_5455 5_5545 168.3(11) 159.4(7) 179.6(5)
Pb1 O2 Bi1 5_5455 5_5555 88.7(10) 63.3(5) 104.2(17)
Pb1 O2 O1 5_5455 1_5455 61.0(8) 51.9(9) 69.7(10)
Pb1 O2 O1 5_5455 . 120.0(14) 111.8(11) 122.9(13)
Pb1 O2 O1 5_5455 1_6455 60.5(9) 53.5(11) 68.8(10)
Pb1 O2 O1 5_5455 1_6555 119.1(14) 112.2(11) 127.5(13)
Pb1 O2 O1 5_5455 5_4445 93.4(9) 93.0(8) 93.7(10)
Pb1 O2 O1 5_5455 5_6455 90.4(9) 89.4(10) 91.4(8)
Pb1 O2 O2 5_5455 1_4555 90.5(11) 87.9(9) 92.3(13)
Pb1 O2 O2 5_5455 1_5455 45.7(9) 37.9(9) 58.3(9)
Pb1 O2 O2 5_5455 1_5655 134.3(13) 121.7(11) 142.1(17)
Pb1 O2 O2 5_5455 1_6555 89.3(11) 88.3(10) 90.3(13)
Pb1 O2 O3 5_5455 1_5545 121.3(11) 116.7(13) 129.7(14)
Pb1 O2 O3 5_5455 . 58.2(9) 47.6(8) 62.9(12)
Pb1 O2 O3 5_5455 1_6545 121.7(11) 117.2(14) 129.2(11)
Pb1 O2 O3 5_5455 1_6555 57.7(9) 47.8(8) 63.0(10)
Pb1 O2 Pb1 5_5545 5_5555 91.5(6) 89.0(5) 96.9(6)
Pb1 O2 Bi1 5_5545 1_5545 59.6(7) 59.5(8) 59.8(6)
Pb1 O2 Bi1 5_5545 1_6565 136.7(8) 136.1(9) 137.2(7)
Pb1 O2 Bi1 5_5545 5_5445 88.2(10) 62.8(5) 104.1(16)
Pb1 O2 Bi1 5_5545 5_5455 168.3(11) 159.4(9) 179.6(5)
Pb1 O2 Bi1 5_5545 5_5545 0.0(5) 0.0(5) 0.0(5)
Pb1 O2 Bi1 5_5545 5_5555 91.5(6) 89.0(5) 96.8(6)
Pb1 O2 O1 5_5545 1_5455 118.9(14) 111.5(11) 126.8(13)
Pb1 O2 O1 5_5545 . 60.6(9) 53.5(11) 68.8(10)
Pb1 O2 O1 5_5545 1_6455 119.8(14) 111.2(11) 122.8(14)
Pb1 O2 O1 5_5545 1_6555 61.2(8) 51.9(9) 69.7(10)
Pb1 O2 O1 5_5545 5_4445 90.0(10) 89.1(11) 90.9(8)
Pb1 O2 O1 5_5545 5_6455 93.2(9) 92.7(8) 93.6(10)
Pb1 O2 O2 5_5545 1_4555 89.3(11) 88.1(10) 90.3(12)
Pb1 O2 O2 5_5545 1_5455 134.1(13) 121.4(10) 142.1(16)
Pb1 O2 O2 5_5545 1_5655 45.9(9) 37.9(9) 58.6(9)
Pb1 O2 O2 5_5545 1_6555 90.5(11) 88.1(10) 92.5(12)
Pb1 O2 O3 5_5545 1_5545 57.5(9) 47.4(8) 62.8(10)
Pb1 O2 O3 5_5545 . 121.8(11) 117.2(14) 129.3(10)
Pb1 O2 O3 5_5545 1_6545 58.0(9) 47.3(7) 62.9(13)
Pb1 O2 O3 5_5545 1_6555 121.5(11) 116.7(13) 129.9(13)
Pb1 O2 Bi1 5_5555 1_5545 136.4(8) 135.7(9) 137.1(7)
Pb1 O2 Bi1 5_5555 1_6565 59.7(7) 59.5(8) 59.9(6)
Pb1 O2 Bi1 5_5555 5_5445 168.3(11) 159.4(7) 179.6(5)
Pb1 O2 Bi1 5_5555 5_5455 88.7(10) 63.3(5) 104.2(17)
Pb1 O2 Bi1 5_5555 5_5545 91.5(6) 89.0(5) 96.9(4)
Pb1 O2 Bi1 5_5555 5_5555 0.0(5) 0.0(5) 0.0(5)
Pb1 O2 O1 5_5555 1_5455 120.0(14) 111.8(11) 122.9(13)
Pb1 O2 O1 5_5555 . 61.0(8) 51.9(9) 69.7(10)
Pb1 O2 O1 5_5555 1_6455 119.1(14) 112.2(11) 127.5(13)
Pb1 O2 O1 5_5555 1_6555 60.5(9) 53.5(11) 68.8(10)
Pb1 O2 O1 5_5555 5_4445 93.4(9) 93.0(8) 93.7(10)
Pb1 O2 O1 5_5555 5_6455 90.4(9) 89.4(10) 91.4(8)
Pb1 O2 O2 5_5555 1_4555 90.5(11) 87.9(9) 92.3(13)
Pb1 O2 O2 5_5555 1_5455 134.3(13) 121.7(11) 142.1(17)
Pb1 O2 O2 5_5555 1_5655 45.7(9) 37.9(9) 58.3(9)
Pb1 O2 O2 5_5555 1_6555 89.3(11) 88.3(10) 90.3(13)
Pb1 O2 O3 5_5555 1_5545 121.3(11) 116.7(13) 129.7(14)
Pb1 O2 O3 5_5555 . 58.2(9) 47.6(8) 62.9(12)
Pb1 O2 O3 5_5555 1_6545 121.7(11) 117.2(14) 129.2(11)
Pb1 O2 O3 5_5555 1_6555 57.7(9) 47.8(8) 63.0(10)
Bi1 O2 Bi1 1_5545 5_5445 59.6(9) 59.5(10) 59.8(8)
Bi1 O2 Bi1 1_5545 5_5455 136.4(8) 135.7(9) 137.1(7)
Bi1 O2 Bi1 1_5545 5_5545 59.6(9) 59.5(10) 59.8(8)
Bi1 O2 Bi1 1_5545 5_5555 136.4(8) 135.7(9) 137.1(7)
Bi1 O2 O1 1_5545 1_5455 68.0(9) 66.7(10) 69.2(9)
Bi1 O2 O1 1_5545 . 68.0(9) 66.7(10) 69.2(9)
Bi1 O2 O1 1_5545 1_6455 110.0(10) 109.3(11) 110.8(9)
Bi1 O2 O1 1_5545 1_6555 110.0(10) 109.3(11) 110.8(9)
Bi1 O2 O1 1_5545 5_4445 55.0(7) 54.1(7) 55.8(6)
Bi1 O2 O2 1_5545 1_5455 90.0(10) 90.0(10) 90.0(10)
Bi1 O2 O2 1_5545 1_5655 90.0(10) 90.0(10) 90.0(10)
Bi1 O2 O2 1_5545 1_6555 122.5(12) 122.4(12) 122.6(12)
Bi1 O2 O3 1_5545 . 110.8(13) 109.9(14) 111.7(12)
Bi1 O2 O3 1_5545 1_6545 72.8(12) 72.6(11) 73.2(12)
Bi1 O2 O3 1_5545 1_6555 172.0(15) 171.5(16) 172.7(14)
Bi1 O2 Bi1 1_6565 5_5445 136.7(8) 136.1(9) 137.2(7)
Bi1 O2 Bi1 1_6565 5_5455 59.7(9) 59.5(9) 59.9(8)
Bi1 O2 Bi1 1_6565 5_5545 136.7(8) 136.1(9) 137.2(7)
Bi1 O2 Bi1 1_6565 5_5555 59.7(9) 59.5(9) 59.9(8)
Bi1 O2 O1 1_6565 1_5455 110.3(10) 109.5(11) 111.3(9)
Bi1 O2 O1 1_6565 . 110.3(10) 109.5(11) 111.3(9)
Bi1 O2 O1 1_6565 1_6455 68.5(9) 67.2(9) 69.7(8)
Bi1 O2 O1 1_6565 1_6555 68.5(9) 67.2(9) 69.7(8)
Bi1 O2 O1 1_6565 5_6455 55.3(7) 54.5(7) 56.1(6)
Bi1 O2 O2 1_6565 1_4555 122.6(12) 122.4(12) 122.8(11)
Bi1 O2 O2 1_6565 1_5455 90.0(10) 90.0(10) 90.0(10)
Bi1 O2 O2 1_6565 1_5655 90.0(10) 90.0(10) 90.0(10)
Bi1 O2 O3 1_6565 1_5545 172.3(14) 171.6(16) 173.2(13)
Bi1 O2 O3 1_6565 . 72.8(11) 72.6(11) 72.9(12)
Bi1 O2 O3 1_6565 1_6545 111.2(13) 110.4(14) 111.9(12)
Bi1 O2 Bi1 5_5445 5_5455 91.5(6) 89.0(5) 96.8(6)
Bi1 O2 Bi1 5_5445 5_5545 88.2(10) 62.8(5) 104.2(16)
Bi1 O2 Bi1 5_5445 5_5555 168.3(11) 159.4(9) 179.6(5)
Bi1 O2 O1 5_5445 1_5455 60.6(9) 53.5(11) 68.8(10)
Bi1 O2 O1 5_5445 . 118.9(14) 111.5(11) 126.8(13)
Bi1 O2 O1 5_5445 1_6455 61.2(8) 51.9(9) 69.7(10)
Bi1 O2 O1 5_5445 1_6555 119.8(14) 111.2(11) 122.8(14)
Bi1 O2 O1 5_5445 5_4445 90.0(10) 89.1(11) 90.9(8)
Bi1 O2 O1 5_5445 5_6455 93.2(9) 92.7(8) 93.6(10)
Bi1 O2 O2 5_5445 1_4555 89.3(11) 88.1(10) 90.3(12)
Bi1 O2 O2 5_5445 1_5455 45.9(9) 37.9(9) 58.6(9)
Bi1 O2 O2 5_5445 1_5655 134.1(13) 121.4(10) 142.1(16)
Bi1 O2 O2 5_5445 1_6555 90.5(11) 88.1(10) 92.5(12)
Bi1 O2 O3 5_5445 1_5545 57.5(9) 47.4(8) 62.8(10)
Bi1 O2 O3 5_5445 . 121.8(11) 117.2(14) 129.3(10)
Bi1 O2 O3 5_5445 1_6545 58.0(9) 47.3(7) 62.9(13)
Bi1 O2 O3 5_5445 1_6555 121.5(11) 116.7(13) 129.9(13)
Bi1 O2 Bi1 5_5455 5_5545 168.3(11) 159.4(7) 179.6(5)
Bi1 O2 Bi1 5_5455 5_5555 88.7(10) 63.3(5) 104.2(17)
Bi1 O2 O1 5_5455 1_5455 61.0(8) 51.9(9) 69.7(10)
Bi1 O2 O1 5_5455 . 120.0(14) 111.8(11) 122.9(13)
Bi1 O2 O1 5_5455 1_6455 60.5(9) 53.5(11) 68.8(10)
Bi1 O2 O1 5_5455 1_6555 119.1(14) 112.2(11) 127.5(13)
Bi1 O2 O1 5_5455 5_4445 93.4(9) 93.0(8) 93.7(10)
Bi1 O2 O1 5_5455 5_6455 90.4(9) 89.4(10) 91.4(8)
Bi1 O2 O2 5_5455 1_4555 90.5(11) 87.9(9) 92.3(13)
Bi1 O2 O2 5_5455 1_5455 45.6(9) 37.9(9) 58.3(9)
Bi1 O2 O2 5_5455 1_5655 134.4(13) 121.7(11) 142.1(17)
Bi1 O2 O2 5_5455 1_6555 89.3(11) 88.3(10) 90.3(13)
Bi1 O2 O3 5_5455 1_5545 121.3(11) 116.7(13) 129.7(14)
Bi1 O2 O3 5_5455 . 58.2(9) 47.6(8) 62.9(12)
Bi1 O2 O3 5_5455 1_6545 121.7(11) 117.2(14) 129.2(11)
Bi1 O2 O3 5_5455 1_6555 57.7(9) 47.8(8) 63.0(10)
Bi1 O2 Bi1 5_5545 5_5555 91.5(6) 89.0(5) 96.8(6)
Bi1 O2 O1 5_5545 1_5455 118.9(14) 111.5(11) 126.8(13)
Bi1 O2 O1 5_5545 . 60.6(9) 53.5(11) 68.8(10)
Bi1 O2 O1 5_5545 1_6455 119.8(14) 111.2(11) 122.8(14)
Bi1 O2 O1 5_5545 1_6555 61.2(8) 51.9(9) 69.7(10)
Bi1 O2 O1 5_5545 5_4445 90.0(10) 89.1(11) 90.9(8)
Bi1 O2 O1 5_5545 5_6455 93.2(9) 92.7(8) 93.6(10)
Bi1 O2 O2 5_5545 1_4555 89.3(11) 88.1(10) 90.3(12)
Bi1 O2 O2 5_5545 1_5455 134.1(13) 121.4(10) 142.1(16)
Bi1 O2 O2 5_5545 1_5655 45.9(9) 37.9(9) 58.6(9)
Bi1 O2 O2 5_5545 1_6555 90.5(11) 88.1(10) 92.5(12)
Bi1 O2 O3 5_5545 1_5545 57.5(9) 47.4(8) 62.8(10)
Bi1 O2 O3 5_5545 . 121.8(11) 117.2(14) 129.3(10)
Bi1 O2 O3 5_5545 1_6545 58.0(9) 47.3(7) 62.9(13)
Bi1 O2 O3 5_5545 1_6555 121.5(11) 116.7(13) 129.9(13)
Bi1 O2 O1 5_5555 1_5455 120.0(14) 111.8(11) 122.9(13)
Bi1 O2 O1 5_5555 . 61.0(8) 51.9(9) 69.7(10)
Bi1 O2 O1 5_5555 1_6455 119.1(14) 112.2(11) 127.5(13)
Bi1 O2 O1 5_5555 1_6555 60.5(9) 53.5(11) 68.8(10)
Bi1 O2 O1 5_5555 5_4445 93.4(9) 93.0(8) 93.7(10)
Bi1 O2 O1 5_5555 5_6455 90.4(9) 89.4(10) 91.4(8)
Bi1 O2 O2 5_5555 1_4555 90.5(11) 87.9(9) 92.3(13)
Bi1 O2 O2 5_5555 1_5455 134.4(13) 121.7(11) 142.1(17)
Bi1 O2 O2 5_5555 1_5655 45.6(9) 37.9(9) 58.3(9)
Bi1 O2 O2 5_5555 1_6555 89.3(11) 88.3(10) 90.3(13)
Bi1 O2 O3 5_5555 1_5545 121.3(11) 116.7(13) 129.7(14)
Bi1 O2 O3 5_5555 . 58.2(9) 47.6(8) 62.9(12)
Bi1 O2 O3 5_5555 1_6545 121.7(11) 117.2(14) 129.2(11)
Bi1 O2 O3 5_5555 1_6555 57.7(9) 47.8(8) 63.0(10)
O1 O2 O1 1_5455 . 89.6(13) 86.8(15) 93.9(12)
O1 O2 O1 1_5455 1_6455 90.1(8) 87.4(8) 91.7(7)
O1 O2 O1 1_5455 1_6555 174.3(15) 171(2) 179.7(6)
O1 O2 O1 1_5455 5_4445 45.1(6) 44.7(7) 45.5(5)
O1 O2 O1 1_5455 5_6455 132.9(7) 132.8(8) 133.0(6)
O1 O2 O2 1_5455 1_4555 44.9(6) 43.7(8) 47.0(7)
O1 O2 O2 1_5455 1_5455 45.2(10) 43.0(11) 46.6(11)
O1 O2 O2 1_5455 1_5655 134.8(15) 133.4(17) 137.0(14)
O1 O2 O2 1_5455 1_6555 135.2(6) 132.9(9) 136.2(7)
O1 O2 O3 1_5455 1_5545 61.2(9) 57.5(10) 65.6(12)
O1 O2 O3 1_5455 . 61.9(10) 58.6(11) 65.5(13)
O1 O2 O3 1_5455 1_6545 118.1(11) 113.6(9) 121.3(11)
O1 O2 O3 1_5455 1_6555 118.9(11) 113.2(16) 124.2(12)
O1 O2 O1 . 1_6455 174.3(15) 171(2) 179.7(6)
O1 O2 O1 . 1_6555 90.1(8) 87.4(8) 91.7(7)
O1 O2 O1 . 5_4445 45.1(6) 44.7(7) 45.5(5)
O1 O2 O1 . 5_6455 132.9(7) 132.8(8) 133.0(6)
O1 O2 O2 . 1_4555 44.9(6) 43.7(8) 47.0(7)
O1 O2 O2 . 1_5455 134.8(15) 133.4(17) 137.0(14)
O1 O2 O2 . 1_5655 45.2(10) 43.0(11) 46.6(11)
O1 O2 O2 . 1_6555 135.2(6) 132.9(9) 136.2(7)
O1 O2 O3 . 1_5545 61.2(9) 57.5(10) 65.6(12)
O1 O2 O3 . . 61.9(10) 58.6(11) 65.5(13)
O1 O2 O3 . 1_6545 118.1(11) 113.6(9) 121.3(11)
O1 O2 O3 . 1_6555 118.9(11) 113.2(16) 124.2(12)
O1 O2 O1 1_6455 1_6555 89.5(13) 86.8(16) 93.9(13)
O1 O2 O1 1_6455 5_4445 132.9(8) 132.7(9) 133.0(7)
O1 O2 O1 1_6455 5_6455 45.3(6) 44.9(7) 45.7(5)
O1 O2 O2 1_6455 1_4555 135.2(6) 132.9(9) 136.2(7)
O1 O2 O2 1_6455 1_5455 45.2(10) 43.0(11) 46.6(11)
O1 O2 O2 1_6455 1_5655 134.8(15) 133.4(18) 137.0(14)
O1 O2 O2 1_6455 1_6555 44.9(6) 43.7(8) 47.0(8)
O1 O2 O3 1_6455 1_5545 119.0(11) 113.2(15) 124.2(13)
O1 O2 O3 1_6455 . 118.1(11) 114.3(10) 121.3(12)
O1 O2 O3 1_6455 1_6545 62.0(10) 58.6(11) 65.5(13)
O1 O2 O3 1_6455 1_6555 61.1(10) 57.5(10) 65.6(13)
O1 O2 O1 1_6555 5_4445 132.9(8) 132.7(9) 133.0(7)
O1 O2 O1 1_6555 5_6455 45.3(6) 44.9(7) 45.7(5)
O1 O2 O2 1_6555 1_4555 135.2(6) 132.9(9) 136.2(7)
O1 O2 O2 1_6555 1_5455 134.8(15) 133.4(18) 137.0(14)
O1 O2 O2 1_6555 1_5655 45.2(10) 43.0(11) 46.6(11)
O1 O2 O2 1_6555 1_6555 44.9(6) 43.7(8) 47.0(8)
O1 O2 O3 1_6555 1_5545 119.0(11) 113.2(15) 124.2(13)
O1 O2 O3 1_6555 . 118.1(11) 114.3(10) 121.3(12)
O1 O2 O3 1_6555 1_6545 62.0(10) 58.6(11) 65.5(13)
O1 O2 O3 1_6555 1_6555 61.1(10) 57.5(10) 65.6(13)
O1 O2 O2 5_4445 1_5455 90.0(11) 90.0(11) 90.0(11)
O1 O2 O2 5_4445 1_5655 90.0(11) 90.0(11) 90.0(11)
O1 O2 O2 5_4445 1_6555 177.5(13) 176.7(14) 178.4(12)
O1 O2 O3 5_4445 . 55.9(11) 55.7(11) 55.9(11)
O1 O2 O3 5_4445 1_6545 127.8(14) 127.3(15) 128.5(13)
O1 O2 O3 5_4445 1_6555 133.0(14) 131.5(12) 134.4(15)
O1 O2 O2 5_6455 1_4555 177.9(13) 177.0(13) 179.0(12)
O1 O2 O2 5_6455 1_5455 90.0(11) 90.0(11) 90.0(11)
O1 O2 O2 5_6455 1_5655 90.0(11) 90.0(11) 90.0(11)
O1 O2 O3 5_6455 1_5545 132.4(13) 130.7(12) 133.9(14)
O1 O2 O3 5_6455 . 128.1(13) 127.4(14) 128.9(13)
O1 O2 O3 5_6455 1_6545 55.9(10) 55.8(10) 55.9(10)
O2 O2 O2 1_4555 1_5455 90.0(11) 90.0(10) 90.0(10)
O2 O2 O2 1_4555 1_5655 90.0(11) 90.0(10) 90.0(10)
O2 O2 O2 1_4555 1_6555 179.0(14) 178.0(16) 180.0(5)
O2 O2 O3 1_4555 1_5545 47.1(12) 45.7(10) 50.3(12)
O2 O2 O3 1_4555 . 48.1(12) 46.1(9) 53.6(12)
O2 O2 O3 1_4555 1_6545 131.6(15) 125.3(13) 133.9(9)
O2 O2 O3 1_4555 1_6555 133.1(15) 131(2) 135.2(18)
O2 O2 O2 1_5455 1_5655 180.0(5) 180.0(5) 180.0(5)
O2 O2 O2 1_5455 1_6555 90.0(7) 90.00(5) 90.00(5)
O2 O2 O3 1_5455 1_5545 90.0(7) 90.00(5) 90.00(5)
O2 O2 O3 1_5455 . 90.0(7) 90.00(5) 90.00(5)
O2 O2 O3 1_5455 1_6545 90.0(7) 90.00(5) 90.00(5)
O2 O2 O3 1_5455 1_6555 90.0(7) 90.00(5) 90.00(5)
O2 O2 O2 1_5655 1_6555 90.0(7) 90.00(5) 90.00(5)
O2 O2 O3 1_5655 1_5545 90.0(7) 90.00(5) 90.00(5)
O2 O2 O3 1_5655 . 90.0(7) 90.00(5) 90.00(5)
O2 O2 O3 1_5655 1_6545 90.0(7) 90.00(5) 90.00(5)
O2 O2 O3 1_5655 1_6555 90.0(7) 90.00(5) 90.00(5)
O2 O2 O3 1_6555 1_5545 133.1(15) 131(2) 135.2(19)
O2 O2 O3 1_6555 . 131.6(15) 125.7(13) 133.9(9)
O2 O2 O3 1_6555 1_6545 48.1(12) 46.1(9) 54.0(12)
O2 O2 O3 1_6555 1_6555 47.1(12) 45.7(10) 50.1(12)
O3 O2 O3 1_5545 . 95.2(15) 92.0(10) 100.9(17)
O3 O2 O3 1_5545 1_6545 84.5(14) 74.9(12) 88.1(10)
O3 O2 O3 1_5545 1_6555 178.0(18) 177(2) 179.9(10)
O3 O2 O3 . 1_6545 179.0(16) 175.4(14) 180.0(5)
O3 O2 O3 . 1_6555 84.6(14) 75.6(12) 88.1(10)
O3 O2 O3 1_6545 1_6555 95.2(15) 92.0(11) 101.2(18)
Fe1 O3 Fe1 . 1_5565 179.3(16) 179(2) 180.0(5)
Fe1 O3 Pb1 . 5_4455 90.4(10) 75.9(8) 102.9(12)
Fe1 O3 Pb1 . 5_4555 90.4(10) 75.9(8) 102.9(12)
Fe1 O3 Pb1 . 5_5455 89.4(10) 76.5(10) 104.7(9)
Fe1 O3 Pb1 . 5_5555 89.4(10) 76.5(10) 104.7(9)
Fe1 O3 Bi1 . 5_4455 90.4(10) 75.9(8) 102.9(12)
Fe1 O3 Bi1 . 5_4555 90.4(10) 75.9(8) 102.9(12)
Fe1 O3 Bi1 . 5_5455 89.4(10) 76.5(10) 104.7(9)
Fe1 O3 Bi1 . 5_5555 89.4(10) 76.5(10) 104.7(9)
Fe1 O3 O1 . 1_5455 41.8(5) 38.1(4) 44.8(7)
Fe1 O3 O1 . 1_5465 138.3(5) 135.2(7) 141.9(4)
Fe1 O3 O1 . . 41.8(5) 38.1(4) 44.8(7)
Fe1 O3 O1 . 1_5565 138.3(5) 135.2(7) 141.9(4)
Fe1 O3 O1 . 5_4445 34.3(9) 33.7(9) 35.7(11)
Fe1 O3 O1 . 5_4465 146.2(11) 145.7(10) 146.6(12)
Fe1 O3 O1 . 5_5445 34.7(8) 34.2(9) 35.1(8)
Fe1 O3 O1 . 5_5465 144.8(13) 143.4(16) 145.4(11)
Fe1 O3 O2 . 1_4555 41.9(14) 35.4(14) 43.9(13)
Fe1 O3 O2 . 1_4565 137.3(18) 135.7(12) 142.2(16)
Fe1 O3 O2 . . 42.7(14) 38.8(13) 44.3(13)
Fe1 O3 O2 . 1_5565 138.2(18) 136.2(13) 144(2)
Fe1 O3 O3 . 1_4555 89.3(11) 87.7(12) 90.2(13)
Fe1 O3 O3 . 1_5455 90.0(7) 90.0(6) 90.0(6)
Fe1 O3 O3 . 1_5655 90.0(7) 90.0(6) 90.0(6)
Fe1 O3 O3 . 1_6555 90.7(11) 90.6(8) 91.4(10)
Fe1 O3 Pb1 1_5565 5_4455 89.6(10) 76.5(10) 104.7(9)
Fe1 O3 Pb1 1_5565 5_4555 89.6(10) 76.5(10) 104.7(9)
Fe1 O3 Pb1 1_5565 5_5455 90.6(10) 75.9(7) 102.9(12)
Fe1 O3 Pb1 1_5565 5_5555 90.6(10) 75.9(7) 102.9(12)
Fe1 O3 Bi1 1_5565 5_4455 89.6(10) 76.5(10) 104.7(9)
Fe1 O3 Bi1 1_5565 5_4555 89.6(10) 76.5(10) 104.7(9)
Fe1 O3 Bi1 1_5565 5_5455 90.6(10) 75.9(7) 102.9(12)
Fe1 O3 Bi1 1_5565 5_5555 90.6(10) 75.9(7) 102.9(12)
Fe1 O3 O1 1_5565 1_5455 138.2(5) 135.2(7) 141.9(4)
Fe1 O3 O1 1_5565 1_5465 41.7(5) 38.1(4) 44.8(7)
Fe1 O3 O1 1_5565 . 138.2(5) 135.2(7) 141.9(4)
Fe1 O3 O1 1_5565 1_5565 41.7(5) 38.1(4) 44.8(7)
Fe1 O3 O1 1_5565 5_4445 144.8(13) 143.3(16) 145.4(11)
Fe1 O3 O1 1_5565 5_4465 34.7(8) 34.3(9) 35.1(8)
Fe1 O3 O1 1_5565 5_5445 146.2(11) 145.7(10) 146.7(12)
Fe1 O3 O1 1_5565 5_5465 34.3(9) 33.7(9) 35.6(10)
Fe1 O3 O2 1_5565 1_4555 138.2(18) 136.2(13) 144(2)
Fe1 O3 O2 1_5565 1_4565 42.7(14) 38.7(13) 44.3(13)
Fe1 O3 O2 1_5565 . 137.3(18) 135.7(12) 142.2(16)
Fe1 O3 O2 1_5565 1_5565 41.9(14) 35.3(14) 43.9(13)
Fe1 O3 O3 1_5565 1_4555 90.7(11) 90.6(8) 91.3(10)
Fe1 O3 O3 1_5565 1_5455 90.0(7) 90.0(6) 90.0(6)
Fe1 O3 O3 1_5565 1_5655 90.0(7) 90.0(6) 90.0(6)
Fe1 O3 O3 1_5565 1_6555 89.3(11) 87.7(11) 90.2(13)
Pb1 O3 Pb1 5_4455 5_4555 88.3(9) 85.9(12) 93.5(8)
Pb1 O3 Pb1 5_4455 5_5455 88.3(6) 84.0(6) 91.6(5)
Pb1 O3 Pb1 5_4455 5_5555 162.0(12) 152.6(10) 179.9(6)
Pb1 O3 Bi1 5_4455 5_4455 0.0(5) 0.0(5) 0.0(5)
Pb1 O3 Bi1 5_4455 5_4555 88.3(9) 85.9(12) 93.5(8)
Pb1 O3 Bi1 5_4455 5_5455 88.3(6) 84.0(6) 91.6(5)
Pb1 O3 Bi1 5_4455 5_5555 162.0(12) 152.6(11) 179.9(6)
Pb1 O3 O1 5_4455 1_5455 62.9(9) 50.9(10) 75.6(7)
Pb1 O3 O1 5_4455 1_5465 61.7(9) 47.7(9) 76.0(8)
Pb1 O3 O1 5_4455 . 118.6(12) 106.8(9) 130.0(9)
Pb1 O3 O1 5_4455 1_5565 117.6(12) 107.2(14) 128.1(15)
Pb1 O3 O1 5_4455 5_4445 78.6(8) 77.3(10) 79.2(7)
Pb1 O3 O1 5_4455 5_4465 79.6(8) 79.3(7) 80.0(9)
Pb1 O3 O1 5_4455 5_5445 123.5(6) 123.1(5) 123.8(6)
Pb1 O3 O1 5_4455 5_5465 126.1(7) 125.9(8) 126.4(6)
Pb1 O3 O2 5_4455 1_4555 60.7(9) 50.4(7) 77.2(13)
Pb1 O3 O2 5_4455 1_4565 60.3(9) 51.1(10) 76.8(11)
Pb1 O3 O2 5_4455 . 118.3(10) 105.6(10) 128.3(11)
Pb1 O3 O2 5_4455 1_5565 116.0(10) 105.3(10) 125.5(11)
Pb1 O3 O3 5_4455 1_4555 45.7(5) 44.11(15) 48.4(6)
Pb1 O3 O3 5_4455 1_5455 45.9(8) 43.3(8) 47.0(8)
Pb1 O3 O3 5_4455 1_5655 134.1(11) 133.0(14) 136.7(9)
Pb1 O3 O3 5_4455 1_6555 134.3(5) 130.5(4) 135.91(15)
Pb1 O3 Pb1 5_4555 5_5455 162.0(12) 152.6(10) 179.9(6)
Pb1 O3 Pb1 5_4555 5_5555 88.3(6) 84.0(6) 91.6(5)
Pb1 O3 Bi1 5_4555 5_4455 88.3(9) 85.9(12) 93.5(8)
Pb1 O3 Bi1 5_4555 5_4555 0.0(5) 0.0(5) 0.0(5)
Pb1 O3 Bi1 5_4555 5_5455 162.0(12) 152.6(11) 179.9(6)
Pb1 O3 Bi1 5_4555 5_5555 88.3(6) 84.0(6) 91.6(5)
Pb1 O3 O1 5_4555 1_5455 118.6(12) 106.8(9) 130.0(9)
Pb1 O3 O1 5_4555 1_5465 117.6(12) 107.2(14) 128.1(15)
Pb1 O3 O1 5_4555 . 62.9(9) 50.9(10) 75.6(7)
Pb1 O3 O1 5_4555 1_5565 61.7(9) 47.7(9) 76.0(8)
Pb1 O3 O1 5_4555 5_4445 78.6(8) 77.3(10) 79.2(7)
Pb1 O3 O1 5_4555 5_4465 79.6(8) 79.3(7) 80.0(9)
Pb1 O3 O1 5_4555 5_5445 123.5(6) 123.1(5) 123.8(6)
Pb1 O3 O1 5_4555 5_5465 126.1(7) 125.9(8) 126.4(6)
Pb1 O3 O2 5_4555 1_4555 60.7(9) 50.4(7) 77.2(13)
Pb1 O3 O2 5_4555 1_4565 60.3(9) 51.1(10) 76.8(11)
Pb1 O3 O2 5_4555 . 118.3(10) 105.6(10) 128.3(11)
Pb1 O3 O2 5_4555 1_5565 116.0(10) 105.3(10) 125.5(11)
Pb1 O3 O3 5_4555 1_4555 45.7(5) 44.11(15) 48.4(6)
Pb1 O3 O3 5_4555 1_5455 134.1(11) 133.0(14) 136.7(9)
Pb1 O3 O3 5_4555 1_5655 45.9(8) 43.3(8) 47.0(8)
Pb1 O3 O3 5_4555 1_6555 134.3(5) 130.5(4) 135.91(15)
Pb1 O3 Pb1 5_5455 5_5555 88.3(9) 85.9(12) 93.6(8)
Pb1 O3 Bi1 5_5455 5_4455 88.3(6) 84.0(5) 91.6(5)
Pb1 O3 Bi1 5_5455 5_4555 162.0(12) 152.6(11) 179.9(6)
Pb1 O3 Bi1 5_5455 5_5455 0.0(5) 0.0(5) 0.0(5)
Pb1 O3 Bi1 5_5455 5_5555 88.3(9) 85.9(12) 93.6(8)
Pb1 O3 O1 5_5455 1_5455 61.5(9) 47.7(10) 76.0(8)
Pb1 O3 O1 5_5455 1_5465 63.0(9) 50.9(10) 75.6(7)
Pb1 O3 O1 5_5455 . 117.4(12) 107.2(14) 128.1(15)
Pb1 O3 O1 5_5455 1_5565 118.7(12) 106.9(9) 130.1(9)
Pb1 O3 O1 5_5455 5_4445 126.1(7) 125.9(8) 126.4(6)
Pb1 O3 O1 5_5455 5_4465 123.5(6) 123.0(5) 123.8(6)
Pb1 O3 O1 5_5455 5_5445 79.7(8) 79.3(7) 80.0(9)
Pb1 O3 O1 5_5455 5_5465 78.6(8) 77.4(10) 79.2(8)
Pb1 O3 O2 5_5455 1_4555 115.8(10) 105.3(10) 125.5(11)
Pb1 O3 O2 5_5455 1_4565 118.4(10) 105.6(10) 128.3(11)
Pb1 O3 O2 5_5455 . 60.2(9) 51.1(10) 76.7(11)
Pb1 O3 O2 5_5455 1_5565 60.8(9) 50.4(7) 77.3(13)
Pb1 O3 O3 5_5455 1_4555 134.3(5) 130.4(4) 135.91(16)
Pb1 O3 O3 5_5455 1_5455 45.9(8) 43.2(8) 47.0(8)
Pb1 O3 O3 5_5455 1_5655 134.1(11) 133.0(14) 136.8(9)
Pb1 O3 O3 5_5455 1_6555 45.7(5) 44.11(16) 48.4(6)
Pb1 O3 Bi1 5_5555 5_4455 162.0(12) 152.6(11) 179.9(6)
Pb1 O3 Bi1 5_5555 5_4555 88.3(6) 84.0(5) 91.6(5)
Pb1 O3 Bi1 5_5555 5_5455 88.3(9) 85.9(12) 93.6(8)
Pb1 O3 Bi1 5_5555 5_5555 0.0(5) 0.0(5) 0.0(5)
Pb1 O3 O1 5_5555 1_5455 117.4(12) 107.2(14) 128.1(15)
Pb1 O3 O1 5_5555 1_5465 118.7(12) 106.9(9) 130.1(9)
Pb1 O3 O1 5_5555 . 61.5(9) 47.7(10) 76.0(8)
Pb1 O3 O1 5_5555 1_5565 63.0(9) 50.9(10) 75.6(7)
Pb1 O3 O1 5_5555 5_4445 126.1(7) 125.9(8) 126.4(6)
Pb1 O3 O1 5_5555 5_4465 123.5(6) 123.0(5) 123.8(6)
Pb1 O3 O1 5_5555 5_5445 79.7(8) 79.3(7) 80.0(9)
Pb1 O3 O1 5_5555 5_5465 78.6(8) 77.4(10) 79.2(8)
Pb1 O3 O2 5_5555 1_4555 115.8(10) 105.3(10) 125.5(11)
Pb1 O3 O2 5_5555 1_4565 118.4(10) 105.6(10) 128.3(11)
Pb1 O3 O2 5_5555 . 60.2(9) 51.1(10) 76.7(11)
Pb1 O3 O2 5_5555 1_5565 60.8(9) 50.4(7) 77.3(13)
Pb1 O3 O3 5_5555 1_4555 134.3(5) 130.4(4) 135.91(16)
Pb1 O3 O3 5_5555 1_5455 134.1(11) 133.0(14) 136.8(9)
Pb1 O3 O3 5_5555 1_5655 45.9(8) 43.2(8) 47.0(8)
Pb1 O3 O3 5_5555 1_6555 45.7(5) 44.11(16) 48.4(6)
Bi1 O3 Bi1 5_4455 5_4555 88.3(9) 85.9(12) 93.5(8)
Bi1 O3 Bi1 5_4455 5_5455 88.3(6) 84.0(6) 91.6(5)
Bi1 O3 Bi1 5_4455 5_5555 162.0(12) 152.6(10) 179.9(6)
Bi1 O3 O1 5_4455 1_5455 62.9(9) 50.9(10) 75.6(7)
Bi1 O3 O1 5_4455 1_5465 61.7(9) 47.7(9) 76.0(8)
Bi1 O3 O1 5_4455 . 118.6(12) 106.8(9) 130.1(9)
Bi1 O3 O1 5_4455 1_5565 117.6(12) 107.2(14) 128.1(15)
Bi1 O3 O1 5_4455 5_4445 78.6(8) 77.3(10) 79.2(7)
Bi1 O3 O1 5_4455 5_4465 79.7(8) 79.3(7) 80.0(9)
Bi1 O3 O1 5_4455 5_5445 123.5(6) 123.1(5) 123.8(6)
Bi1 O3 O1 5_4455 5_5465 126.1(7) 125.9(8) 126.4(6)
Bi1 O3 O2 5_4455 1_4555 60.7(9) 50.4(7) 77.2(13)
Bi1 O3 O2 5_4455 1_4565 60.3(9) 51.1(10) 76.8(11)
Bi1 O3 O2 5_4455 . 118.3(10) 105.6(10) 128.3(11)
Bi1 O3 O2 5_4455 1_5565 116.0(10) 105.3(10) 125.5(11)
Bi1 O3 O3 5_4455 1_4555 45.7(5) 44.11(15) 48.4(6)
Bi1 O3 O3 5_4455 1_5455 45.9(8) 43.3(8) 47.0(8)
Bi1 O3 O3 5_4455 1_5655 134.1(11) 133.0(14) 136.7(9)
Bi1 O3 O3 5_4455 1_6555 134.3(5) 130.5(4) 135.91(15)
Bi1 O3 Bi1 5_4555 5_5455 162.0(12) 152.6(10) 179.9(6)
Bi1 O3 Bi1 5_4555 5_5555 88.3(6) 84.0(6) 91.6(5)
Bi1 O3 O1 5_4555 1_5455 118.6(12) 106.8(9) 130.1(9)
Bi1 O3 O1 5_4555 1_5465 117.6(12) 107.2(14) 128.1(15)
Bi1 O3 O1 5_4555 . 62.9(9) 50.9(10) 75.6(7)
Bi1 O3 O1 5_4555 1_5565 61.7(9) 47.7(9) 76.0(8)
Bi1 O3 O1 5_4555 5_4445 78.6(8) 77.3(10) 79.2(7)
Bi1 O3 O1 5_4555 5_4465 79.7(8) 79.3(7) 80.0(9)
Bi1 O3 O1 5_4555 5_5445 123.5(6) 123.1(5) 123.8(6)
Bi1 O3 O1 5_4555 5_5465 126.1(7) 125.9(8) 126.4(6)
Bi1 O3 O2 5_4555 1_4555 60.7(9) 50.4(7) 77.2(13)
Bi1 O3 O2 5_4555 1_4565 60.3(9) 51.1(10) 76.8(11)
Bi1 O3 O2 5_4555 . 118.3(10) 105.6(10) 128.3(11)
Bi1 O3 O2 5_4555 1_5565 116.0(10) 105.3(10) 125.5(11)
Bi1 O3 O3 5_4555 1_4555 45.7(5) 44.11(15) 48.4(6)
Bi1 O3 O3 5_4555 1_5455 134.1(11) 133.0(14) 136.7(9)
Bi1 O3 O3 5_4555 1_5655 45.9(8) 43.3(8) 47.0(8)
Bi1 O3 O3 5_4555 1_6555 134.3(5) 130.5(4) 135.91(15)
Bi1 O3 Bi1 5_5455 5_5555 88.3(9) 85.9(12) 93.6(8)
Bi1 O3 O1 5_5455 1_5455 61.5(9) 47.7(10) 76.0(8)
Bi1 O3 O1 5_5455 1_5465 63.0(9) 50.9(10) 75.6(7)
Bi1 O3 O1 5_5455 . 117.4(12) 107.2(14) 128.1(15)
Bi1 O3 O1 5_5455 1_5565 118.7(12) 106.9(9) 130.1(9)
Bi1 O3 O1 5_5455 5_4445 126.1(7) 125.9(8) 126.4(6)
Bi1 O3 O1 5_5455 5_4465 123.5(6) 123.1(5) 123.8(6)
Bi1 O3 O1 5_5455 5_5445 79.7(8) 79.3(7) 80.1(9)
Bi1 O3 O1 5_5455 5_5465 78.6(8) 77.4(10) 79.2(8)
Bi1 O3 O2 5_5455 1_4555 115.8(10) 105.3(10) 125.5(11)
Bi1 O3 O2 5_5455 1_4565 118.4(10) 105.6(10) 128.3(11)
Bi1 O3 O2 5_5455 . 60.2(9) 51.1(10) 76.7(11)
Bi1 O3 O2 5_5455 1_5565 60.8(9) 50.4(7) 77.3(13)
Bi1 O3 O3 5_5455 1_4555 134.3(5) 130.4(4) 135.91(16)
Bi1 O3 O3 5_5455 1_5455 45.9(8) 43.2(8) 47.0(8)
Bi1 O3 O3 5_5455 1_5655 134.1(11) 133.0(14) 136.8(9)
Bi1 O3 O3 5_5455 1_6555 45.7(5) 44.11(16) 48.4(6)
Bi1 O3 O1 5_5555 1_5455 117.4(12) 107.2(14) 128.1(15)
Bi1 O3 O1 5_5555 1_5465 118.7(12) 106.9(9) 130.1(9)
Bi1 O3 O1 5_5555 . 61.5(9) 47.7(10) 76.0(8)
Bi1 O3 O1 5_5555 1_5565 63.0(9) 50.9(10) 75.6(7)
Bi1 O3 O1 5_5555 5_4445 126.1(7) 125.9(8) 126.4(6)
Bi1 O3 O1 5_5555 5_4465 123.5(6) 123.1(5) 123.8(6)
Bi1 O3 O1 5_5555 5_5445 79.7(8) 79.3(7) 80.1(9)
Bi1 O3 O1 5_5555 5_5465 78.6(8) 77.4(10) 79.2(8)
Bi1 O3 O2 5_5555 1_4555 115.8(10) 105.3(10) 125.5(11)
Bi1 O3 O2 5_5555 1_4565 118.4(10) 105.6(10) 128.3(11)
Bi1 O3 O2 5_5555 . 60.2(9) 51.1(10) 76.7(11)
Bi1 O3 O2 5_5555 1_5565 60.8(9) 50.4(7) 77.3(13)
Bi1 O3 O3 5_5555 1_4555 134.3(5) 130.4(4) 135.91(16)
Bi1 O3 O3 5_5555 1_5455 134.1(11) 133.0(14) 136.8(9)
Bi1 O3 O3 5_5555 1_5655 45.9(8) 43.2(8) 47.0(8)
Bi1 O3 O3 5_5555 1_6555 45.7(5) 44.11(16) 48.4(6)
O1 O3 O1 1_5455 1_5465 96.5(5) 95.3(4) 99.6(4)
O1 O3 O1 1_5455 . 83.5(7) 76.1(5) 89.4(12)
O1 O3 O1 1_5455 1_5565 175.2(9) 173.1(13) 180.0(5)
O1 O3 O1 1_5455 5_4445 50.4(6) 50.0(6) 51.3(5)
O1 O3 O1 1_5455 5_4465 128.4(7) 128.3(7) 128.5(8)
O1 O3 O1 1_5455 5_5445 48.2(5) 47.9(5) 48.3(6)
O1 O3 O1 1_5455 5_5465 125.4(9) 123.8(11) 126.7(7)
O1 O3 O2 1_5455 1_4555 56.7(10) 50.1(9) 59.8(11)
O1 O3 O2 1_5455 1_4565 123.4(11) 121.5(8) 127.9(9)
O1 O3 O2 1_5455 . 56.7(10) 51.4(8) 58.5(8)
O1 O3 O2 1_5455 1_5565 123.8(11) 121.2(11) 126.5(14)
O1 O3 O3 1_5455 1_4555 89.7(9) 87.6(12) 92.0(13)
O1 O3 O3 1_5455 1_5455 48.3(7) 45.3(7) 51.9(6)
O1 O3 O3 1_5455 1_5655 131.7(9) 128.1(8) 134.7(13)
O1 O3 O3 1_5455 1_6555 90.3(9) 88.1(7) 91.8(11)
O1 O3 O1 1_5465 . 175.2(10) 173.1(13) 180.0(5)
O1 O3 O1 1_5465 1_5565 83.4(7) 76.1(5) 89.4(12)
O1 O3 O1 1_5465 5_4445 125.4(9) 123.8(11) 126.7(7)
O1 O3 O1 1_5465 5_4465 48.1(5) 47.9(5) 48.3(5)
O1 O3 O1 1_5465 5_5445 128.4(7) 128.3(7) 128.5(8)
O1 O3 O1 1_5465 5_5465 50.5(6) 50.0(6) 51.4(5)
O1 O3 O2 1_5465 1_4555 123.9(11) 121.2(11) 126.5(14)
O1 O3 O2 1_5465 1_4565 56.7(10) 51.4(8) 58.5(8)
O1 O3 O2 1_5465 . 123.4(11) 121.5(8) 127.9(9)
O1 O3 O2 1_5465 1_5565 56.7(10) 50.0(9) 59.8(11)
O1 O3 O3 1_5465 1_4555 90.3(9) 88.1(6) 91.8(11)
O1 O3 O3 1_5465 1_5455 48.3(7) 45.3(7) 51.9(6)
O1 O3 O3 1_5465 1_5655 131.7(9) 128.1(8) 134.7(13)
O1 O3 O3 1_5465 1_6555 89.6(9) 87.6(12) 92.0(13)
O1 O3 O1 . 1_5565 96.5(5) 95.3(4) 99.6(4)
O1 O3 O1 . 5_4445 50.4(6) 50.0(6) 51.3(5)
O1 O3 O1 . 5_4465 128.4(7) 128.3(7) 128.5(8)
O1 O3 O1 . 5_5445 48.2(5) 47.9(5) 48.3(6)
O1 O3 O1 . 5_5465 125.4(9) 123.8(11) 126.7(7)
O1 O3 O2 . 1_4555 56.7(10) 50.1(9) 59.8(11)
O1 O3 O2 . 1_4565 123.4(11) 121.5(8) 127.9(9)
O1 O3 O2 . . 56.7(10) 51.4(8) 58.5(8)
O1 O3 O2 . 1_5565 123.8(11) 121.2(11) 126.5(14)
O1 O3 O3 . 1_4555 89.7(9) 87.6(12) 92.0(13)
O1 O3 O3 . 1_5455 131.7(9) 128.1(8) 134.7(13)
O1 O3 O3 . 1_5655 48.3(7) 45.3(7) 51.9(6)
O1 O3 O3 . 1_6555 90.3(9) 88.1(7) 91.8(11)
O1 O3 O1 1_5565 5_4445 125.4(9) 123.8(11) 126.7(7)
O1 O3 O1 1_5565 5_4465 48.1(5) 47.9(5) 48.3(5)
O1 O3 O1 1_5565 5_5445 128.4(7) 128.3(7) 128.5(8)
O1 O3 O1 1_5565 5_5465 50.5(6) 50.0(6) 51.4(5)
O1 O3 O2 1_5565 1_4555 123.9(11) 121.2(11) 126.5(14)
O1 O3 O2 1_5565 1_4565 56.7(10) 51.4(8) 58.5(8)
O1 O3 O2 1_5565 . 123.4(11) 121.5(8) 127.9(9)
O1 O3 O2 1_5565 1_5565 56.7(10) 50.0(9) 59.8(11)
O1 O3 O3 1_5565 1_4555 90.3(9) 88.1(6) 91.8(11)
O1 O3 O3 1_5565 1_5455 131.7(9) 128.1(8) 134.7(13)
O1 O3 O3 1_5565 1_5655 48.3(7) 45.3(7) 51.9(6)
O1 O3 O3 1_5565 1_6555 89.6(9) 87.6(12) 92.0(13)
O1 O3 O1 5_4445 5_5445 68.5(9) 67.9(9) 69.1(8)
O1 O3 O2 5_4445 1_4565 103.4(15) 101.7(16) 104.1(14)
O1 O3 O2 5_4445 . 74.3(13) 72.8(13) 75.8(14)
O1 O3 O2 5_4445 1_5565 173.7(16) 173.2(15) 174.9(18)
O1 O3 O3 5_4445 1_4555 53.0(8) 52.2(8) 53.7(8)
O1 O3 O3 5_4445 1_5455 90.0(7) 90.0(7) 90.0(7)
O1 O3 O3 5_4445 1_5655 90.0(7) 90.0(7) 90.0(7)
O1 O3 O3 5_4445 1_6555 125.2(10) 124.6(9) 126.5(11)
O1 O3 O1 5_4465 5_5465 68.5(8) 68.0(9) 69.2(8)
O1 O3 O2 5_4465 1_4555 104.8(14) 104.4(14) 105.2(14)
O1 O3 O2 5_4465 . 172.5(14) 172.0(15) 173.0(14)
O1 O3 O3 5_4465 1_4555 56.3(7) 55.9(7) 56.6(8)
O1 O3 O3 5_4465 1_5455 90.0(7) 90.0(7) 90.0(7)
O1 O3 O3 5_4465 1_5655 90.0(7) 90.0(7) 90.0(7)
O1 O3 O2 5_5445 1_4565 172.5(15) 172.0(15) 172.9(14)
O1 O3 O2 5_5445 1_5565 104.9(14) 104.5(14) 105.3(15)
O1 O3 O3 5_5445 1_5455 90.0(7) 90.0(7) 90.0(7)
O1 O3 O3 5_5445 1_5655 90.0(7) 90.0(7) 90.0(7)
O1 O3 O3 5_5445 1_6555 56.3(7) 55.9(7) 56.7(8)
O1 O3 O2 5_5465 1_4555 173.7(16) 173.2(15) 174.8(18)
O1 O3 O2 5_5465 1_4565 74.1(13) 72.7(12) 75.6(13)
O1 O3 O2 5_5465 . 103.4(15) 101.8(16) 104.1(14)
O1 O3 O3 5_5465 1_4555 125.2(10) 124.6(9) 126.4(11)
O1 O3 O3 5_5465 1_5455 90.0(7) 90.0(8) 90.0(8)
O1 O3 O3 5_5465 1_5655 90.0(7) 90.0(8) 90.0(8)
O1 O3 O3 5_5465 1_6555 53.1(8) 52.3(8) 53.7(8)
O2 O3 O2 1_4555 1_4565 95.3(17) 91.9(13) 101.9(18)
O2 O3 O2 1_4555 . 84.8(16) 76.1(15) 88.1(13)
O2 O3 O2 1_4555 1_5565 178.2(17) 174(2) 180.0(5)
O2 O3 O3 1_4555 1_4555 47.5(10) 45.6(7) 52.7(10)
O2 O3 O3 1_4555 1_5455 90.0(8) 90.0(7) 90.0(7)
O2 O3 O3 1_4555 1_5655 90.0(8) 90.0(7) 90.0(7)
O2 O3 O3 1_4555 1_6555 132.7(12) 126.2(13) 134.5(6)
O2 O3 O2 1_4565 . 179.1(15) 176.4(17) 180.0(5)
O2 O3 O2 1_4565 1_5565 84.8(16) 75.9(16) 88.1(12)
O2 O3 O3 1_4565 1_4555 48.0(10) 46.3(6) 52.2(9)
O2 O3 O3 1_4565 1_5455 90.0(8) 90.0(7) 90.0(7)
O2 O3 O3 1_4565 1_5655 90.0(8) 90.0(7) 90.0(7)
O2 O3 O3 1_4565 1_6555 132.0(12) 126.4(11) 133.7(6)
O2 O3 O2 . 1_5565 95.3(17) 91.9(13) 102(2)
O2 O3 O3 . 1_4555 132.0(12) 126.5(11) 133.7(6)
O2 O3 O3 . 1_5455 90.0(8) 90.0(7) 90.0(7)
O2 O3 O3 . 1_5655 90.0(8) 90.0(7) 90.0(7)
O2 O3 O3 . 1_6555 48.0(10) 46.3(6) 52.1(9)
O2 O3 O3 1_5565 1_4555 132.6(12) 126.1(13) 134.5(6)
O2 O3 O3 1_5565 1_5455 90.0(8) 90.0(7) 90.0(7)
O2 O3 O3 1_5565 1_5655 90.0(8) 90.0(7) 90.0(7)
O2 O3 O3 1_5565 1_6555 47.5(10) 45.6(7) 52.8(10)
O3 O3 O3 1_4555 1_5455 90.0(9) 90.0(8) 90.0(8)
O3 O3 O3 1_4555 1_5655 90.0(9) 90.0(8) 90.0(8)
O3 O3 O3 1_4555 1_6555 179.3(10) 178.6(11) 180.0(5)
O3 O3 O3 1_5455 1_5655 180.0(5) 180.0(5) 180.0(5)
O3 O3 O3 1_5455 1_6555 90.0(6) 90.00(12) 90.00(12)
O3 O3 O3 1_5655 1_6555 90.0(6) 90.00(12) 90.00(12)

loop_
_geom_bond_atom_site_label_1
_geom_bond_atom_site_label_2
_geom_bond_site_ssg_symmetry_2
_geom_bond_distance_av
_geom_bond_distance_min
_geom_bond_distance_max
Fe1 Fe1 1_4555 3.918(15) 3.78(2) 3.99(2)
Fe1 Fe1 1_5455 3.9059 3.9058 3.9058
Fe1 Fe1 1_5655 3.9059 3.9058 3.9058
Fe1 Fe1 1_6555 3.918(15) 3.78(2) 3.99(2)
Fe1 Fe1 5_4445 3.050(8) 3.042(9) 3.055(9)
Fe1 Fe1 5_4455 3.099(7) 3.091(7) 3.104(7)
Fe1 Fe1 5_4545 3.050(8) 3.042(9) 3.055(9)
Fe1 Fe1 5_4555 3.099(7) 3.091(7) 3.104(7)
Fe1 Fe1 5_5445 3.099(7) 3.091(7) 3.104(7)
Fe1 Fe1 5_5455 3.050(8) 3.042(9) 3.055(9)
Fe1 Fe1 5_5545 3.099(7) 3.091(7) 3.104(7)
Fe1 Fe1 5_5555 3.050(8) 3.042(9) 3.055(9)
Fe1 Pb1 1_4555 3.952(14) 3.928(16) 3.982(16)
Fe1 Pb1 1_5545 3.963(16) 3.871(19) 4.006(19)
Fe1 Pb1 1_5565 3.963(16) 3.871(19) 4.006(19)
Fe1 Pb1 1_6555 3.952(14) 3.928(16) 3.982(16)
Fe1 Pb1 5_4445 3.470(16) 3.31(2) 3.81(2)
Fe1 Pb1 5_4455 3.502(15) 3.30(3) 3.71(3)
Fe1 Pb1 5_4545 3.470(16) 3.31(2) 3.81(2)
Fe1 Pb1 5_4555 3.502(15) 3.30(3) 3.71(3)
Fe1 Pb1 5_5445 3.502(15) 3.30(3) 3.71(3)
Fe1 Pb1 5_5455 3.470(16) 3.31(2) 3.81(2)
Fe1 Pb1 5_5545 3.502(15) 3.30(3) 3.71(3)
Fe1 Pb1 5_5555 3.470(16) 3.31(2) 3.81(2)
Fe1 Bi1 1_4555 3.952(14) 3.927(16) 3.982(16)
Fe1 Bi1 1_5545 3.964(16) 3.872(19) 4.007(19)
Fe1 Bi1 1_5565 3.964(16) 3.872(19) 4.007(19)
Fe1 Bi1 1_6555 3.952(14) 3.927(16) 3.982(16)
Fe1 Bi1 5_4445 3.470(16) 3.31(2) 3.81(2)
Fe1 Bi1 5_4455 3.505(15) 3.30(3) 3.71(3)
Fe1 Bi1 5_4545 3.470(16) 3.31(2) 3.81(2)
Fe1 Bi1 5_4555 3.505(15) 3.30(3) 3.71(3)
Fe1 Bi1 5_5445 3.505(15) 3.30(3) 3.71(3)
Fe1 Bi1 5_5455 3.470(16) 3.31(2) 3.81(2)
Fe1 Bi1 5_5545 3.505(15) 3.30(3) 3.71(3)
Fe1 Bi1 5_5555 3.470(16) 3.31(2) 3.81(2)
Fe1 O1 1_5455 2.008(4) 1.953(8) 2.051(8)
Fe1 O1 . 2.008(4) 1.953(8) 2.051(8)
Fe1 O1 5_4445 2.076(17) 2.00(2) 2.17(2)
Fe1 O1 5_4455 1.991(14) 1.949(15) 2.026(15)
Fe1 O1 5_5445 1.991(14) 1.949(15) 2.026(15)
Fe1 O1 5_5455 2.076(17) 2.00(2) 2.17(2)
Fe1 O2 1_4555 1.99(4) 1.96(6) 2.06(6)
Fe1 O2 . 1.99(4) 1.96(6) 2.06(6)
Fe1 O3 1_5545 2.12(2) 1.85(4) 2.76(4)
Fe1 O3 . 2.12(2) 1.85(4) 2.76(4)
Pb1 Pb1 1_4555 3.91(2) 3.70(4) 4.02(4)
Pb1 Pb1 1_5455 3.9059 3.9058 3.9058
Pb1 Pb1 1_5545 4.16(2) 3.84(3) 4.77(3)
Pb1 Pb1 1_5565 4.16(2) 3.84(3) 4.77(3)
Pb1 Pb1 1_5655 3.9059 3.9058 3.9058
Pb1 Pb1 1_6555 3.91(2) 3.70(4) 4.02(4)
Pb1 Pb1 5_4445 3.405(14) 3.400(15) 3.409(15)
Pb1 Pb1 5_4545 3.405(14) 3.400(15) 3.409(15)
Pb1 Pb1 5_5455 3.405(14) 3.400(15) 3.409(15)
Pb1 Pb1 5_5555 3.405(14) 3.400(15) 3.409(15)
Pb1 Bi1 1_4555 3.91(2) 3.70(4) 4.02(4)
Pb1 Bi1 1_5455 3.9058521(12) 3.905850(4) 3.905850(4)
Pb1 Bi1 1_5545 4.16(2) 3.84(3) 4.77(3)
Pb1 Bi1 . 0.00(2) 0.00(4) 0.00(4)
Pb1 Bi1 1_5565 4.16(2) 3.84(3) 4.77(3)
Pb1 Bi1 1_5655 3.9058521(12) 3.905850(4) 3.905850(4)
Pb1 Bi1 1_6555 3.91(2) 3.70(4) 4.02(4)
Pb1 Bi1 5_4445 3.405(14) 3.400(15) 3.409(15)
Pb1 Bi1 5_4545 3.405(14) 3.400(15) 3.409(15)
Pb1 Bi1 5_5455 3.405(14) 3.400(15) 3.409(15)
Pb1 Bi1 5_5555 3.405(14) 3.400(15) 3.409(15)
Pb1 O1 1_5445 3.873(16) 3.786(18) 3.913(18)
Pb1 O1 1_5465 3.873(16) 3.786(18) 3.913(18)
Pb1 O1 1_5545 3.873(16) 3.786(18) 3.913(18)
Pb1 O1 1_5565 3.873(16) 3.786(18) 3.913(18)
Pb1 O1 5_4445 2.94(3) 2.26(4) 3.70(4)
Pb1 O1 5_4455 2.98(3) 2.42(5) 3.65(5)
Pb1 O1 5_5445 2.98(3) 2.42(5) 3.65(5)
Pb1 O1 5_5455 2.94(3) 2.26(4) 3.70(4)
Pb1 O2 1_4545 3.90(3) 3.87(4) 3.91(4)
Pb1 O2 1_5565 3.90(3) 3.87(4) 3.91(4)
Pb1 O2 5_4445 2.88(3) 2.48(5) 3.77(5)
Pb1 O2 5_4455 2.88(3) 2.48(5) 3.77(5)
Pb1 O2 5_4545 2.88(3) 2.48(5) 3.77(5)
Pb1 O2 5_4555 2.88(3) 2.48(5) 3.77(5)
Pb1 O3 5_4445 2.80(2) 2.67(4) 2.87(4)
Pb1 O3 5_4545 2.80(2) 2.67(4) 2.87(4)
Pb1 O3 5_5445 2.80(2) 2.67(4) 2.87(4)
Pb1 O3 5_5545 2.80(2) 2.67(4) 2.87(4)
Bi1 Bi1 1_4555 3.91(2) 3.70(4) 4.02(4)
Bi1 Bi1 1_5455 3.9059 3.9058 3.9058
Bi1 Bi1 1_5545 4.16(2) 3.84(3) 4.77(3)
Bi1 Bi1 1_5565 4.16(2) 3.84(3) 4.77(3)
Bi1 Bi1 1_5655 3.9059 3.9058 3.9058
Bi1 Bi1 1_6555 3.91(2) 3.70(4) 4.02(4)
Bi1 Bi1 5_4445 3.405(14) 3.401(15) 3.409(15)
Bi1 Bi1 5_4545 3.405(14) 3.401(15) 3.409(15)
Bi1 Bi1 5_5455 3.405(14) 3.401(15) 3.409(15)
Bi1 Bi1 5_5555 3.405(14) 3.401(15) 3.409(15)
Bi1 O1 1_5445 3.873(16) 3.787(18) 3.913(18)
Bi1 O1 1_5465 3.873(16) 3.787(18) 3.913(18)
Bi1 O1 1_5545 3.873(16) 3.787(18) 3.913(18)
Bi1 O1 1_5565 3.873(16) 3.787(18) 3.913(18)
Bi1 O1 5_4445 2.94(3) 2.26(4) 3.70(4)
Bi1 O1 5_4455 2.98(3) 2.42(5) 3.65(5)
Bi1 O1 5_5445 2.98(3) 2.42(5) 3.65(5)
Bi1 O1 5_5455 2.94(3) 2.26(4) 3.70(4)
Bi1 O2 1_4545 3.90(3) 3.87(4) 3.91(4)
Bi1 O2 1_5565 3.90(3) 3.87(4) 3.91(4)
Bi1 O2 5_4445 2.88(3) 2.48(5) 3.77(5)
Bi1 O2 5_4455 2.88(3) 2.48(5) 3.77(5)
Bi1 O2 5_4545 2.88(3) 2.48(5) 3.77(5)
Bi1 O2 5_4555 2.88(3) 2.48(5) 3.77(5)
Bi1 O3 5_4445 2.80(2) 2.67(4) 2.87(4)
Bi1 O3 5_4545 2.80(2) 2.67(4) 2.87(4)
Bi1 O3 5_5445 2.80(2) 2.67(4) 2.87(4)
Bi1 O3 5_5545 2.80(2) 2.67(4) 2.87(4)
O1 O1 1_4555 3.90(3) 3.65(5) 4.03(5)
O1 O1 1_5455 3.9059 3.9058 3.9058
O1 O1 1_5655 3.9059 3.9058 3.9058
O1 O1 1_6555 3.90(3) 3.65(5) 4.03(5)
O1 O1 5_4445 2.772(17) 2.756(19) 2.795(19)
O1 O1 5_4455 2.609(12) 2.602(13) 2.613(13)
O1 O1 5_4545 2.772(17) 2.756(19) 2.795(19)
O1 O1 5_4555 2.609(12) 2.602(13) 2.613(13)
O1 O1 5_5445 2.609(12) 2.602(13) 2.613(13)
O1 O1 5_5455 2.772(17) 2.756(19) 2.795(19)
O1 O1 5_5545 2.609(12) 2.602(13) 2.613(13)
O1 O1 5_5555 2.772(17) 2.756(19) 2.795(19)
O1 O2 1_4555 2.77(3) 2.67(5) 2.84(5)
O1 O2 1_4655 2.77(3) 2.67(5) 2.84(5)
O1 O2 . 2.77(3) 2.67(5) 2.84(5)
O1 O2 1_5655 2.77(3) 2.67(5) 2.84(5)
O1 O2 5_3545 3.90(4) 3.85(4) 3.95(4)
O1 O2 5_5555 3.90(4) 3.85(4) 3.95(4)
O1 O3 1_5545 2.94(2) 2.78(3) 3.17(3)
O1 O3 . 2.94(2) 2.78(3) 3.17(3)
O1 O3 1_5645 2.94(2) 2.78(3) 3.17(3)
O1 O3 1_5655 2.94(2) 2.78(3) 3.17(3)
O1 O3 5_4535 3.33(3) 3.26(3) 3.38(3)
O1 O3 5_4555 3.24(2) 3.22(2) 3.26(2)
O1 O3 5_5535 3.24(2) 3.22(2) 3.26(2)
O1 O3 5_5555 3.33(3) 3.26(3) 3.38(3)
O2 O2 1_4555 3.93(5) 3.82(8) 3.99(8)
O2 O2 1_5455 3.9059 3.9058 3.9058
O2 O2 1_5655 3.9059 3.9058 3.9058
O2 O2 1_6555 3.93(5) 3.81(8) 3.99(8)
O2 O3 1_5545 2.94(4) 2.88(6) 3.17(6)
O2 O3 . 2.91(4) 2.83(7) 3.16(7)
O2 O3 1_6545 2.91(4) 2.84(7) 3.18(7)
O2 O3 1_6555 2.94(4) 2.88(6) 3.15(6)
O3 O3 1_4555 3.93(4) 3.82(6) 3.98(6)
O3 O3 1_5455 3.9059 3.9058 3.9058
O3 O3 1_5655 3.9059 3.9058 3.9058
O3 O3 1_6555 3.93(4) 3.81(6) 3.98(6)

loop_
_jana_atom_site_displace_legendre_atom_site_label
_jana_atom_site_displace_legendre_axis
_jana_atom_site_displace_legendre_param_order
_jana_atom_site_displace_legendre_param_coeff
Fe1 x 1 0.0571(17)
Fe1 y 1 0
Fe1 z 1 0.0158(13)
Fe1 x 2 0
Fe1 y 2 0
Fe1 z 2 0
Fe1 x 3 -0.066(4)
Fe1 y 3 0
Fe1 z 3 0.114(3)
Fe1 x 4 0
Fe1 y 4 0
Fe1 z 4 0
Pb1 x 1 0.047(3)
Pb1 y 1 0
Pb1 z 1 -0.085(2)
Pb1 x 2 0
Pb1 y 2 0
Pb1 z 2 0
Pb1 x 3 -0.093(6)
Pb1 y 3 0
Pb1 z 3 0.156(5)
Pb1 x 4 0
Pb1 y 4 0
Pb1 z 4 0
Bi1 x 1 0.047(3)
Bi1 y 1 0
Bi1 z 1 -0.085(2)
Bi1 x 2 0
Bi1 y 2 0
Bi1 z 2 0
Bi1 x 3 -0.093(6)
Bi1 y 3 0
Bi1 z 3 0.156(5)
Bi1 x 4 0
Bi1 y 4 0
Bi1 z 4 0
O1 x 1 0.056(3)
O1 y 1 0
O1 z 1 0.208(2)
O1 x 2 0
O1 y 2 0
O1 z 2 0
O1 x 3 -0.115(9)
O1 y 3 0
O1 z 3 0.061(5)
O1 x 4 0
O1 y 4 0
O1 z 4 0
O2 x 1 0.062(5)
O2 y 1 0
O2 z 1 0.105(4)
O2 x 2 0
O2 y 2 0
O2 z 2 0
O2 x 3 -0.050(12)
O2 y 3 0
O2 z 3 0.098(10)
O2 x 4 0
O2 y 4 0
O2 z 4 0
O3 x 1 0.056(3)
O3 y 1 0
O3 z 1 0.099(2)
O3 x 2 0
O3 y 2 0
O3 z 2 0
O3 x 3 -0.046(10)
O3 y 3 0
O3 z 3 0.077(8)
O3 x 4 0
O3 y 4 0
O3 z 4 0
